data_7105433
loop_
_publ_author_name
'Besson, Claire'
'Huang, Zhuangqun'
'Geletii, Yurii V'
'Lense, Sheri'
'Hardcastle, Kenneth I'
'Musaev, Djamaladdin G'
'Lian, Tianquan'
'Proust, Anna'
'Hill, Craig L'

_publ_section_title
;
 Cs(9)[(gamma-PW(10)O(36))(2)Ru(4)O(5)(OH)(H(2)O)(4)], a new
 all-inorganic, soluble catalyst for the efficient visible-light-driven
 oxidation of water.
;
_journal_issue 16
_journal_name_full 'Chemical communications (Cambridge, England)'
_journal_page_first 2784
_journal_page_last 2786
_journal_paper_doi 10.1039/b926064a
_journal_volume 46
_journal_year 2010
_chemical_formula_moiety 'Cs9 O98.90 P2 Ru4 W20'
_chemical_formula_sum 'Cs9 O98.9 P2 Ru4 W20'
_chemical_formula_weight 6921.81
_chemical_name_systematic
;
?
;
_space_group_IT_number 14
_symmetry_cell_setting monoclinic
_symmetry_space_group_name_Hall '-P 2ybc'
_symmetry_space_group_name_H-M 'P 1 21/c 1'
_atom_sites_solution_primary direct
_atom_sites_solution_secondary difmap
_audit_creation_method SHELXL-97
_cell_angle_alpha 90.00
_cell_angle_beta 93.056(9)
_cell_angle_gamma 90.00
_cell_formula_units_Z 4
_cell_length_a 11.452(7)
_cell_length_b 41.66(3)
_cell_length_c 20.378(12)
_cell_measurement_reflns_used 9834
_cell_measurement_temperature 172(2)
_cell_measurement_theta_max 29.82
_cell_measurement_theta_min 2.31
_cell_volume 9708(11)
_computing_cell_refinement 'Bruker SMART'
_computing_data_collection 'Bruker SMART'
_computing_data_reduction 'Bruker SAINT'
_computing_molecular_graphics 'Bruker SHELXTL'
_computing_publication_material 'Bruker SHELXTL'
_computing_structure_refinement 'SHELXL-97 (Sheldrick, 1997)'
_computing_structure_solution 'SHELXS-97 (Sheldrick, 1990)'
_diffrn_ambient_temperature 172(2)
_diffrn_measured_fraction_theta_full 0.962
_diffrn_measured_fraction_theta_max 0.962
_diffrn_measurement_device_type 'CCD area detector'
_diffrn_measurement_method 'phi and omega scans'
_diffrn_radiation_monochromator graphite
_diffrn_radiation_source 'fine-focus sealed tube'
_diffrn_radiation_type MoK\a
_diffrn_radiation_wavelength 0.71073
_diffrn_reflns_av_R_equivalents 0.0851
_diffrn_reflns_av_sigmaI/netI 0.0604
_diffrn_reflns_limit_h_max 16
_diffrn_reflns_limit_h_min -16
_diffrn_reflns_limit_k_max 59
_diffrn_reflns_limit_k_min -58
_diffrn_reflns_limit_l_max 28
_diffrn_reflns_limit_l_min -28
_diffrn_reflns_number 184349
_diffrn_reflns_theta_full 30.43
_diffrn_reflns_theta_max 30.43
_diffrn_reflns_theta_min 0.98
_exptl_absorpt_coefficient_mu 27.663
_exptl_absorpt_correction_T_max 0.4908
_exptl_absorpt_correction_T_min 0.1036
_exptl_absorpt_correction_type multi-scan
_exptl_absorpt_process_details sadabs
_exptl_crystal_colour black
_exptl_crystal_density_diffrn 4.736
_exptl_crystal_density_method 'not measured'
_exptl_crystal_description plate
_exptl_crystal_F_000 11889
_exptl_crystal_size_max 0.15
_exptl_crystal_size_mid 0.11
_exptl_crystal_size_min 0.03
_refine_diff_density_max 8.223
_refine_diff_density_min -4.748
_refine_diff_density_rms 0.571
_refine_ls_extinction_method none
_refine_ls_goodness_of_fit_ref 1.071
_refine_ls_hydrogen_treatment undef
_refine_ls_matrix_type full
_refine_ls_number_parameters 754
_refine_ls_number_reflns 28330
_refine_ls_number_restraints 0
_refine_ls_restrained_S_all 1.071
_refine_ls_R_factor_all 0.0632
_refine_ls_R_factor_gt 0.0469
_refine_ls_shift/su_max 0.005
_refine_ls_shift/su_mean 0.000
_refine_ls_structure_factor_coef Fsqd
_refine_ls_weighting_details 'calc w=1/[\s^2^(Fo^2^)+(0.0274P)^2^+539.1959P] where P=(Fo^2^+2Fc^2^)/3'
_refine_ls_weighting_scheme calc
_refine_ls_wR_factor_gt 0.1055
_refine_ls_wR_factor_ref 0.1125
_reflns_number_gt 23106
_reflns_number_total 28330
_reflns_threshold_expression >2sigma(I)
_cod_data_source_file b926064a.txt
_cod_data_source_block cb487s
_cod_depositor_comments
;
The following automatic conversions were performed:
'_symmetry_cell_setting' value 'Monoclinic' changed to 'monoclinic'
according to '/home/saulius/struct/CIF-dictionaries/cif_core.dic'
dictionary named 'cif_core.dic' version 2.4.1 from 2010-06-29.

Automatic conversion script
Id: cif_fix_enum 1527 2010-12-29 10:47:43Z saulius 
;
_cod_original_cell_volume 9709(10)
_cod_original_sg_symbol_H-M P2(1)/c
_cod_original_formula_sum 'Cs9 O98.90 P2 Ru4 W20'
_cod_database_code 7105433

loop_
_symmetry_equiv_pos_as_xyz
'x, y, z'
'-x, y+1/2, -z+1/2'
'-x, -y, -z'
'x, -y-1/2, z-1/2'

loop_
_atom_site_label
_atom_site_type_symbol
_atom_site_fract_x
_atom_site_fract_y
_atom_site_fract_z
_atom_site_U_iso_or_equiv
_atom_site_adp_type
_atom_site_occupancy
_atom_site_symmetry_multiplicity
_atom_site_calc_flag
_atom_site_refinement_flags
_atom_site_disorder_assembly
_atom_site_disorder_group
Cs1 Cs 0.22518(8) 0.82140(2) 0.71618(5) 0.02027(18) Uani 1 1 d . . .
Cs2 Cs 0.02672(8) 0.78602(2) 0.50529(4) 0.02137(18) Uani 1 1 d . . .
Cs3 Cs 0.74180(8) 0.81131(2) 0.04495(4) 0.02264(19) Uani 1 1 d . . .
Cs4 Cs 0.62849(8) 0.79794(2) 0.55180(5) 0.02255(19) Uani 1 1 d . . .
Cs5 Cs 0.79142(8) 0.77659(2) 0.30233(5) 0.02146(18) Uani 1 1 d . . .
Cs6 Cs 0.37393(11) 0.80840(3) 0.92634(5) 0.0440(3) Uani 1 1 d . . .
Cs7 Cs 0.34760(12) 0.92120(3) 0.99103(5) 0.0397(3) Uani 1 1 d . . .
Cs8 Cs 0.2414(2) 0.99243(5) 0.74976(13) 0.0476(5) Uani 0.60 1 d P . .
Cs9 Cs 0.05220(14) 0.92149(4) 0.46876(7) 0.0375(3) Uani 0.80 1 d P . .
Cs10 Cs 0.8533(5) 0.97226(19) 0.1472(4) 0.0685(19) Uani 0.25 1 d P . .
Cs11 Cs 0.7349(9) 0.7133(3) 0.2231(6) 0.056(3) Uani 0.15 1 d P . .
Cs12 Cs 0.5730(12) 0.9783(3) 0.4567(6) 0.041(3) Uani 0.10 1 d P . .
Cs13 Cs 0.6437(11) 0.9553(3) 0.3357(7) 0.042(3) Uani 0.10 1 d P . .
O1 O -0.0748(8) 0.7361(2) 0.1489(4) 0.0125(18) Uiso 1 1 d . . .
O2 O 0.0200(8) 0.7845(2) 0.0791(4) 0.0106(17) Uiso 1 1 d . . .
O3 O -0.0409(7) 0.8002(2) 0.1948(4) 0.0095(16) Uiso 1 1 d . . .
O4 O 0.1676(7) 0.7415(2) 0.1306(4) 0.0090(16) Uiso 1 1 d . . .
O5 O 0.0888(8) 0.7521(2) 0.2506(4) 0.0121(17) Uiso 1 1 d . . .
O6 O 0.3855(8) 0.7341(2) 0.0654(4) 0.0139(18) Uiso 1 1 d . . .
O7 O 0.3728(7) 0.7502(2) 0.1976(4) 0.0084(16) Uiso 1 1 d . . .
O8 O 0.4143(7) 0.7979(2) 0.1113(4) 0.0080(16) Uiso 1 1 d . . .
O9 O 0.5344(8) 0.7302(2) 0.2974(4) 0.0138(18) Uiso 1 1 d . . .
O10 O 0.5143(7) 0.7952(2) 0.2580(4) 0.0085(16) Uiso 1 1 d . . .
O11 O 0.4492(7) 0.7781(2) 0.3731(4) 0.0091(16) Uiso 1 1 d . . .
O12 O 0.2929(8) 0.7379(2) 0.3180(4) 0.0116(17) Uiso 1 1 d . . .
O13 O 0.0761(8) 0.7338(2) 0.3830(4) 0.0134(18) Uiso 1 1 d . . .
O14 O 0.2422(7) 0.7795(2) 0.4115(4) 0.0100(17) Uiso 1 1 d . . .
O15 O 0.0590(7) 0.7980(2) 0.3429(4) 0.0091(16) Uiso 1 1 d . . .
O16 O 0.2756(7) 0.7966(2) 0.2850(4) 0.0067(15) Uiso 1 1 d . . .
O17 O 0.4078(8) 0.8221(2) 0.4744(4) 0.0137(18) Uiso 1 1 d . . .
O18 O 0.4420(7) 0.8389(2) 0.3425(4) 0.0085(16) Uiso 1 1 d . . .
O19 O 0.2217(8) 0.8406(2) 0.3847(4) 0.0118(17) Uiso 1 1 d . . .
O20 O 0.0750(8) 0.8306(2) -0.0187(4) 0.0124(18) Uiso 1 1 d . . .
O21 O 0.2628(7) 0.8439(2) 0.0727(4) 0.0072(16) Uiso 1 1 d . . .
O22 O 0.0386(7) 0.8449(2) 0.1148(4) 0.0102(17) Uiso 1 1 d . . .
O23 O -0.0094(8) 0.8496(2) 0.4223(4) 0.0135(18) Uiso 1 1 d . . .
O24 O 0.1389(7) 0.8402(2) 0.2484(4) 0.0069(16) Uiso 1 1 d . . .
O25 O 0.0875(7) 0.8884(2) 0.3336(4) 0.0083(16) Uiso 1 1 d . . .
O26 O -0.0694(7) 0.8448(2) 0.2869(4) 0.0085(16) Uiso 1 1 d . . .
O27 O 0.6695(8) 0.8443(2) 0.2966(4) 0.0122(18) Uiso 1 1 d . . .
O28 O 0.5547(7) 0.8410(2) 0.1715(4) 0.0060(15) Uiso 1 1 d . . .
O29 O 0.4924(7) 0.8863(2) 0.2588(4) 0.0096(16) Uiso 1 1 d . . .
O30 O 0.4961(8) 0.8500(2) 0.0367(4) 0.0138(18) Uiso 1 1 d . . .
O31 O 0.4061(7) 0.8886(2) 0.1302(4) 0.0088(16) Uiso 1 1 d . . .
O32 O 0.3443(7) 0.8394(2) 0.2100(4) 0.0068(15) Uiso 1 1 d . . .
O33 O -0.1859(8) 0.8532(2) 0.1625(4) 0.0122(18) Uiso 1 1 d . . .
O34 O 0.0025(7) 0.8903(2) 0.2025(4) 0.0092(16) Uiso 1 1 d . . .
O35 O 0.2266(7) 0.7837(2) 0.0402(4) 0.0091(16) Uiso 1 1 d . . .
O36 O 0.5638(8) 0.9385(2) 0.1858(5) 0.0155(19) Uiso 1 1 d . . .
O37 O 0.2495(7) 0.9034(2) 0.2317(4) 0.0099(17) Uiso 1 1 d . . .
O38 O -0.0577(8) 0.9411(2) 0.2876(4) 0.0144(18) Uiso 1 1 d . . .
O39 O 0.0984(7) 0.9519(2) 0.1889(4) 0.0101(17) Uiso 1 1 d . . .
O40 O 0.1813(7) 0.9491(2) 0.3199(4) 0.0098(17) Uiso 1 1 d . . .
O41 O 0.3278(7) 0.9516(2) 0.1520(4) 0.0095(16) Uiso 1 1 d . . .
O42 O 0.4103(8) 0.9484(2) 0.2818(4) 0.0118(17) Uiso 1 1 d . . .
O43 O 0.3611(8) 0.9571(2) 0.4159(4) 0.0147(19) Uiso 1 1 d . . .
O44 O 0.2604(7) 0.9974(2) 0.2389(4) 0.0106(17) Uiso 1 1 d . . .
O45 O 0.1508(8) 0.9649(2) 0.0578(4) 0.0147(18) Uiso 1 1 d . . .
O46 O 0.0720(7) 1.0146(2) 0.1458(4) 0.0095(16) Uiso 1 1 d . . .
O47 O 0.3006(7) 1.0164(2) 0.1066(4) 0.0097(17) Uiso 1 1 d . . .
O48 O 0.2147(7) 1.0084(2) 0.3773(4) 0.0096(16) Uiso 1 1 d . . .
O49 O 0.4426(7) 1.0095(2) 0.3398(4) 0.0086(16) Uiso 1 1 d . . .
O50 O 0.1588(8) 1.0429(2) 0.4859(4) 0.0134(18) Uiso 1 1 d . . .
O51 O 0.0566(7) 1.0551(2) 0.3566(4) 0.0100(17) Uiso 1 1 d . . .
O52 O 0.3711(7) 1.0518(2) 0.4290(4) 0.0080(16) Uiso 1 1 d . . .
O53 O 0.2941(7) 1.0586(2) 0.3096(4) 0.0075(16) Uiso 1 1 d . . .
O54 O 0.2078(7) 1.0973(2) 0.4096(4) 0.0085(16) Uiso 1 1 d . . .
O55 O 0.6087(8) 1.0458(2) 0.4064(4) 0.0108(17) Uiso 1 1 d . . .
O56 O 0.5371(7) 1.0579(2) 0.2732(4) 0.0104(17) Uiso 1 1 d . . .
O57 O 0.4704(7) 1.0988(2) 0.3638(4) 0.0093(16) Uiso 1 1 d . . .
O58 O 0.3616(8) 1.0610(2) 0.0139(5) 0.0152(19) Uiso 1 1 d . . .
O59 O 0.1446(7) 1.0629(2) 0.0709(4) 0.0101(17) Uiso 1 1 d . . .
O60 O 0.4547(7) 1.0630(2) 0.1449(4) 0.0073(16) Uiso 1 1 d . . .
O61 O 0.3006(7) 1.1077(2) 0.1056(4) 0.0096(16) Uiso 1 1 d . . .
O62 O 0.2203(7) 1.0621(2) 0.1921(4) 0.0062(15) Uiso 1 1 d . . .
O63 O -0.0959(8) 1.0556(2) 0.0925(5) 0.0169(19) Uiso 1 1 d . . .
O64 O -0.0240(7) 1.0579(2) 0.2274(4) 0.0075(16) Uiso 1 1 d . . .
O65 O 0.0435(7) 1.1048(2) 0.1493(4) 0.0090(16) Uiso 1 1 d . . .
O66 O -0.1815(8) 1.0707(2) 0.3267(5) 0.0156(19) Uiso 1 1 d . . .
O67 O -0.0014(8) 1.1144(2) 0.3684(4) 0.0113(17) Uiso 1 1 d . . .
O68 O -0.0754(7) 1.1177(2) 0.2503(4) 0.0096(16) Uiso 1 1 d . . .
O69 O 0.1518(7) 1.1015(2) 0.2739(4) 0.0077(16) Uiso 1 1 d . . .
O70 O 0.6935(8) 1.0788(2) 0.1770(4) 0.0136(18) Uiso 1 1 d . . .
O71 O 0.5860(7) 1.1197(2) 0.2675(4) 0.0094(16) Uiso 1 1 d . . .
O72 O 0.5123(7) 1.1231(2) 0.1480(4) 0.0105(17) Uiso 1 1 d . . .
O73 O 0.3599(7) 1.1032(2) 0.2384(4) 0.0072(16) Uiso 1 1 d . . .
O74 O -0.0315(8) 1.1691(2) 0.1694(5) 0.0167(19) Uiso 1 1 d . . .
O75 O 0.0888(8) 1.1587(2) 0.2935(4) 0.0113(17) Uiso 1 1 d . . .
O76 O 0.2025(7) 1.1515(2) 0.1806(4) 0.0102(17) Uiso 1 1 d . . .
O77 O 0.1363(8) 1.1621(2) 0.4332(5) 0.017(2) Uiso 1 1 d . . .
O78 O 0.3059(7) 1.1456(2) 0.3447(4) 0.0082(16) Uiso 1 1 d . . .
O79 O 0.5371(8) 1.1644(2) 0.3624(4) 0.0142(18) Uiso 1 1 d . . .
O80 O 0.4194(8) 1.1612(2) 0.2365(4) 0.0105(17) Uiso 1 1 d . . .
O81 O 0.3711(8) 1.1730(2) 0.0983(4) 0.0125(18) Uiso 1 1 d . . .
O82 O 0.1964(7) 0.7990(2) 0.1670(4) 0.0079(16) Uiso 1 1 d . . .
O1W O 0.2269(18) 0.8774(6) 0.9209(11) 0.022(4) Uiso 0.50 1 d P . .
O2W O 0.8754(15) 0.9865(4) 0.0261(9) 0.062(4) Uiso 1 1 d . . .
O3W O 0.773(2) 0.7176(7) 0.2597(14) 0.035(6) Uiso 0.50 1 d P . .
O4W O 0.8780(10) 0.8719(3) 0.9927(5) 0.025(2) Uiso 1 1 d . . .
O5W O 0.1698(10) 0.9803(3) 0.5487(6) 0.030(3) Uiso 1 1 d . . .
O6W O 0.2135(10) 0.8295(3) 0.5661(6) 0.030(3) Uiso 1 1 d . . .
O7W O 0.605(2) 0.8797(6) 0.4938(12) 0.034(6) Uiso 0.50 1 d P . .
O8W O 0.8480(11) 0.7116(3) 0.4027(6) 0.038(3) Uiso 1 1 d . . .
O9W O 0.7130(11) 0.9102(3) 0.1099(6) 0.032(3) Uiso 1 1 d . . .
O10W O 0.6579(11) 0.7652(3) 0.1471(6) 0.033(3) Uiso 1 1 d . . .
O11W O 0.389(2) 0.9921(6) 0.9639(12) 0.034(5) Uiso 0.50 1 d P . .
O12W O 0.9781(12) 0.9844(4) 0.3786(7) 0.044(3) Uiso 1 1 d . . .
O13W O 0.7879(13) 0.9020(4) 0.3422(7) 0.050(4) Uiso 1 1 d . . .
O14W O 0.0036(17) 0.9174(5) 0.0653(10) 0.019(4) Uiso 0.50 1 d P . .
O15W O 0.6396(13) 0.9621(4) 0.3987(8) 0.025(3) Uiso 0.70 1 d P . .
O16W O 0.2718(13) 0.8931(4) 0.5391(7) 0.049(4) Uiso 1 1 d . . .
O17W O 0.4182(13) 0.8964(4) 0.4224(7) 0.048(4) Uiso 1 1 d . . .
O18W O 0.7525(15) 0.8270(4) 0.4295(8) 0.061(4) Uiso 1 1 d . . .
O19W O 0.6221(17) 0.7432(5) 0.4472(9) 0.039(4) Uiso 0.70 1 d P . .
O20W O 0.5584(17) 0.9996(5) 0.1649(10) 0.019(4) Uiso 0.50 1 d P . .
O21W O 0.2269(16) 0.8665(5) 0.8946(9) 0.013(4) Uiso 0.50 1 d P . .
P1 P 0.2389(2) 0.81924(7) 0.22752(13) 0.0038(5) Uiso 1 1 d . . .
P2 P 0.2561(2) 1.08112(7) 0.25347(13) 0.0033(5) Uiso 1 1 d . . .
Ru1 Ru 0.39738(8) 0.92152(2) 0.20713(5) 0.00775(17) Uani 1 1 d . . .
Ru2 Ru 0.10490(8) 0.92260(2) 0.25911(5) 0.00661(17) Uani 1 1 d . . .
Ru3 Ru 0.30828(8) 0.97647(2) 0.32400(4) 0.00629(17) Uani 1 1 d . . .
Ru4 Ru 0.20484(8) 0.98076(2) 0.15245(5) 0.00755(17) Uani 1 1 d . . .
W1 W 0.03349(4) 0.763917(12) 0.16344(2) 0.00705(9) Uani 1 1 d . . .
W2 W 0.31598(4) 0.762392(12) 0.11041(2) 0.00688(9) Uani 1 1 d . . .
W3 W 0.43133(4) 0.759313(11) 0.28474(2) 0.00701(9) Uani 1 1 d . . .
W4 W 0.15015(4) 0.760962(11) 0.33824(2) 0.00671(9) Uani 1 1 d . . .
W5 W 0.35235(4) 0.812999(12) 0.39713(2) 0.00702(9) Uani 1 1 d . . .
W6 W 0.12545(4) 0.819118(12) 0.05873(2) 0.00702(9) Uani 1 1 d . . .
W7 W 0.06219(4) 0.847060(11) 0.35006(2) 0.00574(9) Uani 1 1 d . . .
W8 W 0.52751(4) 0.844308(11) 0.26332(2) 0.00616(9) Uani 1 1 d . . .
W9 W 0.42440(4) 0.847185(11) 0.10901(2) 0.00629(9) Uani 1 1 d . . .
W10 W -0.04395(4) 0.849450(11) 0.19538(2) 0.00578(9) Uani 1 1 d . . .
W11 W 0.20433(4) 1.049158(12) 0.40705(2) 0.00607(9) Uani 1 1 d . . .
W12 W 0.48011(4) 1.050207(12) 0.35883(2) 0.00591(9) Uani 1 1 d . . .
W13 W 0.31011(4) 1.059064(12) 0.09231(2) 0.00690(9) Uani 1 1 d . . .
W14 W 0.03326(4) 1.056445(12) 0.13876(2) 0.00668(9) Uani 1 1 d . . .
W15 W -0.04459(4) 1.081618(12) 0.30468(2) 0.00681(9) Uani 1 1 d . . .
W16 W 0.55673(4) 1.087240(12) 0.20320(2) 0.00683(9) Uani 1 1 d . . .
W17 W 0.05191(4) 1.139603(11) 0.20694(2) 0.00678(9) Uani 1 1 d . . .
W18 W 0.14793(4) 1.135011(12) 0.36944(2) 0.00685(9) Uani 1 1 d . . .
W19 W 0.45794(4) 1.136978(12) 0.31647(2) 0.00705(9) Uani 1 1 d . . .
W20 W 0.35944(4) 1.142313(11) 0.15384(2) 0.00676(9) Uani 1 1 d . . .

loop_
_atom_site_aniso_label
_atom_site_aniso_U_11
_atom_site_aniso_U_22
_atom_site_aniso_U_33
_atom_site_aniso_U_23
_atom_site_aniso_U_13
_atom_site_aniso_U_12
Cs1 0.0229(4) 0.0104(4) 0.0285(4) -0.0021(3) 0.0112(3) 0.0008(3)
Cs2 0.0311(5) 0.0177(4) 0.0159(4) 0.0058(3) 0.0071(3) 0.0074(4)
Cs3 0.0262(5) 0.0200(5) 0.0210(4) -0.0017(3) -0.0054(3) -0.0030(4)
Cs4 0.0176(4) 0.0244(5) 0.0257(4) -0.0091(4) 0.0017(3) -0.0021(4)
Cs5 0.0165(4) 0.0171(4) 0.0309(5) -0.0002(4) 0.0023(3) -0.0015(3)
Cs6 0.0444(6) 0.0633(9) 0.0261(5) -0.0255(5) 0.0183(5) -0.0357(6)
Cs7 0.0531(7) 0.0395(7) 0.0270(5) 0.0112(5) 0.0072(5) 0.0124(6)
Cs8 0.0456(12) 0.0286(11) 0.0676(15) -0.0048(10) -0.0068(10) 0.0005(9)
Cs9 0.0493(8) 0.0317(8) 0.0312(7) -0.0233(6) -0.0007(6) 0.0232(6)
Cs10 0.033(3) 0.075(5) 0.098(5) 0.014(4) 0.003(3) -0.007(3)
Cs11 0.051(6) 0.052(6) 0.067(7) 0.011(5) 0.019(5) 0.003(5)
Cs12 0.056(7) 0.040(7) 0.027(5) 0.005(5) -0.009(5) 0.002(6)
Cs13 0.037(6) 0.035(7) 0.053(7) 0.001(5) 0.001(5) 0.006(5)
Ru1 0.0111(4) 0.0015(4) 0.0105(4) 0.0004(3) -0.0007(3) 0.0008(3)
Ru2 0.0089(4) 0.0014(4) 0.0095(4) 0.0003(3) -0.0006(3) 0.0000(3)
Ru3 0.0068(4) 0.0021(4) 0.0099(4) 0.0013(3) 0.0004(3) 0.0002(3)
Ru4 0.0108(4) 0.0019(4) 0.0098(4) 0.0003(3) -0.0011(3) 0.0007(3)
W1 0.0075(2) 0.0034(2) 0.0103(2) -0.00196(16) 0.00184(16) -0.00113(17)
W2 0.0077(2) 0.0030(2) 0.0101(2) -0.00181(16) 0.00191(16) 0.00070(16)
W3 0.0079(2) 0.0023(2) 0.0109(2) 0.00130(16) 0.00108(16) 0.00215(16)
W4 0.0093(2) 0.0013(2) 0.0097(2) 0.00112(16) 0.00252(16) -0.00042(16)
W5 0.0084(2) 0.0048(2) 0.00781(19) 0.00097(16) -0.00017(15) 0.00053(17)
W6 0.0070(2) 0.0073(2) 0.00674(19) -0.00037(16) 0.00044(15) 0.00086(17)
W7 0.0072(2) 0.0026(2) 0.00769(19) 0.00029(16) 0.00210(15) 0.00054(16)
W8 0.00492(19) 0.0030(2) 0.0105(2) 0.00135(16) -0.00010(15) 0.00051(16)
W9 0.0073(2) 0.0034(2) 0.00841(19) -0.00023(16) 0.00222(15) 0.00038(16)
W10 0.00464(19) 0.0038(2) 0.00894(19) -0.00065(16) 0.00026(15) 0.00016(16)
W11 0.0070(2) 0.0045(2) 0.00688(19) 0.00130(16) 0.00170(15) 0.00011(16)
W12 0.00521(19) 0.0046(2) 0.00788(19) 0.00134(16) -0.00027(15) -0.00031(16)
W13 0.0102(2) 0.0037(2) 0.00699(19) 0.00088(16) 0.00204(16) 0.00151(17)
W14 0.0071(2) 0.0041(2) 0.0087(2) 0.00005(16) -0.00126(15) 0.00099(17)
W15 0.00487(19) 0.0057(2) 0.0101(2) 0.00220(16) 0.00196(15) 0.00011(16)
W16 0.0061(2) 0.0052(2) 0.0094(2) 0.00156(16) 0.00307(15) 0.00136(17)
W17 0.0075(2) 0.0031(2) 0.0100(2) 0.00235(16) 0.00246(16) 0.00229(16)
W18 0.0080(2) 0.0031(2) 0.0098(2) -0.00133(16) 0.00280(16) 0.00049(17)
W19 0.0071(2) 0.0035(2) 0.0107(2) -0.00096(16) 0.00179(16) -0.00154(17)
W20 0.0075(2) 0.0030(2) 0.0100(2) 0.00274(16) 0.00250(16) 0.00049(16)

loop_
_atom_type_symbol
_atom_type_description
_atom_type_scat_dispersion_real
_atom_type_scat_dispersion_imag
_atom_type_scat_source
O O 0.0106 0.0060 'International Tables Vol C Tables 4.2.6.8 and 6.1.1.4'
P P 0.1023 0.0942 'International Tables Vol C Tables 4.2.6.8 and 6.1.1.4'
Ru Ru -1.2594 0.8363 'International Tables Vol C Tables 4.2.6.8 and 6.1.1.4'
Cs Cs -0.3680 2.1192 'International Tables Vol C Tables 4.2.6.8 and 6.1.1.4'
W W -0.8490 6.8722 'International Tables Vol C Tables 4.2.6.8 and 6.1.1.4'

loop_
_geom_angle_atom_site_label_1
_geom_angle_atom_site_label_2
_geom_angle_atom_site_label_3
_geom_angle
_geom_angle_site_symmetry_1
_geom_angle_site_symmetry_3
_geom_angle_publ_flag
O6W Cs1 O68 97.6(3) . 3_576 ?
O6W Cs1 O4 63.3(3) . 4_576 ?
O68 Cs1 O4 132.7(2) 3_576 4_576 ?
O6W Cs1 O71 90.7(3) . 3_676 ?
O68 Cs1 O71 74.9(2) 3_576 3_676 ?
O4 Cs1 O71 141.7(2) 4_576 3_676 ?
O6W Cs1 O79 59.2(3) . 3_676 ?
O68 Cs1 O79 115.8(2) 3_576 3_676 ?
O4 Cs1 O79 92.0(2) 4_576 3_676 ?
O71 Cs1 O79 49.8(2) 3_676 3_676 ?
O6W Cs1 O12 134.9(3) . 4_576 ?
O68 Cs1 O12 125.4(2) 3_576 4_576 ?
O4 Cs1 O12 76.3(2) 4_576 4_576 ?
O71 Cs1 O12 111.5(2) 3_676 4_576 ?
O79 Cs1 O12 105.6(2) 3_676 4_576 ?
O6W Cs1 O74 133.6(3) . 3_576 ?
O68 Cs1 O74 50.4(2) 3_576 3_576 ?
O4 Cs1 O74 110.7(2) 4_576 3_576 ?
O71 Cs1 O74 107.5(2) 3_676 3_576 ?
O79 Cs1 O74 157.1(2) 3_676 3_576 ?
O12 Cs1 O74 78.0(2) 4_576 3_576 ?
O6W Cs1 O7 89.0(3) . 4_576 ?
O68 Cs1 O7 172.2(2) 3_576 4_576 ?
O4 Cs1 O7 47.3(2) 4_576 4_576 ?
O71 Cs1 O7 109.5(2) 3_676 4_576 ?
O79 Cs1 O7 71.3(2) 3_676 4_576 ?
O12 Cs1 O7 47.3(2) 4_576 4_576 ?
O74 Cs1 O7 121.8(2) 3_576 4_576 ?
O6W Cs1 O5 107.3(3) . 4_576 ?
O68 Cs1 O5 113.8(2) 3_576 4_576 ?
O4 Cs1 O5 46.8(2) 4_576 4_576 ?
O71 Cs1 O5 158.1(2) 3_676 4_576 ?
O79 Cs1 O5 129.9(2) 3_676 4_576 ?
O12 Cs1 O5 46.7(2) 4_576 4_576 ?
O74 Cs1 O5 69.2(2) 3_576 4_576 ?
O7 Cs1 O5 59.8(2) 4_576 4_576 ?
O6W Cs1 O75 86.1(3) . 3_576 ?
O68 Cs1 O75 44.8(2) 3_576 3_576 ?
O4 Cs1 O75 89.0(2) 4_576 3_576 ?
O71 Cs1 O75 118.3(2) 3_676 3_576 ?
O79 Cs1 O75 139.9(2) 3_676 3_576 ?
O12 Cs1 O75 113.5(2) 4_576 3_576 ?
O74 Cs1 O75 47.6(2) 3_576 3_576 ?
O7 Cs1 O75 132.0(2) 4_576 3_576 ?
O5 Cs1 O75 76.4(2) 4_576 3_576 ?
O6W Cs1 W17 110.8(2) . 3_576 ?
O68 Cs1 W17 29.41(16) 3_576 3_576 ?
O4 Cs1 W17 113.92(16) 4_576 3_576 ?
O71 Cs1 W17 101.01(16) 3_676 3_576 ?
O79 Cs1 W17 145.18(18) 3_676 3_576 ?
O12 Cs1 W17 103.02(16) 4_576 3_576 ?
O74 Cs1 W17 25.28(17) 3_576 3_576 ?
O7 Cs1 W17 143.45(14) 4_576 3_576 ?
O5 Cs1 W17 84.55(15) 4_576 3_576 ?
O75 Cs1 W17 29.43(14) 3_576 3_576 ?
O6W Cs1 W19 77.6(2) . 3_676 ?
O68 Cs1 W19 101.01(17) 3_576 3_676 ?
O4 Cs1 W19 114.58(15) 4_576 3_676 ?
O71 Cs1 W19 27.90(15) 3_676 3_676 ?
O79 Cs1 W19 23.47(17) 3_676 3_676 ?
O12 Cs1 W19 103.79(16) 4_576 3_676 ?
O74 Cs1 W19 133.72(18) 3_576 3_676 ?
O7 Cs1 W19 84.56(15) 4_576 3_676 ?
O5 Cs1 W19 143.46(15) 4_576 3_676 ?
O75 Cs1 W19 139.84(15) 3_576 3_676 ?
W17 Cs1 W19 128.61(4) 3_576 3_676 ?
O6W Cs2 O77 81.2(3) . 3_576 ?
O6W Cs2 O23 77.6(3) . . ?
O77 Cs2 O23 64.9(2) 3_576 . ?
O6W Cs2 O4 64.3(3) . 4_576 ?
O77 Cs2 O4 102.4(2) 3_576 4_576 ?
O23 Cs2 O4 141.6(2) . 4_576 ?
O6W Cs2 O14 75.2(3) . . ?
O77 Cs2 O14 141.5(2) 3_576 . ?
O23 Cs2 O14 80.5(2) . . ?
O4 Cs2 O14 94.3(2) 4_576 . ?
O6W Cs2 O2 112.3(3) . 4_576 ?
O77 Cs2 O2 113.5(2) 3_576 4_576 ?
O23 Cs2 O2 169.8(2) . 4_576 ?
O4 Cs2 O2 48.2(2) 4_576 4_576 ?
O14 Cs2 O2 103.5(2) . 4_576 ?
O6W Cs2 O1 94.5(3) . 4_576 ?
O77 Cs2 O1 66.4(2) 3_576 4_576 ?
O23 Cs2 O1 131.3(2) . 4_576 ?
O4 Cs2 O1 51.5(2) 4_576 4_576 ?
O14 Cs2 O1 144.4(2) . 4_576 ?
O2 Cs2 O1 48.5(2) 4_576 4_576 ?
O6W Cs2 O13 123.1(3) . . ?
O77 Cs2 O13 149.2(2) 3_576 . ?
O23 Cs2 O13 99.7(2) . . ?
O4 Cs2 O13 105.3(2) 4_576 . ?
O14 Cs2 O13 48.9(2) . . ?
O2 Cs2 O13 76.8(2) 4_576 . ?
O1 Cs2 O13 123.3(2) 4_576 . ?
O6W Cs2 O15 101.6(3) . . ?
O77 Cs2 O15 112.6(2) 3_576 . ?
O23 Cs2 O15 51.0(2) . . ?
O4 Cs2 O15 139.9(2) 4_576 . ?
O14 Cs2 O15 45.9(2) . . ?
O2 Cs2 O15 125.6(2) 4_576 . ?
O1 Cs2 O15 163.6(2) 4_576 . ?
O13 Cs2 O15 48.9(2) . . ?
O6W Cs2 O35 88.6(3) . 4_576 ?
O77 Cs2 O35 145.5(2) 3_576 4_576 ?
O23 Cs2 O35 144.5(2) . 4_576 ?
O4 Cs2 O35 44.3(2) 4_576 4_576 ?
O14 Cs2 O35 64.3(2) . 4_576 ?
O2 Cs2 O35 41.6(2) 4_576 4_576 ?
O1 Cs2 O35 81.8(2) 4_576 4_576 ?
O13 Cs2 O35 61.0(2) . 4_576 ?
O15 Cs2 O35 101.7(2) . 4_576 ?
O6W Cs2 W1 89.9(2) . 4_576 ?
O77 Cs2 W1 91.35(18) 3_576 4_576 ?
O23 Cs2 W1 154.37(17) . 4_576 ?
O4 Cs2 W1 30.42(16) 4_576 4_576 ?
O14 Cs2 W1 118.21(16) . 4_576 ?
O2 Cs2 W1 30.05(15) 4_576 4_576 ?
O1 Cs2 W1 26.47(16) 4_576 4_576 ?
O13 Cs2 W1 105.88(17) . 4_576 ?
O15 Cs2 W1 154.59(15) . 4_576 ?
O35 Cs2 W1 55.54(13) 4_576 4_576 ?
O6W Cs2 W4 103.7(2) . . ?
O77 Cs2 W4 141.21(18) 3_576 . ?
O23 Cs2 W4 78.48(17) . . ?
O4 Cs2 W4 114.53(16) 4_576 . ?
O14 Cs2 W4 29.77(16) . . ?
O2 Cs2 W4 100.24(15) 4_576 . ?
O1 Cs2 W4 148.41(17) 4_576 . ?
O13 Cs2 W4 25.92(16) . . ?
O15 Cs2 W4 28.65(15) . . ?
O35 Cs2 W4 73.25(13) 4_576 . ?
W1 Cs2 W4 126.66(4) 4_576 . ?
O10W Cs3 O33 84.5(3) . 1_655 ?
O10W Cs3 O4W 155.9(3) . 1_554 ?
O33 Cs3 O4W 72.0(3) 1_655 1_554 ?
O10W Cs3 O81 129.1(3) . 3_675 ?
O33 Cs3 O81 133.0(2) 1_655 3_675 ?
O4W Cs3 O81 73.4(3) 1_554 3_675 ?
O10W Cs3 O30 92.6(3) . . ?
O33 Cs3 O30 87.4(2) 1_655 . ?
O4W Cs3 O30 91.6(3) 1_554 . ?
O81 Cs3 O30 62.8(2) 3_675 . ?
O10W Cs3 O19W 80.8(4) . 4_575 ?
O33 Cs3 O19W 164.7(4) 1_655 4_575 ?
O4W Cs3 O19W 123.0(4) 1_554 4_575 ?
O81 Cs3 O19W 56.7(4) 3_675 4_575 ?
O30 Cs3 O19W 88.8(4) . 4_575 ?
O10W Cs3 O8W 124.0(3) . 4_575 ?
O33 Cs3 O8W 138.6(3) 1_655 4_575 ?
O4W Cs3 O8W 74.2(3) 1_554 4_575 ?
O81 Cs3 O8W 54.2(3) 3_675 4_575 ?
O30 Cs3 O8W 116.9(3) . 4_575 ?
O19W Cs3 O8W 55.5(4) 4_575 4_575 ?
O10W Cs3 O2 88.8(3) . 1_655 ?
O33 Cs3 O2 79.3(2) 1_655 1_655 ?
O4W Cs3 O2 81.9(3) 1_554 1_655 ?
O81 Cs3 O2 125.5(2) 3_675 1_655 ?
O30 Cs3 O2 166.5(2) . 1_655 ?
O19W Cs3 O2 104.7(4) 4_575 1_655 ?
O8W Cs3 O2 72.8(3) 4_575 1_655 ?
O10W Cs3 O28 60.6(3) . . ?
O33 Cs3 O28 52.8(2) 1_655 . ?
O4W Cs3 O28 106.5(2) 1_554 . ?
O81 Cs3 O28 110.5(2) 3_675 . ?
O30 Cs3 O28 47.8(2) . . ?
O19W Cs3 O28 114.9(4) 4_575 . ?
O8W Cs3 O28 164.3(3) 4_575 . ?
O2 Cs3 O28 122.87(19) 1_655 . ?
O10W Cs3 W10 86.1(2) . 1_655 ?
O33 Cs3 W10 21.74(17) 1_655 1_655 ?
O4W Cs3 W10 70.2(2) 1_554 1_655 ?
O81 Cs3 W10 142.42(17) 3_675 1_655 ?
O30 Cs3 W10 109.05(17) . 1_655 ?
O19W Cs3 W10 158.3(3) 4_575 1_655 ?
O8W Cs3 W10 121.5(2) 4_575 1_655 ?
O2 Cs3 W10 57.60(15) 1_655 1_655 ?
O28 Cs3 W10 72.20(13) . 1_655 ?
O10W Cs3 W9 72.6(2) . . ?
O33 Cs3 W9 75.83(17) 1_655 . ?
O4W Cs3 W9 105.6(2) 1_554 . ?
O81 Cs3 W9 84.04(17) 3_675 . ?
O30 Cs3 W9 22.45(16) . . ?
O19W Cs3 W9 95.4(3) 4_575 . ?
O8W Cs3 W9 137.0(2) 4_575 . ?
O2 Cs3 W9 150.06(15) 1_655 . ?
O28 Cs3 W9 27.26(13) . . ?
W10 Cs3 W9 97.00(4) 1_655 . ?
O10W Cs3 W6 110.8(2) . 1_655 ?
O33 Cs3 W6 71.23(17) 1_655 1_655 ?
O4W Cs3 W6 57.1(2) 1_554 1_655 ?
O81 Cs3 W6 113.40(16) 3_675 1_655 ?
O30 Cs3 W6 145.91(17) . 1_655 ?
O19W Cs3 W6 118.3(3) 4_575 1_655 ?
O8W Cs3 W6 70.6(2) 4_575 1_655 ?
O2 Cs3 W6 24.87(15) 1_655 1_655 ?
O28 Cs3 W6 123.43(13) . 1_655 ?
W10 Cs3 W6 51.24(2) 1_655 1_655 ?
W9 Cs3 W6 146.24(3) . 1_655 ?
O17 Cs4 O79 67.0(2) . 3_676 ?
O17 Cs4 O6 58.1(3) . 4_576 ?
O79 Cs4 O6 65.6(3) 3_676 4_576 ?
O17 Cs4 O19W 84.3(4) . . ?
O79 Cs4 O19W 140.2(4) 3_676 . ?
O6 Cs4 O19W 76.1(4) 4_576 . ?
O17 Cs4 O77 123.3(3) . 3_676 ?
O79 Cs4 O77 103.0(3) 3_676 3_676 ?
O6 Cs4 O77 167.6(2) 4_576 3_676 ?
O19W Cs4 O77 116.0(4) . 3_676 ?
O17 Cs4 O18W 82.1(4) . . ?
O79 Cs4 O18W 124.5(4) 3_676 . ?
O6 Cs4 O18W 132.3(4) 4_576 . ?
O19W Cs4 O18W 74.8(5) . . ?
O77 Cs4 O18W 57.4(4) 3_676 . ?
O17 Cs4 O78 104.6(2) . 3_676 ?
O79 Cs4 O78 52.0(2) 3_676 3_676 ?
O6 Cs4 O78 115.7(2) 4_576 3_676 ?
O19W Cs4 O78 167.8(4) . 3_676 ?
O77 Cs4 O78 52.1(2) 3_676 3_676 ?
O18W Cs4 O78 97.9(4) . 3_676 ?
O17 Cs4 O10W 128.5(3) . 4_576 ?
O79 Cs4 O10W 96.9(3) 3_676 4_576 ?
O6 Cs4 O10W 70.6(3) 4_576 4_576 ?
O19W Cs4 O10W 79.4(4) . 4_576 ?
O77 Cs4 O10W 107.7(3) 3_676 4_576 ?
O18W Cs4 O10W 137.4(4) . 4_576 ?
O78 Cs4 O10W 100.7(3) 3_676 4_576 ?
O17 Cs4 O7W 58.6(4) . . ?
O79 Cs4 O7W 70.6(4) 3_676 . ?
O6 Cs4 O7W 112.5(4) 4_576 . ?
O19W Cs4 O7W 117.9(5) . . ?
O77 Cs4 O7W 65.4(4) 3_676 . ?
O18W Cs4 O7W 54.0(5) . . ?
O78 Cs4 O7W 62.3(4) 3_676 . ?
O10W Cs4 O7W 162.7(5) 4_576 . ?
O17 Cs4 Cs11 138.8(2) . 4_576 ?
O79 Cs4 Cs11 73.0(2) 3_676 4_576 ?
O6 Cs4 Cs11 96.5(2) 4_576 4_576 ?
O19W Cs4 Cs11 123.5(4) . 4_576 ?
O77 Cs4 Cs11 74.8(2) 3_676 4_576 ?
O18W Cs4 Cs11 131.0(4) . 4_576 ?
O78 Cs4 Cs11 54.3(2) 3_676 4_576 ?
O10W Cs4 Cs11 46.7(3) 4_576 4_576 ?
O7W Cs4 Cs11 116.6(4) . 4_576 ?
O17 Cs4 W19 84.00(18) . 3_676 ?
O79 Cs4 W19 23.91(18) 3_676 3_676 ?
O6 Cs4 W19 88.62(18) 4_576 3_676 ?
O19W Cs4 W19 164.1(4) . 3_676 ?
O77 Cs4 W19 79.51(18) 3_676 3_676 ?
O18W Cs4 W19 114.1(3) . 3_676 ?
O78 Cs4 W19 28.12(15) 3_676 3_676 ?
O10W Cs4 W19 99.7(2) 4_576 3_676 ?
O7W Cs4 W19 63.9(4) . 3_676 ?
Cs11 Cs4 W19 61.74(17) 4_576 3_676 ?
O17 Cs4 W18 117.42(19) . 3_676 ?
O79 Cs4 W18 79.60(18) 3_676 3_676 ?
O6 Cs4 W18 143.85(17) 4_576 3_676 ?
O19W Cs4 W18 139.8(4) . 3_676 ?
O77 Cs4 W18 23.88(18) 3_676 3_676 ?
O18W Cs4 W18 75.4(3) . 3_676 ?
O78 Cs4 W18 28.24(15) 3_676 3_676 ?
O10W Cs4 W18 106.0(2) 4_576 3_676 ?
O7W Cs4 W18 60.9(4) . 3_676 ?
Cs11 Cs4 W18 62.69(17) 4_576 3_676 ?
W19 Cs4 W18 55.86(3) 3_676 3_676 ?
O3W Cs5 Cs11 13.6(6) . . ?
O3W Cs5 O3 96.0(6) . 1_655 ?
Cs11 Cs5 O3 91.2(2) . 1_655 ?
O3W Cs5 O27 143.4(7) . . ?
Cs11 Cs5 O27 130.9(3) . . ?
O3 Cs5 O27 88.9(2) 1_655 . ?
O3W Cs5 O15 113.7(6) . 1_655 ?
Cs11 Cs5 O15 121.7(2) . 1_655 ?
O3 Cs5 O15 59.3(2) 1_655 1_655 ?
O27 Cs5 O15 100.0(2) . 1_655 ?
O3W Cs5 O26 144.6(6) . 1_655 ?
Cs11 Cs5 O26 140.0(2) . 1_655 ?
O3 Cs5 O26 49.1(2) 1_655 1_655 ?
O27 Cs5 O26 55.7(2) . 1_655 ?
O15 Cs5 O26 48.0(2) 1_655 1_655 ?
O3W Cs5 O10 94.0(6) . . ?
Cs11 Cs5 O10 83.7(3) . . ?
O3 Cs5 O10 110.2(2) 1_655 . ?
O27 Cs5 O10 50.9(2) . . ?
O15 Cs5 O10 150.7(2) 1_655 . ?
O26 Cs5 O10 103.4(2) 1_655 . ?
O3W Cs5 O18W 145.8(7) . . ?
Cs11 Cs5 O18W 152.0(4) . . ?
O3 Cs5 O18W 116.7(3) 1_655 . ?
O27 Cs5 O18W 52.8(3) . . ?
O15 Cs5 O18W 78.2(3) 1_655 . ?
O26 Cs5 O18W 67.7(3) 1_655 . ?
O10 Cs5 O18W 84.3(3) . . ?
O3W Cs5 O8W 57.7(7) . . ?
Cs11 Cs5 O8W 70.8(3) . . ?
O3 Cs5 O8W 123.9(3) 1_655 . ?
O27 Cs5 O8W 143.0(3) . . ?
O15 Cs5 O8W 85.4(3) 1_655 . ?
O26 Cs5 O8W 131.5(3) 1_655 . ?
O10 Cs5 O8W 119.3(3) . . ?
O18W Cs5 O8W 93.5(4) . . ?
O3W Cs5 O10W 62.9(7) . . ?
Cs11 Cs5 O10W 49.3(3) . . ?
O3 Cs5 O10W 70.3(3) 1_655 . ?
O27 Cs5 O10W 85.2(3) . . ?
O15 Cs5 O10W 129.2(3) 1_655 . ?
O26 Cs5 O10W 102.9(3) 1_655 . ?
O10 Cs5 O10W 54.6(3) . . ?
O18W Cs5 O10W 135.5(4) . . ?
O8W Cs5 O10W 119.7(3) . . ?
O3W Cs5 O9 54.5(6) . . ?
Cs11 Cs5 O9 51.3(2) . . ?
O3 Cs5 O9 133.8(2) 1_655 . ?
O27 Cs5 O9 97.1(2) . . ?
O15 Cs5 O9 158.8(2) 1_655 . ?
O26 Cs5 O9 152.0(2) 1_655 . ?
O10 Cs5 O9 48.7(2) . . ?
O18W Cs5 O9 102.6(3) . . ?
O8W Cs5 O9 73.4(3) . . ?
O10W Cs5 O9 64.7(3) . . ?
O3W Cs5 O5 73.2(6) . 1_655 ?
Cs11 Cs5 O5 78.1(2) . 1_655 ?
O3 Cs5 O5 45.1(2) 1_655 1_655 ?
O27 Cs5 O5 129.7(2) . 1_655 ?
O15 Cs5 O5 44.8(2) 1_655 1_655 ?
O26 Cs5 O5 75.9(2) 1_655 1_655 ?
O10 Cs5 O5 148.0(2) . 1_655 ?
O18W Cs5 O5 122.8(3) . 1_655 ?
O8W Cs5 O5 79.0(3) . 1_655 ?
O10W Cs5 O5 94.0(2) . 1_655 ?
O9 Cs5 O5 127.7(2) . 1_655 ?
O21W Cs6 O12 102.1(4) . 4_576 ?
O21W Cs6 O81 106.7(4) . 3_676 ?
O12 Cs6 O81 107.2(2) 4_576 3_676 ?
O21W Cs6 O30 86.1(4) . 1_556 ?
O12 Cs6 O30 170.6(3) 4_576 1_556 ?
O81 Cs6 O30 65.5(2) 3_676 1_556 ?
O21W Cs6 O35 96.2(4) . 1_556 ?
O12 Cs6 O35 100.1(2) 4_576 1_556 ?
O81 Cs6 O35 139.3(2) 3_676 1_556 ?
O30 Cs6 O35 83.5(2) 1_556 1_556 ?
O21W Cs6 O1W 11.3(4) . . ?
O12 Cs6 O1W 112.9(4) 4_576 . ?
O81 Cs6 O1W 105.0(4) 3_676 . ?
O30 Cs6 O1W 75.5(4) 1_556 . ?
O35 Cs6 O1W 91.0(4) 1_556 . ?
O21W Cs6 O72 57.9(4) . 3_676 ?
O12 Cs6 O72 107.9(2) 4_576 3_676 ?
O81 Cs6 O72 49.5(2) 3_676 3_676 ?
O30 Cs6 O72 72.3(2) 1_556 3_676 ?
O35 Cs6 O72 144.8(2) 1_556 3_676 ?
O1W Cs6 O72 58.9(4) . 3_676 ?
O21W Cs6 O19W 161.0(5) . 4_576 ?
O12 Cs6 O19W 85.1(4) 4_576 4_576 ?
O81 Cs6 O19W 54.4(4) 3_676 4_576 ?
O30 Cs6 O19W 85.7(4) 1_556 4_576 ?
O35 Cs6 O19W 99.9(4) 1_556 4_576 ?
O1W Cs6 O19W 157.1(5) . 4_576 ?
O72 Cs6 O19W 103.3(4) 3_676 4_576 ?
O21W Cs6 O21 68.3(4) . 1_556 ?
O12 Cs6 O21 138.6(2) 4_576 1_556 ?
O81 Cs6 O21 114.1(2) 3_676 1_556 ?
O30 Cs6 O21 48.8(2) 1_556 1_556 ?
O35 Cs6 O21 45.0(2) 1_556 1_556 ?
O1W Cs6 O21 58.4(4) . 1_556 ?
O72 Cs6 O21 100.3(2) 3_676 1_556 ?
O19W Cs6 O21 117.4(3) 4_576 1_556 ?
O21W Cs6 O9 119.8(4) . 4_576 ?
O12 Cs6 O9 49.1(2) 4_576 4_576 ?
O81 Cs6 O9 58.5(2) 3_676 4_576 ?
O30 Cs6 O9 122.7(2) 1_556 4_576 ?
O35 Cs6 O9 134.7(2) 1_556 4_576 ?
O1W Cs6 O9 128.9(4) . 4_576 ?
O72 Cs6 O9 80.5(2) 3_676 4_576 ?
O19W Cs6 O9 52.7(3) 4_576 4_576 ?
O21 Cs6 O9 169.6(2) 1_556 4_576 ?
O21W Cs6 O20 50.1(4) . 1_556 ?
O12 Cs6 O20 97.1(2) 4_576 1_556 ?
O81 Cs6 O20 150.2(2) 3_676 1_556 ?
O30 Cs6 O20 91.7(2) 1_556 1_556 ?
O35 Cs6 O20 47.5(2) 1_556 1_556 ?
O1W Cs6 O20 48.2(4) . 1_556 ?
O72 Cs6 O20 107.0(2) 3_676 1_556 ?
O19W Cs6 O20 147.2(3) 4_576 1_556 ?
O21 Cs6 O20 44.85(19) 1_556 1_556 ?
O9 Cs6 O20 145.0(2) 4_576 1_556 ?
O21W Cs6 O8 110.1(4) . 1_556 ?
O12 Cs6 O8 131.6(2) 4_576 1_556 ?
O81 Cs6 O8 97.1(2) 3_676 1_556 ?
O30 Cs6 O8 47.2(2) 1_556 1_556 ?
O35 Cs6 O8 42.7(2) 1_556 1_556 ?
O1W Cs6 O8 99.6(4) . 1_556 ?
O72 Cs6 O8 119.6(2) 3_676 1_556 ?
O19W Cs6 O8 76.0(3) 4_576 1_556 ?
O21 Cs6 O8 42.21(19) 1_556 1_556 ?
O9 Cs6 O8 128.5(2) 4_576 1_556 ?
O20 Cs6 O8 78.35(19) 1_556 1_556 ?
O1W Cs7 O11W 130.4(7) . . ?
O1W Cs7 O31 105.4(5) . 1_556 ?
O11W Cs7 O31 123.3(5) . 1_556 ?
O1W Cs7 O45 104.9(5) . 1_556 ?
O11W Cs7 O45 69.6(5) . 1_556 ?
O31 Cs7 O45 89.1(2) 1_556 1_556 ?
O1W Cs7 O21W 6.8(6) . . ?
O11W Cs7 O21W 129.1(6) . . ?
O31 Cs7 O21W 107.5(4) 1_556 . ?
O45 Cs7 O21W 111.2(4) 1_556 . ?
O1W Cs7 O63 61.6(5) . 3_576 ?
O11W Cs7 O63 76.6(5) . 3_576 ?
O31 Cs7 O63 134.3(2) 1_556 3_576 ?
O45 Cs7 O63 57.6(2) 1_556 3_576 ?
O21W Cs7 O63 65.0(4) . 3_576 ?
O1W Cs7 O58 127.8(5) . 3_676 ?
O11W Cs7 O58 67.9(5) . 3_676 ?
O31 Cs7 O58 87.7(2) 1_556 3_676 ?
O45 Cs7 O58 126.1(2) 1_556 3_676 ?
O21W Cs7 O58 121.0(4) . 3_676 ?
O63 Cs7 O58 136.3(2) 3_576 3_676 ?
O1W Cs7 O70 54.8(5) . 3_676 ?
O11W Cs7 O70 80.4(5) . 3_676 ?
O31 Cs7 O70 154.1(2) 1_556 3_676 ?
O45 Cs7 O70 110.9(2) 1_556 3_676 ?
O21W Cs7 O70 50.8(4) . 3_676 ?
O63 Cs7 O70 55.5(2) 3_576 3_676 ?
O58 Cs7 O70 93.0(2) 3_676 3_676 ?
O1W Cs7 O30 78.1(5) . 1_556 ?
O11W Cs7 O30 142.0(5) . 1_556 ?
O31 Cs7 O30 47.9(2) 1_556 1_556 ?
O45 Cs7 O30 134.2(2) 1_556 1_556 ?
O21W Cs7 O30 75.8(4) . 1_556 ?
O63 Cs7 O30 139.0(2) 3_576 1_556 ?
O58 Cs7 O30 74.5(2) 3_676 1_556 ?
O70 Cs7 O30 107.6(2) 3_676 1_556 ?
O1W Cs7 O41 133.4(5) . 1_556 ?
O11W Cs7 O41 80.7(5) . 1_556 ?
O31 Cs7 O41 49.2(2) 1_556 1_556 ?
O45 Cs7 O41 48.0(2) 1_556 1_556 ?
O21W Cs7 O41 139.6(4) . 1_556 ?
O63 Cs7 O41 105.5(2) 3_576 1_556 ?
O58 Cs7 O41 93.5(2) 3_676 1_556 ?
O70 Cs7 O41 156.1(2) 3_676 1_556 ?
O30 Cs7 O41 96.4(2) 1_556 1_556 ?
O1W Cs7 O60 92.4(5) . 3_676 ?
O11W Cs7 O60 65.7(5) . 3_676 ?
O31 Cs7 O60 129.1(2) 1_556 3_676 ?
O45 Cs7 O60 132.4(2) 1_556 3_676 ?
O21W Cs7 O60 86.0(4) . 3_676 ?
O63 Cs7 O60 96.3(2) 3_576 3_676 ?
O58 Cs7 O60 46.3(2) 3_676 3_676 ?
O70 Cs7 O60 46.8(2) 3_676 3_676 ?
O30 Cs7 O60 92.4(2) 1_556 3_676 ?
O41 Cs7 O60 134.2(2) 1_556 3_676 ?
O1W Cs7 O21 60.9(5) . 1_556 ?
O11W Cs7 O21 162.3(5) . 1_556 ?
O31 Cs7 O21 44.8(2) 1_556 1_556 ?
O45 Cs7 O21 95.3(2) 1_556 1_556 ?
O21W Cs7 O21 63.9(4) . 1_556 ?
O63 Cs7 O21 103.4(2) 3_576 1_556 ?
O58 Cs7 O21 118.2(2) 3_676 1_556 ?
O70 Cs7 O21 114.5(2) 3_676 1_556 ?
O30 Cs7 O21 45.3(2) 1_556 1_556 ?
O41 Cs7 O21 82.3(2) 1_556 1_556 ?
O60 Cs7 O21 131.22(19) 3_676 1_556 ?
O20W Cs8 Cs10 79.2(4) 3_676 3_676 ?
O20W Cs8 O66 123.9(5) 3_676 3_576 ?
Cs10 Cs8 O66 136.7(2) 3_676 3_576 ?
O20W Cs8 Cs13 84.8(5) 3_676 3_676 ?
Cs10 Cs8 Cs13 103.9(3) 3_676 3_676 ?
O66 Cs8 Cs13 113.5(3) 3_576 3_676 ?
O20W Cs8 O64 125.5(4) 3_676 3_576 ?
Cs10 Cs8 O64 84.5(2) 3_676 3_576 ?
O66 Cs8 O64 52.2(2) 3_576 3_576 ?
Cs13 Cs8 O64 149.7(3) 3_676 3_576 ?
O20W Cs8 O56 64.0(4) 3_676 3_676 ?
Cs10 Cs8 O56 139.0(2) 3_676 3_676 ?
O66 Cs8 O56 63.2(2) 3_576 3_676 ?
Cs13 Cs8 O56 90.8(3) 3_676 3_676 ?
O64 Cs8 O56 101.8(2) 3_576 3_676 ?
O20W Cs8 O70 71.3(5) 3_676 3_676 ?
Cs10 Cs8 O70 102.3(2) 3_676 3_676 ?
O66 Cs8 O70 61.1(2) 3_576 3_676 ?
Cs13 Cs8 O70 140.2(3) 3_676 3_676 ?
O64 Cs8 O70 62.1(2) 3_576 3_676 ?
O56 Cs8 O70 50.3(2) 3_676 3_676 ?
O20W Cs8 O38 119.7(5) 3_676 3_576 ?
Cs10 Cs8 O38 60.3(2) 3_676 3_576 ?
O66 Cs8 O38 116.2(2) 3_576 3_576 ?
Cs13 Cs8 O38 66.2(3) 3_676 3_576 ?
O64 Cs8 O38 94.8(2) 3_576 3_576 ?
O56 Cs8 O38 155.3(2) 3_676 3_576 ?
O70 Cs8 O38 153.6(2) 3_676 3_576 ?
O20W Cs8 O12W 156.1(5) 3_676 3_676 ?
Cs10 Cs8 O12W 96.7(3) 3_676 3_676 ?
O66 Cs8 O12W 75.0(3) 3_576 3_676 ?
Cs13 Cs8 O12W 73.2(3) 3_676 3_676 ?
O64 Cs8 O12W 77.0(3) 3_576 3_676 ?
O56 Cs8 O12W 124.3(3) 3_676 3_676 ?
O70 Cs8 O12W 132.3(3) 3_676 3_676 ?
O38 Cs8 O12W 42.4(3) 3_576 3_676 ?
O20W Cs8 W15 134.3(4) 3_676 3_576 ?
Cs10 Cs8 W15 112.32(15) 3_676 3_576 ?
O66 Cs8 W15 24.71(18) 3_576 3_576 ?
Cs13 Cs8 W15 129.8(3) 3_676 3_576 ?
O64 Cs8 W15 28.41(14) 3_576 3_576 ?
O56 Cs8 W15 84.06(17) 3_676 3_576 ?
O70 Cs8 W15 63.09(17) 3_676 3_576 ?
O38 Cs8 W15 103.14(17) 3_576 3_576 ?
O12W Cs8 W15 69.2(2) 3_676 3_576 ?
O20W Cs8 W16 61.6(4) 3_676 3_676 ?
Cs10 Cs8 W16 118.57(17) 3_676 3_676 ?
O66 Cs8 W16 62.79(18) 3_576 3_676 ?
Cs13 Cs8 W16 116.3(2) 3_676 3_676 ?
O64 Cs8 W16 82.76(16) 3_576 3_676 ?
O56 Cs8 W16 26.95(15) 3_676 3_676 ?
O70 Cs8 W16 23.93(16) 3_676 3_676 ?
O38 Cs8 W16 177.43(17) 3_576 3_676 ?
O12W Cs8 W16 137.1(2) 3_676 3_676 ?
W15 Cs8 W16 75.00(6) 3_576 3_676 ?
O20W Cs8 W12 76.6(4) 3_676 3_676 ?
Cs10 Cs8 W12 155.47(15) 3_676 3_676 ?
O66 Cs8 W12 63.22(18) 3_576 3_676 ?
Cs13 Cs8 W12 70.1(2) 3_676 3_676 ?
O64 Cs8 W12 112.95(16) 3_576 3_676 ?
O56 Cs8 W12 24.72(15) 3_676 3_676 ?
O70 Cs8 W12 73.55(16) 3_676 3_676 ?
O38 Cs8 W12 130.79(17) 3_576 3_676 ?
O12W Cs8 W12 103.8(2) 3_676 3_676 ?
W15 Cs8 W12 87.77(6) 3_576 3_676 ?
W16 Cs8 W12 51.25(4) 3_676 3_676 ?
O50 Cs9 O16W 134.1(3) 3_576 . ?
O50 Cs9 O25 129.0(2) 3_576 . ?
O16W Cs9 O25 95.8(3) . . ?
O50 Cs9 O5W 77.8(3) 3_576 . ?
O16W Cs9 O5W 75.2(4) . . ?
O25 Cs9 O5W 135.7(3) . . ?
O50 Cs9 O23 112.5(3) 3_576 . ?
O16W Cs9 O23 86.6(3) . . ?
O25 Cs9 O23 50.6(2) . . ?
O5W Cs9 O23 161.0(3) . . ?
O50 Cs9 O12W 65.9(3) 3_576 1_455 ?
O16W Cs9 O12W 138.6(4) . 1_455 ?
O25 Cs9 O12W 84.3(3) . 1_455 ?
O5W Cs9 O12W 76.3(3) . 1_455 ?
O23 Cs9 O12W 122.2(3) . 1_455 ?
O50 Cs9 O40 117.9(2) 3_576 . ?
O16W Cs9 O40 98.8(3) . . ?
O25 Cs9 O40 47.6(2) . . ?
O5W Cs9 O40 90.2(3) . . ?
O23 Cs9 O40 98.1(2) . . ?
O12W Cs9 O40 52.1(3) 1_455 . ?
O50 Cs9 O67 76.0(2) 3_576 3_576 ?
O16W Cs9 O67 65.8(3) . 3_576 ?
O25 Cs9 O67 130.1(2) . 3_576 ?
O5W Cs9 O67 86.3(3) . 3_576 ?
O23 Cs9 O67 81.1(2) . 3_576 ?
O12W Cs9 O67 140.6(3) 1_455 3_576 ?
O40 Cs9 O67 164.6(2) . 3_576 ?
O50 Cs9 W7 128.66(18) 3_576 . ?
O16W Cs9 W7 86.2(3) . . ?
O25 Cs9 W7 26.13(16) . . ?
O5W Cs9 W7 152.9(2) . . ?
O23 Cs9 W7 25.41(16) . . ?
O12W Cs9 W7 107.4(3) 1_455 . ?
O40 Cs9 W7 73.12(15) . . ?
O67 Cs9 W7 104.07(15) 3_576 . ?
O50 Cs9 W11 21.26(17) 3_576 3_576 ?
O16W Cs9 W11 114.6(3) . 3_576 ?
O25 Cs9 W11 142.56(16) . 3_576 ?
O5W Cs9 W11 75.9(2) . 3_576 ?
O23 Cs9 W11 107.61(17) . 3_576 ?
O12W Cs9 W11 86.3(3) 1_455 3_576 ?
O40 Cs9 W11 138.33(15) . 3_576 ?
O67 Cs9 W11 54.95(14) 3_576 3_576 ?
W7 Cs9 W11 130.50(5) . 3_576 ?
O50 Cs9 Ru2 116.78(18) 3_576 . ?
O16W Cs9 Ru2 108.1(3) . . ?
O25 Cs9 Ru2 26.77(16) . . ?
O5W Cs9 Ru2 114.5(2) . . ?
O23 Cs9 Ru2 76.08(16) . . ?
O12W Cs9 Ru2 59.2(3) 1_455 . ?
O40 Cs9 Ru2 24.70(14) . . ?
O67 Cs9 Ru2 156.81(15) 3_576 . ?
W7 Cs9 Ru2 52.74(3) . . ?
W11 Cs9 Ru2 137.22(4) 3_576 . ?
O50 Cs9 Cs13 49.3(2) 3_576 1_455 ?
O16W Cs9 Cs13 172.2(3) . 1_455 ?
O25 Cs9 Cs13 79.8(2) . 1_455 ?
O5W Cs9 Cs13 112.4(3) . 1_455 ?
O23 Cs9 Cs13 85.7(2) . 1_455 ?
O12W Cs9 Cs13 47.8(3) 1_455 1_455 ?
O40 Cs9 Cs13 83.1(2) . 1_455 ?
O67 Cs9 Cs13 112.1(2) 3_576 1_455 ?
W7 Cs9 Cs13 87.14(15) . 1_455 ?
W11 Cs9 Cs13 67.22(15) 3_576 1_455 ?
Ru2 Cs9 Cs13 70.71(15) . 1_455 ?
O2W Cs10 Cs8 131.0(5) . 3_676 ?
O2W Cs10 O39 101.4(5) . 1_655 ?
Cs8 Cs10 O39 109.0(3) 3_676 1_655 ?
O2W Cs10 O46 74.6(5) . 1_655 ?
Cs8 Cs10 O46 93.1(3) 3_676 1_655 ?
O39 Cs10 O46 54.2(3) 1_655 1_655 ?
O2W Cs10 O9W 92.0(5) . . ?
Cs8 Cs10 O9W 113.6(3) 3_676 . ?
O39 Cs10 O9W 107.2(4) 1_655 . ?
O46 Cs10 O9W 152.4(4) 1_655 . ?
O2W Cs10 O38 153.6(5) . 1_655 ?
Cs8 Cs10 O38 70.7(3) 3_676 1_655 ?
O39 Cs10 O38 52.8(3) 1_655 1_655 ?
O46 Cs10 O38 91.2(3) 1_655 1_655 ?
O9W Cs10 O38 90.9(3) . 1_655 ?
O2W Cs10 O14W 66.4(6) . 1_655 ?
Cs8 Cs10 O14W 161.9(4) 3_676 1_655 ?
O39 Cs10 O14W 56.9(4) 1_655 1_655 ?
O46 Cs10 O14W 86.9(4) 1_655 1_655 ?
O9W Cs10 O14W 65.5(4) . 1_655 ?
O38 Cs10 O14W 91.2(4) 1_655 1_655 ?
O2W Cs10 O20W 99.4(5) . . ?
Cs8 Cs10 O20W 50.3(3) 3_676 . ?
O39 Cs10 O20W 157.9(4) 1_655 . ?
O46 Cs10 O20W 126.1(4) 1_655 . ?
O9W Cs10 O20W 79.2(4) . . ?
O38 Cs10 O20W 106.9(4) 1_655 . ?
O14W Cs10 O20W 140.7(5) 1_655 . ?
O2W Cs10 O63 57.8(5) . 1_655 ?
Cs8 Cs10 O63 78.9(2) 3_676 1_655 ?
O39 Cs10 O63 101.0(3) 1_655 1_655 ?
O46 Cs10 O63 46.8(2) 1_655 1_655 ?
O9W Cs10 O63 142.4(4) . 1_655 ?
O38 Cs10 O63 126.3(3) 1_655 1_655 ?
O14W Cs10 O63 113.3(4) 1_655 1_655 ?
O20W Cs10 O63 84.0(4) . 1_655 ?
O2W Cs10 O36 115.2(5) . . ?
Cs8 Cs10 O36 70.0(2) 3_676 . ?
O39 Cs10 O36 131.4(3) 1_655 . ?
O46 Cs10 O36 163.0(4) 1_655 . ?
O9W Cs10 O36 44.4(3) . . ?
O38 Cs10 O36 84.5(3) 1_655 . ?
O14W Cs10 O36 109.5(4) 1_655 . ?
O20W Cs10 O36 41.3(4) . . ?
O63 Cs10 O36 125.0(3) 1_655 . ?
O2W Cs10 O11W 56.0(6) . 3_676 ?
Cs8 Cs10 O11W 86.7(4) 3_676 3_676 ?
O39 Cs10 O11W 157.0(5) 1_655 3_676 ?
O46 Cs10 O11W 109.9(5) 1_655 3_676 ?
O9W Cs10 O11W 80.1(5) . 3_676 ?
O38 Cs10 O11W 150.1(5) 1_655 3_676 ?
O14W Cs10 O11W 110.3(6) 1_655 3_676 ?
O20W Cs10 O11W 43.6(5) . 3_676 ?
O63 Cs10 O11W 64.8(4) 1_655 3_676 ?
O36 Cs10 O11W 69.1(4) . 3_676 ?
O2W Cs10 Ru4 81.7(4) . 1_655 ?
Cs8 Cs10 Ru4 110.9(2) 3_676 1_655 ?
O39 Cs10 Ru4 26.37(18) 1_655 1_655 ?
O46 Cs10 Ru4 30.19(18) 1_655 1_655 ?
O9W Cs10 Ru4 125.4(3) . 1_655 ?
O38 Cs10 Ru4 75.3(2) 1_655 1_655 ?
O14W Cs10 Ru4 62.3(4) 1_655 1_655 ?
O20W Cs10 Ru4 155.3(4) . 1_655 ?
O63 Cs10 Ru4 75.71(19) 1_655 1_655 ?
O36 Cs10 Ru4 157.7(3) . 1_655 ?
O11W Cs10 Ru4 132.7(4) 3_676 1_655 ?
O3W Cs11 O10W 117(2) . . ?
O3W Cs11 O1 92(2) . 1_655 ?
O10W Cs11 O1 71.1(4) . 1_655 ?
O3W Cs11 O9 83(2) . . ?
O10W Cs11 O9 82.3(4) . . ?
O1 Cs11 O9 146.7(5) 1_655 . ?
O3W Cs11 O80 101(2) . 2_645 ?
O10W Cs11 O80 123.6(5) . 2_645 ?
O1 Cs11 O80 150.8(5) 1_655 2_645 ?
O9 Cs11 O80 61.9(3) . 2_645 ?
O3W Cs11 O75 87(2) . 2_645 ?
O10W Cs11 O75 134.9(5) . 2_645 ?
O1 Cs11 O75 70.5(3) 1_655 2_645 ?
O9 Cs11 O75 141.2(5) . 2_645 ?
O80 Cs11 O75 83.8(4) 2_645 2_645 ?
O3W Cs11 Cs5 46(2) . . ?
O10W Cs11 Cs5 71.5(4) . . ?
O1 Cs11 Cs5 81.5(3) 1_655 . ?
O9 Cs11 Cs5 71.1(3) . . ?
O80 Cs11 Cs5 125.8(4) 2_645 . ?
O75 Cs11 Cs5 124.0(4) 2_645 . ?
O3W Cs11 O78 128(2) . 2_645 ?
O10W Cs11 O78 114.6(5) . 2_645 ?
O1 Cs11 O78 99.4(4) 1_655 2_645 ?
O9 Cs11 O78 109.9(4) . 2_645 ?
O80 Cs11 O78 52.3(3) 2_645 2_645 ?
O75 Cs11 O78 51.3(3) 2_645 2_645 ?
Cs5 Cs11 O78 173.8(5) . 2_645 ?
O3W Cs11 O76 64(2) . 2_645 ?
O10W Cs11 O76 173.8(5) . 2_645 ?
O1 Cs11 O76 115.1(4) 1_655 2_645 ?
O9 Cs11 O76 91.8(4) . 2_645 ?
O80 Cs11 O76 51.1(3) 2_645 2_645 ?
O75 Cs11 O76 50.5(3) 2_645 2_645 ?
Cs5 Cs11 O76 108.5(4) . 2_645 ?
O78 Cs11 O76 65.5(3) 2_645 2_645 ?
O3W Cs11 Cs4 168(2) . 4_575 ?
O10W Cs11 Cs4 59.3(4) . 4_575 ?
O1 Cs11 Cs4 76.4(3) 1_655 4_575 ?
O9 Cs11 Cs4 107.2(4) . 4_575 ?
O80 Cs11 Cs4 89.9(4) 2_645 4_575 ?
O75 Cs11 Cs4 89.3(3) 2_645 4_575 ?
Cs5 Cs11 Cs4 130.2(3) . 4_575 ?
O78 Cs11 Cs4 55.7(3) 2_645 4_575 ?
O76 Cs11 Cs4 121.2(4) 2_645 4_575 ?
O3W Cs11 W19 127(2) . 2_645 ?
O10W Cs11 W19 111.0(5) . 2_645 ?
O1 Cs11 W19 126.3(4) 1_655 2_645 ?
O9 Cs11 W19 81.5(3) . 2_645 ?
O80 Cs11 W19 28.6(2) 2_645 2_645 ?
O75 Cs11 W19 75.1(3) 2_645 2_645 ?
Cs5 Cs11 W19 152.0(3) . 2_645 ?
O78 Cs11 W19 28.47(18) 2_645 2_645 ?
O76 Cs11 W19 65.9(3) 2_645 2_645 ?
Cs4 Cs11 W19 63.0(2) 4_575 2_645 ?
O3W Cs11 W18 114(2) . 2_645 ?
O10W Cs11 W18 118.2(4) . 2_645 ?
O1 Cs11 W18 75.0(3) 1_655 2_645 ?
O9 Cs11 W18 137.0(4) . 2_645 ?
O80 Cs11 W18 75.8(3) 2_645 2_645 ?
O75 Cs11 W18 27.5(2) 2_645 2_645 ?
Cs5 Cs11 W18 148.7(3) . 2_645 ?
O78 Cs11 W18 28.36(18) 2_645 2_645 ?
O76 Cs11 W18 65.1(2) 2_645 2_645 ?
Cs4 Cs11 W18 63.5(2) 4_575 2_645 ?
W19 Cs11 W18 56.43(17) 2_645 2_645 ?
O15W Cs12 O43 95.3(8) . . ?
O15W Cs12 O52 110.2(9) . 3_676 ?
O43 Cs12 O52 106.6(5) . 3_676 ?
O15W Cs12 Cs13 13.9(7) . . ?
O43 Cs12 Cs13 85.0(5) . . ?
O52 Cs12 Cs13 122.4(6) 3_676 . ?
O15W Cs12 O55 93.6(8) . . ?
O43 Cs12 O55 109.8(5) . . ?
O52 Cs12 O55 134.0(5) 3_676 . ?
Cs13 Cs12 O55 88.2(5) . . ?
O15W Cs12 O49 80.4(7) . . ?
O43 Cs12 O49 59.8(4) . . ?
O52 Cs12 O49 164.3(6) 3_676 . ?
Cs13 Cs12 O49 67.0(4) . . ?
O55 Cs12 O49 53.6(3) . . ?
O15W Cs12 Cs12 166.1(10) . 3_676 ?
O43 Cs12 Cs12 82.0(6) . 3_676 ?
O52 Cs12 Cs12 83.6(5) 3_676 3_676 ?
Cs13 Cs12 Cs12 153.5(7) . 3_676 ?
O55 Cs12 Cs12 74.7(5) . 3_676 ?
O49 Cs12 Cs12 86.5(5) . 3_676 ?
O15W Cs12 O50 71.4(7) . 3_676 ?
O43 Cs12 O50 145.4(6) . 3_676 ?
O52 Cs12 O50 53.4(3) 3_676 3_676 ?
Cs13 Cs12 O50 85.1(5) . 3_676 ?
O55 Cs12 O50 103.0(5) . 3_676 ?
O49 Cs12 O50 142.3(5) . 3_676 ?
Cs12 Cs12 O50 118.1(6) 3_676 3_676 ?
O15W Cs12 O5W 75.0(8) . 3_676 ?
O43 Cs12 O5W 157.8(5) . 3_676 ?
O52 Cs12 O5W 95.6(4) 3_676 3_676 ?
Cs13 Cs12 O5W 81.7(5) . 3_676 ?
O55 Cs12 O5W 52.3(3) . 3_676 ?
O49 Cs12 O5W 98.5(4) . 3_676 ?
Cs12 Cs12 O5W 102.5(6) 3_676 3_676 ?
O50 Cs12 O5W 50.8(3) 3_676 3_676 ?
O15W Cs12 O55 139.1(9) . 3_676 ?
O43 Cs12 O55 66.9(4) . 3_676 ?
O52 Cs12 O55 48.7(3) 3_676 3_676 ?
Cs13 Cs12 O55 140.3(6) . 3_676 ?
O55 Cs12 O55 126.7(4) . 3_676 ?
O49 Cs12 O55 115.7(5) . 3_676 ?
Cs12 Cs12 O55 52.0(4) 3_676 3_676 ?
O50 Cs12 O55 102.0(3) 3_676 3_676 ?
O5W Cs12 O55 132.8(4) 3_676 3_676 ?
O15W Cs12 W12 94.4(7) . . ?
O43 Cs12 W12 82.5(4) . . ?
O52 Cs12 W12 152.4(5) 3_676 . ?
Cs13 Cs12 W12 83.8(4) . . ?
O55 Cs12 W12 27.3(2) . . ?
O49 Cs12 W12 28.4(2) . . ?
Cs12 Cs12 W12 71.7(4) 3_676 . ?
O50 Cs12 W12 129.1(4) 3_676 . ?
O5W Cs12 W12 78.4(3) 3_676 . ?
O55 Cs12 W12 117.7(4) 3_676 . ?
O15W Cs12 O43 136.4(9) . 3_676 ?
O43 Cs12 O43 126.3(5) . 3_676 ?
O52 Cs12 O43 73.0(4) 3_676 3_676 ?
Cs13 Cs12 O43 142.1(6) . 3_676 ?
O55 Cs12 O43 63.1(3) . 3_676 ?
O49 Cs12 O43 107.8(4) . 3_676 ?
Cs12 Cs12 O43 44.3(4) 3_676 3_676 ?
O50 Cs12 O43 78.6(3) 3_676 3_676 ?
O5W Cs12 O43 61.5(3) 3_676 3_676 ?
O55 Cs12 O43 77.0(3) 3_676 3_676 ?
W12 Cs12 O43 80.6(3) . 3_676 ?
O15W Cs13 O13W 100.3(10) . . ?
O15W Cs13 Cs12 16.8(8) . . ?
O13W Cs13 Cs12 115.6(6) . . ?
O15W Cs13 O42 108.4(10) . . ?
O13W Cs13 O42 118.9(6) . . ?
Cs12 Cs13 O42 93.7(5) . . ?
O15W Cs13 Cs8 115.4(10) . 3_676 ?
O13W Cs13 Cs8 108.6(5) . 3_676 ?
Cs12 Cs13 Cs8 113.7(5) . 3_676 ?
O42 Cs13 Cs8 105.7(4) . 3_676 ?
O15W Cs13 O36 161.4(10) . . ?
O13W Cs13 O36 90.6(5) . . ?
Cs12 Cs13 O36 145.9(6) . . ?
O42 Cs13 O36 53.1(3) . . ?
Cs8 Cs13 O36 74.3(3) 3_676 . ?
O15W Cs13 O49 76.1(9) . . ?
O13W Cs13 O49 170.0(6) . . ?
Cs12 Cs13 O49 59.9(4) . . ?
O42 Cs13 O49 54.9(3) . . ?
Cs8 Cs13 O49 81.3(3) 3_676 . ?
O36 Cs13 O49 90.5(4) . . ?
O15W Cs13 O38 112.3(10) . 1_655 ?
O13W Cs13 O38 47.0(4) . 1_655 ?
Cs12 Cs13 O38 127.5(5) . 1_655 ?
O42 Cs13 O38 138.8(5) . 1_655 ?
Cs8 Cs13 O38 62.3(3) 3_676 1_655 ?
O36 Cs13 O38 86.2(4) . 1_655 ?
O49 Cs13 O38 143.0(5) . 1_655 ?
O15W Cs13 O29 123.1(10) . . ?
O13W Cs13 O29 70.0(5) . . ?
Cs12 Cs13 O29 119.5(5) . . ?
O42 Cs13 O29 49.0(3) . . ?
Cs8 Cs13 O29 120.8(4) 3_676 . ?
O36 Cs13 O29 47.1(3) . . ?
O49 Cs13 O29 103.8(4) . . ?
O38 Cs13 O29 100.7(4) 1_655 . ?
O15W Cs13 O43 59.2(9) . . ?
O13W Cs13 O43 121.9(6) . . ?
Cs12 Cs13 O43 46.0(4) . . ?
O42 Cs13 O43 49.3(3) . . ?
Cs8 Cs13 O43 129.5(4) 3_676 . ?
O36 Cs13 O43 102.2(4) . . ?
O49 Cs13 O43 48.2(3) . . ?
O38 Cs13 O43 166.8(5) 1_655 . ?
O29 Cs13 O43 78.5(3) . . ?
O15W Cs13 Ru3 85.7(9) . . ?
O13W Cs13 Ru3 139.6(6) . . ?
Cs12 Cs13 Ru3 69.5(4) . . ?
O42 Cs13 Ru3 26.7(2) . . ?
Cs8 Cs13 Ru3 104.4(3) 3_676 . ?
O36 Cs13 Ru3 76.4(3) . . ?
O49 Cs13 Ru3 31.76(19) . . ?
O38 Cs13 Ru3 160.7(4) 1_655 . ?
O29 Cs13 Ru3 73.3(3) . . ?
O43 Cs13 Ru3 31.69(18) . . ?
O15W Cs13 Ru1 130.8(10) . . ?
O13W Cs13 Ru1 98.5(5) . . ?
Cs12 Cs13 Ru1 118.0(5) . . ?
O42 Cs13 Ru1 25.6(2) . . ?
Cs8 Cs13 Ru1 100.6(3) 3_676 . ?
O36 Cs13 Ru1 31.5(2) . . ?
O49 Cs13 Ru1 77.5(3) . . ?
O38 Cs13 Ru1 113.9(4) 1_655 . ?
O29 Cs13 Ru1 31.09(18) . . ?
O43 Cs13 Ru1 72.2(3) . . ?
Ru3 Cs13 Ru1 52.24(17) . . ?
W1 O1 Cs11 134.0(5) . 1_455 ?
W1 O1 Cs2 93.2(3) . 4_575 ?
Cs11 O1 Cs2 132.7(4) 1_455 4_575 ?
W1 O2 W6 120.2(4) . . ?
W1 O2 Cs2 90.4(3) . 4_575 ?
W6 O2 Cs2 122.2(4) . 4_575 ?
W1 O2 Cs3 111.0(3) . 1_455 ?
W6 O2 Cs3 107.4(3) . 1_455 ?
Cs2 O2 Cs3 104.0(2) 4_575 1_455 ?
W1 O3 W10 145.1(5) . . ?
W1 O3 Cs5 107.0(4) . 1_455 ?
W10 O3 Cs5 107.3(3) . 1_455 ?
W1 O4 W2 124.3(5) . . ?
W1 O4 Cs2 94.2(3) . 4_575 ?
W2 O4 Cs2 113.6(3) . 4_575 ?
W1 O4 Cs1 110.4(3) . 4_575 ?
W2 O4 Cs1 108.7(3) . 4_575 ?
Cs2 O4 Cs1 103.0(3) 4_575 4_575 ?
W1 O5 W4 154.0(6) . . ?
W1 O5 Cs1 99.6(3) . 4_575 ?
W4 O5 Cs1 102.0(3) . 4_575 ?
W1 O5 Cs5 86.0(3) . 1_455 ?
W4 O5 Cs5 88.8(3) . 1_455 ?
Cs1 O5 Cs5 135.1(3) 4_575 1_455 ?
W2 O6 Cs4 141.7(5) . 4_575 ?
W3 O7 W2 153.2(5) . . ?
W3 O7 Cs1 102.7(3) . 4_575 ?
W2 O7 Cs1 100.6(3) . 4_575 ?
W2 O8 W9 146.0(5) . . ?
W2 O8 Cs6 92.4(3) . 1_554 ?
W9 O8 Cs6 82.3(2) . 1_554 ?
W3 O9 Cs11 130.9(5) . . ?
W3 O9 Cs5 100.6(4) . . ?
Cs11 O9 Cs5 57.6(3) . . ?
W3 O9 Cs6 92.9(3) . 4_575 ?
Cs11 O9 Cs6 135.2(4) . 4_575 ?
Cs5 O9 Cs6 132.3(3) . 4_575 ?
W3 O10 W8 145.1(5) . . ?
W3 O10 Cs5 103.0(3) . . ?
W8 O10 Cs5 98.7(3) . . ?
W5 O11 W3 120.3(4) . . ?
W4 O12 W3 123.1(5) . . ?
W4 O12 Cs6 112.6(4) . 4_575 ?
W3 O12 Cs6 108.5(3) . 4_575 ?
W4 O12 Cs1 109.2(3) . 4_575 ?
W3 O12 Cs1 106.9(3) . 4_575 ?
Cs6 O12 Cs1 92.0(3) 4_575 4_575 ?
W4 O13 Cs2 94.2(4) . . ?
W5 O14 W4 120.5(4) . . ?
W5 O14 Cs2 124.3(4) . . ?
W4 O14 Cs2 95.0(3) . . ?
W4 O15 W7 145.0(5) . . ?
W4 O15 Cs5 106.4(4) . 1_455 ?
W7 O15 Cs5 107.7(3) . 1_455 ?
W4 O15 Cs2 91.0(3) . . ?
W7 O15 Cs2 94.6(3) . . ?
Cs5 O15 Cs2 93.3(2) 1_455 . ?
P1 O16 W3 125.0(4) . . ?
P1 O16 W4 125.7(5) . . ?
W3 O16 W4 93.8(3) . . ?
P1 O16 W5 126.4(5) . . ?
W3 O16 W5 87.3(3) . . ?
W4 O16 W5 86.9(3) . . ?
W5 O17 Cs4 130.8(4) . . ?
W5 O18 W8 150.1(5) . . ?
W5 O19 W7 148.7(5) . . ?
W6 O20 Cs6 86.5(3) . 1_554 ?
W6 O21 W9 148.8(5) . . ?
W6 O21 Cs6 88.8(3) . 1_554 ?
W9 O21 Cs6 88.5(3) . 1_554 ?
W6 O21 Cs7 129.1(3) . 1_554 ?
W9 O21 Cs7 81.2(3) . 1_554 ?
Cs6 O21 Cs7 82.86(17) 1_554 1_554 ?
W6 O22 W10 149.4(5) . . ?
W7 O23 Cs2 110.5(4) . . ?
W7 O23 Cs9 101.7(4) . . ?
Cs2 O23 Cs9 127.2(3) . . ?
P1 O24 W7 130.5(5) . . ?
P1 O24 W10 129.5(5) . . ?
W7 O24 W10 91.1(3) . . ?
W7 O25 Ru2 144.6(5) . . ?
W7 O25 Cs9 103.3(3) . . ?
Ru2 O25 Cs9 111.1(3) . . ?
W10 O26 W7 119.4(4) . . ?
W10 O26 Cs5 106.3(3) . 1_455 ?
W7 O26 Cs5 110.2(3) . 1_455 ?
W8 O27 Cs5 114.9(4) . . ?
W8 O28 W9 118.3(4) . . ?
W8 O28 Cs3 147.6(4) . . ?
W9 O28 Cs3 92.4(3) . . ?
W8 O29 Ru1 145.4(5) . . ?
W8 O29 Cs13 130.0(4) . . ?
Ru1 O29 Cs13 83.4(3) . . ?
W9 O30 Cs6 111.2(4) . 1_554 ?
W9 O30 Cs3 111.9(4) . . ?
Cs6 O30 Cs3 96.7(3) 1_554 . ?
W9 O30 Cs7 92.2(4) . 1_554 ?
Cs6 O30 Cs7 94.9(2) 1_554 1_554 ?
Cs3 O30 Cs7 147.1(3) . 1_554 ?
W9 O31 Ru1 145.4(5) . . ?
W9 O31 Cs7 102.6(3) . 1_554 ?
Ru1 O31 Cs7 111.8(3) . 1_554 ?
P1 O32 W8 130.2(5) . . ?
P1 O32 W9 129.7(5) . . ?
W8 O32 W9 90.7(3) . . ?
W10 O33 Cs3 117.7(4) . 1_455 ?
W10 O34 Ru2 144.5(5) . . ?
W6 O35 W2 120.6(4) . . ?
W6 O35 Cs6 104.4(3) . 1_554 ?
W2 O35 Cs6 114.7(3) . 1_554 ?
W6 O35 Cs2 105.3(3) . 4_575 ?
W2 O35 Cs2 94.5(3) . 4_575 ?
Cs6 O35 Cs2 117.7(2) 1_554 4_575 ?
Ru1 O36 Cs13 95.3(4) . . ?
Ru1 O36 Cs10 177.5(4) . . ?
Cs13 O36 Cs10 84.7(3) . . ?
Ru1 O37 Ru2 132.9(5) . . ?
Ru2 O38 Cs10 98.2(3) . 1_455 ?
Ru2 O38 Cs8 138.2(4) . 3_576 ?
Cs10 O38 Cs8 49.0(2) 1_455 3_576 ?
Ru2 O38 Cs13 168.0(5) . 1_455 ?
Cs10 O38 Cs13 85.3(3) 1_455 1_455 ?
Cs8 O38 Cs13 51.5(3) 3_576 1_455 ?
Ru2 O39 Ru4 135.4(5) . . ?
Ru2 O39 Cs10 113.4(4) . 1_455 ?
Ru4 O39 Cs10 108.7(4) . 1_455 ?
Ru2 O40 Ru3 138.1(5) . . ?
Ru2 O40 Cs9 99.9(3) . . ?
Ru3 O40 Cs9 120.8(3) . . ?
Ru1 O41 Ru4 138.3(5) . . ?
Ru1 O41 Cs7 106.0(3) . 1_554 ?
Ru4 O41 Cs7 109.0(3) . 1_554 ?
Ru1 O42 Ru3 135.1(5) . . ?
Ru1 O42 Cs13 113.7(5) . . ?
Ru3 O42 Cs13 110.6(5) . . ?
Ru3 O43 Cs12 111.4(5) . . ?
Ru3 O43 Cs13 80.3(3) . . ?
Cs12 O43 Cs13 49.0(4) . . ?
Ru3 O43 Cs12 112.1(4) . 3_676 ?
Cs12 O43 Cs12 53.7(5) . 3_676 ?
Cs13 O43 Cs12 99.8(4) . 3_676 ?
Ru4 O44 Ru3 133.4(5) . . ?
Ru4 O45 Cs7 112.6(4) . 1_554 ?
W14 O46 Ru4 147.1(5) . . ?
W14 O46 Cs10 111.1(4) . 1_455 ?
Ru4 O46 Cs10 101.8(4) . 1_455 ?
W13 O47 Ru4 143.9(5) . . ?
W11 O48 Ru3 146.1(5) . . ?
W12 O49 Ru3 146.1(5) . . ?
W12 O49 Cs12 97.7(4) . . ?
Ru3 O49 Cs12 99.7(4) . . ?
W12 O49 Cs13 120.4(4) . . ?
Ru3 O49 Cs13 93.3(4) . . ?
Cs12 O49 Cs13 53.1(4) . . ?
W11 O50 Cs9 119.6(4) . 3_576 ?
W11 O50 Cs12 92.8(4) . 3_676 ?
Cs9 O50 Cs12 139.1(4) 3_576 3_676 ?
W15 O51 W11 149.5(5) . . ?
W11 O52 W12 119.3(4) . . ?
W11 O52 Cs12 111.0(5) . 3_676 ?
W12 O52 Cs12 119.2(5) . 3_676 ?
P2 O53 W11 128.7(5) . . ?
P2 O53 W12 129.2(5) . . ?
W11 O53 W12 92.5(3) . . ?
W18 O54 W11 144.6(5) . . ?
W12 O55 Cs12 99.4(4) . . ?
W12 O55 Cs12 87.4(4) . 3_676 ?
Cs12 O55 Cs12 53.3(4) . 3_676 ?
W16 O56 W12 148.0(5) . . ?
W16 O56 Cs8 100.2(3) . 3_676 ?
W12 O56 Cs8 108.6(3) . 3_676 ?
W19 O57 W12 146.0(5) . . ?
W13 O58 Cs7 114.6(4) . 3_676 ?
W13 O59 W14 120.0(4) . . ?
W16 O60 W13 150.1(5) . . ?
W16 O60 Cs7 89.6(3) . 3_676 ?
W13 O60 Cs7 98.0(3) . 3_676 ?
W20 O61 W13 145.1(5) . . ?
P2 O62 W13 129.4(5) . . ?
P2 O62 W14 129.0(5) . . ?
W13 O62 W14 91.4(3) . . ?
W14 O63 Cs7 162.2(5) . 3_576 ?
W14 O63 Cs10 89.9(4) . 1_455 ?
Cs7 O63 Cs10 105.9(3) 3_576 1_455 ?
W15 O64 W14 148.4(5) . . ?
W15 O64 Cs8 94.9(3) . 3_576 ?
W14 O64 Cs8 113.7(3) . 3_576 ?
W17 O65 W14 147.1(5) . . ?
W15 O66 Cs8 105.8(4) . 3_576 ?
W18 O67 W15 121.5(4) . . ?
W18 O67 Cs9 110.7(3) . 3_576 ?
W15 O67 Cs9 105.6(3) . 3_576 ?
W15 O68 W17 120.8(4) . . ?
W15 O68 Cs1 126.8(4) . 3_576 ?
W17 O68 Cs1 98.6(3) . 3_576 ?
P2 O69 W17 125.1(5) . . ?
P2 O69 W18 126.0(5) . . ?
W17 O69 W18 92.8(3) . . ?
P2 O69 W15 127.2(5) . . ?
W17 O69 W15 87.3(3) . . ?
W18 O69 W15 86.2(3) . . ?
W16 O70 Cs8 103.0(4) . 3_676 ?
W16 O70 Cs7 103.4(4) . 3_676 ?
Cs8 O70 Cs7 117.0(3) 3_676 3_676 ?
W16 O71 W19 120.3(4) . . ?
W16 O71 Cs1 133.9(4) . 3_676 ?
W19 O71 Cs1 100.4(3) . 3_676 ?
W16 O72 W20 119.9(4) . . ?
W16 O72 Cs6 142.2(4) . 3_676 ?
W20 O72 Cs6 92.7(3) . 3_676 ?
W16 O72 Cs7 87.1(3) . 3_676 ?
W20 O72 Cs7 131.7(4) . 3_676 ?
Cs6 O72 Cs7 83.80(18) 3_676 3_676 ?
P2 O73 W19 124.3(4) . . ?
P2 O73 W20 125.5(5) . . ?
W19 O73 W20 93.5(3) . . ?
P2 O73 W16 128.0(5) . . ?
W19 O73 W16 87.0(3) . . ?
W20 O73 W16 86.6(3) . . ?
W17 O74 Cs1 98.6(4) . 3_576 ?
W18 O75 W17 124.3(5) . . ?
W18 O75 Cs11 105.2(4) . 2_655 ?
W17 O75 Cs11 108.2(4) . 2_655 ?
W18 O75 Cs1 117.3(3) . 3_576 ?
W17 O75 Cs1 83.1(3) . 3_576 ?
Cs11 O75 Cs1 118.2(3) 2_655 3_576 ?
W17 O76 W20 153.5(5) . . ?
W17 O76 Cs11 102.0(4) . 2_655 ?
W20 O76 Cs11 98.4(4) . 2_655 ?
W18 O77 Cs2 144.5(5) . 3_576 ?
W18 O77 Cs4 108.4(4) . 3_676 ?
Cs2 O77 Cs4 96.9(3) 3_576 3_676 ?
W19 O78 W18 156.0(5) . . ?
W19 O78 Cs11 98.8(4) . 2_655 ?
W18 O78 Cs11 101.3(4) . 2_655 ?
W19 O78 Cs4 98.6(3) . 3_676 ?
W18 O78 Cs4 100.5(3) . 3_676 ?
Cs11 O78 Cs4 70.0(3) 2_655 3_676 ?
W19 O79 Cs4 109.1(4) . 3_676 ?
W19 O79 Cs1 106.5(4) . 3_676 ?
Cs4 O79 Cs1 137.5(3) 3_676 3_676 ?
W19 O80 W20 124.5(5) . . ?
W19 O80 Cs11 105.1(4) . 2_655 ?
W20 O80 Cs11 110.5(4) . 2_655 ?
W20 O81 Cs6 113.7(4) . 3_676 ?
W20 O81 Cs3 135.4(4) . 3_675 ?
Cs6 O81 Cs3 98.1(2) 3_676 3_675 ?
P1 O82 W1 125.0(5) . . ?
P1 O82 W2 124.6(5) . . ?
W1 O82 W2 93.6(3) . . ?
P1 O82 W6 127.1(5) . . ?
W1 O82 W6 87.7(3) . . ?
W2 O82 W6 87.4(3) . . ?
O21W O1W Cs7 146(3) . . ?
O21W O1W Cs6 56(2) . . ?
Cs7 O1W Cs6 109.1(7) . . ?
Cs11 O3W Cs5 121(3) . . ?
Cs9 O5W Cs12 135.2(4) . 3_676 ?
Cs2 O6W Cs1 109.6(4) . . ?
Cs3 O8W Cs5 132.5(4) 4_576 . ?
Cs11 O10W Cs3 140.8(5) . . ?
Cs11 O10W Cs4 74.0(4) . 4_575 ?
Cs3 O10W Cs4 97.4(3) . 4_575 ?
Cs11 O10W Cs5 59.1(4) . . ?
Cs3 O10W Cs5 113.6(4) . . ?
Cs4 O10W Cs5 132.5(4) 4_575 . ?
Cs7 O11W Cs10 111.9(7) . 3_676 ?
Cs9 O12W Cs8 139.2(5) 1_655 3_676 ?
Cs13 O15W Cs12 149.2(14) . . ?
Cs4 O18W Cs5 116.6(5) . . ?
Cs4 O19W Cs3 95.6(5) . 4_576 ?
Cs4 O19W Cs6 120.7(6) . 4_575 ?
Cs3 O19W Cs6 87.7(5) 4_576 4_575 ?
Cs8 O20W Cs10 50.5(3) 3_676 . ?
O1W O21W Cs6 112(3) . . ?
O1W O21W Cs7 27(2) . . ?
Cs6 O21W Cs7 102.6(5) . . ?
O24 P1 O32 111.4(5) . . ?
O24 P1 O16 108.6(5) . . ?
O32 P1 O16 109.1(5) . . ?
O24 P1 O82 109.1(5) . . ?
O32 P1 O82 109.4(5) . . ?
O16 P1 O82 109.4(5) . . ?
O62 P2 O53 110.5(5) . . ?
O62 P2 O69 109.3(5) . . ?
O53 P2 O69 109.3(5) . . ?
O62 P2 O73 108.9(5) . . ?
O53 P2 O73 108.9(5) . . ?
O69 P2 O73 110.0(5) . . ?
O41 Ru1 O42 95.8(4) . . ?
O41 Ru1 O37 93.8(4) . . ?
O42 Ru1 O37 93.1(4) . . ?
O41 Ru1 O29 171.7(4) . . ?
O42 Ru1 O29 89.7(4) . . ?
O37 Ru1 O29 92.0(4) . . ?
O41 Ru1 O31 91.5(4) . . ?
O42 Ru1 O31 171.4(4) . . ?
O37 Ru1 O31 90.9(3) . . ?
O29 Ru1 O31 82.6(3) . . ?
O41 Ru1 O36 90.7(4) . . ?
O42 Ru1 O36 86.2(4) . . ?
O37 Ru1 O36 175.4(4) . . ?
O29 Ru1 O36 83.5(4) . . ?
O31 Ru1 O36 89.2(4) . . ?
O41 Ru1 Cs13 115.4(3) . . ?
O42 Ru1 Cs13 40.7(3) . . ?
O37 Ru1 Cs13 124.1(3) . . ?
O29 Ru1 Cs13 65.5(3) . . ?
O31 Ru1 Cs13 131.4(3) . . ?
O36 Ru1 Cs13 53.2(3) . . ?
O41 Ru1 Cs7 50.4(3) . 1_554 ?
O42 Ru1 Cs7 143.8(3) . 1_554 ?
O37 Ru1 Cs7 100.9(3) . 1_554 ?
O29 Ru1 Cs7 122.7(2) . 1_554 ?
O31 Ru1 Cs7 42.1(2) . 1_554 ?
O36 Ru1 Cs7 82.3(3) . 1_554 ?
Cs13 Ru1 Cs7 134.7(2) . 1_554 ?
O40 Ru2 O39 96.9(4) . . ?
O40 Ru2 O37 93.3(4) . . ?
O39 Ru2 O37 92.8(4) . . ?
O40 Ru2 O34 171.0(4) . . ?
O39 Ru2 O34 90.0(4) . . ?
O37 Ru2 O34 92.2(4) . . ?
O40 Ru2 O25 88.9(4) . . ?
O39 Ru2 O25 171.9(4) . . ?
O37 Ru2 O25 92.5(3) . . ?
O34 Ru2 O25 83.7(3) . . ?
O40 Ru2 O38 89.5(4) . . ?
O39 Ru2 O38 88.4(4) . . ?
O37 Ru2 O38 176.8(4) . . ?
O34 Ru2 O38 84.9(4) . . ?
O25 Ru2 O38 86.0(3) . . ?
O40 Ru2 Cs10 111.3(3) . 1_455 ?
O39 Ru2 Cs10 42.0(3) . 1_455 ?
O37 Ru2 Cs10 128.8(3) . 1_455 ?
O34 Ru2 Cs10 70.4(3) . 1_455 ?
O25 Ru2 Cs10 130.4(3) . 1_455 ?
O38 Ru2 Cs10 51.2(3) . 1_455 ?
O40 Ru2 Cs9 55.4(3) . . ?
O39 Ru2 Cs9 138.9(3) . . ?
O37 Ru2 Cs9 116.2(3) . . ?
O34 Ru2 Cs9 115.6(2) . . ?
O25 Ru2 Cs9 42.1(2) . . ?
O38 Ru2 Cs9 64.3(2) . . ?
Cs10 Ru2 Cs9 114.73(12) 1_455 . ?
O40 Ru3 O42 95.8(4) . . ?
O40 Ru3 O44 92.9(4) . . ?
O42 Ru3 O44 91.3(4) . . ?
O40 Ru3 O48 89.6(4) . . ?
O42 Ru3 O48 173.0(4) . . ?
O44 Ru3 O48 92.8(4) . . ?
O40 Ru3 O49 172.6(4) . . ?
O42 Ru3 O49 90.5(4) . . ?
O44 Ru3 O49 90.7(4) . . ?
O48 Ru3 O49 83.8(3) . . ?
O40 Ru3 O43 89.5(4) . . ?
O42 Ru3 O43 90.7(4) . . ?
O44 Ru3 O43 176.6(4) . . ?
O48 Ru3 O43 84.9(4) . . ?
O49 Ru3 O43 86.6(4) . . ?
O40 Ru3 Cs13 128.9(3) . . ?
O42 Ru3 Cs13 42.6(3) . . ?
O44 Ru3 Cs13 111.9(3) . . ?
O48 Ru3 Cs13 130.4(3) . . ?
O49 Ru3 Cs13 55.0(3) . . ?
O43 Ru3 Cs13 68.0(3) . . ?
O40 Ru3 Cs12 128.0(3) . . ?
O42 Ru3 Cs12 81.5(3) . . ?
O44 Ru3 Cs12 138.8(3) . . ?
O48 Ru3 Cs12 91.6(3) . . ?
O49 Ru3 Cs12 49.2(3) . . ?
O43 Ru3 Cs12 39.0(3) . . ?
Cs13 Ru3 Cs12 41.7(3) . . ?
O41 Ru4 O39 95.2(4) . . ?
O41 Ru4 O44 91.5(4) . . ?
O39 Ru4 O44 93.2(4) . . ?
O41 Ru4 O46 175.4(4) . . ?
O39 Ru4 O46 88.4(4) . . ?
O44 Ru4 O46 91.2(4) . . ?
O41 Ru4 O47 92.7(4) . . ?
O39 Ru4 O47 171.5(4) . . ?
O44 Ru4 O47 89.9(4) . . ?
O46 Ru4 O47 83.6(3) . . ?
O41 Ru4 O45 88.6(4) . . ?
O39 Ru4 O45 89.8(4) . . ?
O44 Ru4 O45 177.0(4) . . ?
O46 Ru4 O45 88.6(4) . . ?
O47 Ru4 O45 87.1(4) . . ?
O41 Ru4 Cs10 134.1(3) . 1_455 ?
O39 Ru4 Cs10 45.0(3) . 1_455 ?
O44 Ru4 Cs10 109.2(3) . 1_455 ?
O46 Ru4 Cs10 48.0(3) . 1_455 ?
O47 Ru4 Cs10 126.5(3) . 1_455 ?
O45 Ru4 Cs10 72.8(3) . 1_455 ?
O1 W1 O3 105.5(4) . . ?
O1 W1 O5 100.8(4) . . ?
O3 W1 O5 91.4(4) . . ?
O1 W1 O2 97.2(4) . . ?
O3 W1 O2 85.9(4) . . ?
O5 W1 O2 161.9(4) . . ?
O1 W1 O4 101.1(4) . . ?
O3 W1 O4 152.9(4) . . ?
O5 W1 O4 88.2(4) . . ?
O2 W1 O4 86.2(4) . . ?
O1 W1 O82 170.3(4) . . ?
O3 W1 O82 82.1(3) . . ?
O5 W1 O82 84.8(3) . . ?
O2 W1 O82 77.1(3) . . ?
O4 W1 O82 70.9(3) . . ?
O1 W1 Cs2 60.3(3) . 4_575 ?
O3 W1 Cs2 137.6(3) . 4_575 ?
O5 W1 Cs2 129.1(3) . 4_575 ?
O2 W1 Cs2 59.6(3) . 4_575 ?
O4 W1 Cs2 55.3(2) . 4_575 ?
O82 W1 Cs2 110.0(2) . 4_575 ?
O1 W1 Cs5 72.3(3) . 1_455 ?
O3 W1 Cs5 47.2(3) . 1_455 ?
O5 W1 Cs5 66.2(3) . 1_455 ?
O2 W1 Cs5 122.4(3) . 1_455 ?
O4 W1 Cs5 150.9(3) . 1_455 ?
O82 W1 Cs5 117.4(2) . 1_455 ?
Cs2 W1 Cs5 131.77(3) 4_575 1_455 ?
O1 W1 Cs11 29.2(3) . 1_455 ?
O3 W1 Cs11 85.1(3) . 1_455 ?
O5 W1 Cs11 80.8(3) . 1_455 ?
O2 W1 Cs11 116.8(3) . 1_455 ?
O4 W1 Cs11 121.5(3) . 1_455 ?
O82 W1 Cs11 160.4(3) . 1_455 ?
Cs2 W1 Cs11 89.47(17) 4_575 1_455 ?
Cs5 W1 Cs11 44.14(17) 1_455 1_455 ?
O1 W1 Cs1 80.7(3) . 4_575 ?
O3 W1 Cs1 145.5(3) . 4_575 ?
O5 W1 Cs1 54.2(3) . 4_575 ?
O2 W1 Cs1 127.7(3) . 4_575 ?
O4 W1 Cs1 44.4(3) . 4_575 ?
O82 W1 Cs1 96.4(2) . 4_575 ?
Cs2 W1 Cs1 75.39(4) 4_575 4_575 ?
Cs5 W1 Cs1 106.85(3) 1_455 4_575 ?
Cs11 W1 Cs1 85.76(15) 1_455 4_575 ?
O1 W1 Cs3 72.1(3) . 1_455 ?
O3 W1 Cs3 59.1(3) . 1_455 ?
O5 W1 Cs3 144.4(3) . 1_455 ?
O2 W1 Cs3 45.4(3) . 1_455 ?
O4 W1 Cs3 127.3(2) . 1_455 ?
O82 W1 Cs3 108.0(2) . 1_455 ?
Cs2 W1 Cs3 78.74(4) 4_575 1_455 ?
Cs5 W1 Cs3 78.63(5) 1_455 1_455 ?
Cs11 W1 Cs3 77.54(16) 1_455 1_455 ?
Cs1 W1 Cs3 149.22(2) 4_575 1_455 ?
O6 W2 O8 104.7(4) . . ?
O6 W2 O7 99.7(4) . . ?
O8 W2 O7 91.5(4) . . ?
O6 W2 O35 99.4(4) . . ?
O8 W2 O35 86.4(4) . . ?
O7 W2 O35 160.7(4) . . ?
O6 W2 O4 103.7(4) . . ?
O8 W2 O4 151.4(4) . . ?
O7 W2 O4 86.8(3) . . ?
O35 W2 O4 85.9(4) . . ?
O6 W2 O82 172.7(4) . . ?
O8 W2 O82 81.4(3) . . ?
O7 W2 O82 84.1(3) . . ?
O35 W2 O82 76.6(3) . . ?
O4 W2 O82 70.0(3) . . ?
O6 W2 Cs1 80.8(3) . 4_575 ?
O8 W2 Cs1 144.2(3) . 4_575 ?
O7 W2 Cs1 52.9(3) . 4_575 ?
O35 W2 Cs1 128.2(3) . 4_575 ?
O4 W2 Cs1 45.3(3) . 4_575 ?
O82 W2 Cs1 96.7(2) . 4_575 ?
O6 W2 Cs6 75.1(3) . 1_554 ?
O8 W2 Cs6 62.0(3) . 1_554 ?
O7 W2 Cs6 149.6(3) . 1_554 ?
O35 W2 Cs6 41.2(3) . 1_554 ?
O4 W2 Cs6 123.6(2) . 1_554 ?
O82 W2 Cs6 104.8(2) . 1_554 ?
Cs1 W2 Cs6 149.39(2) 4_575 1_554 ?
O6 W2 Cs2 77.3(3) . 4_575 ?
O8 W2 Cs2 145.1(3) . 4_575 ?
O7 W2 Cs2 122.9(3) . 4_575 ?
O35 W2 Cs2 59.2(3) . 4_575 ?
O4 W2 Cs2 41.8(2) . 4_575 ?
O82 W2 Cs2 95.3(2) . 4_575 ?
Cs1 W2 Cs2 70.66(4) 4_575 4_575 ?
Cs6 W2 Cs2 85.74(4) 1_554 4_575 ?
O9 W3 O10 104.8(4) . . ?
O9 W3 O7 101.9(4) . . ?
O10 W3 O7 92.7(4) . . ?
O9 W3 O11 96.2(4) . . ?
O10 W3 O11 85.3(4) . . ?
O7 W3 O11 161.7(4) . . ?
O9 W3 O12 100.9(4) . . ?
O10 W3 O12 153.3(4) . . ?
O7 W3 O12 88.9(4) . . ?
O11 W3 O12 84.9(4) . . ?
O9 W3 O16 169.8(4) . . ?
O10 W3 O16 82.6(3) . . ?
O7 W3 O16 84.5(3) . . ?
O11 W3 O16 77.2(3) . . ?
O12 W3 O16 71.1(3) . . ?
O9 W3 Cs6 62.6(3) . 4_575 ?
O10 W3 Cs6 148.9(3) . 4_575 ?
O7 W3 Cs6 117.2(3) . 4_575 ?
O11 W3 Cs6 69.0(3) . 4_575 ?
O12 W3 Cs6 44.5(3) . 4_575 ?
O16 W3 Cs6 107.4(2) . 4_575 ?
O9 W3 Cs5 55.8(3) . . ?
O10 W3 Cs5 51.2(3) . . ?
O7 W3 Cs5 114.3(3) . . ?
O11 W3 Cs5 78.4(2) . . ?
O12 W3 Cs5 148.9(3) . . ?
O16 W3 Cs5 128.9(2) . . ?
Cs6 W3 Cs5 104.57(3) 4_575 . ?
O9 W3 Cs11 31.4(3) . . ?
O10 W3 Cs11 80.6(3) . . ?
O7 W3 Cs11 83.5(3) . . ?
O11 W3 Cs11 114.0(3) . . ?
O12 W3 Cs11 126.0(3) . . ?
O16 W3 Cs11 158.8(2) . . ?
Cs6 W3 Cs11 93.58(15) 4_575 . ?
Cs5 W3 Cs11 43.90(18) . . ?
O9 W3 Cs1 81.7(3) . 4_575 ?
O10 W3 Cs1 144.1(3) . 4_575 ?
O7 W3 Cs1 51.7(3) . 4_575 ?
O11 W3 Cs1 129.6(3) . 4_575 ?
O12 W3 Cs1 47.1(3) . 4_575 ?
O16 W3 Cs1 96.5(2) . 4_575 ?
Cs6 W3 Cs1 65.55(4) 4_575 4_575 ?
Cs5 W3 Cs1 133.18(2) . 4_575 ?
Cs11 W3 Cs1 89.71(17) . 4_575 ?
O13 W4 O15 103.1(4) . . ?
O13 W4 O5 101.7(4) . . ?
O15 W4 O5 91.6(4) . . ?
O13 W4 O14 96.8(4) . . ?
O15 W4 O14 85.1(4) . . ?
O5 W4 O14 161.5(4) . . ?
O13 W4 O12 103.4(4) . . ?
O15 W4 O12 153.0(4) . . ?
O5 W4 O12 88.7(4) . . ?
O14 W4 O12 86.1(4) . . ?
O13 W4 O16 172.2(4) . . ?
O15 W4 O16 82.0(3) . . ?
O5 W4 O16 83.9(3) . . ?
O14 W4 O16 77.6(3) . . ?
O12 W4 O16 71.2(3) . . ?
O13 W4 Cs2 59.8(3) . . ?
O15 W4 Cs2 60.3(3) . . ?
O5 W4 Cs2 137.1(3) . . ?
O14 W4 Cs2 55.2(3) . . ?
O12 W4 Cs2 131.4(3) . . ?
O16 W4 Cs2 119.3(2) . . ?
O13 W4 Cs5 71.7(3) . 1_455 ?
O15 W4 Cs5 48.3(3) . 1_455 ?
O5 W4 Cs5 63.9(3) . 1_455 ?
O14 W4 Cs5 124.1(3) . 1_455 ?
O12 W4 Cs5 149.5(3) . 1_455 ?
O16 W4 Cs5 115.9(2) . 1_455 ?
Cs2 W4 Cs5 73.30(3) . 1_455 ?
O13 W4 Cs6 67.9(3) . 4_575 ?
O15 W4 Cs6 151.2(3) . 4_575 ?
O5 W4 Cs6 116.8(3) . 4_575 ?
O14 W4 Cs6 69.6(3) . 4_575 ?
O12 W4 Cs6 41.9(3) . 4_575 ?
O16 W4 Cs6 104.8(2) . 4_575 ?
Cs2 W4 Cs6 93.00(4) . 4_575 ?
Cs5 W4 Cs6 138.80(3) 1_455 4_575 ?
O13 W4 Cs1 84.3(3) . 4_575 ?
O15 W4 Cs1 143.9(3) . 4_575 ?
O5 W4 Cs1 52.4(3) . 4_575 ?
O14 W4 Cs1 129.6(3) . 4_575 ?
O12 W4 Cs1 45.6(3) . 4_575 ?
O16 W4 Cs1 95.1(2) . 4_575 ?
Cs2 W4 Cs1 143.37(2) . 4_575 ?
Cs5 W4 Cs1 104.16(2) 1_455 4_575 ?
Cs6 W4 Cs1 64.36(4) 4_575 4_575 ?
O17 W5 O19 103.9(4) . . ?
O17 W5 O18 103.2(4) . . ?
O19 W5 O18 91.4(4) . . ?
O17 W5 O11 102.4(4) . . ?
O19 W5 O11 153.4(4) . . ?
O18 W5 O11 86.8(4) . . ?
O17 W5 O14 103.7(4) . . ?
O19 W5 O14 86.6(4) . . ?
O18 W5 O14 152.7(4) . . ?
O11 W5 O14 83.1(4) . . ?
O17 W5 O16 176.8(4) . . ?
O19 W5 O16 78.9(3) . . ?
O18 W5 O16 78.1(3) . . ?
O11 W5 O16 74.8(3) . . ?
O14 W5 O16 74.8(3) . . ?
O17 W5 Cs4 32.0(3) . . ?
O19 W5 Cs4 135.8(3) . . ?
O18 W5 Cs4 96.4(3) . . ?
O11 W5 Cs4 70.7(3) . . ?
O14 W5 Cs4 104.0(3) . . ?
O16 W5 Cs4 145.29(19) . . ?
O20 W6 O22 103.6(4) . . ?
O20 W6 O21 102.8(4) . . ?
O22 W6 O21 93.4(4) . . ?
O20 W6 O35 102.1(4) . . ?
O22 W6 O35 153.6(4) . . ?
O21 W6 O35 86.7(4) . . ?
O20 W6 O2 102.8(4) . . ?
O22 W6 O2 86.5(4) . . ?
O21 W6 O2 153.7(4) . . ?
O35 W6 O2 82.0(4) . . ?
O20 W6 O82 176.2(4) . . ?
O22 W6 O82 79.1(3) . . ?
O21 W6 O82 79.6(3) . . ?
O35 W6 O82 75.0(3) . . ?
O2 W6 O82 74.6(3) . . ?
O20 W6 Cs6 68.4(3) . 1_554 ?
O22 W6 Cs6 151.3(3) . 1_554 ?
O21 W6 Cs6 63.4(2) . 1_554 ?
O35 W6 Cs6 48.2(3) . 1_554 ?
O2 W6 Cs6 121.9(3) . 1_554 ?
O82 W6 Cs6 110.5(2) . 1_554 ?
O20 W6 Cs3 71.1(3) . 1_455 ?
O22 W6 Cs3 61.6(3) . 1_455 ?
O21 W6 Cs3 150.5(3) . 1_455 ?
O35 W6 Cs3 122.7(3) . 1_455 ?
O2 W6 Cs3 47.8(3) . 1_455 ?
O82 W6 Cs3 108.27(19) . 1_455 ?
Cs6 W6 Cs3 133.18(4) 1_554 1_455 ?
O23 W7 O25 100.9(4) . . ?
O23 W7 O26 100.5(4) . . ?
O25 W7 O26 92.9(4) . . ?
O23 W7 O19 100.3(4) . . ?
O25 W7 O19 92.5(4) . . ?
O26 W7 O19 157.1(4) . . ?
O23 W7 O15 96.6(4) . . ?
O25 W7 O15 162.4(4) . . ?
O26 W7 O15 83.8(4) . . ?
O19 W7 O15 84.3(4) . . ?
O23 W7 O24 173.2(4) . . ?
O25 W7 O24 82.9(3) . . ?
O26 W7 O24 73.6(3) . . ?
O19 W7 O24 85.0(3) . . ?
O15 W7 O24 79.6(3) . . ?
O23 W7 Cs9 52.9(3) . . ?
O25 W7 Cs9 50.5(3) . . ?
O26 W7 Cs9 113.6(3) . . ?
O19 W7 Cs9 86.8(3) . . ?
O15 W7 Cs9 145.9(2) . . ?
O24 W7 Cs9 132.3(2) . . ?
O23 W7 Cs2 46.3(3) . . ?
O25 W7 Cs2 140.3(3) . . ?
O26 W7 Cs2 112.2(3) . . ?
O19 W7 Cs2 76.3(3) . . ?
O15 W7 Cs2 55.5(2) . . ?
O24 W7 Cs2 132.4(2) . . ?
Cs9 W7 Cs2 90.41(6) . . ?
O23 W7 Cs5 82.4(3) . 1_455 ?
O25 W7 Cs5 137.1(3) . 1_455 ?
O26 W7 Cs5 45.2(3) . 1_455 ?
O19 W7 Cs5 129.3(3) . 1_455 ?
O15 W7 Cs5 45.6(2) . 1_455 ?
O24 W7 Cs5 91.0(2) . 1_455 ?
Cs9 W7 Cs5 128.76(4) . 1_455 ?
Cs2 W7 Cs5 69.77(4) . 1_455 ?
O27 W8 O29 102.9(4) . . ?
O27 W8 O28 100.6(4) . . ?
O29 W8 O28 93.9(4) . . ?
O27 W8 O18 100.3(4) . . ?
O29 W8 O18 91.9(4) . . ?
O28 W8 O18 156.4(4) . . ?
O27 W8 O10 95.0(4) . . ?
O29 W8 O10 162.1(4) . . ?
O28 W8 O10 83.8(3) . . ?
O18 W8 O10 83.7(3) . . ?
O27 W8 O32 173.0(4) . . ?
O29 W8 O32 82.4(3) . . ?
O28 W8 O32 74.1(3) . . ?
O18 W8 O32 84.0(3) . . ?
O10 W8 O32 79.9(3) . . ?
O27 W8 Cs5 43.1(3) . . ?
O29 W8 Cs5 145.6(3) . . ?
O28 W8 Cs5 89.1(2) . . ?
O18 W8 Cs5 98.9(3) . . ?
O10 W8 Cs5 52.3(2) . . ?
O32 W8 Cs5 131.0(2) . . ?
O30 W9 O31 102.0(4) . . ?
O30 W9 O28 100.7(4) . . ?
O31 W9 O28 93.8(4) . . ?
O30 W9 O21 99.5(4) . . ?
O31 W9 O21 92.2(4) . . ?
O28 W9 O21 157.3(3) . . ?
O30 W9 O8 96.7(4) . . ?
O31 W9 O8 161.3(3) . . ?
O28 W9 O8 83.9(3) . . ?
O21 W9 O8 83.4(3) . . ?
O30 W9 O32 173.6(4) . . ?
O31 W9 O32 82.2(3) . . ?
O28 W9 O32 74.0(3) . . ?
O21 W9 O32 85.2(3) . . ?
O8 W9 O32 79.4(3) . . ?
O30 W9 Cs7 62.1(3) . 1_554 ?
O31 W9 Cs7 51.4(3) . 1_554 ?
O28 W9 Cs7 129.9(3) . 1_554 ?
O21 W9 Cs7 69.6(2) . 1_554 ?
O8 W9 Cs7 140.9(2) . 1_554 ?
O32 W9 Cs7 124.0(2) . 1_554 ?
O30 W9 Cs6 45.4(3) . 1_554 ?
O31 W9 Cs6 126.1(3) . 1_554 ?
O28 W9 Cs6 128.2(2) . 1_554 ?
O21 W9 Cs6 62.7(2) . 1_554 ?
O8 W9 Cs6 67.6(2) . 1_554 ?
O32 W9 Cs6 135.4(2) . 1_554 ?
Cs7 W9 Cs6 74.88(5) 1_554 1_554 ?
O30 W9 Cs3 45.7(3) . . ?
O31 W9 Cs3 122.1(3) . . ?
O28 W9 Cs3 60.3(2) . . ?
O21 W9 Cs3 132.2(2) . . ?
O8 W9 Cs3 72.7(2) . . ?
O32 W9 Cs3 128.0(2) . . ?
Cs7 W9 Cs3 104.77(3) 1_554 . ?
Cs6 W9 Cs3 69.99(3) 1_554 . ?
O33 W10 O34 102.5(4) . . ?
O33 W10 O26 101.4(4) . . ?
O34 W10 O26 94.5(4) . . ?
O33 W10 O22 99.8(4) . . ?
O34 W10 O22 90.3(4) . . ?
O26 W10 O22 156.7(4) . . ?
O33 W10 O3 95.9(4) . . ?
O34 W10 O3 161.4(4) . . ?
O26 W10 O3 84.7(4) . . ?
O22 W10 O3 83.6(4) . . ?
O33 W10 O24 173.4(4) . . ?
O34 W10 O24 82.1(3) . . ?
O26 W10 O24 73.2(3) . . ?
O22 W10 O24 84.8(3) . . ?
O3 W10 O24 79.8(3) . . ?
O33 W10 Cs3 40.6(3) . 1_455 ?
O34 W10 Cs3 126.0(3) . 1_455 ?
O26 W10 Cs3 124.6(3) . 1_455 ?
O22 W10 Cs3 68.5(3) . 1_455 ?
O3 W10 Cs3 67.8(2) . 1_455 ?
O24 W10 Cs3 139.5(2) . 1_455 ?
O33 W10 Cs5 80.1(3) . 1_455 ?
O34 W10 Cs5 141.2(3) . 1_455 ?
O26 W10 Cs5 48.0(3) . 1_455 ?
O22 W10 Cs5 127.8(3) . 1_455 ?
O3 W10 Cs5 45.2(2) . 1_455 ?
O24 W10 Cs5 93.3(2) . 1_455 ?
Cs3 W10 Cs5 81.00(4) 1_455 1_455 ?
O50 W11 O48 101.3(4) . . ?
O50 W11 O52 97.8(4) . . ?
O48 W11 O52 92.8(4) . . ?
O50 W11 O51 102.2(4) . . ?
O48 W11 O51 90.7(4) . . ?
O52 W11 O51 158.6(4) . . ?
O50 W11 O54 97.7(4) . . ?
O48 W11 O54 161.0(4) . . ?
O52 W11 O54 85.4(4) . . ?
O51 W11 O54 84.4(4) . . ?
O50 W11 O53 171.0(4) . . ?
O48 W11 O53 80.3(3) . . ?
O52 W11 O53 73.3(3) . . ?
O51 W11 O53 86.5(3) . . ?
O54 W11 O53 81.0(3) . . ?
O50 W11 Cs12 60.4(4) . 3_676 ?
O48 W11 Cs12 84.8(3) . 3_676 ?
O52 W11 Cs12 40.8(3) . 3_676 ?
O51 W11 Cs12 160.6(3) . 3_676 ?
O54 W11 Cs12 105.5(3) . 3_676 ?
O53 W11 Cs12 111.2(3) . 3_676 ?
O50 W11 Cs9 39.2(3) . 3_576 ?
O48 W11 Cs9 122.7(3) . 3_576 ?
O52 W11 Cs9 124.1(2) . 3_576 ?
O51 W11 Cs9 70.2(3) . 3_576 ?
O54 W11 Cs9 72.8(2) . 3_576 ?
O53 W11 Cs9 146.2(2) . 3_576 ?
Cs12 W11 Cs9 96.4(2) 3_676 3_576 ?
O55 W12 O49 102.0(4) . . ?
O55 W12 O56 101.9(4) . . ?
O49 W12 O56 92.9(4) . . ?
O55 W12 O52 98.7(4) . . ?
O49 W12 O52 92.0(4) . . ?
O56 W12 O52 157.3(4) . . ?
O55 W12 O57 97.2(4) . . ?
O49 W12 O57 160.8(4) . . ?
O56 W12 O57 84.3(4) . . ?
O52 W12 O57 83.7(3) . . ?
O55 W12 O53 171.2(3) . . ?
O49 W12 O53 81.1(3) . . ?
O56 W12 O53 86.1(3) . . ?
O52 W12 O53 72.8(3) . . ?
O57 W12 O53 79.7(3) . . ?
O55 W12 Cs12 53.3(4) . . ?
O49 W12 Cs12 53.9(3) . . ?
O56 W12 Cs12 121.3(3) . . ?
O52 W12 Cs12 79.0(3) . . ?
O57 W12 Cs12 142.2(3) . . ?
O53 W12 Cs12 125.4(3) . . ?
O55 W12 Cs12 67.1(3) . 3_676 ?
O49 W12 Cs12 82.9(3) . 3_676 ?
O56 W12 Cs12 166.9(3) . 3_676 ?
O52 W12 Cs12 35.8(3) . 3_676 ?
O57 W12 Cs12 103.7(3) . 3_676 ?
O53 W12 Cs12 105.4(3) . 3_676 ?
Cs12 W12 Cs12 46.7(4) . 3_676 ?
O55 W12 Cs8 67.5(3) . 3_676 ?
O49 W12 Cs8 71.1(3) . 3_676 ?
O56 W12 Cs8 46.7(3) . 3_676 ?
O52 W12 Cs8 154.3(3) . 3_676 ?
O57 W12 Cs8 118.4(2) . 3_676 ?
O53 W12 Cs8 121.3(2) . 3_676 ?
Cs12 W12 Cs8 75.4(2) . 3_676 ?
Cs12 W12 Cs8 120.4(2) 3_676 3_676 ?
O55 W12 Cs13 67.1(3) . . ?
O49 W12 Cs13 39.1(3) . . ?
O56 W12 Cs13 83.5(3) . . ?
O52 W12 Cs13 113.6(3) . . ?
O57 W12 Cs13 157.5(3) . . ?
O53 W12 Cs13 118.1(3) . . ?
Cs12 W12 Cs13 39.2(3) . . ?
Cs12 W12 Cs13 85.5(3) 3_676 . ?
Cs8 W12 Cs13 41.73(18) 3_676 . ?
O58 W13 O47 102.8(4) . . ?
O58 W13 O59 99.5(4) . . ?
O47 W13 O59 92.9(4) . . ?
O58 W13 O60 100.6(4) . . ?
O47 W13 O60 92.9(4) . . ?
O59 W13 O60 157.3(4) . . ?
O58 W13 O61 95.7(4) . . ?
O47 W13 O61 161.6(4) . . ?
O59 W13 O61 83.7(4) . . ?
O60 W13 O61 83.9(4) . . ?
O58 W13 O62 171.4(4) . . ?
O47 W13 O62 83.1(3) . . ?
O59 W13 O62 73.7(3) . . ?
O60 W13 O62 85.2(3) . . ?
O61 W13 O62 78.6(3) . . ?
O58 W13 Cs7 44.5(3) . 3_676 ?
O47 W13 Cs7 107.9(3) . 3_676 ?
O59 W13 Cs7 140.9(3) . 3_676 ?
O60 W13 Cs7 56.4(2) . 3_676 ?
O61 W13 Cs7 85.5(2) . 3_676 ?
O62 W13 Cs7 139.9(2) . 3_676 ?
O63 W14 O46 103.1(4) . . ?
O63 W14 O59 101.0(4) . . ?
O46 W14 O59 91.2(4) . . ?
O63 W14 O64 100.8(4) . . ?
O46 W14 O64 92.9(4) . . ?
O59 W14 O64 156.3(4) . . ?
O63 W14 O65 97.0(4) . . ?
O46 W14 O65 159.9(4) . . ?
O59 W14 O65 84.4(4) . . ?
O64 W14 O65 83.8(3) . . ?
O63 W14 O62 172.6(4) . . ?
O46 W14 O62 81.2(3) . . ?
O59 W14 O62 72.6(3) . . ?
O64 W14 O62 85.0(3) . . ?
O65 W14 O62 78.8(3) . . ?
O63 W14 Cs10 65.3(4) . 1_455 ?
O46 W14 Cs10 44.6(3) . 1_455 ?
O59 W14 Cs10 120.0(3) . 1_455 ?
O64 W14 Cs10 78.0(3) . 1_455 ?
O65 W14 Cs10 151.2(3) . 1_455 ?
O62 W14 Cs10 121.0(2) . 1_455 ?
O63 W14 Cs8 70.1(3) . 3_576 ?
O46 W14 Cs8 72.3(3) . 3_576 ?
O59 W14 Cs8 158.2(3) . 3_576 ?
O64 W14 Cs8 42.7(3) . 3_576 ?
O65 W14 Cs8 115.9(2) . 3_576 ?
O62 W14 Cs8 117.2(2) . 3_576 ?
Cs10 W14 Cs8 38.29(12) 1_455 3_576 ?
O66 W15 O64 103.7(4) . . ?
O66 W15 O51 104.0(4) . . ?
O64 W15 O51 93.5(4) . . ?
O66 W15 O68 102.7(4) . . ?
O64 W15 O68 87.4(4) . . ?
O51 W15 O68 152.3(4) . . ?
O66 W15 O67 102.5(4) . . ?
O64 W15 O67 153.4(4) . . ?
O51 W15 O67 84.8(4) . . ?
O68 W15 O67 82.2(4) . . ?
O66 W15 O69 176.0(4) . . ?
O64 W15 O69 79.1(3) . . ?
O51 W15 O69 78.5(3) . . ?
O68 W15 O69 74.5(3) . . ?
O67 W15 O69 74.5(3) . . ?
O66 W15 Cs8 49.4(3) . 3_576 ?
O64 W15 Cs8 56.7(3) . 3_576 ?
O51 W15 Cs8 91.4(3) . 3_576 ?
O68 W15 Cs8 111.8(3) . 3_576 ?
O67 W15 Cs8 149.8(3) . 3_576 ?
O69 W15 Cs8 134.0(2) . 3_576 ?
O70 W16 O71 103.2(4) . . ?
O70 W16 O56 104.4(4) . . ?
O71 W16 O56 87.9(4) . . ?
O70 W16 O60 103.7(4) . . ?
O71 W16 O60 152.2(4) . . ?
O56 W16 O60 91.9(4) . . ?
O70 W16 O72 101.2(4) . . ?
O71 W16 O72 83.3(4) . . ?
O56 W16 O72 154.2(4) . . ?
O60 W16 O72 85.0(4) . . ?
O70 W16 O73 176.2(4) . . ?
O71 W16 O73 75.0(3) . . ?
O56 W16 O73 79.0(3) . . ?
O60 W16 O73 77.7(3) . . ?
O72 W16 O73 75.3(3) . . ?
O70 W16 Cs8 53.1(3) . 3_676 ?
O71 W16 Cs8 109.6(3) . 3_676 ?
O56 W16 Cs8 52.9(3) . 3_676 ?
O60 W16 Cs8 92.0(3) . 3_676 ?
O72 W16 Cs8 152.7(3) . 3_676 ?
O73 W16 Cs8 130.6(2) . 3_676 ?
O70 W16 Cs7 53.0(3) . 3_676 ?
O71 W16 Cs7 131.9(3) . 3_676 ?
O56 W16 Cs7 134.8(3) . 3_676 ?
O60 W16 Cs7 63.2(2) . 3_676 ?
O72 W16 Cs7 65.5(3) . 3_676 ?
O73 W16 Cs7 125.62(19) . 3_676 ?
Cs8 W16 Cs7 88.88(5) 3_676 3_676 ?
O74 W17 O65 105.6(4) . . ?
O74 W17 O76 100.4(4) . . ?
O65 W17 O76 92.4(4) . . ?
O74 W17 O75 101.5(4) . . ?
O65 W17 O75 152.1(4) . . ?
O76 W17 O75 89.6(4) . . ?
O74 W17 O68 97.1(4) . . ?
O65 W17 O68 84.7(4) . . ?
O76 W17 O68 162.4(4) . . ?
O75 W17 O68 85.0(4) . . ?
O74 W17 O69 170.8(4) . . ?
O65 W17 O69 81.2(3) . . ?
O76 W17 O69 85.4(3) . . ?
O75 W17 O69 71.2(3) . . ?
O68 W17 O69 77.0(3) . . ?
O74 W17 Cs1 56.1(3) . 3_576 ?
O65 W17 Cs1 123.5(3) . 3_576 ?
O76 W17 Cs1 139.7(3) . 3_576 ?
O75 W17 Cs1 67.4(3) . 3_576 ?
O68 W17 Cs1 52.0(3) . 3_576 ?
O69 W17 Cs1 115.0(2) . 3_576 ?
O74 W17 Cs11 85.8(4) . 2_655 ?
O65 W17 Cs11 143.6(3) . 2_655 ?
O76 W17 Cs11 51.3(3) . 2_655 ?
O75 W17 Cs11 45.0(3) . 2_655 ?
O68 W17 Cs11 128.9(3) . 2_655 ?
O69 W17 Cs11 92.4(3) . 2_655 ?
Cs1 W17 Cs11 91.71(14) 3_576 2_655 ?
O77 W18 O54 105.0(4) . . ?
O77 W18 O67 101.3(4) . . ?
O54 W18 O67 86.3(4) . . ?
O77 W18 O75 103.3(4) . . ?
O54 W18 O75 151.7(4) . . ?
O67 W18 O75 86.9(4) . . ?
O77 W18 O78 99.0(4) . . ?
O54 W18 O78 88.8(4) . . ?
O67 W18 O78 159.6(4) . . ?
O75 W18 O78 88.2(4) . . ?
O77 W18 O69 173.8(4) . . ?
O54 W18 O69 81.1(3) . . ?
O67 W18 O69 77.5(3) . . ?
O75 W18 O69 70.6(3) . . ?
O78 W18 O69 82.2(3) . . ?
O77 W18 Cs11 82.2(4) . 2_655 ?
O54 W18 Cs11 139.0(3) . 2_655 ?
O67 W18 Cs11 132.6(3) . 2_655 ?
O75 W18 Cs11 47.3(3) . 2_655 ?
O78 W18 Cs11 50.3(3) . 2_655 ?
O69 W18 Cs11 94.0(3) . 2_655 ?
O77 W18 Cs4 47.7(3) . 3_676 ?
O54 W18 Cs4 101.2(3) . 3_676 ?
O67 W18 Cs4 149.1(3) . 3_676 ?
O75 W18 Cs4 98.8(3) . 3_676 ?
O78 W18 Cs4 51.3(3) . 3_676 ?
O69 W18 Cs4 133.1(2) . 3_676 ?
Cs11 W18 Cs4 53.85(18) 2_655 3_676 ?
O79 W19 O57 105.3(4) . . ?
O79 W19 O78 100.2(4) . . ?
O57 W19 O78 92.9(4) . . ?
O79 W19 O80 101.6(4) . . ?
O57 W19 O80 152.1(4) . . ?
O78 W19 O80 89.1(4) . . ?
O79 W19 O71 97.8(4) . . ?
O57 W19 O71 84.9(4) . . ?
O78 W19 O71 161.8(4) . . ?
O80 W19 O71 84.7(4) . . ?
O79 W19 O73 171.0(4) . . ?
O57 W19 O73 81.9(3) . . ?
O78 W19 O73 84.6(3) . . ?
O80 W19 O73 70.6(3) . . ?
O71 W19 O73 77.2(3) . . ?
O79 W19 Cs11 81.2(4) . 2_655 ?
O57 W19 Cs11 145.5(3) . 2_655 ?
O78 W19 Cs11 52.8(3) . 2_655 ?
O80 W19 Cs11 46.3(3) . 2_655 ?
O71 W19 Cs11 128.5(3) . 2_655 ?
O73 W19 Cs11 95.9(3) . 2_655 ?
O79 W19 Cs4 47.0(3) . 3_676 ?
O57 W19 Cs4 104.3(3) . 3_676 ?
O78 W19 Cs4 53.2(3) . 3_676 ?
O80 W19 Cs4 99.1(3) . 3_676 ?
O71 W19 Cs4 144.7(3) . 3_676 ?
O73 W19 Cs4 137.2(2) . 3_676 ?
Cs11 W19 Cs4 55.22(17) 2_655 3_676 ?
O79 W19 Cs1 50.1(3) . 3_676 ?
O57 W19 Cs1 113.6(3) . 3_676 ?
O78 W19 Cs1 143.4(3) . 3_676 ?
O80 W19 Cs1 79.0(3) . 3_676 ?
O71 W19 Cs1 51.7(3) . 3_676 ?
O73 W19 Cs1 122.3(2) . 3_676 ?
Cs11 W19 Cs1 96.70(16) 2_655 3_676 ?
Cs4 W19 Cs1 94.32(3) 3_676 3_676 ?
O81 W20 O61 105.6(4) . . ?
O81 W20 O72 99.5(4) . . ?
O61 W20 O72 87.1(4) . . ?
O81 W20 O76 98.3(4) . . ?
O61 W20 O76 89.2(4) . . ?
O72 W20 O76 162.2(4) . . ?
O81 W20 O80 103.4(4) . . ?
O61 W20 O80 151.0(4) . . ?
O72 W20 O80 86.7(4) . . ?
O76 W20 O80 88.1(4) . . ?
O81 W20 O73 173.3(4) . . ?
O61 W20 O73 80.6(3) . . ?
O72 W20 O73 78.1(3) . . ?
O76 W20 O73 84.2(3) . . ?
O80 W20 O73 70.3(3) . . ?
O81 W20 Cs11 84.1(4) . 2_655 ?
O61 W20 Cs11 142.6(3) . 2_655 ?
O72 W20 Cs11 127.6(3) . 2_655 ?
O76 W20 Cs11 53.4(3) . 2_655 ?
O80 W20 Cs11 42.7(3) . 2_655 ?
O73 W20 Cs11 92.4(3) . 2_655 ?
O81 W20 Cs6 43.7(3) . 3_676 ?
O61 W20 Cs6 115.9(3) . 3_676 ?
O72 W20 Cs6 59.1(3) . 3_676 ?
O76 W20 Cs6 137.2(3) . 3_676 ?
O80 W20 Cs6 84.6(3) . 3_676 ?
O73 W20 Cs6 131.5(2) . 3_676 ?
Cs11 W20 Cs6 96.30(15) 2_655 3_676 ?

loop_
_geom_bond_atom_site_label_1
_geom_bond_atom_site_label_2
_geom_bond_distance
_geom_bond_site_symmetry_2
_geom_bond_publ_flag
Cs1 O6W 3.073(12) . ?
Cs1 O68 3.157(9) 3_576 ?
Cs1 O4 3.197(9) 4_576 ?
Cs1 O71 3.277(9) 3_676 ?
Cs1 O79 3.284(9) 3_676 ?
Cs1 O12 3.292(9) 4_576 ?
Cs1 O74 3.326(10) 3_576 ?
Cs1 O7 3.460(9) 4_576 ?
Cs1 O5 3.526(10) 4_576 ?
Cs1 O75 3.685(9) 3_576 ?
Cs1 W17 3.9615(19) 3_576 ?
Cs1 W19 4.108(2) 3_676 ?
Cs2 O6W 3.018(12) . ?
Cs2 O77 3.157(10) 3_576 ?
Cs2 O23 3.160(10) . ?
Cs2 O4 3.162(9) 4_576 ?
Cs2 O14 3.212(9) . ?
Cs2 O2 3.305(9) 4_576 ?
Cs2 O1 3.336(9) 4_576 ?
Cs2 O13 3.379(9) . ?
Cs2 O15 3.387(8) . ?
Cs2 O35 3.743(9) 4_576 ?
Cs2 W1 3.833(2) 4_576 ?
Cs2 W4 3.897(2) . ?
Cs3 O10W 3.026(13) . ?
Cs3 O33 3.042(9) 1_655 ?
Cs3 O4W 3.182(12) 1_554 ?
Cs3 O81 3.196(9) 3_675 ?
Cs3 O30 3.239(10) . ?
Cs3 O19W 3.27(2) 4_575 ?
Cs3 O8W 3.341(13) 4_575 ?
Cs3 O2 3.413(9) 1_655 ?
Cs3 O28 3.655(8) . ?
Cs3 W10 4.1400(19) 1_655 ?
Cs3 W9 4.202(2) . ?
Cs3 W6 4.400(3) 1_655 ?
Cs4 O17 3.077(9) . ?
Cs4 O79 3.078(9) 3_676 ?
Cs4 O6 3.111(10) 4_576 ?
Cs4 O19W 3.12(2) . ?
Cs4 O77 3.167(10) 3_676 ?
Cs4 O18W 3.174(18) . ?
Cs4 O78 3.223(9) 3_676 ?
Cs4 O10W 3.277(13) 4_576 ?
Cs4 O7W 3.61(3) . ?
Cs4 Cs11 3.665(13) 4_576 ?
Cs4 W19 3.9775(19) 3_676 ?
Cs4 W18 4.0615(19) 3_676 ?
Cs5 O3W 2.61(3) . ?
Cs5 Cs11 3.141(13) . ?
Cs5 O3 3.147(9) 1_655 ?
Cs5 O27 3.148(10) . ?
Cs5 O15 3.255(9) 1_655 ?
Cs5 O26 3.280(9) 1_655 ?
Cs5 O10 3.345(9) . ?
Cs5 O18W 3.384(18) . ?
Cs5 O8W 3.436(14) . ?
Cs5 O10W 3.471(13) . ?
Cs5 O9 3.519(10) . ?
Cs5 O5 3.759(9) 1_655 ?
Cs6 O21W 3.001(19) . ?
Cs6 O12 3.039(9) 4_576 ?
Cs6 O81 3.088(9) 3_676 ?
Cs6 O30 3.112(9) 1_556 ?
Cs6 O35 3.116(9) 1_556 ?
Cs6 O1W 3.33(2) . ?
Cs6 O72 3.515(9) 3_676 ?
Cs6 O19W 3.57(2) 4_576 ?
Cs6 O21 3.620(8) 1_556 ?
Cs6 O9 3.657(9) 4_576 ?
Cs6 O20 3.773(9) 1_556 ?
Cs6 O8 3.797(8) 1_556 ?
Cs7 O1W 2.66(2) . ?
Cs7 O11W 3.05(3) . ?
Cs7 O31 3.184(9) 1_556 ?
Cs7 O45 3.251(10) 1_556 ?
Cs7 O21W 3.27(2) . ?
Cs7 O63 3.408(10) 3_576 ?
Cs7 O58 3.418(10) 3_676 ?
Cs7 O70 3.431(9) 3_676 ?
Cs7 O30 3.520(10) 1_556 ?
Cs7 O41 3.534(9) 1_556 ?
Cs7 O60 3.728(8) 3_676 ?
Cs7 O21 3.775(9) 1_556 ?
Cs8 O20W 2.82(2) 3_676 ?
Cs8 Cs10 2.827(9) 3_676 ?
Cs8 O66 3.116(10) 3_576 ?
Cs8 Cs13 3.123(14) 3_676 ?
Cs8 O64 3.308(9) 3_576 ?
Cs8 O56 3.343(9) 3_676 ?
Cs8 O70 3.388(10) 3_676 ?
Cs8 O38 3.536(10) 3_576 ?
Cs8 O12W 3.661(15) 3_676 ?
Cs8 W15 3.945(3) 3_576 ?
Cs8 W16 4.128(3) 3_676 ?
Cs8 W12 4.356(3) 3_676 ?
Cs9 O50 3.024(9) 3_576 ?
Cs9 O16W 3.064(15) . ?
Cs9 O25 3.125(8) . ?
Cs9 O5W 3.199(12) . ?
Cs9 O23 3.207(10) . ?
Cs9 O12W 3.285(15) 1_455 ?
Cs9 O40 3.632(9) . ?
Cs9 O67 3.714(9) 3_576 ?
Cs9 W7 3.938(2) . ?
Cs9 W11 4.162(2) 3_576 ?
Cs9 Ru2 4.347(3) . ?
Cs9 Cs13 5.465(13) 1_455 ?
Cs10 O2W 2.565(19) . ?
Cs10 Cs8 2.827(9) 3_676 ?
Cs10 O39 3.012(11) 1_655 ?
Cs10 O46 3.066(11) 1_655 ?
Cs10 O9W 3.117(15) . ?
Cs10 O38 3.255(12) 1_655 ?
Cs10 O14W 3.36(2) 1_655 ?
Cs10 O20W 3.60(2) . ?
Cs10 O63 3.702(13) 1_655 ?
Cs10 O36 3.723(11) . ?
Cs10 O11W 3.79(3) 3_676 ?
Cs10 Ru4 4.038(6) 1_655 ?
Cs11 O3W 0.86(3) . ?
Cs11 O10W 2.775(17) . ?
Cs11 O1 2.879(13) 1_655 ?
Cs11 O9 2.903(13) . ?
Cs11 O80 2.943(14) 2_645 ?
Cs11 O75 3.073(14) 2_645 ?
Cs11 O78 3.166(15) 2_645 ?
Cs11 O76 3.293(14) 2_645 ?
Cs11 Cs4 3.665(13) 4_575 ?
Cs11 W19 3.931(12) 2_645 ?
Cs11 W18 4.034(12) 2_645 ?
Cs12 O15W 1.59(2) . ?
Cs12 O43 2.674(16) . ?
Cs12 O52 2.691(14) 3_676 ?
Cs12 Cs13 2.806(18) . ?
Cs12 O55 3.027(16) . ?
Cs12 O49 3.035(14) . ?
Cs12 Cs12 3.08(3) 3_676 ?
Cs12 O50 3.345(16) 3_676 ?
Cs12 O5W 3.420(18) 3_676 ?
Cs12 O55 3.706(16) 3_676 ?
Cs12 W12 3.723(12) . ?
Cs12 O43 3.788(16) 3_676 ?
Cs13 O15W 1.32(2) . ?
Cs13 O13W 2.77(2) . ?
Cs13 O42 2.849(16) . ?
Cs13 Cs8 3.123(14) 3_676 ?
Cs13 O36 3.217(17) . ?
Cs13 O49 3.229(15) . ?
Cs13 O38 3.655(16) 1_655 ?
Cs13 O29 3.665(16) . ?
Cs13 O43 3.703(16) . ?
Cs13 Ru3 3.936(13) . ?
Cs13 Ru1 4.001(13) . ?
O1 W1 1.711(9) . ?
O1 Cs11 2.879(13) 1_455 ?
O1 Cs2 3.336(9) 4_575 ?
O2 W1 1.920(9) . ?
O2 W6 1.939(9) . ?
O2 Cs2 3.305(9) 4_575 ?
O2 Cs3 3.413(9) 1_455 ?
O3 W1 1.864(9) . ?
O3 W10 2.053(9) . ?
O3 Cs5 3.147(8) 1_455 ?
O4 W1 1.946(9) . ?
O4 W2 1.972(8) . ?
O4 Cs2 3.162(9) 4_575 ?
O4 Cs1 3.197(9) 4_575 ?
O5 W1 1.917(9) . ?
O5 W4 1.920(9) . ?
O5 Cs1 3.526(10) 4_575 ?
O5 Cs5 3.759(9) 1_455 ?
O6 W2 1.717(9) . ?
O6 Cs4 3.111(9) 4_575 ?
O7 W3 1.902(8) . ?
O7 W2 1.928(8) . ?
O7 Cs1 3.460(9) 4_575 ?
O8 W2 1.858(9) . ?
O8 W9 2.058(9) . ?
O8 Cs6 3.797(8) 1_554 ?
O9 W3 1.703(9) . ?
O9 Cs6 3.658(9) 4_575 ?
O10 W3 1.869(9) . ?
O10 W8 2.052(9) . ?
O11 W5 1.910(9) . ?
O11 W3 1.963(8) . ?
O12 W4 1.959(9) . ?
O12 W3 1.970(9) . ?
O12 Cs6 3.039(9) 4_575 ?
O12 Cs1 3.292(9) 4_575 ?
O13 W4 1.708(9) . ?
O14 W5 1.913(9) . ?
O14 W4 1.943(9) . ?
O15 W4 1.869(9) . ?
O15 W7 2.049(9) . ?
O15 Cs5 3.255(9) 1_455 ?
O16 P1 1.546(9) . ?
O16 W3 2.364(8) . ?
O16 W4 2.367(8) . ?
O16 W5 2.499(8) . ?
O17 W5 1.709(9) . ?
O18 W5 1.894(8) . ?
O18 W8 1.944(8) . ?
O19 W5 1.893(9) . ?
O19 W7 1.941(9) . ?
O20 W6 1.719(9) . ?
O20 Cs6 3.773(9) 1_554 ?
O21 W6 1.890(8) . ?
O21 W9 1.961(8) . ?
O21 Cs6 3.620(8) 1_554 ?
O21 Cs7 3.775(9) 1_554 ?
O22 W6 1.890(9) . ?
O22 W10 1.946(8) . ?
O23 W7 1.726(9) . ?
O24 P1 1.519(9) . ?
O24 W7 2.311(8) . ?
O24 W10 2.337(8) . ?
O25 W7 1.782(9) . ?
O25 Ru2 2.098(9) . ?
O26 W10 1.914(8) . ?
O26 W7 1.931(8) . ?
O26 Cs5 3.281(9) 1_455 ?
O27 W8 1.728(9) . ?
O28 W8 1.919(8) . ?
O28 W9 1.926(8) . ?
O29 W8 1.795(9) . ?
O29 Ru1 2.080(9) . ?
O30 W9 1.729(9) . ?
O30 Cs6 3.112(9) 1_554 ?
O30 Cs7 3.520(10) 1_554 ?
O31 W9 1.793(9) . ?
O31 Ru1 2.089(9) . ?
O31 Cs7 3.184(9) 1_554 ?
O32 P1 1.528(9) . ?
O32 W8 2.320(8) . ?
O32 W9 2.321(8) . ?
O33 W10 1.732(9) . ?
O33 Cs3 3.042(9) 1_455 ?
O34 W10 1.786(9) . ?
O34 Ru2 2.091(9) . ?
O35 W6 1.925(9) . ?
O35 W2 1.930(9) . ?
O35 Cs6 3.116(8) 1_554 ?
O35 Cs2 3.743(9) 4_575 ?
O36 Ru1 2.100(9) . ?
O37 Ru1 1.943(9) . ?
O37 Ru2 1.948(9) . ?
O38 Ru2 2.125(9) . ?
O38 Cs10 3.255(12) 1_455 ?
O38 Cs8 3.536(10) 3_576 ?
O38 Cs13 3.655(16) 1_455 ?
O39 Ru2 1.878(9) . ?
O39 Ru4 1.893(9) . ?
O39 Cs10 3.012(11) 1_455 ?
O40 Ru2 1.844(9) . ?
O40 Ru3 1.847(9) . ?
O41 Ru1 1.837(9) . ?
O41 Ru4 1.860(9) . ?
O41 Cs7 3.534(9) 1_554 ?
O42 Ru1 1.889(9) . ?
O42 Ru3 1.892(9) . ?
O43 Ru3 2.098(9) . ?
O43 Cs12 3.788(16) 3_676 ?
O44 Ru4 1.968(9) . ?
O44 Ru3 1.991(9) . ?
O45 Ru4 2.102(9) . ?
O45 Cs7 3.251(10) 1_554 ?
O46 W14 1.801(9) . ?
O46 Ru4 2.074(9) . ?
O46 Cs10 3.066(11) 1_455 ?
O47 W13 1.805(9) . ?
O47 Ru4 2.095(9) . ?
O48 W11 1.808(9) . ?
O48 Ru3 2.056(9) . ?
O49 W12 1.789(9) . ?
O49 Ru3 2.075(9) . ?
O50 W11 1.735(9) . ?
O50 Cs9 3.024(9) 3_576 ?
O50 Cs12 3.345(16) 3_676 ?
O51 W15 1.885(9) . ?
O51 W11 1.948(9) . ?
O52 W11 1.942(8) . ?
O52 W12 1.949(8) . ?
O52 Cs12 2.691(14) 3_676 ?
O53 P2 1.526(9) . ?
O53 W11 2.317(8) . ?
O53 W12 2.332(8) . ?
O54 W18 1.882(9) . ?
O54 W11 2.009(9) . ?
O55 W12 1.730(9) . ?
O55 Cs12 3.706(16) 3_676 ?
O56 W16 1.901(9) . ?
O56 W12 1.922(8) . ?
O56 Cs8 3.343(9) 3_676 ?
O57 W19 1.863(9) . ?
O57 W12 2.029(9) . ?
O58 W13 1.735(9) . ?
O58 Cs7 3.418(10) 3_676 ?
O59 W13 1.929(9) . ?
O59 W14 1.950(8) . ?
O60 W16 1.912(8) . ?
O60 W13 1.930(8) . ?
O60 Cs7 3.728(8) 3_676 ?
O61 W20 1.853(9) . ?
O61 W13 2.047(9) . ?
O62 P2 1.519(8) . ?
O62 W13 2.330(8) . ?
O62 W14 2.361(8) . ?
O63 W14 1.711(10) . ?
O63 Cs7 3.408(10) 3_576 ?
O63 Cs10 3.702(13) 1_455 ?
O64 W15 1.884(8) . ?
O64 W14 1.956(8) . ?
O64 Cs8 3.308(9) 3_576 ?
O65 W17 1.867(9) . ?
O65 W14 2.027(9) . ?
O66 W15 1.714(9) . ?
O66 Cs8 3.116(10) 3_576 ?
O67 W18 1.913(9) . ?
O67 W15 1.930(9) . ?
O67 Cs9 3.714(9) 3_576 ?
O68 W15 1.891(9) . ?
O68 W17 1.968(9) . ?
O68 Cs1 3.157(9) 3_576 ?
O69 P2 1.541(9) . ?
O69 W17 2.351(8) . ?
O69 W18 2.398(8) . ?
O69 W15 2.507(8) . ?
O70 W16 1.718(9) . ?
O70 Cs8 3.388(10) 3_676 ?
O70 Cs7 3.431(9) 3_676 ?
O71 W16 1.900(9) . ?
O71 W19 1.955(8) . ?
O71 Cs1 3.277(9) 3_676 ?
O72 W16 1.921(9) . ?
O72 W20 1.934(9) . ?
O72 Cs6 3.515(9) 3_676 ?
O72 Cs7 3.807(9) 3_676 ?
O73 P2 1.545(9) . ?
O73 W19 2.363(8) . ?
O73 W20 2.373(8) . ?
O73 W16 2.492(8) . ?
O74 W17 1.711(10) . ?
O74 Cs1 3.326(10) 3_576 ?
O75 W18 1.928(9) . ?
O75 W17 1.961(9) . ?
O75 Cs11 3.073(14) 2_655 ?
O75 Cs1 3.685(9) 3_576 ?
O76 W17 1.899(9) . ?
O76 W20 1.944(9) . ?
O76 Cs11 3.294(14) 2_655 ?
O77 W18 1.733(10) . ?
O77 Cs2 3.157(10) 3_576 ?
O77 Cs4 3.167(10) 3_676 ?
O78 W19 1.896(8) . ?
O78 W18 1.954(8) . ?
O78 Cs11 3.166(15) 2_655 ?
O78 Cs4 3.223(9) 3_676 ?
O79 W19 1.706(10) . ?
O79 Cs4 3.078(9) 3_676 ?
O79 Cs1 3.284(9) 3_676 ?
O80 W19 1.949(9) . ?
O80 W20 1.950(9) . ?
O80 Cs11 2.943(14) 2_655 ?
O81 W20 1.717(9) . ?
O81 Cs6 3.088(9) 3_676 ?
O81 Cs3 3.196(9) 3_675 ?
O82 P1 1.550(9) . ?
O82 W1 2.368(8) . ?
O82 W2 2.387(8) . ?
O82 W6 2.458(8) . ?
O1W O21W 0.70(2) . ?
O4W Cs3 3.182(12) 1_556 ?
O5W Cs12 3.420(19) 3_676 ?
O8W Cs3 3.341(13) 4_576 ?
O10W Cs4 3.278(13) 4_575 ?
O11W Cs10 3.79(3) 3_676 ?
O12W Cs9 3.285(15) 1_655 ?
O12W Cs8 3.661(15) 3_676 ?
O14W Cs10 3.36(2) 1_455 ?
O19W Cs3 3.27(2) 4_576 ?
O19W Cs6 3.57(2) 4_575 ?
O20W Cs8 2.82(2) 3_676 ?
Ru1 Cs7 4.410(3) 1_554 ?
Ru2 Cs10 4.133(7) 1_455 ?
Ru4 Cs10 4.038(6) 1_455 ?
W1 Cs2 3.833(2) 4_575 ?
W1 Cs5 4.100(2) 1_455 ?
W1 Cs11 4.250(10) 1_455 ?
W1 Cs1 4.284(2) 4_575 ?
W1 Cs3 4.475(2) 1_455 ?
W2 Cs1 4.260(2) 4_575 ?
W2 Cs6 4.295(2) 1_554 ?
W2 Cs2 4.344(2) 4_575 ?
W3 Cs6 4.113(2) 4_575 ?
W3 Cs1 4.299(2) 4_575 ?
W4 Cs5 4.185(3) 1_455 ?
W4 Cs6 4.2011(19) 4_575 ?
W4 Cs1 4.350(2) 4_575 ?
W6 Cs6 4.049(2) 1_554 ?
W6 Cs3 4.400(3) 1_455 ?
W7 Cs5 4.343(2) 1_455 ?
W9 Cs7 3.980(2) 1_554 ?
W9 Cs6 4.071(2) 1_554 ?
W10 Cs3 4.1401(19) 1_455 ?
W10 Cs5 4.2375(19) 1_455 ?
W11 Cs12 3.842(12) 3_676 ?
W11 Cs9 4.162(2) 3_576 ?
W12 Cs12 4.019(12) 3_676 ?
W12 Cs8 4.356(3) 3_676 ?
W13 Cs7 4.431(3) 3_676 ?
W14 Cs10 4.077(7) 1_455 ?
W14 Cs8 4.468(3) 3_576 ?
W15 Cs8 3.945(3) 3_576 ?
W16 Cs8 4.128(3) 3_676 ?
W16 Cs7 4.178(3) 3_676 ?
W17 Cs1 3.9615(19) 3_576 ?
W17 Cs11 4.130(11) 2_655 ?
W18 Cs11 4.034(12) 2_655 ?
W18 Cs4 4.0614(18) 3_676 ?
W19 Cs11 3.931(12) 2_655 ?
W19 Cs4 3.9773(19) 3_676 ?
W19 Cs1 4.108(2) 3_676 ?
W20 Cs11 4.061(10) 2_655 ?
W20 Cs6 4.092(2) 3_676 ?

loop_
_geom_torsion_atom_site_label_1
_geom_torsion_atom_site_label_2
_geom_torsion_atom_site_label_3
_geom_torsion_atom_site_label_4
_geom_torsion
_geom_torsion_site_symmetry_1
_geom_torsion_site_symmetry_2
_geom_torsion_site_symmetry_3
_geom_torsion_site_symmetry_4
_geom_torsion_publ_flag
O3 Cs5 Cs11 O3W 111(3) 1_655 . . . ?
O27 Cs5 Cs11 O3W -160(3) . . . . ?
O15 Cs5 Cs11 O3W 57(3) 1_655 . . . ?
O26 Cs5 Cs11 O3W 118(3) 1_655 . . . ?
O10 Cs5 Cs11 O3W -139(3) . . . . ?
O18W Cs5 Cs11 O3W -74(3) . . . . ?
O8W Cs5 Cs11 O3W -15(3) . . . . ?
O10W Cs5 Cs11 O3W 173(3) . . . . ?
O9 Cs5 Cs11 O3W -99(3) . . . . ?
O5 Cs5 Cs11 O3W 68(3) 1_655 . . . ?
O3W Cs5 Cs11 O10W -173(3) . . . . ?
O3 Cs5 Cs11 O10W -62.5(4) 1_655 . . . ?
O27 Cs5 Cs11 O10W 27.0(5) . . . . ?
O15 Cs5 Cs11 O10W -116.6(4) 1_655 . . . ?
O26 Cs5 Cs11 O10W -55.7(5) 1_655 . . . ?
O10 Cs5 Cs11 O10W 47.7(3) . . . . ?
O18W Cs5 Cs11 O10W 112.7(8) . . . . ?
O8W Cs5 Cs11 O10W 171.8(4) . . . . ?
O9 Cs5 Cs11 O10W 88.0(4) . . . . ?
O5 Cs5 Cs11 O10W -105.9(3) 1_655 . . . ?
O3W Cs5 Cs11 O1 -101(3) . . . 1_655 ?
O3 Cs5 Cs11 O1 10.4(3) 1_655 . . 1_655 ?
O27 Cs5 Cs11 O1 99.9(4) . . . 1_655 ?
O15 Cs5 Cs11 O1 -43.7(4) 1_655 . . 1_655 ?
O26 Cs5 Cs11 O1 17.2(5) 1_655 . . 1_655 ?
O10 Cs5 Cs11 O1 120.5(3) . . . 1_655 ?
O18W Cs5 Cs11 O1 -174.4(7) . . . 1_655 ?
O8W Cs5 Cs11 O1 -115.4(4) . . . 1_655 ?
O10W Cs5 Cs11 O1 72.9(4) . . . 1_655 ?
O9 Cs5 Cs11 O1 160.9(5) . . . 1_655 ?
O5 Cs5 Cs11 O1 -33.1(3) 1_655 . . 1_655 ?
O3W Cs5 Cs11 O9 99(3) . . . . ?
O3 Cs5 Cs11 O9 -150.5(3) 1_655 . . . ?
O27 Cs5 Cs11 O9 -61.0(4) . . . . ?
O15 Cs5 Cs11 O9 155.4(3) 1_655 . . . ?
O26 Cs5 Cs11 O9 -143.7(3) 1_655 . . . ?
O10 Cs5 Cs11 O9 -40.3(3) . . . . ?
O18W Cs5 Cs11 O9 24.7(9) . . . . ?
O8W Cs5 Cs11 O9 83.8(3) . . . . ?
O10W Cs5 Cs11 O9 -88.0(4) . . . . ?
O5 Cs5 Cs11 O9 166.1(3) 1_655 . . . ?
O3W Cs5 Cs11 O80 68(3) . . . 2_645 ?
O3 Cs5 Cs11 O80 178.9(5) 1_655 . . 2_645 ?
O27 Cs5 Cs11 O80 -91.6(6) . . . 2_645 ?
O15 Cs5 Cs11 O80 124.8(4) 1_655 . . 2_645 ?
O26 Cs5 Cs11 O80 -174.3(4) 1_655 . . 2_645 ?
O10 Cs5 Cs11 O80 -70.9(5) . . . 2_645 ?
O18W Cs5 Cs11 O80 -5.9(11) . . . 2_645 ?
O8W Cs5 Cs11 O80 53.2(5) . . . 2_645 ?
O10W Cs5 Cs11 O80 -118.6(6) . . . 2_645 ?
O9 Cs5 Cs11 O80 -30.6(4) . . . 2_645 ?
O5 Cs5 Cs11 O80 135.5(5) 1_655 . . 2_645 ?
O3W Cs5 Cs11 O75 -41(3) . . . 2_645 ?
O3 Cs5 Cs11 O75 69.8(4) 1_655 . . 2_645 ?
O27 Cs5 Cs11 O75 159.3(4) . . . 2_645 ?
O15 Cs5 Cs11 O75 15.7(6) 1_655 . . 2_645 ?
O26 Cs5 Cs11 O75 76.6(6) 1_655 . . 2_645 ?
O10 Cs5 Cs11 O75 180.0(5) . . . 2_645 ?
O18W Cs5 Cs11 O75 -115.0(8) . . . 2_645 ?
O8W Cs5 Cs11 O75 -55.9(5) . . . 2_645 ?
O10W Cs5 Cs11 O75 132.3(6) . . . 2_645 ?
O9 Cs5 Cs11 O75 -139.7(6) . . . 2_645 ?
O5 Cs5 Cs11 O75 26.4(4) 1_655 . . 2_645 ?
O3W Cs5 Cs11 O78 -2(3) . . . 2_645 ?
O3 Cs5 Cs11 O78 109(4) 1_655 . . 2_645 ?
O27 Cs5 Cs11 O78 -161(3) . . . 2_645 ?
O15 Cs5 Cs11 O78 55(4) 1_655 . . 2_645 ?
O26 Cs5 Cs11 O78 116(3) 1_655 . . 2_645 ?
O10 Cs5 Cs11 O78 -141(4) . . . 2_645 ?
O18W Cs5 Cs11 O78 -76(4) . . . 2_645 ?
O8W Cs5 Cs11 O78 -17(3) . . . 2_645 ?
O10W Cs5 Cs11 O78 172(4) . . . 2_645 ?
O9 Cs5 Cs11 O78 -100(4) . . . 2_645 ?
O5 Cs5 Cs11 O78 66(4) 1_655 . . 2_645 ?
O3W Cs5 Cs11 O76 13(3) . . . 2_645 ?
O3 Cs5 Cs11 O76 124.0(3) 1_655 . . 2_645 ?
O27 Cs5 Cs11 O76 -146.4(3) . . . 2_645 ?
O15 Cs5 Cs11 O76 70.0(4) 1_655 . . 2_645 ?
O26 Cs5 Cs11 O76 130.9(3) 1_655 . . 2_645 ?
O10 Cs5 Cs11 O76 -125.8(3) . . . 2_645 ?
O18W Cs5 Cs11 O76 -60.7(9) . . . 2_645 ?
O8W Cs5 Cs11 O76 -1.7(3) . . . 2_645 ?
O10W Cs5 Cs11 O76 -173.4(5) . . . 2_645 ?
O9 Cs5 Cs11 O76 -85.4(4) . . . 2_645 ?
O5 Cs5 Cs11 O76 80.6(3) 1_655 . . 2_645 ?
O3W Cs5 Cs11 Cs4 -165(3) . . . 4_575 ?
O3 Cs5 Cs11 Cs4 -53.6(4) 1_655 . . 4_575 ?
O27 Cs5 Cs11 Cs4 35.9(5) . . . 4_575 ?
O15 Cs5 Cs11 Cs4 -107.7(4) 1_655 . . 4_575 ?
O26 Cs5 Cs11 Cs4 -46.8(6) 1_655 . . 4_575 ?
O10 Cs5 Cs11 Cs4 56.5(4) . . . 4_575 ?
O18W Cs5 Cs11 Cs4 121.6(7) . . . 4_575 ?
O8W Cs5 Cs11 Cs4 -179.4(5) . . . 4_575 ?
O10W Cs5 Cs11 Cs4 8.9(3) . . . 4_575 ?
O9 Cs5 Cs11 Cs4 96.9(5) . . . 4_575 ?
O5 Cs5 Cs11 Cs4 -97.0(4) 1_655 . . 4_575 ?
O3W Cs5 Cs11 W19 86(3) . . . 2_645 ?
O3 Cs5 Cs11 W19 -162.6(8) 1_655 . . 2_645 ?
O27 Cs5 Cs11 W19 -73.1(9) . . . 2_645 ?
O15 Cs5 Cs11 W19 143.3(7) 1_655 . . 2_645 ?
O26 Cs5 Cs11 W19 -155.8(6) 1_655 . . 2_645 ?
O10 Cs5 Cs11 W19 -52.5(8) . . . 2_645 ?
O18W Cs5 Cs11 W19 12.6(13) . . . 2_645 ?
O8W Cs5 Cs11 W19 71.6(8) . . . 2_645 ?
O10W Cs5 Cs11 W19 -100.1(9) . . . 2_645 ?
O9 Cs5 Cs11 W19 -12.1(6) . . . 2_645 ?
O5 Cs5 Cs11 W19 153.9(8) 1_655 . . 2_645 ?
O3W Cs5 Cs11 W18 -59(3) . . . 2_645 ?
O3 Cs5 Cs11 W18 51.8(7) 1_655 . . 2_645 ?
O27 Cs5 Cs11 W18 141.3(6) . . . 2_645 ?
O15 Cs5 Cs11 W18 -2.3(8) 1_655 . . 2_645 ?
O26 Cs5 Cs11 W18 58.6(8) 1_655 . . 2_645 ?
O10 Cs5 Cs11 W18 161.9(7) . . . 2_645 ?
O18W Cs5 Cs11 W18 -133.0(8) . . . 2_645 ?
O8W Cs5 Cs11 W18 -74.0(7) . . . 2_645 ?
O10W Cs5 Cs11 W18 114.3(7) . . . 2_645 ?
O9 Cs5 Cs11 W18 -157.7(8) . . . 2_645 ?
O5 Cs5 Cs11 W18 8.3(6) 1_655 . . 2_645 ?
O43 Cs12 Cs13 O15W -137(3) . . . . ?
O52 Cs12 Cs13 O15W -31(3) 3_676 . . . ?
O55 Cs12 Cs13 O15W 113(3) . . . . ?
O49 Cs12 Cs13 O15W 163(3) . . . . ?
Cs12 Cs12 Cs13 O15W 162(4) 3_676 . . . ?
O50 Cs12 Cs13 O15W 9(3) 3_676 . . . ?
O5W Cs12 Cs13 O15W 60(3) 3_676 . . . ?
O55 Cs12 Cs13 O15W -93(3) 3_676 . . . ?
W12 Cs12 Cs13 O15W 140(3) . . . . ?
O43 Cs12 Cs13 O15W 74(3) 3_676 . . . ?
O15W Cs12 Cs13 O13W 27(3) . . . . ?
O43 Cs12 Cs13 O13W -110.7(7) . . . . ?
O52 Cs12 Cs13 O13W -4.2(10) 3_676 . . . ?
O55 Cs12 Cs13 O13W 139.3(6) . . . . ?
O49 Cs12 Cs13 O13W -169.9(7) . . . . ?
Cs12 Cs12 Cs13 O13W -171.4(16) 3_676 . . . ?
O50 Cs12 Cs13 O13W 36.1(7) 3_676 . . . ?
O5W Cs12 Cs13 O13W 87.2(6) 3_676 . . . ?
O55 Cs12 Cs13 O13W -66.8(10) 3_676 . . . ?
W12 Cs12 Cs13 O13W 166.3(6) . . . . ?
O43 Cs12 Cs13 O13W 100.4(9) 3_676 . . . ?
O15W Cs12 Cs13 O42 151(3) . . . . ?
O43 Cs12 Cs13 O42 13.9(5) . . . . ?
O52 Cs12 Cs13 O42 120.4(6) 3_676 . . . ?
O55 Cs12 Cs13 O42 -96.1(4) . . . . ?
O49 Cs12 Cs13 O42 -45.3(4) . . . . ?
Cs12 Cs12 Cs13 O42 -46.9(19) 3_676 . . . ?
O50 Cs12 Cs13 O42 160.7(4) 3_676 . . . ?
O5W Cs12 Cs13 O42 -148.2(5) 3_676 . . . ?
O55 Cs12 Cs13 O42 57.8(9) 3_676 . . . ?
W12 Cs12 Cs13 O42 -69.1(4) . . . . ?
O43 Cs12 Cs13 O42 -135.0(7) 3_676 . . . ?
O15W Cs12 Cs13 Cs8 -100(3) . . . 3_676 ?
O43 Cs12 Cs13 Cs8 122.8(5) . . . 3_676 ?
O52 Cs12 Cs13 Cs8 -130.7(6) 3_676 . . 3_676 ?
O55 Cs12 Cs13 Cs8 12.8(5) . . . 3_676 ?
O49 Cs12 Cs13 Cs8 63.6(4) . . . 3_676 ?
Cs12 Cs12 Cs13 Cs8 62(2) 3_676 . . 3_676 ?
O50 Cs12 Cs13 Cs8 -90.4(5) 3_676 . . 3_676 ?
O5W Cs12 Cs13 Cs8 -39.4(5) 3_676 . . 3_676 ?
O55 Cs12 Cs13 Cs8 166.7(6) 3_676 . . 3_676 ?
W12 Cs12 Cs13 Cs8 39.8(4) . . . 3_676 ?
O43 Cs12 Cs13 Cs8 -26.1(10) 3_676 . . 3_676 ?
O15W Cs12 Cs13 O36 163(3) . . . . ?
O43 Cs12 Cs13 O36 25.9(11) . . . . ?
O52 Cs12 Cs13 O36 132.4(9) 3_676 . . . ?
O55 Cs12 Cs13 O36 -84.1(10) . . . . ?
O49 Cs12 Cs13 O36 -33.3(10) . . . . ?
Cs12 Cs12 Cs13 O36 -35(2) 3_676 . . . ?
O50 Cs12 Cs13 O36 172.7(9) 3_676 . . . ?
O5W Cs12 Cs13 O36 -136.2(10) 3_676 . . . ?
O55 Cs12 Cs13 O36 69.8(13) 3_676 . . . ?
W12 Cs12 Cs13 O36 -57.1(10) . . . . ?
O43 Cs12 Cs13 O36 -123.0(10) 3_676 . . . ?
O15W Cs12 Cs13 O49 -163(3) . . . . ?
O43 Cs12 Cs13 O49 59.2(4) . . . . ?
O52 Cs12 Cs13 O49 165.7(7) 3_676 . . . ?
O55 Cs12 Cs13 O49 -50.8(3) . . . . ?
Cs12 Cs12 Cs13 O49 -1.6(17) 3_676 . . . ?
O50 Cs12 Cs13 O49 -154.0(5) 3_676 . . . ?
O5W Cs12 Cs13 O49 -103.0(4) 3_676 . . . ?
O55 Cs12 Cs13 O49 103.1(8) 3_676 . . . ?
W12 Cs12 Cs13 O49 -23.8(2) . . . . ?
O43 Cs12 Cs13 O49 -89.7(8) 3_676 . . . ?
O15W Cs12 Cs13 O38 -28(3) . . . 1_655 ?
O43 Cs12 Cs13 O38 -164.9(6) . . . 1_655 ?
O52 Cs12 Cs13 O38 -58.4(9) 3_676 . . 1_655 ?
O55 Cs12 Cs13 O38 85.1(6) . . . 1_655 ?
O49 Cs12 Cs13 O38 136.0(6) . . . 1_655 ?
Cs12 Cs12 Cs13 O38 134.4(16) 3_676 . . 1_655 ?
O50 Cs12 Cs13 O38 -18.1(7) 3_676 . . 1_655 ?
O5W Cs12 Cs13 O38 33.0(6) 3_676 . . 1_655 ?
O55 Cs12 Cs13 O38 -121.0(7) 3_676 . . 1_655 ?
W12 Cs12 Cs13 O38 112.1(6) . . . 1_655 ?
O43 Cs12 Cs13 O38 46.2(11) 3_676 . . 1_655 ?
O15W Cs12 Cs13 O29 107(3) . . . . ?
O43 Cs12 Cs13 O29 -30.1(6) . . . . ?
O52 Cs12 Cs13 O29 76.4(8) 3_676 . . . ?
O55 Cs12 Cs13 O29 -140.1(5) . . . . ?
O49 Cs12 Cs13 O29 -89.3(5) . . . . ?
Cs12 Cs12 Cs13 O29 -90.9(19) 3_676 . . . ?
O50 Cs12 Cs13 O29 116.7(5) 3_676 . . . ?
O5W Cs12 Cs13 O29 167.7(5) 3_676 . . . ?
O55 Cs12 Cs13 O29 13.8(10) 3_676 . . . ?
W12 Cs12 Cs13 O29 -113.2(5) . . . . ?
O43 Cs12 Cs13 O29 -179.1(6) 3_676 . . . ?
O15W Cs12 Cs13 O43 137(3) . . . . ?
O52 Cs12 Cs13 O43 106.5(7) 3_676 . . . ?
O55 Cs12 Cs13 O43 -110.0(5) . . . . ?
O49 Cs12 Cs13 O43 -59.2(4) . . . . ?
Cs12 Cs12 Cs13 O43 -60.8(17) 3_676 . . . ?
O50 Cs12 Cs13 O43 146.8(5) 3_676 . . . ?
O5W Cs12 Cs13 O43 -162.2(5) 3_676 . . . ?
O55 Cs12 Cs13 O43 43.9(7) 3_676 . . . ?
W12 Cs12 Cs13 O43 -83.0(4) . . . . ?
O43 Cs12 Cs13 O43 -148.9(9) 3_676 . . . ?
O15W Cs12 Cs13 Ru3 163(3) . . . . ?
O43 Cs12 Cs13 Ru3 25.6(3) . . . . ?
O52 Cs12 Cs13 Ru3 132.1(7) 3_676 . . . ?
O55 Cs12 Cs13 Ru3 -84.4(3) . . . . ?
O49 Cs12 Cs13 Ru3 -33.6(2) . . . . ?
Cs12 Cs12 Cs13 Ru3 -35.2(18) 3_676 . . . ?
O50 Cs12 Cs13 Ru3 172.3(4) 3_676 . . . ?
O5W Cs12 Cs13 Ru3 -136.6(4) 3_676 . . . ?
O55 Cs12 Cs13 Ru3 69.4(7) 3_676 . . . ?
W12 Cs12 Cs13 Ru3 -57.46(17) . . . . ?
O43 Cs12 Cs13 Ru3 -123.4(8) 3_676 . . . ?
O15W Cs12 Cs13 Ru1 143(3) . . . . ?
O43 Cs12 Cs13 Ru1 5.4(6) . . . . ?
O52 Cs12 Cs13 Ru1 111.9(6) 3_676 . . . ?
O55 Cs12 Cs13 Ru1 -104.6(5) . . . . ?
O49 Cs12 Cs13 Ru1 -53.8(4) . . . . ?
Cs12 Cs12 Cs13 Ru1 -55(2) 3_676 . . . ?
O50 Cs12 Cs13 Ru1 152.2(4) 3_676 . . . ?
O5W Cs12 Cs13 Ru1 -156.7(4) 3_676 . . . ?
O55 Cs12 Cs13 Ru1 49.3(9) 3_676 . . . ?
W12 Cs12 Cs13 Ru1 -77.6(4) . . . . ?
O43 Cs12 Cs13 Ru1 -143.5(6) 3_676 . . . ?
O3W Cs11 O9 W3 120(2) . . . . ?
O10W Cs11 O9 W3 1.9(8) . . . . ?
O1 Cs11 O9 W3 38.7(14) 1_655 . . . ?
O80 Cs11 O9 W3 -133.0(7) 2_645 . . . ?
O75 Cs11 O9 W3 -163.9(7) 2_645 . . . ?
Cs5 Cs11 O9 W3 74.9(7) . . . . ?
O78 Cs11 O9 W3 -111.6(6) 2_645 . . . ?
O76 Cs11 O9 W3 -176.1(6) 2_645 . . . ?
Cs4 Cs11 O9 W3 -52.6(8) 4_575 . . . ?
W19 Cs11 O9 W3 -110.8(6) 2_645 . . . ?
W18 Cs11 O9 W3 -121.9(7) 2_645 . . . ?
O3W Cs11 O9 Cs5 45(2) . . . . ?
O10W Cs11 O9 Cs5 -73.1(4) . . . . ?
O1 Cs11 O9 Cs5 -36.2(9) 1_655 . . . ?
O80 Cs11 O9 Cs5 152.1(4) 2_645 . . . ?
O75 Cs11 O9 Cs5 121.2(9) 2_645 . . . ?
O78 Cs11 O9 Cs5 173.5(5) 2_645 . . . ?
O76 Cs11 O9 Cs5 109.0(4) 2_645 . . . ?
Cs4 Cs11 O9 Cs5 -127.5(3) 4_575 . . . ?
W19 Cs11 O9 Cs5 174.3(3) 2_645 . . . ?
W18 Cs11 O9 Cs5 163.2(7) 2_645 . . . ?
O3W Cs11 O9 Cs6 -74(2) . . . 4_575 ?
O10W Cs11 O9 Cs6 167.5(5) . . . 4_575 ?
O1 Cs11 O9 Cs6 -155.6(7) 1_655 . . 4_575 ?
O80 Cs11 O9 Cs6 32.7(5) 2_645 . . 4_575 ?
O75 Cs11 O9 Cs6 1.7(12) 2_645 . . 4_575 ?
Cs5 Cs11 O9 Cs6 -119.4(5) . . . 4_575 ?
O78 Cs11 O9 Cs6 54.1(7) 2_645 . . 4_575 ?
O76 Cs11 O9 Cs6 -10.5(7) 2_645 . . 4_575 ?
Cs4 Cs11 O9 Cs6 113.1(5) 4_575 . . 4_575 ?
W19 Cs11 O9 Cs6 54.9(5) 2_645 . . 4_575 ?
W18 Cs11 O9 Cs6 43.8(9) 2_645 . . 4_575 ?
O3W Cs5 O9 W3 -148.6(9) . . . . ?
Cs11 Cs5 O9 W3 -132.0(5) . . . . ?
O3 Cs5 O9 W3 -89.0(4) 1_655 . . . ?
O27 Cs5 O9 W3 6.2(4) . . . . ?
O15 Cs5 O9 W3 149.6(5) 1_655 . . . ?
O26 Cs5 O9 W3 -6.4(7) 1_655 . . . ?
O10 Cs5 O9 W3 -11.0(3) . . . . ?
O18W Cs5 O9 W3 59.6(5) . . . . ?
O8W Cs5 O9 W3 149.5(4) . . . . ?
O10W Cs5 O9 W3 -75.0(4) . . . . ?
O5 Cs5 O9 W3 -149.3(3) 1_655 . . . ?
O3W Cs5 O9 Cs11 -16.6(8) . . . . ?
O3 Cs5 O9 Cs11 43.0(4) 1_655 . . . ?
O27 Cs5 O9 Cs11 138.2(3) . . . . ?
O15 Cs5 O9 Cs11 -78.4(7) 1_655 . . . ?
O26 Cs5 O9 Cs11 125.7(5) 1_655 . . . ?
O10 Cs5 O9 Cs11 121.1(4) . . . . ?
O18W Cs5 O9 Cs11 -168.4(4) . . . . ?
O8W Cs5 O9 Cs11 -78.4(4) . . . . ?
O10W Cs5 O9 Cs11 57.0(4) . . . . ?
O5 Cs5 O9 Cs11 -17.3(4) 1_655 . . . ?
O3W Cs5 O9 Cs6 107.4(9) . . . 4_575 ?
Cs11 Cs5 O9 Cs6 124.0(5) . . . 4_575 ?
O3 Cs5 O9 Cs6 167.0(3) 1_655 . . 4_575 ?
O27 Cs5 O9 Cs6 -97.7(4) . . . 4_575 ?
O15 Cs5 O9 Cs6 45.7(8) 1_655 . . 4_575 ?
O26 Cs5 O9 Cs6 -110.3(5) 1_655 . . 4_575 ?
O10 Cs5 O9 Cs6 -114.9(5) . . . 4_575 ?
O18W Cs5 O9 Cs6 -44.3(5) . . . 4_575 ?
O8W Cs5 O9 Cs6 45.6(4) . . . 4_575 ?
O10W Cs5 O9 Cs6 -179.0(5) . . . 4_575 ?
O5 Cs5 O9 Cs6 106.7(4) 1_655 . . 4_575 ?
O3W Cs5 O10 W3 43.4(7) . . . . ?
Cs11 Cs5 O10 W3 52.3(3) . . . . ?
O3 Cs5 O10 W3 141.3(3) 1_655 . . . ?
O27 Cs5 O10 W3 -147.8(4) . . . . ?
O15 Cs5 O10 W3 -155.8(3) 1_655 . . . ?
O26 Cs5 O10 W3 -167.7(3) 1_655 . . . ?
O18W Cs5 O10 W3 -102.3(4) . . . . ?
O8W Cs5 O10 W3 -11.5(5) . . . . ?
O10W Cs5 O10 W3 95.8(4) . . . . ?
O9 Cs5 O10 W3 10.1(3) . . . . ?
O5 Cs5 O10 W3 107.6(4) 1_655 . . . ?
O3W Cs5 O10 W8 -164.2(7) . . . . ?
Cs11 Cs5 O10 W8 -155.3(3) . . . . ?
O3 Cs5 O10 W8 -66.3(3) 1_655 . . . ?
O27 Cs5 O10 W8 4.6(2) . . . . ?
O15 Cs5 O10 W8 -3.3(6) 1_655 . . . ?
O26 Cs5 O10 W8 -15.3(3) 1_655 . . . ?
O18W Cs5 O10 W8 50.1(4) . . . . ?
O8W Cs5 O10 W8 141.0(3) . . . . ?
O10W Cs5 O10 W8 -111.8(4) . . . . ?
O9 Cs5 O10 W8 162.5(4) . . . . ?
O5 Cs5 O10 W8 -100.0(4) 1_655 . . . ?
O6W Cs2 O13 W4 -46.0(5) . . . . ?
O77 Cs2 O13 W4 91.7(5) 3_576 . . . ?
O23 Cs2 O13 W4 35.5(4) . . . . ?
O4 Cs2 O13 W4 -115.0(3) 4_576 . . . ?
O14 Cs2 O13 W4 -32.7(3) . . . . ?
O2 Cs2 O13 W4 -154.2(4) 4_576 . . . ?
O1 Cs2 O13 W4 -168.7(3) 4_576 . . . ?
O15 Cs2 O13 W4 29.5(3) . . . . ?
O35 Cs2 O13 W4 -112.7(4) 4_576 . . . ?
W1 Cs2 O13 W4 -146.6(3) 4_576 . . . ?
O6W Cs2 O14 W5 -30.4(5) . . . . ?
O77 Cs2 O14 W5 23.7(7) 3_576 . . . ?
O23 Cs2 O14 W5 49.2(4) . . . . ?
O4 Cs2 O14 W5 -92.4(4) 4_576 . . . ?
O2 Cs2 O14 W5 -140.3(4) 4_576 . . . ?
O1 Cs2 O14 W5 -107.1(5) 4_576 . . . ?
O13 Cs2 O14 W5 161.1(6) . . . . ?
O15 Cs2 O14 W5 92.7(5) . . . . ?
O35 Cs2 O14 W5 -126.0(5) 4_576 . . . ?
W1 Cs2 O14 W5 -112.1(4) 4_576 . . . ?
W4 Cs2 O14 W5 132.6(6) . . . . ?
O6W Cs2 O14 W4 -163.0(4) . . . . ?
O77 Cs2 O14 W4 -108.9(4) 3_576 . . . ?
O23 Cs2 O14 W4 -83.4(3) . . . . ?
O4 Cs2 O14 W4 135.0(3) 4_576 . . . ?
O2 Cs2 O14 W4 87.1(3) 4_576 . . . ?
O1 Cs2 O14 W4 120.3(4) 4_576 . . . ?
O13 Cs2 O14 W4 28.4(3) . . . . ?
O15 Cs2 O14 W4 -39.9(3) . . . . ?
O35 Cs2 O14 W4 101.4(3) 4_576 . . . ?
W1 Cs2 O14 W4 115.3(3) 4_576 . . . ?
O6W Cs2 O15 W4 97.5(4) . . . . ?
O77 Cs2 O15 W4 -177.3(3) 3_576 . . . ?
O23 Cs2 O15 W4 160.9(4) . . . . ?
O4 Cs2 O15 W4 33.8(5) 4_576 . . . ?
O14 Cs2 O15 W4 41.7(3) . . . . ?
O2 Cs2 O15 W4 -31.2(4) 4_576 . . . ?
O1 Cs2 O15 W4 -94.2(8) 4_576 . . . ?
O13 Cs2 O15 W4 -26.7(3) . . . . ?
O35 Cs2 O15 W4 6.5(3) 4_576 . . . ?
W1 Cs2 O15 W4 -17.9(6) 4_576 . . . ?
O6W Cs2 O15 W7 -48.0(4) . . . . ?
O77 Cs2 O15 W7 37.2(4) 3_576 . . . ?
O23 Cs2 O15 W7 15.5(3) . . . . ?
O4 Cs2 O15 W7 -111.6(4) 4_576 . . . ?
O14 Cs2 O15 W7 -103.8(4) . . . . ?
O2 Cs2 O15 W7 -176.6(2) 4_576 . . . ?
O1 Cs2 O15 W7 120.4(7) 4_576 . . . ?
O13 Cs2 O15 W7 -172.1(4) . . . . ?
O35 Cs2 O15 W7 -138.9(3) 4_576 . . . ?
W1 Cs2 O15 W7 -163.32(13) 4_576 . . . ?
W4 Cs2 O15 W7 -145.4(5) . . . . ?
O6W Cs2 O15 Cs5 -156.1(3) . . . 1_455 ?
O77 Cs2 O15 Cs5 -70.9(3) 3_576 . . 1_455 ?
O23 Cs2 O15 Cs5 -92.6(3) . . . 1_455 ?
O4 Cs2 O15 Cs5 140.3(3) 4_576 . . 1_455 ?
O14 Cs2 O15 Cs5 148.1(4) . . . 1_455 ?
O2 Cs2 O15 Cs5 75.3(3) 4_576 . . 1_455 ?
O1 Cs2 O15 Cs5 12.3(9) 4_576 . . 1_455 ?
O13 Cs2 O15 Cs5 79.8(3) . . . 1_455 ?
O35 Cs2 O15 Cs5 113.0(2) 4_576 . . 1_455 ?
W1 Cs2 O15 Cs5 88.6(4) 4_576 . . 1_455 ?
W4 Cs2 O15 Cs5 106.5(4) . . . 1_455 ?
O79 Cs4 O17 W5 -168.3(7) 3_676 . . . ?
O6 Cs4 O17 W5 -93.7(6) 4_576 . . . ?
O19W Cs4 O17 W5 -16.6(7) . . . . ?
O77 Cs4 O17 W5 100.9(6) 3_676 . . . ?
O18W Cs4 O17 W5 58.8(6) . . . . ?
O78 Cs4 O17 W5 154.9(6) 3_676 . . . ?
O10W Cs4 O17 W5 -88.2(6) 4_576 . . . ?
O7W Cs4 O17 W5 111.1(8) . . . . ?
Cs11 Cs4 O17 W5 -153.3(5) 4_576 . . . ?
W19 Cs4 O17 W5 174.2(6) 3_676 . . . ?
W18 Cs4 O17 W5 127.8(5) 3_676 . . . ?
O6W Cs2 O23 W7 96.5(5) . . . . ?
O77 Cs2 O23 W7 -177.5(5) 3_576 . . . ?
O4 Cs2 O23 W7 104.6(5) 4_576 . . . ?
O14 Cs2 O23 W7 19.7(4) . . . . ?
O2 Cs2 O23 W7 -94.3(13) 4_576 . . . ?
O1 Cs2 O23 W7 -178.4(3) 4_576 . . . ?
O13 Cs2 O23 W7 -25.5(4) . . . . ?
O15 Cs2 O23 W7 -19.7(3) . . . . ?
O35 Cs2 O23 W7 27.1(7) 4_576 . . . ?
W1 Cs2 O23 W7 159.10(16) 4_576 . . . ?
W4 Cs2 O23 W7 -10.5(4) . . . . ?
O6W Cs2 O23 Cs9 -27.2(4) . . . . ?
O77 Cs2 O23 Cs9 58.8(4) 3_576 . . . ?
O4 Cs2 O23 Cs9 -19.1(6) 4_576 . . . ?
O14 Cs2 O23 Cs9 -104.0(4) . . . . ?
O2 Cs2 O23 Cs9 142.0(11) 4_576 . . . ?
O1 Cs2 O23 Cs9 57.9(5) 4_576 . . . ?
O13 Cs2 O23 Cs9 -149.2(3) . . . . ?
O15 Cs2 O23 Cs9 -143.4(5) . . . . ?
O35 Cs2 O23 Cs9 -96.6(4) 4_576 . . . ?
W1 Cs2 O23 Cs9 35.4(7) 4_576 . . . ?
W4 Cs2 O23 Cs9 -134.2(4) . . . . ?
O50 Cs9 O23 W7 134.8(4) 3_576 . . . ?
O16W Cs9 O23 W7 -88.3(4) . . . . ?
O25 Cs9 O23 W7 12.0(3) . . . . ?
O5W Cs9 O23 W7 -105.2(8) . . . . ?
O12W Cs9 O23 W7 60.0(5) 1_455 . . . ?
O40 Cs9 O23 W7 10.1(4) . . . . ?
O67 Cs9 O23 W7 -154.4(4) 3_576 . . . ?
W11 Cs9 O23 W7 156.9(3) 3_576 . . . ?
Ru2 Cs9 O23 W7 21.3(3) . . . . ?
Cs13 Cs9 O23 W7 92.4(4) 1_455 . . . ?
O50 Cs9 O23 Cs2 -97.9(4) 3_576 . . . ?
O16W Cs9 O23 Cs2 38.9(4) . . . . ?
O25 Cs9 O23 Cs2 139.3(5) . . . . ?
O5W Cs9 O23 Cs2 22.1(10) . . . . ?
O12W Cs9 O23 Cs2 -172.8(4) 1_455 . . . ?
O40 Cs9 O23 Cs2 137.3(3) . . . . ?
O67 Cs9 O23 Cs2 -27.1(3) 3_576 . . . ?
W7 Cs9 O23 Cs2 127.2(6) . . . . ?
W11 Cs9 O23 Cs2 -75.9(4) 3_576 . . . ?
Ru2 Cs9 O23 Cs2 148.5(4) . . . . ?
Cs13 Cs9 O23 Cs2 -140.3(4) 1_455 . . . ?
O50 Cs9 O25 W7 -100.1(4) 3_576 . . . ?
O16W Cs9 O25 W7 69.0(4) . . . . ?
O5W Cs9 O25 W7 143.7(4) . . . . ?
O23 Cs9 O25 W7 -11.7(3) . . . . ?
O12W Cs9 O25 W7 -152.6(4) 1_455 . . . ?
O40 Cs9 O25 W7 165.6(5) . . . . ?
O67 Cs9 O25 W7 5.9(5) 3_576 . . . ?
W11 Cs9 O25 W7 -76.3(4) 3_576 . . . ?
Ru2 Cs9 O25 W7 -171.5(6) . . . . ?
Cs13 Cs9 O25 W7 -104.5(4) 1_455 . . . ?
O50 Cs9 O25 Ru2 71.5(4) 3_576 . . . ?
O16W Cs9 O25 Ru2 -119.5(4) . . . . ?
O5W Cs9 O25 Ru2 -44.7(5) . . . . ?
O23 Cs9 O25 Ru2 159.8(5) . . . . ?
O12W Cs9 O25 Ru2 18.9(4) 1_455 . . . ?
O40 Cs9 O25 Ru2 -22.9(3) . . . . ?
O67 Cs9 O25 Ru2 177.5(3) 3_576 . . . ?
W7 Cs9 O25 Ru2 171.5(6) . . . . ?
W11 Cs9 O25 Ru2 95.2(4) 3_576 . . . ?
Cs13 Cs9 O25 Ru2 67.0(3) 1_455 . . . ?
O3W Cs5 O27 W8 12.9(12) . . . . ?
Cs11 Cs5 O27 W8 20.8(6) . . . . ?
O3 Cs5 O27 W8 111.4(4) 1_655 . . . ?
O15 Cs5 O27 W8 170.0(4) 1_655 . . . ?
O26 Cs5 O27 W8 150.3(5) 1_655 . . . ?
O10 Cs5 O27 W8 -6.0(3) . . . . ?
O18W Cs5 O27 W8 -123.2(6) . . . . ?
O8W Cs5 O27 W8 -94.3(6) . . . . ?
O10W Cs5 O27 W8 41.1(4) . . . . ?
O9 Cs5 O27 W8 -22.6(4) . . . . ?
O5 Cs5 O27 W8 132.2(4) 1_655 . . . ?
O10W Cs3 O28 W8 52.3(7) . . . . ?
O33 Cs3 O28 W8 -54.5(7) 1_655 . . . ?
O4W Cs3 O28 W8 -105.5(7) 1_554 . . . ?
O81 Cs3 O28 W8 176.5(7) 3_675 . . . ?
O30 Cs3 O28 W8 177.7(8) . . . . ?
O19W Cs3 O28 W8 114.7(8) 4_575 . . . ?
O8W Cs3 O28 W8 164.1(9) 4_575 . . . ?
O2 Cs3 O28 W8 -14.7(8) 1_655 . . . ?
W10 Cs3 O28 W8 -43.3(6) 1_655 . . . ?
W9 Cs3 O28 W8 162.2(9) . . . . ?
W6 Cs3 O28 W8 -44.5(7) 1_655 . . . ?
O10W Cs3 O28 W9 -109.9(4) . . . . ?
O33 Cs3 O28 W9 143.2(4) 1_655 . . . ?
O4W Cs3 O28 W9 92.2(3) 1_554 . . . ?
O81 Cs3 O28 W9 14.2(4) 3_675 . . . ?
O30 Cs3 O28 W9 15.5(3) . . . . ?
O19W Cs3 O28 W9 -47.6(5) 4_575 . . . ?
O8W Cs3 O28 W9 1.9(11) 4_575 . . . ?
O2 Cs3 O28 W9 -176.9(3) 1_655 . . . ?
W10 Cs3 O28 W9 154.4(3) 1_655 . . . ?
W6 Cs3 O28 W9 153.32(18) 1_655 . . . ?
O15W Cs13 O29 W8 -74.7(13) . . . . ?
O13W Cs13 O29 W8 14.8(7) . . . . ?
Cs12 Cs13 O29 W8 -93.9(7) . . . . ?
O42 Cs13 O29 W8 -160.8(6) . . . . ?
Cs8 Cs13 O29 W8 115.1(6) 3_676 . . . ?
O36 Cs13 O29 W8 125.5(6) . . . . ?
O49 Cs13 O29 W8 -156.9(5) . . . . ?
O38 Cs13 O29 W8 51.0(6) 1_655 . . . ?
O43 Cs13 O29 W8 -115.6(5) . . . . ?
Ru3 Cs13 O29 W8 -147.8(5) . . . . ?
Ru1 Cs13 O29 W8 169.9(7) . . . . ?
O15W Cs13 O29 Ru1 115.4(12) . . . . ?
O13W Cs13 O29 Ru1 -155.1(5) . . . . ?
Cs12 Cs13 O29 Ru1 96.1(5) . . . . ?
O42 Cs13 O29 Ru1 29.3(3) . . . . ?
Cs8 Cs13 O29 Ru1 -54.8(5) 3_676 . . . ?
O36 Cs13 O29 Ru1 -44.5(3) . . . . ?
O49 Cs13 O29 Ru1 33.2(4) . . . . ?
O38 Cs13 O29 Ru1 -118.9(4) 1_655 . . . ?
O43 Cs13 O29 Ru1 74.5(3) . . . . ?
Ru3 Cs13 O29 Ru1 42.2(2) . . . . ?
O10W Cs3 O30 W9 26.6(5) . . . . ?
O33 Cs3 O30 W9 -57.8(4) 1_655 . . . ?
O4W Cs3 O30 W9 -129.7(5) 1_554 . . . ?
O81 Cs3 O30 W9 160.0(5) 3_675 . . . ?
O19W Cs3 O30 W9 107.3(5) 4_575 . . . ?
O8W Cs3 O30 W9 157.2(4) 4_575 . . . ?
O2 Cs3 O30 W9 -69.1(11) 1_655 . . . ?
O28 Cs3 O30 W9 -18.7(3) . . . . ?
W10 Cs3 O30 W9 -60.1(4) 1_655 . . . ?
W6 Cs3 O30 W9 -107.9(4) 1_655 . . . ?
O10W Cs3 O30 Cs6 -89.5(3) . . . 1_554 ?
O33 Cs3 O30 Cs6 -173.9(3) 1_655 . . 1_554 ?
O4W Cs3 O30 Cs6 114.2(3) 1_554 . . 1_554 ?
O81 Cs3 O30 Cs6 43.8(2) 3_675 . . 1_554 ?
O19W Cs3 O30 Cs6 -8.8(4) 4_575 . . 1_554 ?
O8W Cs3 O30 Cs6 41.1(4) 4_575 . . 1_554 ?
O2 Cs3 O30 Cs6 174.8(8) 1_655 . . 1_554 ?
O28 Cs3 O30 Cs6 -134.8(4) . . . 1_554 ?
W10 Cs3 O30 Cs6 -176.23(14) 1_655 . . 1_554 ?
W9 Cs3 O30 Cs6 -116.1(5) . . . 1_554 ?
W6 Cs3 O30 Cs6 135.95(18) 1_655 . . 1_554 ?
O10W Cs3 O30 Cs7 160.6(6) . . . 1_554 ?
O33 Cs3 O30 Cs7 76.2(6) 1_655 . . 1_554 ?
O4W Cs3 O30 Cs7 4.3(6) 1_554 . . 1_554 ?
O81 Cs3 O30 Cs7 -66.0(5) 3_675 . . 1_554 ?
O19W Cs3 O30 Cs7 -118.7(6) 4_575 . . 1_554 ?
O8W Cs3 O30 Cs7 -68.8(6) 4_575 . . 1_554 ?
O2 Cs3 O30 Cs7 64.9(12) 1_655 . . 1_554 ?
O28 Cs3 O30 Cs7 115.3(6) . . . 1_554 ?
W10 Cs3 O30 Cs7 73.9(5) 1_655 . . 1_554 ?
W9 Cs3 O30 Cs7 134.0(9) . . . 1_554 ?
W6 Cs3 O30 Cs7 26.1(7) 1_655 . . 1_554 ?
O15W Cs13 O36 Ru1 -21(4) . . . . ?
O13W Cs13 O36 Ru1 105.4(5) . . . . ?
Cs12 Cs13 O36 Ru1 -36.3(11) . . . . ?
O42 Cs13 O36 Ru1 -21.2(3) . . . . ?
Cs8 Cs13 O36 Ru1 -145.4(4) 3_676 . . . ?
O49 Cs13 O36 Ru1 -64.6(4) . . . . ?
O38 Cs13 O36 Ru1 152.3(4) 1_655 . . . ?
O29 Cs13 O36 Ru1 43.8(3) . . . . ?
O43 Cs13 O36 Ru1 -17.5(5) . . . . ?
Ru3 Cs13 O36 Ru1 -35.9(3) . . . . ?
O15W Cs13 O36 Cs10 156(3) . . . . ?
O13W Cs13 O36 Cs10 -77.1(5) . . . . ?
Cs12 Cs13 O36 Cs10 141.2(10) . . . . ?
O42 Cs13 O36 Cs10 156.2(4) . . . . ?
Cs8 Cs13 O36 Cs10 32.0(2) 3_676 . . . ?
O49 Cs13 O36 Cs10 112.8(3) . . . . ?
O38 Cs13 O36 Cs10 -30.3(3) 1_655 . . . ?
O29 Cs13 O36 Cs10 -138.7(4) . . . . ?
O43 Cs13 O36 Cs10 160.0(4) . . . . ?
Ru3 Cs13 O36 Cs10 141.5(3) . . . . ?
Ru1 Cs13 O36 Cs10 177.5(4) . . . . ?
O2W Cs10 O36 Ru1 -74(10) . . . . ?
Cs8 Cs10 O36 Ru1 53(10) 3_676 . . . ?
O39 Cs10 O36 Ru1 151(9) 1_655 . . . ?
O46 Cs10 O36 Ru1 49(10) 1_655 . . . ?
O9W Cs10 O36 Ru1 -139(10) . . . . ?
O38 Cs10 O36 Ru1 124(10) 1_655 . . . ?
O14W Cs10 O36 Ru1 -146(9) 1_655 . . . ?
O20W Cs10 O36 Ru1 1(9) . . . . ?
O63 Cs10 O36 Ru1 -7(10) 1_655 . . . ?
O11W Cs10 O36 Ru1 -41(10) 3_676 . . . ?
Ru4 Cs10 O36 Ru1 149(9) 1_655 . . . ?
O2W Cs10 O36 Cs13 -163.7(6) . . . . ?
Cs8 Cs10 O36 Cs13 -36.9(3) 3_676 . . . ?
O39 Cs10 O36 Cs13 61.3(5) 1_655 . . . ?
O46 Cs10 O36 Cs13 -41.2(12) 1_655 . . . ?
O9W Cs10 O36 Cs13 131.6(5) . . . . ?
O38 Cs10 O36 Cs13 34.6(4) 1_655 . . . ?
O14W Cs10 O36 Cs13 123.9(5) 1_655 . . . ?
O20W Cs10 O36 Cs13 -88.9(6) . . . . ?
O63 Cs10 O36 Cs13 -96.6(4) 1_655 . . . ?
O11W Cs10 O36 Cs13 -131.1(5) 3_676 . . . ?
Ru4 Cs10 O36 Cs13 59.6(8) 1_655 . . . ?
O50 Cs9 O40 Ru2 -94.0(4) 3_576 . . . ?
O16W Cs9 O40 Ru2 114.6(4) . . . . ?
O25 Cs9 O40 Ru2 24.8(3) . . . . ?
O5W Cs9 O40 Ru2 -170.3(4) . . . . ?
O23 Cs9 O40 Ru2 26.8(4) . . . . ?
O12W Cs9 O40 Ru2 -98.0(5) 1_455 . . . ?
O67 Cs9 O40 Ru2 113.0(7) 3_576 . . . ?
W7 Cs9 O40 Ru2 31.3(3) . . . . ?
W11 Cs9 O40 Ru2 -101.5(3) 3_576 . . . ?
Cs13 Cs9 O40 Ru2 -57.8(3) 1_455 . . . ?
O50 Cs9 O40 Ru3 96.3(5) 3_576 . . . ?
O16W Cs9 O40 Ru3 -55.1(5) . . . . ?
O25 Cs9 O40 Ru3 -145.0(6) . . . . ?
O5W Cs9 O40 Ru3 19.9(5) . . . . ?
O23 Cs9 O40 Ru3 -142.9(4) . . . . ?
O12W Cs9 O40 Ru3 92.3(5) 1_455 . . . ?
O67 Cs9 O40 Ru3 -56.7(10) 3_576 . . . ?
W7 Cs9 O40 Ru3 -138.4(4) . . . . ?
W11 Cs9 O40 Ru3 88.8(4) 3_576 . . . ?
Ru2 Cs9 O40 Ru3 -169.7(7) . . . . ?
Cs13 Cs9 O40 Ru3 132.5(4) 1_455 . . . ?
O15W Cs13 O42 Ru1 -154.0(10) . . . . ?
O13W Cs13 O42 Ru1 -40.5(8) . . . . ?
Cs12 Cs13 O42 Ru1 -162.4(5) . . . . ?
Cs8 Cs13 O42 Ru1 81.7(5) 3_676 . . . ?
O36 Cs13 O42 Ru1 26.0(4) . . . . ?
O49 Cs13 O42 Ru1 148.8(5) . . . . ?
O38 Cs13 O42 Ru1 16.1(10) 1_655 . . . ?
O29 Cs13 O42 Ru1 -35.8(4) . . . . ?
O43 Cs13 O42 Ru1 -149.3(6) . . . . ?
Ru3 Cs13 O42 Ru1 172.7(8) . . . . ?
O15W Cs13 O42 Ru3 33.3(12) . . . . ?
O13W Cs13 O42 Ru3 146.8(6) . . . . ?
Cs12 Cs13 O42 Ru3 24.9(6) . . . . ?
Cs8 Cs13 O42 Ru3 -91.0(5) 3_676 . . . ?
O36 Cs13 O42 Ru3 -146.8(5) . . . . ?
O49 Cs13 O42 Ru3 -23.9(4) . . . . ?
O38 Cs13 O42 Ru3 -156.6(6) 1_655 . . . ?
O29 Cs13 O42 Ru3 151.5(5) . . . . ?
O43 Cs13 O42 Ru3 38.0(3) . . . . ?
Ru1 Cs13 O42 Ru3 -172.7(8) . . . . ?
O15W Cs12 O43 Ru3 -63.9(9) . . . . ?
O52 Cs12 O43 Ru3 -176.8(5) 3_676 . . . ?
Cs13 Cs12 O43 Ru3 -54.5(5) . . . . ?
O55 Cs12 O43 Ru3 31.8(6) . . . . ?
O49 Cs12 O43 Ru3 11.7(4) . . . . ?
Cs12 Cs12 O43 Ru3 102.3(5) 3_676 . . . ?
O50 Cs12 O43 Ru3 -128.5(8) 3_676 . . . ?
O5W Cs12 O43 Ru3 -1.3(18) 3_676 . . . ?
O55 Cs12 O43 Ru3 154.3(5) 3_676 . . . ?
W12 Cs12 O43 Ru3 29.8(4) . . . . ?
O43 Cs12 O43 Ru3 102.3(5) 3_676 . . . ?
O15W Cs12 O43 Cs13 -9.4(7) . . . . ?
O52 Cs12 O43 Cs13 -122.3(7) 3_676 . . . ?
O55 Cs12 O43 Cs13 86.3(5) . . . . ?
O49 Cs12 O43 Cs13 66.2(4) . . . . ?
Cs12 Cs12 O43 Cs13 156.8(7) 3_676 . . . ?
O50 Cs12 O43 Cs13 -73.9(9) 3_676 . . . ?
O5W Cs12 O43 Cs13 53.2(14) 3_676 . . . ?
O55 Cs12 O43 Cs13 -151.2(5) 3_676 . . . ?
W12 Cs12 O43 Cs13 84.4(4) . . . . ?
O43 Cs12 O43 Cs13 156.8(7) 3_676 . . . ?
O15W Cs12 O43 Cs12 -166.3(11) . . . 3_676 ?
O52 Cs12 O43 Cs12 80.9(5) 3_676 . . 3_676 ?
Cs13 Cs12 O43 Cs12 -156.8(7) . . . 3_676 ?
O55 Cs12 O43 Cs12 -70.5(5) . . . 3_676 ?
O49 Cs12 O43 Cs12 -90.6(5) . . . 3_676 ?
O50 Cs12 O43 Cs12 129.2(11) 3_676 . . 3_676 ?
O5W Cs12 O43 Cs12 -103.6(17) 3_676 . . 3_676 ?
O55 Cs12 O43 Cs12 52.0(4) 3_676 . . 3_676 ?
W12 Cs12 O43 Cs12 -72.5(4) . . . 3_676 ?
O43 Cs12 O43 Cs12 0.001(2) 3_676 . . 3_676 ?
O15W Cs13 O43 Ru3 142.9(11) . . . . ?
O13W Cs13 O43 Ru3 -134.3(6) . . . . ?
Cs12 Cs13 O43 Ru3 129.7(5) . . . . ?
O42 Cs13 O43 Ru3 -31.8(3) . . . . ?
Cs8 Cs13 O43 Ru3 43.9(6) 3_676 . . . ?
O36 Cs13 O43 Ru3 -35.8(4) . . . . ?
O49 Cs13 O43 Ru3 43.8(3) . . . . ?
O38 Cs13 O43 Ru3 -165(2) 1_655 . . . ?
O29 Cs13 O43 Ru3 -76.8(3) . . . . ?
Ru1 Cs13 O43 Ru3 -45.3(2) . . . . ?
O15W Cs13 O43 Cs12 13.2(10) . . . . ?
O13W Cs13 O43 Cs12 96.0(7) . . . . ?
O42 Cs13 O43 Cs12 -161.6(6) . . . . ?
Cs8 Cs13 O43 Cs12 -85.9(7) 3_676 . . . ?
O36 Cs13 O43 Cs12 -165.5(6) . . . . ?
O49 Cs13 O43 Cs12 -85.9(5) . . . . ?
O38 Cs13 O43 Cs12 66(2) 1_655 . . . ?
O29 Cs13 O43 Cs12 153.5(5) . . . . ?
Ru3 Cs13 O43 Cs12 -129.7(5) . . . . ?
Ru1 Cs13 O43 Cs12 -175.0(5) . . . . ?
O15W Cs13 O43 Cs12 32.0(10) . . . 3_676 ?
O13W Cs13 O43 Cs12 114.8(6) . . . 3_676 ?
Cs12 Cs13 O43 Cs12 18.8(6) . . . 3_676 ?
O42 Cs13 O43 Cs12 -142.8(4) . . . 3_676 ?
Cs8 Cs13 O43 Cs12 -67.1(6) 3_676 . . 3_676 ?
O36 Cs13 O43 Cs12 -146.7(4) . . . 3_676 ?
O49 Cs13 O43 Cs12 -67.2(4) . . . 3_676 ?
O38 Cs13 O43 Cs12 84(2) 1_655 . . 3_676 ?
O29 Cs13 O43 Cs12 172.3(3) . . . 3_676 ?
Ru3 Cs13 O43 Cs12 -110.9(4) . . . 3_676 ?
Ru1 Cs13 O43 Cs12 -156.2(3) . . . 3_676 ?
O15W Cs12 O49 W12 -118.5(8) . . . . ?
O43 Cs12 O49 W12 139.6(5) . . . . ?
O52 Cs12 O49 W12 108(2) 3_676 . . . ?
Cs13 Cs12 O49 W12 -122.5(5) . . . . ?
O55 Cs12 O49 W12 -16.7(3) . . . . ?
Cs12 Cs12 O49 W12 56.8(6) 3_676 . . . ?
O50 Cs12 O49 W12 -77.0(9) 3_676 . . . ?
O5W Cs12 O49 W12 -45.4(5) 3_676 . . . ?
O55 Cs12 O49 W12 101.2(5) 3_676 . . . ?
O43 Cs12 O49 W12 17.3(5) 3_676 . . . ?
O15W Cs12 O49 Ru3 90.8(8) . . . . ?
O43 Cs12 O49 Ru3 -11.2(4) . . . . ?
O52 Cs12 O49 Ru3 -43(2) 3_676 . . . ?
Cs13 Cs12 O49 Ru3 86.8(5) . . . . ?
O55 Cs12 O49 Ru3 -167.5(4) . . . . ?
Cs12 Cs12 O49 Ru3 -93.9(6) 3_676 . . . ?
O50 Cs12 O49 Ru3 132.3(8) 3_676 . . . ?
O5W Cs12 O49 Ru3 163.9(4) 3_676 . . . ?
O55 Cs12 O49 Ru3 -49.5(5) 3_676 . . . ?
W12 Cs12 O49 Ru3 -150.7(5) . . . . ?
O43 Cs12 O49 Ru3 -133.4(4) 3_676 . . . ?
O15W Cs12 O49 Cs13 4.0(7) . . . . ?
O43 Cs12 O49 Cs13 -97.9(5) . . . . ?
O52 Cs12 O49 Cs13 -130(2) 3_676 . . . ?
O55 Cs12 O49 Cs13 105.8(5) . . . . ?
Cs12 Cs12 O49 Cs13 179.3(8) 3_676 . . . ?
O50 Cs12 O49 Cs13 45.5(8) 3_676 . . . ?
O5W Cs12 O49 Cs13 77.1(5) 3_676 . . . ?
O55 Cs12 O49 Cs13 -136.3(6) 3_676 . . . ?
W12 Cs12 O49 Cs13 122.5(5) . . . . ?
O43 Cs12 O49 Cs13 139.8(6) 3_676 . . . ?
O15W Cs13 O49 W12 70.8(10) . . . . ?
O13W Cs13 O49 W12 141(3) . . . . ?
Cs12 Cs13 O49 W12 75.7(6) . . . . ?
O42 Cs13 O49 W12 -164.4(5) . . . . ?
Cs8 Cs13 O49 W12 -48.2(5) 3_676 . . . ?
O36 Cs13 O49 W12 -122.2(5) . . . . ?
O38 Cs13 O49 W12 -37.9(10) 1_655 . . . ?
O29 Cs13 O49 W12 -168.0(4) . . . . ?
O43 Cs13 O49 W12 131.7(5) . . . . ?
Ru3 Cs13 O49 W12 175.4(6) . . . . ?
Ru1 Cs13 O49 W12 -151.2(4) . . . . ?
O15W Cs13 O49 Ru3 -104.5(9) . . . . ?
O13W Cs13 O49 Ru3 -34(4) . . . . ?
Cs12 Cs13 O49 Ru3 -99.7(5) . . . . ?
O42 Cs13 O49 Ru3 20.2(3) . . . . ?
Cs8 Cs13 O49 Ru3 136.4(3) 3_676 . . . ?
O36 Cs13 O49 Ru3 62.4(4) . . . . ?
O38 Cs13 O49 Ru3 146.7(7) 1_655 . . . ?
O29 Cs13 O49 Ru3 16.7(4) . . . . ?
O43 Cs13 O49 Ru3 -43.7(3) . . . . ?
Ru1 Cs13 O49 Ru3 33.5(3) . . . . ?
O15W Cs13 O49 Cs12 -4.9(9) . . . . ?
O13W Cs13 O49 Cs12 66(4) . . . . ?
O42 Cs13 O49 Cs12 119.9(5) . . . . ?
Cs8 Cs13 O49 Cs12 -123.9(5) 3_676 . . . ?
O36 Cs13 O49 Cs12 162.1(6) . . . . ?
O38 Cs13 O49 Cs12 -113.6(9) 1_655 . . . ?
O29 Cs13 O49 Cs12 116.3(5) . . . . ?
O43 Cs13 O49 Cs12 56.0(4) . . . . ?
Ru3 Cs13 O49 Cs12 99.7(5) . . . . ?
Ru1 Cs13 O49 Cs12 133.2(5) . . . . ?
O15W Cs12 O55 W12 92.7(8) . . . . ?
O43 Cs12 O55 W12 -4.2(6) . . . . ?
O52 Cs12 O55 W12 -144.5(7) 3_676 . . . ?
Cs13 Cs12 O55 W12 79.8(5) . . . . ?
O49 Cs12 O55 W12 17.4(3) . . . . ?
Cs12 Cs12 O55 W12 -79.7(5) 3_676 . . . ?
O50 Cs12 O55 W12 164.4(4) 3_676 . . . ?
O5W Cs12 O55 W12 160.6(5) 3_676 . . . ?
O55 Cs12 O55 W12 -79.7(5) 3_676 . . . ?
O43 Cs12 O55 W12 -125.8(4) 3_676 . . . ?
O15W Cs12 O55 Cs12 172.3(10) . . . 3_676 ?
O43 Cs12 O55 Cs12 75.4(6) . . . 3_676 ?
O52 Cs12 O55 Cs12 -64.9(7) 3_676 . . 3_676 ?
Cs13 Cs12 O55 Cs12 159.5(7) . . . 3_676 ?
O49 Cs12 O55 Cs12 97.1(5) . . . 3_676 ?
O50 Cs12 O55 Cs12 -115.9(6) 3_676 . . 3_676 ?
O5W Cs12 O55 Cs12 -119.7(5) 3_676 . . 3_676 ?
O55 Cs12 O55 Cs12 0.0 3_676 . . 3_676 ?
W12 Cs12 O55 Cs12 79.7(5) . . . 3_676 ?
O43 Cs12 O55 Cs12 -46.2(4) 3_676 . . 3_676 ?
O11W Cs7 O1W O21W 82(5) . . . . ?
O31 Cs7 O1W O21W -109(5) 1_556 . . . ?
O45 Cs7 O1W O21W 158(5) 1_556 . . . ?
O63 Cs7 O1W O21W 118(5) 3_576 . . . ?
O58 Cs7 O1W O21W -10(6) 3_676 . . . ?
O70 Cs7 O1W O21W 52(5) 3_676 . . . ?
O30 Cs7 O1W O21W -69(5) 1_556 . . . ?
O41 Cs7 O1W O21W -157(5) 1_556 . . . ?
O60 Cs7 O1W O21W 23(5) 3_676 . . . ?
O21 Cs7 O1W O21W -114(5) 1_556 . . . ?
O11W Cs7 O1W Cs6 139.7(7) . . . . ?
O31 Cs7 O1W Cs6 -51.6(7) 1_556 . . . ?
O45 Cs7 O1W Cs6 -144.7(5) 1_556 . . . ?
O21W Cs7 O1W Cs6 58(5) . . . . ?
O63 Cs7 O1W Cs6 176.0(8) 3_576 . . . ?
O58 Cs7 O1W Cs6 47.6(9) 3_676 . . . ?
O70 Cs7 O1W Cs6 110.0(8) 3_676 . . . ?
O30 Cs7 O1W Cs6 -11.8(5) 1_556 . . . ?
O41 Cs7 O1W Cs6 -99.3(7) 1_556 . . . ?
O60 Cs7 O1W Cs6 80.1(6) 3_676 . . . ?
O21 Cs7 O1W Cs6 -56.9(5) 1_556 . . . ?
O12 Cs6 O1W O21W -16(3) 4_576 . . . ?
O81 Cs6 O1W O21W 100(3) 3_676 . . . ?
O30 Cs6 O1W O21W 159(3) 1_556 . . . ?
O35 Cs6 O1W O21W -118(3) 1_556 . . . ?
O72 Cs6 O1W O21W 82(3) 3_676 . . . ?
O19W Cs6 O1W O21W 124(3) 4_576 . . . ?
O21 Cs6 O1W O21W -150(3) 1_556 . . . ?
O9 Cs6 O1W O21W 39(3) 4_576 . . . ?
O20 Cs6 O1W O21W -95(3) 1_556 . . . ?
O8 Cs6 O1W O21W -160(3) 1_556 . . . ?
O21W Cs6 O1W Cs7 -146(3) . . . . ?
O12 Cs6 O1W Cs7 -162.1(5) 4_576 . . . ?
O81 Cs6 O1W Cs7 -45.6(7) 3_676 . . . ?
O30 Cs6 O1W Cs7 13.5(6) 1_556 . . . ?
O35 Cs6 O1W Cs7 96.5(6) 1_556 . . . ?
O72 Cs6 O1W Cs7 -64.3(6) 3_676 . . . ?
O19W Cs6 O1W Cs7 -22.3(17) 4_576 . . . ?
O21 Cs6 O1W Cs7 63.7(6) 1_556 . . . ?
O9 Cs6 O1W Cs7 -107.0(6) 4_576 . . . ?
O20 Cs6 O1W Cs7 119.3(9) 1_556 . . . ?
O8 Cs6 O1W Cs7 54.5(7) 1_556 . . . ?
O10W Cs11 O3W Cs5 7(3) . . . . ?
O1 Cs11 O3W Cs5 76.5(19) 1_655 . . . ?
O9 Cs11 O3W Cs5 -70.6(18) . . . . ?
O80 Cs11 O3W Cs5 -130.0(16) 2_645 . . . ?
O75 Cs11 O3W Cs5 146.9(19) 2_645 . . . ?
O78 Cs11 O3W Cs5 179.7(5) 2_645 . . . ?
O76 Cs11 O3W Cs5 -166(3) 2_645 . . . ?
Cs4 Cs11 O3W Cs5 75(11) 4_575 . . . ?
W19 Cs11 O3W Cs5 -144.3(12) 2_645 . . . ?
W18 Cs11 O3W Cs5 150.8(12) 2_645 . . . ?
O3 Cs5 O3W Cs11 -70(3) 1_655 . . . ?
O27 Cs5 O3W Cs11 26(3) . . . . ?
O15 Cs5 O3W Cs11 -129(3) 1_655 . . . ?
O26 Cs5 O3W Cs11 -79(3) 1_655 . . . ?
O10 Cs5 O3W Cs11 41(3) . . . . ?
O18W Cs5 O3W Cs11 127(2) . . . . ?
O8W Cs5 O3W Cs11 163(3) . . . . ?
O10W Cs5 O3W Cs11 -6(2) . . . . ?
O9 Cs5 O3W Cs11 71(3) . . . . ?
O5 Cs5 O3W Cs11 -109(3) 1_655 . . . ?
O50 Cs9 O5W Cs12 -153.3(6) 3_576 . . 3_676 ?
O16W Cs9 O5W Cs12 64.3(6) . . . 3_676 ?
O25 Cs9 O5W Cs12 -18.8(8) . . . 3_676 ?
O23 Cs9 O5W Cs12 81.7(10) . . . 3_676 ?
O12W Cs9 O5W Cs12 -85.4(6) 1_455 . . 3_676 ?
O40 Cs9 O5W Cs12 -34.8(6) . . . 3_676 ?
O67 Cs9 O5W Cs12 130.2(6) 3_576 . . 3_676 ?
W7 Cs9 O5W Cs12 16.1(10) . . . 3_676 ?
W11 Cs9 O5W Cs12 -175.0(6) 3_576 . . 3_676 ?
Ru2 Cs9 O5W Cs12 -39.2(7) . . . 3_676 ?
Cs13 Cs9 O5W Cs12 -117.4(6) 1_455 . . 3_676 ?
O77 Cs2 O6W Cs1 72.9(4) 3_576 . . . ?
O23 Cs2 O6W Cs1 139.0(4) . . . . ?
O4 Cs2 O6W Cs1 -35.4(3) 4_576 . . . ?
O14 Cs2 O6W Cs1 -137.7(4) . . . . ?
O2 Cs2 O6W Cs1 -39.0(4) 4_576 . . . ?
O1 Cs2 O6W Cs1 7.7(4) 4_576 . . . ?
O13 Cs2 O6W Cs1 -127.5(3) . . . . ?
O15 Cs2 O6W Cs1 -175.6(3) . . . . ?
O35 Cs2 O6W Cs1 -74.0(3) 4_576 . . . ?
W1 Cs2 O6W Cs1 -18.4(3) 4_576 . . . ?
W4 Cs2 O6W Cs1 -146.3(3) . . . . ?
O68 Cs1 O6W Cs2 -99.0(4) 3_576 . . . ?
O4 Cs1 O6W Cs2 35.3(3) 4_576 . . . ?
O71 Cs1 O6W Cs2 -173.8(4) 3_676 . . . ?
O79 Cs1 O6W Cs2 145.5(5) 3_676 . . . ?
O12 Cs1 O6W Cs2 64.2(5) 4_576 . . . ?
O74 Cs1 O6W Cs2 -58.6(5) 3_576 . . . ?
O7 Cs1 O6W Cs2 76.7(4) 4_576 . . . ?
O5 Cs1 O6W Cs2 18.9(4) 4_576 . . . ?
O75 Cs1 O6W Cs2 -55.5(4) 3_576 . . . ?
W17 Cs1 O6W Cs2 -71.8(4) 3_576 . . . ?
W19 Cs1 O6W Cs2 161.4(4) 3_676 . . . ?
O3W Cs5 O8W Cs3 -124.6(9) . . . 4_576 ?
Cs11 Cs5 O8W Cs3 -120.6(6) . . . 4_576 ?
O3 Cs5 O8W Cs3 161.4(4) 1_655 . . 4_576 ?
O27 Cs5 O8W Cs3 13.0(9) . . . 4_576 ?
O15 Cs5 O8W Cs3 113.5(5) 1_655 . . 4_576 ?
O26 Cs5 O8W Cs3 98.7(6) 1_655 . . 4_576 ?
O10 Cs5 O8W Cs3 -49.8(6) . . . 4_576 ?
O18W Cs5 O8W Cs3 35.6(6) . . . 4_576 ?
O10W Cs5 O8W Cs3 -113.4(5) . . . 4_576 ?
O9 Cs5 O8W Cs3 -66.5(5) . . . 4_576 ?
O5 Cs5 O8W Cs3 158.4(6) 1_655 . . 4_576 ?
O3W Cs11 O10W Cs3 85(2) . . . . ?
O1 Cs11 O10W Cs3 3.1(8) 1_655 . . . ?
O9 Cs11 O10W Cs3 162.8(8) . . . . ?
O80 Cs11 O10W Cs3 -148.5(6) 2_645 . . . ?
O75 Cs11 O10W Cs3 -29.8(13) 2_645 . . . ?
Cs5 Cs11 O10W Cs3 90.2(8) . . . . ?
O78 Cs11 O10W Cs3 -88.8(9) 2_645 . . . ?
O76 Cs11 O10W Cs3 -178(100) 2_645 . . . ?
Cs4 Cs11 O10W Cs3 -81.9(8) 4_575 . . . ?
W19 Cs11 O10W Cs3 -119.5(7) 2_645 . . . ?
W18 Cs11 O10W Cs3 -57.3(10) 2_645 . . . ?
O3W Cs11 O10W Cs4 167(2) . . . 4_575 ?
O1 Cs11 O10W Cs4 85.0(3) 1_655 . . 4_575 ?
O9 Cs11 O10W Cs4 -115.3(4) . . . 4_575 ?
O80 Cs11 O10W Cs4 -66.6(6) 2_645 . . 4_575 ?
O75 Cs11 O10W Cs4 52.1(7) 2_645 . . 4_575 ?
Cs5 Cs11 O10W Cs4 172.1(3) . . . 4_575 ?
O78 Cs11 O10W Cs4 -6.9(4) 2_645 . . 4_575 ?
O76 Cs11 O10W Cs4 -96(5) 2_645 . . 4_575 ?
W19 Cs11 O10W Cs4 -37.6(3) 2_645 . . 4_575 ?
W18 Cs11 O10W Cs4 24.6(4) 2_645 . . 4_575 ?
O3W Cs11 O10W Cs5 -5(2) . . . . ?
O1 Cs11 O10W Cs5 -87.1(3) 1_655 . . . ?
O9 Cs11 O10W Cs5 72.6(3) . . . . ?
O80 Cs11 O10W Cs5 121.3(6) 2_645 . . . ?
O75 Cs11 O10W Cs5 -120.0(7) 2_645 . . . ?
O78 Cs11 O10W Cs5 -179.0(4) 2_645 . . . ?
O76 Cs11 O10W Cs5 91(5) 2_645 . . . ?
Cs4 Cs11 O10W Cs5 -172.1(3) 4_575 . . . ?
W19 Cs11 O10W Cs5 150.3(3) 2_645 . . . ?
W18 Cs11 O10W Cs5 -147.5(4) 2_645 . . . ?
O33 Cs3 O10W Cs11 -91.5(8) 1_655 . . . ?
O4W Cs3 O10W Cs11 -78.9(12) 1_554 . . . ?
O81 Cs3 O10W Cs11 125.0(8) 3_675 . . . ?
O30 Cs3 O10W Cs11 -178.6(8) . . . . ?
O19W Cs3 O10W Cs11 93.0(9) 4_575 . . . ?
O8W Cs3 O10W Cs11 56.2(10) 4_575 . . . ?
O2 Cs3 O10W Cs11 -12.1(8) 1_655 . . . ?
O28 Cs3 O10W Cs11 -141.5(9) . . . . ?
W10 Cs3 O10W Cs11 -69.7(8) 1_655 . . . ?
W9 Cs3 O10W Cs11 -168.3(9) . . . . ?
W6 Cs3 O10W Cs11 -23.9(9) 1_655 . . . ?
O33 Cs3 O10W Cs4 -165.1(3) 1_655 . . 4_575 ?
O4W Cs3 O10W Cs4 -152.6(6) 1_554 . . 4_575 ?
O81 Cs3 O10W Cs4 51.3(5) 3_675 . . 4_575 ?
O30 Cs3 O10W Cs4 107.7(3) . . . 4_575 ?
O19W Cs3 O10W Cs4 19.3(4) 4_575 . . 4_575 ?
O8W Cs3 O10W Cs4 -17.5(5) 4_575 . . 4_575 ?
O2 Cs3 O10W Cs4 -85.8(3) 1_655 . . 4_575 ?
O28 Cs3 O10W Cs4 144.9(4) . . . 4_575 ?
W10 Cs3 O10W Cs4 -143.4(3) 1_655 . . 4_575 ?
W9 Cs3 O10W Cs4 118.0(3) . . . 4_575 ?
W6 Cs3 O10W Cs4 -97.6(3) 1_655 . . 4_575 ?
O33 Cs3 O10W Cs5 -22.0(4) 1_655 . . . ?
O4W Cs3 O10W Cs5 -9.5(10) 1_554 . . . ?
O81 Cs3 O10W Cs5 -165.6(3) 3_675 . . . ?
O30 Cs3 O10W Cs5 -109.2(4) . . . . ?
O19W Cs3 O10W Cs5 162.5(5) 4_575 . . . ?
O8W Cs3 O10W Cs5 125.6(4) 4_575 . . . ?
O2 Cs3 O10W Cs5 57.4(4) 1_655 . . . ?
O28 Cs3 O10W Cs5 -72.0(4) . . . . ?
W10 Cs3 O10W Cs5 -0.2(3) 1_655 . . . ?
W9 Cs3 O10W Cs5 -98.8(4) . . . . ?
W6 Cs3 O10W Cs5 45.5(4) 1_655 . . . ?
O3W Cs5 O10W Cs11 1.7(7) . . . . ?
O3 Cs5 O10W Cs11 109.6(4) 1_655 . . . ?
O27 Cs5 O10W Cs11 -159.8(3) . . . . ?
O15 Cs5 O10W Cs11 101.2(4) 1_655 . . . ?
O26 Cs5 O10W Cs11 147.0(3) 1_655 . . . ?
O10 Cs5 O10W Cs11 -115.6(4) . . . . ?
O18W Cs5 O10W Cs11 -141.8(5) . . . . ?
O8W Cs5 O10W Cs11 -9.0(4) . . . . ?
O9 Cs5 O10W Cs11 -59.7(3) . . . . ?
O5 Cs5 O10W Cs11 70.6(3) 1_655 . . . ?
O3W Cs5 O10W Cs3 -134.7(8) . . . . ?
Cs11 Cs5 O10W Cs3 -136.4(5) . . . . ?
O3 Cs5 O10W Cs3 -26.8(3) 1_655 . . . ?
O27 Cs5 O10W Cs3 63.7(4) . . . . ?
O15 Cs5 O10W Cs3 -35.2(5) 1_655 . . . ?
O26 Cs5 O10W Cs3 10.5(4) 1_655 . . . ?
O10 Cs5 O10W Cs3 108.0(5) . . . . ?
O18W Cs5 O10W Cs3 81.7(6) . . . . ?
O8W Cs5 O10W Cs3 -145.4(4) . . . . ?
O9 Cs5 O10W Cs3 163.9(5) . . . . ?
O5 Cs5 O10W Cs3 -65.8(4) 1_655 . . . ?
O3W Cs5 O10W Cs4 -8.6(8) . . . 4_575 ?
Cs11 Cs5 O10W Cs4 -10.3(4) . . . 4_575 ?
O3 Cs5 O10W Cs4 99.3(5) 1_655 . . 4_575 ?
O27 Cs5 O10W Cs4 -170.1(5) . . . 4_575 ?
O15 Cs5 O10W Cs4 90.9(6) 1_655 . . 4_575 ?
O26 Cs5 O10W Cs4 136.7(5) 1_655 . . 4_575 ?
O10 Cs5 O10W Cs4 -125.9(6) . . . 4_575 ?
O18W Cs5 O10W Cs4 -152.1(5) . . . 4_575 ?
O8W Cs5 O10W Cs4 -19.3(6) . . . 4_575 ?
O9 Cs5 O10W Cs4 -70.0(5) . . . 4_575 ?
O5 Cs5 O10W Cs4 60.3(5) 1_655 . . 4_575 ?
O1W Cs7 O11W Cs10 25.4(12) . . . 3_676 ?
O31 Cs7 O11W Cs10 -141.6(5) 1_556 . . 3_676 ?
O45 Cs7 O11W Cs10 -67.0(6) 1_556 . . 3_676 ?
O21W Cs7 O11W Cs10 34.2(10) . . . 3_676 ?
O63 Cs7 O11W Cs10 -6.9(5) 3_576 . . 3_676 ?
O58 Cs7 O11W Cs10 147.0(8) 3_676 . . 3_676 ?
O70 Cs7 O11W Cs10 49.7(6) 3_676 . . 3_676 ?
O30 Cs7 O11W Cs10 156.1(4) 1_556 . . 3_676 ?
O41 Cs7 O11W Cs10 -115.4(7) 1_556 . . 3_676 ?
O60 Cs7 O11W Cs10 96.4(7) 3_676 . . 3_676 ?
O21 Cs7 O11W Cs10 -99.2(16) 1_556 . . 3_676 ?
O13W Cs13 O15W Cs12 -156(3) . . . . ?
O42 Cs13 O15W Cs12 -30(3) . . . . ?
Cs8 Cs13 O15W Cs12 88(3) 3_676 . . . ?
O36 Cs13 O15W Cs12 -30(6) . . . . ?
O49 Cs13 O15W Cs12 15(3) . . . . ?
O38 Cs13 O15W Cs12 157(2) 1_655 . . . ?
O29 Cs13 O15W Cs12 -83(3) . . . . ?
O43 Cs13 O15W Cs12 -35(2) . . . . ?
Ru3 Cs13 O15W Cs12 -16(3) . . . . ?
Ru1 Cs13 O15W Cs12 -45(3) . . . . ?
O43 Cs12 O15W Cs13 43(3) . . . . ?
O52 Cs12 O15W Cs13 153(3) 3_676 . . . ?
O55 Cs12 O15W Cs13 -68(3) . . . . ?
O49 Cs12 O15W Cs13 -15(3) . . . . ?
Cs12 Cs12 O15W Cs13 -35(7) 3_676 . . . ?
O50 Cs12 O15W Cs13 -170(3) 3_676 . . . ?
O5W Cs12 O15W Cs13 -117(3) 3_676 . . . ?
O55 Cs12 O15W Cs13 103(3) 3_676 . . . ?
W12 Cs12 O15W Cs13 -40(3) . . . . ?
O43 Cs12 O15W Cs13 -121(3) 3_676 . . . ?
O17 Cs4 O18W Cs5 -90.7(5) . . . . ?
O79 Cs4 O18W Cs5 -145.7(4) 3_676 . . . ?
O6 Cs4 O18W Cs5 -58.6(7) 4_576 . . . ?
O19W Cs4 O18W Cs5 -4.5(5) . . . . ?
O77 Cs4 O18W Cs5 131.0(7) 3_676 . . . ?
O78 Cs4 O18W Cs5 165.5(5) 3_676 . . . ?
O10W Cs4 O18W Cs5 50.3(8) 4_576 . . . ?
O7W Cs4 O18W Cs5 -147.3(9) . . . . ?
Cs11 Cs4 O18W Cs5 116.9(5) 4_576 . . . ?
W19 Cs4 O18W Cs5 -170.4(3) 3_676 . . . ?
W18 Cs4 O18W Cs5 148.2(6) 3_676 . . . ?
O3W Cs5 O18W Cs4 -6.0(14) . . . . ?
Cs11 Cs5 O18W Cs4 17.8(11) . . . . ?
O3 Cs5 O18W Cs4 -167.5(4) 1_655 . . . ?
O27 Cs5 O18W Cs4 126.6(7) . . . . ?
O15 Cs5 O18W Cs4 -121.0(6) 1_655 . . . ?
O26 Cs5 O18W Cs4 -170.3(6) 1_655 . . . ?
O10 Cs5 O18W Cs4 82.7(5) . . . . ?
O8W Cs5 O18W Cs4 -36.5(6) . . . . ?
O10W Cs5 O18W Cs4 103.9(6) . . . . ?
O9 Cs5 O18W Cs4 37.3(6) . . . . ?
O5 Cs5 O18W Cs4 -115.6(5) 1_655 . . . ?
O17 Cs4 O19W Cs3 -149.7(4) . . . 4_576 ?
O79 Cs4 O19W Cs3 -106.8(6) 3_676 . . 4_576 ?
O6 Cs4 O19W Cs3 -91.2(4) 4_576 . . 4_576 ?
O77 Cs4 O19W Cs3 85.9(5) 3_676 . . 4_576 ?
O18W Cs4 O19W Cs3 127.0(5) . . . 4_576 ?
O78 Cs4 O19W Cs3 73(2) 3_676 . . 4_576 ?
O10W Cs4 O19W Cs3 -18.8(4) 4_576 . . 4_576 ?
O7W Cs4 O19W Cs3 160.5(5) . . . 4_576 ?
Cs11 Cs4 O19W Cs3 -2.5(6) 4_576 . . 4_576 ?
W19 Cs4 O19W Cs3 -107.0(12) 3_676 . . 4_576 ?
W18 Cs4 O19W Cs3 83.5(6) 3_676 . . 4_576 ?
O17 Cs4 O19W Cs6 -59.1(6) . . . 4_575 ?
O79 Cs4 O19W Cs6 -16.2(10) 3_676 . . 4_575 ?
O6 Cs4 O19W Cs6 -0.5(5) 4_576 . . 4_575 ?
O77 Cs4 O19W Cs6 176.6(5) 3_676 . . 4_575 ?
O18W Cs4 O19W Cs6 -142.4(7) . . . 4_575 ?
O78 Cs4 O19W Cs6 163.4(13) 3_676 . . 4_575 ?
O10W Cs4 O19W Cs6 71.9(6) 4_576 . . 4_575 ?
O7W Cs4 O19W Cs6 -108.9(7) . . . 4_575 ?
Cs11 Cs4 O19W Cs6 88.1(7) 4_576 . . 4_575 ?
W19 Cs4 O19W Cs6 -16.4(18) 3_676 . . 4_575 ?
W18 Cs4 O19W Cs6 174.14(17) 3_676 . . 4_575 ?
O2W Cs10 O20W Cs8 -136.5(6) . . . 3_676 ?
O39 Cs10 O20W Cs8 24.0(13) 1_655 . . 3_676 ?
O46 Cs10 O20W Cs8 -58.7(5) 1_655 . . 3_676 ?
O9W Cs10 O20W Cs8 133.3(4) . . . 3_676 ?
O38 Cs10 O20W Cs8 45.6(4) 1_655 . . 3_676 ?
O14W Cs10 O20W Cs8 159.4(7) 1_655 . . 3_676 ?
O63 Cs10 O20W Cs8 -80.6(3) 1_655 . . 3_676 ?
O36 Cs10 O20W Cs8 105.8(6) . . . 3_676 ?
O11W Cs10 O20W Cs8 -139.8(8) 3_676 . . 3_676 ?
Ru4 Cs10 O20W Cs8 -45.9(10) 1_655 . . 3_676 ?
Cs7 O1W O21W Cs6 73(5) . . . . ?
Cs6 O1W O21W Cs7 -73(5) . . . . ?
O12 Cs6 O21W O1W 165(3) 4_576 . . . ?
O81 Cs6 O21W O1W -83(3) 3_676 . . . ?
O30 Cs6 O21W O1W -20(3) 1_556 . . . ?
O35 Cs6 O21W O1W 63(3) 1_556 . . . ?
O72 Cs6 O21W O1W -92(3) 3_676 . . . ?
O19W Cs6 O21W O1W -85(3) 4_576 . . . ?
O21 Cs6 O21W O1W 27(3) 1_556 . . . ?
O9 Cs6 O21W O1W -146(3) 4_576 . . . ?
O20 Cs6 O21W O1W 75(3) 1_556 . . . ?
O8 Cs6 O21W O1W 21(3) 1_556 . . . ?
O12 Cs6 O21W Cs7 -169.0(4) 4_576 . . . ?
O81 Cs6 O21W Cs7 -56.7(5) 3_676 . . . ?
O30 Cs6 O21W Cs7 6.3(4) 1_556 . . . ?
O35 Cs6 O21W Cs7 89.2(4) 1_556 . . . ?
O1W Cs6 O21W Cs7 26(3) . . . . ?
O72 Cs6 O21W Cs7 -65.3(4) 3_676 . . . ?
O19W Cs6 O21W Cs7 -58.3(17) 4_576 . . . ?
O21 Cs6 O21W Cs7 53.2(4) 1_556 . . . ?
O9 Cs6 O21W Cs7 -119.5(4) 4_576 . . . ?
O20 Cs6 O21W Cs7 101.7(6) 1_556 . . . ?
O8 Cs6 O21W Cs7 47.7(5) 1_556 . . . ?
O11W Cs7 O21W O1W -103(5) . . . . ?
O31 Cs7 O21W O1W 73(5) 1_556 . . . ?
O45 Cs7 O21W O1W -23(5) 1_556 . . . ?
O63 Cs7 O21W O1W -59(5) 3_576 . . . ?
O58 Cs7 O21W O1W 171(5) 3_676 . . . ?
O70 Cs7 O21W O1W -123(5) 3_676 . . . ?
O30 Cs7 O21W O1W 109(5) 1_556 . . . ?
O41 Cs7 O21W O1W 26(5) 1_556 . . . ?
O60 Cs7 O21W O1W -157(5) 3_676 . . . ?
O21 Cs7 O21W O1W 62(5) 1_556 . . . ?
O1W Cs7 O21W Cs6 -115(5) . . . . ?
O11W Cs7 O21W Cs6 141.7(7) . . . . ?
O31 Cs7 O21W Cs6 -42.1(5) 1_556 . . . ?
O45 Cs7 O21W Cs6 -138.0(4) 1_556 . . . ?
O63 Cs7 O21W Cs6 -173.4(6) 3_576 . . . ?
O58 Cs7 O21W Cs6 56.0(6) 3_676 . . . ?
O70 Cs7 O21W Cs6 121.8(6) 3_676 . . . ?
O30 Cs7 O21W Cs6 -5.7(4) 1_556 . . . ?
O41 Cs7 O21W Cs6 -88.7(6) 1_556 . . . ?
O60 Cs7 O21W Cs6 87.8(5) 3_676 . . . ?
O21 Cs7 O21W Cs6 -52.6(4) 1_556 . . . ?
W7 O24 P1 O32 -110.5(6) . . . . ?
W10 O24 P1 O32 112.0(6) . . . . ?
W7 O24 P1 O16 9.7(8) . . . . ?
W10 O24 P1 O16 -127.8(6) . . . . ?
W7 O24 P1 O82 128.7(6) . . . . ?
W10 O24 P1 O82 -8.8(8) . . . . ?
W8 O32 P1 O24 111.4(6) . . . . ?
W9 O32 P1 O24 -112.5(6) . . . . ?
W8 O32 P1 O16 -8.5(8) . . . . ?
W9 O32 P1 O16 127.7(6) . . . . ?
W8 O32 P1 O82 -128.0(6) . . . . ?
W9 O32 P1 O82 8.1(8) . . . . ?
W3 O16 P1 O24 -177.6(5) . . . . ?
W4 O16 P1 O24 55.4(7) . . . . ?
W5 O16 P1 O24 -61.1(6) . . . . ?
W3 O16 P1 O32 -56.0(7) . . . . ?
W4 O16 P1 O32 176.9(5) . . . . ?
W5 O16 P1 O32 60.5(6) . . . . ?
W3 O16 P1 O82 63.5(6) . . . . ?
W4 O16 P1 O82 -63.5(6) . . . . ?
W5 O16 P1 O82 -180.0(5) . . . . ?
W1 O82 P1 O24 -56.5(7) . . . . ?
W2 O82 P1 O24 178.4(5) . . . . ?
W6 O82 P1 O24 61.4(6) . . . . ?
W1 O82 P1 O32 -178.6(5) . . . . ?
W2 O82 P1 O32 56.3(7) . . . . ?
W6 O82 P1 O32 -60.6(7) . . . . ?
W1 O82 P1 O16 62.1(6) . . . . ?
W2 O82 P1 O16 -63.0(6) . . . . ?
W6 O82 P1 O16 -180.0(5) . . . . ?
W13 O62 P2 O53 -112.5(6) . . . . ?
W14 O62 P2 O53 112.4(6) . . . . ?
W13 O62 P2 O69 127.2(6) . . . . ?
W14 O62 P2 O69 -7.9(7) . . . . ?
W13 O62 P2 O73 7.0(8) . . . . ?
W14 O62 P2 O73 -128.0(6) . . . . ?
W11 O53 P2 O62 -113.0(6) . . . . ?
W12 O53 P2 O62 110.6(6) . . . . ?
W11 O53 P2 O69 7.3(8) . . . . ?
W12 O53 P2 O69 -129.1(6) . . . . ?
W11 O53 P2 O73 127.5(6) . . . . ?
W12 O53 P2 O73 -8.9(7) . . . . ?
W17 O69 P2 O62 -57.2(7) . . . . ?
W18 O69 P2 O62 177.0(5) . . . . ?
W15 O69 P2 O62 60.3(6) . . . . ?
W17 O69 P2 O53 -178.3(5) . . . . ?
W18 O69 P2 O53 55.9(7) . . . . ?
W15 O69 P2 O53 -60.8(7) . . . . ?
W17 O69 P2 O73 62.3(6) . . . . ?
W18 O69 P2 O73 -63.5(6) . . . . ?
W15 O69 P2 O73 179.8(5) . . . . ?
W19 O73 P2 O62 -177.5(5) . . . . ?
W20 O73 P2 O62 57.1(7) . . . . ?
W16 O73 P2 O62 -60.6(7) . . . . ?
W19 O73 P2 O53 -57.0(7) . . . . ?
W20 O73 P2 O53 177.7(5) . . . . ?
W16 O73 P2 O53 60.0(6) . . . . ?
W19 O73 P2 O69 62.7(6) . . . . ?
W20 O73 P2 O69 -62.6(6) . . . . ?
W16 O73 P2 O69 179.7(5) . . . . ?
Ru4 O41 Ru1 O42 -48.3(8) . . . . ?
Cs7 O41 Ru1 O42 165.6(3) 1_554 . . . ?
Ru4 O41 Ru1 O37 45.2(8) . . . . ?
Cs7 O41 Ru1 O37 -100.9(3) 1_554 . . . ?
Ru4 O41 Ru1 O29 -180(100) . . . . ?
Cs7 O41 Ru1 O29 34(3) 1_554 . . . ?
Ru4 O41 Ru1 O31 136.2(7) . . . . ?
Cs7 O41 Ru1 O31 -9.9(3) 1_554 . . . ?
Ru4 O41 Ru1 O36 -134.5(8) . . . . ?
Cs7 O41 Ru1 O36 79.3(3) 1_554 . . . ?
Ru4 O41 Ru1 Cs13 -85.6(8) . . . . ?
Cs7 O41 Ru1 Cs13 128.2(3) 1_554 . . . ?
Ru4 O41 Ru1 Cs7 146.2(9) . . . 1_554 ?
Ru3 O42 Ru1 O41 47.5(7) . . . . ?
Cs13 O42 Ru1 O41 -122.8(5) . . . . ?
Ru3 O42 Ru1 O37 -46.7(7) . . . . ?
Cs13 O42 Ru1 O37 143.0(5) . . . . ?
Ru3 O42 Ru1 O29 -138.7(7) . . . . ?
Cs13 O42 Ru1 O29 51.0(5) . . . . ?
Ru3 O42 Ru1 O31 -164(2) . . . . ?
Cs13 O42 Ru1 O31 25(3) . . . . ?
Ru3 O42 Ru1 O36 137.8(7) . . . . ?
Cs13 O42 Ru1 O36 -32.5(5) . . . . ?
Ru3 O42 Ru1 Cs13 170.3(10) . . . . ?
Ru3 O42 Ru1 Cs7 66.4(9) . . . 1_554 ?
Cs13 O42 Ru1 Cs7 -103.9(5) . . . 1_554 ?
Ru2 O37 Ru1 O41 -47.0(6) . . . . ?
Ru2 O37 Ru1 O42 49.0(6) . . . . ?
Ru2 O37 Ru1 O29 138.8(6) . . . . ?
Ru2 O37 Ru1 O31 -138.5(6) . . . . ?
Ru2 O37 Ru1 O36 130(5) . . . . ?
Ru2 O37 Ru1 Cs13 77.3(7) . . . . ?
Ru2 O37 Ru1 Cs7 -97.4(6) . . . 1_554 ?
W8 O29 Ru1 O41 -68(3) . . . . ?
Cs13 O29 Ru1 O41 98(3) . . . . ?
W8 O29 Ru1 O42 159.8(9) . . . . ?
Cs13 O29 Ru1 O42 -33.9(4) . . . . ?
W8 O29 Ru1 O37 66.7(8) . . . . ?
Cs13 O29 Ru1 O37 -126.9(3) . . . . ?
W8 O29 Ru1 O31 -23.9(8) . . . . ?
Cs13 O29 Ru1 O31 142.4(3) . . . . ?
W8 O29 Ru1 O36 -114.0(9) . . . . ?
Cs13 O29 Ru1 O36 52.4(3) . . . . ?
W8 O29 Ru1 Cs13 -166.3(9) . . . . ?
W8 O29 Ru1 Cs7 -37.5(9) . . . 1_554 ?
Cs13 O29 Ru1 Cs7 128.8(2) . . . 1_554 ?
W9 O31 Ru1 O41 -162.2(8) . . . . ?
Cs7 O31 Ru1 O41 11.4(4) 1_554 . . . ?
W9 O31 Ru1 O42 49(3) . . . . ?
Cs7 O31 Ru1 O42 -137(2) 1_554 . . . ?
W9 O31 Ru1 O37 -68.4(8) . . . . ?
Cs7 O31 Ru1 O37 105.3(4) 1_554 . . . ?
W9 O31 Ru1 O29 23.5(8) . . . . ?
Cs7 O31 Ru1 O29 -162.8(4) 1_554 . . . ?
W9 O31 Ru1 O36 107.1(9) . . . . ?
Cs7 O31 Ru1 O36 -79.3(4) 1_554 . . . ?
W9 O31 Ru1 Cs13 71.3(9) . . . . ?
Cs7 O31 Ru1 Cs13 -115.0(4) 1_554 . . . ?
W9 O31 Ru1 Cs7 -173.7(11) . . . 1_554 ?
Cs13 O36 Ru1 O41 121.7(4) . . . . ?
Cs10 O36 Ru1 O41 32(10) . . . . ?
Cs13 O36 Ru1 O42 25.9(4) . . . . ?
Cs10 O36 Ru1 O42 -64(10) . . . . ?
Cs13 O36 Ru1 O37 -55(5) . . . . ?
Cs10 O36 Ru1 O37 -145(8) . . . . ?
Cs13 O36 Ru1 O29 -64.1(4) . . . . ?
Cs10 O36 Ru1 O29 -154(10) . . . . ?
Cs13 O36 Ru1 O31 -146.8(4) . . . . ?
Cs10 O36 Ru1 O31 124(10) . . . . ?
Cs10 O36 Ru1 Cs13 -90(10) . . . . ?
Cs13 O36 Ru1 Cs7 171.5(3) . . . 1_554 ?
Cs10 O36 Ru1 Cs7 82(10) . . . 1_554 ?
O15W Cs13 Ru1 O41 101.0(13) . . . . ?
O13W Cs13 Ru1 O41 -147.3(5) . . . . ?
Cs12 Cs13 Ru1 O41 87.7(6) . . . . ?
O42 Cs13 Ru1 O41 67.7(6) . . . . ?
Cs8 Cs13 Ru1 O41 -36.5(5) 3_676 . . . ?
O36 Cs13 Ru1 O41 -70.3(5) . . . . ?
O49 Cs13 Ru1 O41 42.0(4) . . . . ?
O38 Cs13 Ru1 O41 -100.8(5) 1_655 . . . ?
O29 Cs13 Ru1 O41 -170.9(4) . . . . ?
O43 Cs13 Ru1 O41 91.8(4) . . . . ?
Ru3 Cs13 Ru1 O41 63.6(3) . . . . ?
O15W Cs13 Ru1 O42 33.3(13) . . . . ?
O13W Cs13 Ru1 O42 144.9(7) . . . . ?
Cs12 Cs13 Ru1 O42 19.9(6) . . . . ?
Cs8 Cs13 Ru1 O42 -104.2(6) 3_676 . . . ?
O36 Cs13 Ru1 O42 -138.0(6) . . . . ?
O49 Cs13 Ru1 O42 -25.7(5) . . . . ?
O38 Cs13 Ru1 O42 -168.5(7) 1_655 . . . ?
O29 Cs13 Ru1 O42 121.3(6) . . . . ?
O43 Cs13 Ru1 O42 24.0(5) . . . . ?
Ru3 Cs13 Ru1 O42 -4.1(4) . . . . ?
O15W Cs13 Ru1 O37 -13.2(14) . . . . ?
O13W Cs13 Ru1 O37 98.4(6) . . . . ?
Cs12 Cs13 Ru1 O37 -26.6(7) . . . . ?
O42 Cs13 Ru1 O37 -46.6(6) . . . . ?
Cs8 Cs13 Ru1 O37 -150.8(4) 3_676 . . . ?
O36 Cs13 Ru1 O37 175.5(5) . . . . ?
O49 Cs13 Ru1 O37 -72.3(5) . . . . ?
O38 Cs13 Ru1 O37 145.0(4) 1_655 . . . ?
O29 Cs13 Ru1 O37 74.8(4) . . . . ?
O43 Cs13 Ru1 O37 -22.5(5) . . . . ?
Ru3 Cs13 Ru1 O37 -50.7(4) . . . . ?
O15W Cs13 Ru1 O29 -88.0(13) . . . . ?
O13W Cs13 Ru1 O29 23.6(5) . . . . ?
Cs12 Cs13 Ru1 O29 -101.4(6) . . . . ?
O42 Cs13 Ru1 O29 -121.3(6) . . . . ?
Cs8 Cs13 Ru1 O29 134.4(4) 3_676 . . . ?
O36 Cs13 Ru1 O29 100.7(5) . . . . ?
O49 Cs13 Ru1 O29 -147.0(4) . . . . ?
O38 Cs13 Ru1 O29 70.2(4) 1_655 . . . ?
O43 Cs13 Ru1 O29 -97.3(4) . . . . ?
Ru3 Cs13 Ru1 O29 -125.5(3) . . . . ?
O15W Cs13 Ru1 O31 -141.8(13) . . . . ?
O13W Cs13 Ru1 O31 -30.2(7) . . . . ?
Cs12 Cs13 Ru1 O31 -155.2(5) . . . . ?
O42 Cs13 Ru1 O31 -175.1(5) . . . . ?
Cs8 Cs13 Ru1 O31 80.6(5) 3_676 . . . ?
O36 Cs13 Ru1 O31 46.9(5) . . . . ?
O49 Cs13 Ru1 O31 159.2(4) . . . . ?
O38 Cs13 Ru1 O31 16.4(6) 1_655 . . . ?
O29 Cs13 Ru1 O31 -53.8(5) . . . . ?
O43 Cs13 Ru1 O31 -151.1(4) . . . . ?
Ru3 Cs13 Ru1 O31 -179.3(3) . . . . ?
O15W Cs13 Ru1 O36 171.3(15) . . . . ?
O13W Cs13 Ru1 O36 -77.1(6) . . . . ?
Cs12 Cs13 Ru1 O36 157.9(7) . . . . ?
O42 Cs13 Ru1 O36 138.0(6) . . . . ?
Cs8 Cs13 Ru1 O36 33.8(4) 3_676 . . . ?
O49 Cs13 Ru1 O36 112.3(5) . . . . ?
O38 Cs13 Ru1 O36 -30.5(4) 1_655 . . . ?
O29 Cs13 Ru1 O36 -100.7(5) . . . . ?
O43 Cs13 Ru1 O36 162.0(5) . . . . ?
Ru3 Cs13 Ru1 O36 133.8(4) . . . . ?
O15W Cs13 Ru1 Cs7 159.5(12) . . . 1_554 ?
O13W Cs13 Ru1 Cs7 -88.9(5) . . . 1_554 ?
Cs12 Cs13 Ru1 Cs7 146.1(4) . . . 1_554 ?
O42 Cs13 Ru1 Cs7 126.1(5) . . . 1_554 ?
Cs8 Cs13 Ru1 Cs7 21.9(4) 3_676 . . 1_554 ?
O36 Cs13 Ru1 Cs7 -11.8(5) . . . 1_554 ?
O49 Cs13 Ru1 Cs7 100.4(3) . . . 1_554 ?
O38 Cs13 Ru1 Cs7 -42.3(5) 1_655 . . 1_554 ?
O29 Cs13 Ru1 Cs7 -112.5(3) . . . 1_554 ?
O43 Cs13 Ru1 Cs7 150.17(19) . . . 1_554 ?
Ru3 Cs13 Ru1 Cs7 122.00(16) . . . 1_554 ?
Ru3 O40 Ru2 O39 -46.3(8) . . . . ?
Cs9 O40 Ru2 O39 146.9(3) . . . . ?
Ru3 O40 Ru2 O37 46.9(8) . . . . ?
Cs9 O40 Ru2 O37 -119.9(3) . . . . ?
Ru3 O40 Ru2 O34 174.0(19) . . . . ?
Cs9 O40 Ru2 O34 7(2) . . . . ?
Ru3 O40 Ru2 O25 139.3(8) . . . . ?
Cs9 O40 Ru2 O25 -27.4(3) . . . . ?
Ru3 O40 Ru2 O38 -134.7(8) . . . . ?
Cs9 O40 Ru2 O38 58.6(3) . . . . ?
Ru3 O40 Ru2 Cs10 -87.2(7) . . . 1_455 ?
Cs9 O40 Ru2 Cs10 106.1(2) . . . 1_455 ?
Ru3 O40 Ru2 Cs9 166.7(9) . . . . ?
Ru4 O39 Ru2 O40 44.8(7) . . . . ?
Cs10 O39 Ru2 O40 -114.3(4) 1_455 . . . ?
Ru4 O39 Ru2 O37 -48.9(7) . . . . ?
Cs10 O39 Ru2 O37 152.0(4) 1_455 . . . ?
Ru4 O39 Ru2 O34 -141.0(7) . . . . ?
Cs10 O39 Ru2 O34 59.9(4) 1_455 . . . ?
Ru4 O39 Ru2 O25 -180(100) . . . . ?
Cs10 O39 Ru2 O25 21(3) 1_455 . . . ?
Ru4 O39 Ru2 O38 134.1(7) . . . . ?
Cs10 O39 Ru2 O38 -25.0(4) 1_455 . . . ?
Ru4 O39 Ru2 Cs10 159.1(10) . . . 1_455 ?
Ru4 O39 Ru2 Cs9 87.9(7) . . . . ?
Cs10 O39 Ru2 Cs9 -71.2(5) 1_455 . . . ?
Ru1 O37 Ru2 O40 -48.3(6) . . . . ?
Ru1 O37 Ru2 O39 48.8(6) . . . . ?
Ru1 O37 Ru2 O34 138.9(6) . . . . ?
Ru1 O37 Ru2 O25 -137.3(6) . . . . ?
Ru1 O37 Ru2 O38 161(6) . . . . ?
Ru1 O37 Ru2 Cs10 72.6(7) . . . 1_455 ?
Ru1 O37 Ru2 Cs9 -101.0(6) . . . . ?
W10 O34 Ru2 O40 -56(3) . . . . ?
W10 O34 Ru2 O39 163.6(8) . . . . ?
W10 O34 Ru2 O37 70.8(8) . . . . ?
W10 O34 Ru2 O25 -21.5(8) . . . . ?
W10 O34 Ru2 O38 -108.0(8) . . . . ?
W10 O34 Ru2 Cs10 -158.5(9) . . . 1_455 ?
W10 O34 Ru2 Cs9 -49.7(9) . . . . ?
W7 O25 Ru2 O40 -159.9(8) . . . . ?
Cs9 O25 Ru2 O40 34.4(4) . . . . ?
W7 O25 Ru2 O39 64(3) . . . . ?
Cs9 O25 Ru2 O39 -101(3) . . . . ?
W7 O25 Ru2 O37 -66.6(8) . . . . ?
Cs9 O25 Ru2 O37 127.7(4) . . . . ?
W7 O25 Ru2 O34 25.3(8) . . . . ?
Cs9 O25 Ru2 O34 -140.4(4) . . . . ?
W7 O25 Ru2 O38 110.5(8) . . . . ?
Cs9 O25 Ru2 O38 -55.2(4) . . . . ?
W7 O25 Ru2 Cs10 82.7(8) . . . 1_455 ?
Cs9 O25 Ru2 Cs10 -83.0(4) . . . 1_455 ?
W7 O25 Ru2 Cs9 165.7(10) . . . . ?
Cs10 O38 Ru2 O40 118.2(4) 1_455 . . . ?
Cs8 O38 Ru2 O40 84.7(6) 3_576 . . . ?
Cs13 O38 Ru2 O40 -136(2) 1_455 . . . ?
Cs10 O38 Ru2 O39 21.3(4) 1_455 . . . ?
Cs8 O38 Ru2 O39 -12.3(6) 3_576 . . . ?
Cs13 O38 Ru2 O39 127(2) 1_455 . . . ?
Cs10 O38 Ru2 O37 -91(7) 1_455 . . . ?
Cs8 O38 Ru2 O37 -124(6) 3_576 . . . ?
Cs13 O38 Ru2 O37 15(8) 1_455 . . . ?
Cs10 O38 Ru2 O34 -68.9(3) 1_455 . . . ?
Cs8 O38 Ru2 O34 -102.4(6) 3_576 . . . ?
Cs13 O38 Ru2 O34 37(2) 1_455 . . . ?
Cs10 O38 Ru2 O25 -152.9(4) 1_455 . . . ?
Cs8 O38 Ru2 O25 173.6(6) 3_576 . . . ?
Cs13 O38 Ru2 O25 -47(2) 1_455 . . . ?
Cs8 O38 Ru2 Cs10 -33.5(4) 3_576 . . 1_455 ?
Cs13 O38 Ru2 Cs10 106(2) 1_455 . . 1_455 ?
Cs10 O38 Ru2 Cs9 169.5(4) 1_455 . . . ?
Cs8 O38 Ru2 Cs9 135.9(6) 3_576 . . . ?
Cs13 O38 Ru2 Cs9 -84(2) 1_455 . . . ?
O50 Cs9 Ru2 O40 99.0(4) 3_576 . . . ?
O16W Cs9 Ru2 O40 -70.9(5) . . . . ?
O25 Cs9 Ru2 O40 -136.6(5) . . . . ?
O5W Cs9 Ru2 O40 10.7(4) . . . . ?
O23 Cs9 Ru2 O40 -152.6(4) . . . . ?
O12W Cs9 Ru2 O40 65.5(4) 1_455 . . . ?
O67 Cs9 Ru2 O40 -141.6(5) 3_576 . . . ?
W7 Cs9 Ru2 O40 -141.3(3) . . . . ?
W11 Cs9 Ru2 O40 106.4(3) 3_576 . . . ?
Cs13 Cs9 Ru2 O40 117.2(4) 1_455 . . . ?
O50 Cs9 Ru2 O39 43.5(5) 3_576 . . . ?
O16W Cs9 Ru2 O39 -126.4(5) . . . . ?
O25 Cs9 Ru2 O39 167.9(5) . . . . ?
O5W Cs9 Ru2 O39 -44.8(5) . . . . ?
O23 Cs9 Ru2 O39 152.0(4) . . . . ?
O12W Cs9 Ru2 O39 10.0(5) 1_455 . . . ?
O40 Cs9 Ru2 O39 -55.5(5) . . . . ?
O67 Cs9 Ru2 O39 163.0(5) 3_576 . . . ?
W7 Cs9 Ru2 O39 163.2(4) . . . . ?
W11 Cs9 Ru2 O39 50.9(4) 3_576 . . . ?
Cs13 Cs9 Ru2 O39 61.7(4) 1_455 . . . ?
O50 Cs9 Ru2 O37 173.8(4) 3_576 . . . ?
O16W Cs9 Ru2 O37 3.9(4) . . . . ?
O25 Cs9 Ru2 O37 -61.8(5) . . . . ?
O5W Cs9 Ru2 O37 85.5(4) . . . . ?
O23 Cs9 Ru2 O37 -77.8(3) . . . . ?
O12W Cs9 Ru2 O37 140.3(4) 1_455 . . . ?
O40 Cs9 Ru2 O37 74.8(4) . . . . ?
O67 Cs9 Ru2 O37 -66.8(5) 3_576 . . . ?
W7 Cs9 Ru2 O37 -66.5(3) . . . . ?
W11 Cs9 Ru2 O37 -178.8(3) 3_576 . . . ?
Cs13 Cs9 Ru2 O37 -168.0(3) 1_455 . . . ?
O50 Cs9 Ru2 O34 -79.7(3) 3_576 . . . ?
O16W Cs9 Ru2 O34 110.3(4) . . . . ?
O25 Cs9 Ru2 O34 44.6(4) . . . . ?
O5W Cs9 Ru2 O34 -168.1(4) . . . . ?
O23 Cs9 Ru2 O34 28.7(3) . . . . ?
O12W Cs9 Ru2 O34 -113.3(4) 1_455 . . . ?
O40 Cs9 Ru2 O34 -178.7(4) . . . . ?
O67 Cs9 Ru2 O34 39.7(5) 3_576 . . . ?
W7 Cs9 Ru2 O34 39.9(3) . . . . ?
W11 Cs9 Ru2 O34 -72.3(3) 3_576 . . . ?
Cs13 Cs9 Ru2 O34 -61.6(3) 1_455 . . . ?
O50 Cs9 Ru2 O25 -124.4(4) 3_576 . . . ?
O16W Cs9 Ru2 O25 65.7(5) . . . . ?
O5W Cs9 Ru2 O25 147.3(4) . . . . ?
O23 Cs9 Ru2 O25 -15.9(4) . . . . ?
O12W Cs9 Ru2 O25 -157.9(5) 1_455 . . . ?
O40 Cs9 Ru2 O25 136.6(5) . . . . ?
O67 Cs9 Ru2 O25 -4.9(5) 3_576 . . . ?
W7 Cs9 Ru2 O25 -4.7(3) . . . . ?
W11 Cs9 Ru2 O25 -117.0(4) 3_576 . . . ?
Cs13 Cs9 Ru2 O25 -106.2(4) 1_455 . . . ?
O50 Cs9 Ru2 O38 -9.7(4) 3_576 . . . ?
O16W Cs9 Ru2 O38 -179.6(4) . . . . ?
O25 Cs9 Ru2 O38 114.7(4) . . . . ?
O5W Cs9 Ru2 O38 -98.0(4) . . . . ?
O23 Cs9 Ru2 O38 98.7(3) . . . . ?
O12W Cs9 Ru2 O38 -43.2(4) 1_455 . . . ?
O40 Cs9 Ru2 O38 -108.7(4) . . . . ?
O67 Cs9 Ru2 O38 109.7(5) 3_576 . . . ?
W7 Cs9 Ru2 O38 110.0(3) . . . . ?
W11 Cs9 Ru2 O38 -2.3(3) 3_576 . . . ?
Cs13 Cs9 Ru2 O38 8.5(3) 1_455 . . . ?
O50 Cs9 Ru2 Cs10 -0.7(2) 3_576 . . 1_455 ?
O16W Cs9 Ru2 Cs10 -170.6(3) . . . 1_455 ?
O25 Cs9 Ru2 Cs10 123.7(4) . . . 1_455 ?
O5W Cs9 Ru2 Cs10 -89.0(3) . . . 1_455 ?
O23 Cs9 Ru2 Cs10 107.7(2) . . . 1_455 ?
O12W Cs9 Ru2 Cs10 -34.2(3) 1_455 . . 1_455 ?
O40 Cs9 Ru2 Cs10 -99.7(4) . . . 1_455 ?
O67 Cs9 Ru2 Cs10 118.8(4) 3_576 . . 1_455 ?
W7 Cs9 Ru2 Cs10 119.02(12) . . . 1_455 ?
W11 Cs9 Ru2 Cs10 6.73(13) 3_576 . . 1_455 ?
Cs13 Cs9 Ru2 Cs10 17.49(19) 1_455 . . 1_455 ?
Ru2 O40 Ru3 O42 -45.2(8) . . . . ?
Cs9 O40 Ru3 O42 119.5(4) . . . . ?
Ru2 O40 Ru3 O44 46.4(8) . . . . ?
Cs9 O40 Ru3 O44 -148.8(4) . . . . ?
Ru2 O40 Ru3 O48 139.2(8) . . . . ?
Cs9 O40 Ru3 O48 -56.0(4) . . . . ?
Ru2 O40 Ru3 O49 166(2) . . . . ?
Cs9 O40 Ru3 O49 -29(3) . . . . ?
Ru2 O40 Ru3 O43 -135.9(8) . . . . ?
Cs9 O40 Ru3 O43 28.9(4) . . . . ?
Ru2 O40 Ru3 Cs13 -75.0(8) . . . . ?
Cs9 O40 Ru3 Cs13 89.7(5) . . . . ?
Ru2 O40 Ru3 Cs12 -129.0(7) . . . . ?
Cs9 O40 Ru3 Cs12 35.7(6) . . . . ?
Ru1 O42 Ru3 O40 44.3(7) . . . . ?
Cs13 O42 Ru3 O40 -145.2(5) . . . . ?
Ru1 O42 Ru3 O44 -48.8(7) . . . . ?
Cs13 O42 Ru3 O44 121.7(5) . . . . ?
Ru1 O42 Ru3 O48 -176(3) . . . . ?
Cs13 O42 Ru3 O48 -5(3) . . . . ?
Ru1 O42 Ru3 O49 -139.5(7) . . . . ?
Cs13 O42 Ru3 O49 31.0(5) . . . . ?
Ru1 O42 Ru3 O43 133.9(7) . . . . ?
Cs13 O42 Ru3 O43 -55.6(5) . . . . ?
Ru1 O42 Ru3 Cs13 -170.5(10) . . . . ?
Ru1 O42 Ru3 Cs12 172.0(7) . . . . ?
Cs13 O42 Ru3 Cs12 -17.5(4) . . . . ?
Ru4 O44 Ru3 O40 -45.4(6) . . . . ?
Ru4 O44 Ru3 O42 50.5(6) . . . . ?
Ru4 O44 Ru3 O48 -135.1(6) . . . . ?
Ru4 O44 Ru3 O49 141.0(6) . . . . ?
Ru4 O44 Ru3 O43 178(100) . . . . ?
Ru4 O44 Ru3 Cs13 88.9(6) . . . . ?
Ru4 O44 Ru3 Cs12 129.1(6) . . . . ?
W11 O48 Ru3 O40 -164.0(9) . . . . ?
W11 O48 Ru3 O42 56(3) . . . . ?
W11 O48 Ru3 O44 -71.1(9) . . . . ?
W11 O48 Ru3 O49 19.3(8) . . . . ?
W11 O48 Ru3 O43 106.4(9) . . . . ?
W11 O48 Ru3 Cs13 51.1(10) . . . . ?
W11 O48 Ru3 Cs12 67.9(9) . . . . ?
W12 O49 Ru3 O40 -49(3) . . . . ?
Cs12 O49 Ru3 O40 71(3) . . . . ?
Cs13 O49 Ru3 O40 124(3) . . . . ?
W12 O49 Ru3 O42 162.0(8) . . . . ?
Cs12 O49 Ru3 O42 -78.3(4) . . . . ?
Cs13 O49 Ru3 O42 -25.2(4) . . . . ?
W12 O49 Ru3 O44 70.6(8) . . . . ?
Cs12 O49 Ru3 O44 -169.7(4) . . . . ?
Cs13 O49 Ru3 O44 -116.6(4) . . . . ?
W12 O49 Ru3 O48 -22.2(8) . . . . ?
Cs12 O49 Ru3 O48 97.5(4) . . . . ?
Cs13 O49 Ru3 O48 150.6(4) . . . . ?
W12 O49 Ru3 O43 -107.4(9) . . . . ?
Cs12 O49 Ru3 O43 12.3(4) . . . . ?
Cs13 O49 Ru3 O43 65.4(4) . . . . ?
W12 O49 Ru3 Cs13 -172.8(10) . . . . ?
Cs12 O49 Ru3 Cs13 -53.1(4) . . . . ?
W12 O49 Ru3 Cs12 -119.7(9) . . . . ?
Cs13 O49 Ru3 Cs12 53.1(4) . . . . ?
Cs12 O43 Ru3 O40 171.4(5) . . . . ?
Cs13 O43 Ru3 O40 132.8(4) . . . . ?
Cs12 O43 Ru3 O40 -130.4(4) 3_676 . . . ?
Cs12 O43 Ru3 O42 75.6(5) . . . . ?
Cs13 O43 Ru3 O42 37.1(4) . . . . ?
Cs12 O43 Ru3 O42 133.8(4) 3_676 . . . ?
Cs12 O43 Ru3 O44 -51(6) . . . . ?
Cs13 O43 Ru3 O44 -90(6) . . . . ?
Cs12 O43 Ru3 O44 7(6) 3_676 . . . ?
Cs12 O43 Ru3 O48 -99.0(5) . . . . ?
Cs13 O43 Ru3 O48 -137.5(3) . . . . ?
Cs12 O43 Ru3 O48 -40.8(4) 3_676 . . . ?
Cs12 O43 Ru3 O49 -14.9(5) . . . . ?
Cs13 O43 Ru3 O49 -53.4(3) . . . . ?
Cs12 O43 Ru3 O49 43.3(4) 3_676 . . . ?
Cs12 O43 Ru3 Cs13 38.6(5) . . . . ?
Cs12 O43 Ru3 Cs13 96.7(4) 3_676 . . . ?
Cs13 O43 Ru3 Cs12 -38.6(5) . . . . ?
Cs12 O43 Ru3 Cs12 58.1(6) 3_676 . . . ?
O15W Cs13 Ru3 O40 -101.6(10) . . . . ?
O13W Cs13 Ru3 O40 -0.7(10) . . . . ?
Cs12 Cs13 Ru3 O40 -106.5(5) . . . . ?
O42 Cs13 Ru3 O40 46.9(6) . . . . ?
Cs8 Cs13 Ru3 O40 143.2(4) 3_676 . . . ?
O36 Cs13 Ru3 O40 73.7(5) . . . . ?
O49 Cs13 Ru3 O40 -172.1(4) . . . . ?
O38 Cs13 Ru3 O40 99.2(13) 1_655 . . . ?
O29 Cs13 Ru3 O40 24.8(5) . . . . ?
O43 Cs13 Ru3 O40 -70.3(5) . . . . ?
Ru1 Cs13 Ru3 O40 50.8(4) . . . . ?
O15W Cs13 Ru3 O42 -148.5(11) . . . . ?
O13W Cs13 Ru3 O42 -47.6(8) . . . . ?
Cs12 Cs13 Ru3 O42 -153.4(7) . . . . ?
Cs8 Cs13 Ru3 O42 96.3(6) 3_676 . . . ?
O36 Cs13 Ru3 O42 26.8(5) . . . . ?
O49 Cs13 Ru3 O42 141.0(6) . . . . ?
O38 Cs13 Ru3 O42 52.3(13) 1_655 . . . ?
O29 Cs13 Ru3 O42 -22.1(4) . . . . ?
O43 Cs13 Ru3 O42 -117.2(6) . . . . ?
Ru1 Cs13 Ru3 O42 4.0(4) . . . . ?
O15W Cs13 Ru3 O44 145.1(9) . . . . ?
O13W Cs13 Ru3 O44 -114.0(9) . . . . ?
Cs12 Cs13 Ru3 O44 140.2(4) . . . . ?
O42 Cs13 Ru3 O44 -66.4(6) . . . . ?
Cs8 Cs13 Ru3 O44 29.9(5) 3_676 . . . ?
O36 Cs13 Ru3 O44 -39.6(4) . . . . ?
O49 Cs13 Ru3 O44 74.6(4) . . . . ?
O38 Cs13 Ru3 O44 -14.1(14) 1_655 . . . ?
O29 Cs13 Ru3 O44 -88.5(4) . . . . ?
O43 Cs13 Ru3 O44 176.4(4) . . . . ?
Ru1 Cs13 Ru3 O44 -62.4(3) . . . . ?
O15W Cs13 Ru3 O48 30.7(11) . . . . ?
O13W Cs13 Ru3 O48 131.6(8) . . . . ?
Cs12 Cs13 Ru3 O48 25.8(6) . . . . ?
O42 Cs13 Ru3 O48 179.2(5) . . . . ?
Cs8 Cs13 Ru3 O48 -84.5(5) 3_676 . . . ?
O36 Cs13 Ru3 O48 -154.0(4) . . . . ?
O49 Cs13 Ru3 O48 -39.8(5) . . . . ?
O38 Cs13 Ru3 O48 -128.5(12) 1_655 . . . ?
O29 Cs13 Ru3 O48 157.1(4) . . . . ?
O43 Cs13 Ru3 O48 62.0(5) . . . . ?
Ru1 Cs13 Ru3 O48 -176.8(3) . . . . ?
O15W Cs13 Ru3 O49 70.5(9) . . . . ?
O13W Cs13 Ru3 O49 171.4(10) . . . . ?
Cs12 Cs13 Ru3 O49 65.6(4) . . . . ?
O42 Cs13 Ru3 O49 -141.0(6) . . . . ?
Cs8 Cs13 Ru3 O49 -44.7(4) 3_676 . . . ?
O36 Cs13 Ru3 O49 -114.2(4) . . . . ?
O38 Cs13 Ru3 O49 -88.7(13) 1_655 . . . ?
O29 Cs13 Ru3 O49 -163.1(4) . . . . ?
O43 Cs13 Ru3 O49 101.8(4) . . . . ?
Ru1 Cs13 Ru3 O49 -137.0(4) . . . . ?
O15W Cs13 Ru3 O43 -31.3(9) . . . . ?
O13W Cs13 Ru3 O43 69.6(9) . . . . ?
Cs12 Cs13 Ru3 O43 -36.2(4) . . . . ?
O42 Cs13 Ru3 O43 117.2(6) . . . . ?
Cs8 Cs13 Ru3 O43 -146.5(5) 3_676 . . . ?
O36 Cs13 Ru3 O43 144.0(4) . . . . ?
O49 Cs13 Ru3 O43 -101.8(4) . . . . ?
O38 Cs13 Ru3 O43 169.5(14) 1_655 . . . ?
O29 Cs13 Ru3 O43 95.1(4) . . . . ?
Ru1 Cs13 Ru3 O43 121.2(3) . . . . ?
O15W Cs13 Ru3 Cs12 4.9(9) . . . . ?
O13W Cs13 Ru3 Cs12 105.8(9) . . . . ?
O42 Cs13 Ru3 Cs12 153.4(7) . . . . ?
Cs8 Cs13 Ru3 Cs12 -110.3(5) 3_676 . . . ?
O36 Cs13 Ru3 Cs12 -179.8(5) . . . . ?
O49 Cs13 Ru3 Cs12 -65.6(4) . . . . ?
O38 Cs13 Ru3 Cs12 -154.3(15) 1_655 . . . ?
O29 Cs13 Ru3 Cs12 131.3(5) . . . . ?
O43 Cs13 Ru3 Cs12 36.2(4) . . . . ?
Ru1 Cs13 Ru3 Cs12 157.4(4) . . . . ?
O15W Cs12 Ru3 O40 104.5(8) . . . . ?
O43 Cs12 Ru3 O40 -10.9(7) . . . . ?
O52 Cs12 Ru3 O40 -6.5(9) 3_676 . . . ?
Cs13 Cs12 Ru3 O40 108.6(5) . . . . ?
O55 Cs12 Ru3 O40 -161.0(4) . . . . ?
O49 Cs12 Ru3 O40 -171.1(5) . . . . ?
Cs12 Cs12 Ru3 O40 -86.3(6) 3_676 . . . ?
O50 Cs12 Ru3 O40 91.7(10) 3_676 . . . ?
O5W Cs12 Ru3 O40 168.5(5) 3_676 . . . ?
O55 Cs12 Ru3 O40 -34.5(5) 3_676 . . . ?
W12 Cs12 Ru3 O40 -155.1(4) . . . . ?
O43 Cs12 Ru3 O40 -111.2(5) 3_676 . . . ?
O15W Cs12 Ru3 O42 13.8(8) . . . . ?
O43 Cs12 Ru3 O42 -101.7(6) . . . . ?
O52 Cs12 Ru3 O42 -97.3(7) 3_676 . . . ?
Cs13 Cs12 Ru3 O42 17.9(4) . . . . ?
O55 Cs12 Ru3 O42 108.2(4) . . . . ?
O49 Cs12 Ru3 O42 98.1(5) . . . . ?
Cs12 Cs12 Ru3 O42 -177.1(6) 3_676 . . . ?
O50 Cs12 Ru3 O42 0.9(10) 3_676 . . . ?
O5W Cs12 Ru3 O42 77.7(6) 3_676 . . . ?
O55 Cs12 Ru3 O42 -125.3(4) 3_676 . . . ?
W12 Cs12 Ru3 O42 114.1(3) . . . . ?
O43 Cs12 Ru3 O42 158.0(5) 3_676 . . . ?
O15W Cs12 Ru3 O44 -68.5(9) . . . . ?
O43 Cs12 Ru3 O44 176.0(6) . . . . ?
O52 Cs12 Ru3 O44 -179.6(6) 3_676 . . . ?
Cs13 Cs12 Ru3 O44 -64.5(6) . . . . ?
O55 Cs12 Ru3 O44 25.9(6) . . . . ?
O49 Cs12 Ru3 O44 15.8(6) . . . . ?
Cs12 Cs12 Ru3 O44 100.6(6) 3_676 . . . ?
O50 Cs12 Ru3 O44 -81.4(11) 3_676 . . . ?
O5W Cs12 Ru3 O44 -4.6(8) 3_676 . . . ?
O55 Cs12 Ru3 O44 152.4(4) 3_676 . . . ?
W12 Cs12 Ru3 O44 31.8(5) . . . . ?
O43 Cs12 Ru3 O44 75.7(7) 3_676 . . . ?
O15W Cs12 Ru3 O48 -164.7(8) . . . . ?
O43 Cs12 Ru3 O48 79.8(5) . . . . ?
O52 Cs12 Ru3 O48 84.2(7) 3_676 . . . ?
Cs13 Cs12 Ru3 O48 -160.6(4) . . . . ?
O55 Cs12 Ru3 O48 -70.3(4) . . . . ?
O49 Cs12 Ru3 O48 -80.4(4) . . . . ?
Cs12 Cs12 Ru3 O48 4.4(6) 3_676 . . . ?
O50 Cs12 Ru3 O48 -177.6(10) 3_676 . . . ?
O5W Cs12 Ru3 O48 -100.8(6) 3_676 . . . ?
O55 Cs12 Ru3 O48 56.2(4) 3_676 . . . ?
W12 Cs12 Ru3 O48 -64.4(3) . . . . ?
O43 Cs12 Ru3 O48 -20.5(5) 3_676 . . . ?
O15W Cs12 Ru3 O49 -84.3(8) . . . . ?
O43 Cs12 Ru3 O49 160.2(7) . . . . ?
O52 Cs12 Ru3 O49 164.6(9) 3_676 . . . ?
Cs13 Cs12 Ru3 O49 -80.2(5) . . . . ?
O55 Cs12 Ru3 O49 10.1(4) . . . . ?
Cs12 Cs12 Ru3 O49 84.8(6) 3_676 . . . ?
O50 Cs12 Ru3 O49 -97.2(10) 3_676 . . . ?
O5W Cs12 Ru3 O49 -20.4(5) 3_676 . . . ?
O55 Cs12 Ru3 O49 136.6(5) 3_676 . . . ?
W12 Cs12 Ru3 O49 16.0(3) . . . . ?
O43 Cs12 Ru3 O49 59.9(5) 3_676 . . . ?
O15W Cs12 Ru3 O43 115.4(9) . . . . ?
O52 Cs12 Ru3 O43 4.4(6) 3_676 . . . ?
Cs13 Cs12 Ru3 O43 119.5(6) . . . . ?
O55 Cs12 Ru3 O43 -150.1(6) . . . . ?
O49 Cs12 Ru3 O43 -160.2(7) . . . . ?
Cs12 Cs12 Ru3 O43 -75.4(6) 3_676 . . . ?
O50 Cs12 Ru3 O43 102.6(11) 3_676 . . . ?
O5W Cs12 Ru3 O43 179.4(8) 3_676 . . . ?
O55 Cs12 Ru3 O43 -23.6(5) 3_676 . . . ?
W12 Cs12 Ru3 O43 -144.2(5) . . . . ?
O43 Cs12 Ru3 O43 -100.3(7) 3_676 . . . ?
O15W Cs12 Ru3 Cs13 -4.1(7) . . . . ?
O43 Cs12 Ru3 Cs13 -119.5(7) . . . . ?
O52 Cs12 Ru3 Cs13 -115.2(8) 3_676 . . . ?
O55 Cs12 Ru3 Cs13 90.4(5) . . . . ?
O49 Cs12 Ru3 Cs13 80.2(5) . . . . ?
Cs12 Cs12 Ru3 Cs13 165.1(8) 3_676 . . . ?
O50 Cs12 Ru3 Cs13 -16.9(8) 3_676 . . . ?
O5W Cs12 Ru3 Cs13 59.8(6) 3_676 . . . ?
O55 Cs12 Ru3 Cs13 -143.1(5) 3_676 . . . ?
W12 Cs12 Ru3 Cs13 96.3(4) . . . . ?
O43 Cs12 Ru3 Cs13 140.1(7) 3_676 . . . ?
Ru1 O41 Ru4 O39 -44.4(8) . . . . ?
Cs7 O41 Ru4 O39 101.1(4) 1_554 . . . ?
Ru1 O41 Ru4 O44 49.0(8) . . . . ?
Cs7 O41 Ru4 O44 -165.5(4) 1_554 . . . ?
Ru1 O41 Ru4 O46 174(4) . . . . ?
Cs7 O41 Ru4 O46 -40(5) 1_554 . . . ?
Ru1 O41 Ru4 O47 138.9(7) . . . . ?
Cs7 O41 Ru4 O47 -75.6(3) 1_554 . . . ?
Ru1 O41 Ru4 O45 -134.0(8) . . . . ?
Cs7 O41 Ru4 O45 11.5(4) 1_554 . . . ?
Ru1 O41 Ru4 Cs10 -70.0(8) . . . 1_455 ?
Cs7 O41 Ru4 Cs10 75.6(4) 1_554 . . 1_455 ?
Ru2 O39 Ru4 O41 46.2(7) . . . . ?
Cs10 O39 Ru4 O41 -154.0(4) 1_455 . . . ?
Ru2 O39 Ru4 O44 -45.6(7) . . . . ?
Cs10 O39 Ru4 O44 114.2(4) 1_455 . . . ?
Ru2 O39 Ru4 O46 -136.6(7) . . . . ?
Cs10 O39 Ru4 O46 23.1(4) 1_455 . . . ?
Ru2 O39 Ru4 O47 -157(2) . . . . ?
Cs10 O39 Ru4 O47 3(3) 1_455 . . . ?
Ru2 O39 Ru4 O45 134.8(7) . . . . ?
Cs10 O39 Ru4 O45 -65.5(4) 1_455 . . . ?
Ru2 O39 Ru4 Cs10 -159.8(9) . . . 1_455 ?
Ru3 O44 Ru4 O41 -49.4(6) . . . . ?
Ru3 O44 Ru4 O39 45.9(6) . . . . ?
Ru3 O44 Ru4 O46 134.4(6) . . . . ?
Ru3 O44 Ru4 O47 -142.1(6) . . . . ?
Ru3 O44 Ru4 O45 -141(7) . . . . ?
Ru3 O44 Ru4 Cs10 88.9(6) . . . 1_455 ?
W14 O46 Ru4 O41 -59(5) . . . . ?
Cs10 O46 Ru4 O41 120(5) 1_455 . . . ?
W14 O46 Ru4 O39 159.3(9) . . . . ?
Cs10 O46 Ru4 O39 -21.9(4) 1_455 . . . ?
W14 O46 Ru4 O44 66.1(9) . . . . ?
Cs10 O46 Ru4 O44 -115.1(4) 1_455 . . . ?
W14 O46 Ru4 O47 -23.6(8) . . . . ?
Cs10 O46 Ru4 O47 155.2(4) 1_455 . . . ?
W14 O46 Ru4 O45 -110.9(9) . . . . ?
Cs10 O46 Ru4 O45 67.9(4) 1_455 . . . ?
W14 O46 Ru4 Cs10 -178.8(11) . . . 1_455 ?
W13 O47 Ru4 O41 -159.7(8) . . . . ?
W13 O47 Ru4 O39 43(3) . . . . ?
W13 O47 Ru4 O44 -68.2(8) . . . . ?
W13 O47 Ru4 O46 23.0(8) . . . . ?
W13 O47 Ru4 O45 111.9(8) . . . . ?
W13 O47 Ru4 Cs10 45.9(9) . . . 1_455 ?
Cs7 O45 Ru4 O41 -12.8(4) 1_554 . . . ?
Cs7 O45 Ru4 O39 -108.0(4) 1_554 . . . ?
Cs7 O45 Ru4 O44 79(7) 1_554 . . . ?
Cs7 O45 Ru4 O46 163.5(4) 1_554 . . . ?
Cs7 O45 Ru4 O47 79.9(4) 1_554 . . . ?
Cs7 O45 Ru4 Cs10 -150.3(4) 1_554 . . 1_455 ?
Cs11 O1 W1 O3 -47.2(7) 1_455 . . . ?
Cs2 O1 W1 O3 136.4(3) 4_575 . . . ?
Cs11 O1 W1 O5 47.3(7) 1_455 . . . ?
Cs2 O1 W1 O5 -129.1(3) 4_575 . . . ?
Cs11 O1 W1 O2 -134.9(7) 1_455 . . . ?
Cs2 O1 W1 O2 48.7(3) 4_575 . . . ?
Cs11 O1 W1 O4 137.6(6) 1_455 . . . ?
Cs2 O1 W1 O4 -38.8(3) 4_575 . . . ?
Cs11 O1 W1 O82 171.6(18) 1_455 . . . ?
Cs2 O1 W1 O82 -5(2) 4_575 . . . ?
Cs11 O1 W1 Cs2 176.4(8) 1_455 . . 4_575 ?
Cs11 O1 W1 Cs5 -13.1(6) 1_455 . . 1_455 ?
Cs2 O1 W1 Cs5 170.5(3) 4_575 . . 1_455 ?
Cs2 O1 W1 Cs11 -176.4(8) 4_575 . . 1_455 ?
Cs11 O1 W1 Cs1 98.0(6) 1_455 . . 4_575 ?
Cs2 O1 W1 Cs1 -78.40(18) 4_575 . . 4_575 ?
Cs11 O1 W1 Cs3 -96.6(7) 1_455 . . 1_455 ?
Cs2 O1 W1 Cs3 87.0(2) 4_575 . . 1_455 ?
W10 O3 W1 O1 -144.0(8) . . . . ?
Cs5 O3 W1 O1 46.6(4) 1_455 . . . ?
W10 O3 W1 O5 114.3(8) . . . . ?
Cs5 O3 W1 O5 -55.0(4) 1_455 . . . ?
W10 O3 W1 O2 -47.7(8) . . . . ?
Cs5 O3 W1 O2 143.0(4) 1_455 . . . ?
W10 O3 W1 O4 25.6(14) . . . . ?
Cs5 O3 W1 O4 -143.7(6) 1_455 . . . ?
W10 O3 W1 O82 29.8(8) . . . . ?
Cs5 O3 W1 O82 -139.5(3) 1_455 . . . ?
W10 O3 W1 Cs2 -81.3(9) . . . 4_575 ?
Cs5 O3 W1 Cs2 109.4(3) 1_455 . . 4_575 ?
W10 O3 W1 Cs5 169.3(10) . . . 1_455 ?
W10 O3 W1 Cs11 -165.1(8) . . . 1_455 ?
Cs5 O3 W1 Cs11 25.6(3) 1_455 . . 1_455 ?
W10 O3 W1 Cs1 119.8(7) . . . 4_575 ?
Cs5 O3 W1 Cs1 -49.6(6) 1_455 . . 4_575 ?
W10 O3 W1 Cs3 -86.7(8) . . . 1_455 ?
Cs5 O3 W1 Cs3 104.0(3) 1_455 . . 1_455 ?
W4 O5 W1 O1 -144.0(11) . . . . ?
Cs1 O5 W1 O1 70.1(4) 4_575 . . . ?
Cs5 O5 W1 O1 -65.0(4) 1_455 . . . ?
W4 O5 W1 O3 -37.9(12) . . . . ?
Cs1 O5 W1 O3 176.2(3) 4_575 . . . ?
Cs5 O5 W1 O3 41.1(3) 1_455 . . . ?
W4 O5 W1 O2 43(2) . . . . ?
Cs1 O5 W1 O2 -102.8(12) 4_575 . . . ?
Cs5 O5 W1 O2 122.1(12) 1_455 . . . ?
W4 O5 W1 O4 115.0(12) . . . . ?
Cs1 O5 W1 O4 -30.9(3) 4_575 . . . ?
Cs5 O5 W1 O4 -166.0(3) 1_455 . . . ?
W4 O5 W1 O82 44.0(11) . . . . ?
Cs1 O5 W1 O82 -101.8(3) 4_575 . . . ?
Cs5 O5 W1 O82 123.1(3) 1_455 . . . ?
W4 O5 W1 Cs2 155.6(10) . . . 4_575 ?
Cs1 O5 W1 Cs2 9.7(4) 4_575 . . 4_575 ?
Cs5 O5 W1 Cs2 -125.40(18) 1_455 . . 4_575 ?
W4 O5 W1 Cs5 -79.0(11) . . . 1_455 ?
Cs1 O5 W1 Cs5 135.1(3) 4_575 . . 1_455 ?
W4 O5 W1 Cs11 -122.7(12) . . . 1_455 ?
Cs1 O5 W1 Cs11 91.4(3) 4_575 . . 1_455 ?
Cs5 O5 W1 Cs11 -43.70(18) 1_455 . . 1_455 ?
W4 O5 W1 Cs1 145.8(13) . . . 4_575 ?
Cs5 O5 W1 Cs1 -135.1(3) 1_455 . . 4_575 ?
W4 O5 W1 Cs3 -69.8(13) . . . 1_455 ?
Cs1 O5 W1 Cs3 144.4(3) 4_575 . . 1_455 ?
Cs5 O5 W1 Cs3 9.2(5) 1_455 . . 1_455 ?
W6 O2 W1 O1 -177.7(5) . . . . ?
Cs2 O2 W1 O1 -49.3(4) 4_575 . . . ?
Cs3 O2 W1 O1 55.9(4) 1_455 . . . ?
W6 O2 W1 O3 77.2(5) . . . . ?
Cs2 O2 W1 O3 -154.4(3) 4_575 . . . ?
Cs3 O2 W1 O3 -49.2(4) 1_455 . . . ?
W6 O2 W1 O5 -4.6(15) . . . . ?
Cs2 O2 W1 O5 123.8(12) 4_575 . . . ?
Cs3 O2 W1 O5 -131.1(11) 1_455 . . . ?
W6 O2 W1 O4 -76.9(5) . . . . ?
Cs2 O2 W1 O4 51.5(3) 4_575 . . . ?
Cs3 O2 W1 O4 156.7(4) 1_455 . . . ?
W6 O2 W1 O82 -5.7(5) . . . . ?
Cs2 O2 W1 O82 122.7(3) 4_575 . . . ?
Cs3 O2 W1 O82 -132.1(4) 1_455 . . . ?
W6 O2 W1 Cs2 -128.4(6) . . . 4_575 ?
Cs3 O2 W1 Cs2 105.2(3) 1_455 . . 4_575 ?
W6 O2 W1 Cs5 108.8(4) . . . 1_455 ?
Cs2 O2 W1 Cs5 -122.84(16) 4_575 . . 1_455 ?
Cs3 O2 W1 Cs5 -17.7(4) 1_455 . . 1_455 ?
W6 O2 W1 Cs11 159.6(4) . . . 1_455 ?
Cs2 O2 W1 Cs11 -72.0(3) 4_575 . . 1_455 ?
Cs3 O2 W1 Cs11 33.1(4) 1_455 . . 1_455 ?
W6 O2 W1 Cs1 -93.9(5) . . . 4_575 ?
Cs2 O2 W1 Cs1 34.6(3) 4_575 . . 4_575 ?
Cs3 O2 W1 Cs1 139.72(17) 1_455 . . 4_575 ?
W6 O2 W1 Cs3 126.4(7) . . . 1_455 ?
Cs2 O2 W1 Cs3 -105.2(3) 4_575 . . 1_455 ?
W2 O4 W1 O1 163.9(5) . . . . ?
Cs2 O4 W1 O1 41.5(4) 4_575 . . . ?
Cs1 O4 W1 O1 -64.1(4) 4_575 . . . ?
W2 O4 W1 O3 -6.0(11) . . . . ?
Cs2 O4 W1 O3 -128.4(7) 4_575 . . . ?
Cs1 O4 W1 O3 126.0(7) 4_575 . . . ?
W2 O4 W1 O5 -95.4(5) . . . . ?
Cs2 O4 W1 O5 142.1(3) 4_575 . . . ?
Cs1 O4 W1 O5 36.5(4) 4_575 . . . ?
W2 O4 W1 O2 67.3(5) . . . . ?
Cs2 O4 W1 O2 -55.1(3) 4_575 . . . ?
Cs1 O4 W1 O2 -160.7(4) 4_575 . . . ?
W2 O4 W1 O82 -10.4(4) . . . . ?
Cs2 O4 W1 O82 -132.8(3) 4_575 . . . ?
Cs1 O4 W1 O82 121.6(4) 4_575 . . . ?
W2 O4 W1 Cs2 122.4(6) . . . 4_575 ?
Cs1 O4 W1 Cs2 -105.6(4) 4_575 . . 4_575 ?
W2 O4 W1 Cs5 -122.5(5) . . . 1_455 ?
Cs2 O4 W1 Cs5 115.0(4) 4_575 . . 1_455 ?
Cs1 O4 W1 Cs5 9.4(7) 4_575 . . 1_455 ?
W2 O4 W1 Cs11 -173.4(4) . . . 1_455 ?
Cs2 O4 W1 Cs11 64.1(3) 4_575 . . 1_455 ?
Cs1 O4 W1 Cs11 -41.4(4) 4_575 . . 1_455 ?
W2 O4 W1 Cs1 -132.0(7) . . . 4_575 ?
Cs2 O4 W1 Cs1 105.6(4) 4_575 . . 4_575 ?
W2 O4 W1 Cs3 88.0(5) . . . 1_455 ?
Cs2 O4 W1 Cs3 -34.4(4) 4_575 . . 1_455 ?
Cs1 O4 W1 Cs3 -139.97(16) 4_575 . . 1_455 ?
P1 O82 W1 O1 -166(2) . . . . ?
W2 O82 W1 O1 -29(2) . . . . ?
W6 O82 W1 O1 59(2) . . . . ?
P1 O82 W1 O3 51.5(6) . . . . ?
W2 O82 W1 O3 -170.9(4) . . . . ?
W6 O82 W1 O3 -83.7(3) . . . . ?
P1 O82 W1 O5 -40.6(6) . . . . ?
W2 O82 W1 O5 96.9(3) . . . . ?
W6 O82 W1 O5 -175.8(3) . . . . ?
P1 O82 W1 O2 139.0(6) . . . . ?
W2 O82 W1 O2 -83.4(3) . . . . ?
W6 O82 W1 O2 3.9(3) . . . . ?
P1 O82 W1 O4 -130.5(6) . . . . ?
W2 O82 W1 O4 7.1(3) . . . . ?
W6 O82 W1 O4 94.3(3) . . . . ?
P1 O82 W1 Cs2 -170.5(5) . . . 4_575 ?
W2 O82 W1 Cs2 -32.9(3) . . . 4_575 ?
W6 O82 W1 Cs2 54.4(2) . . . 4_575 ?
P1 O82 W1 Cs5 19.1(6) . . . 1_455 ?
W2 O82 W1 Cs5 156.62(12) . . . 1_455 ?
W6 O82 W1 Cs5 -116.12(17) . . . 1_455 ?
P1 O82 W1 Cs11 1.7(12) . . . 1_455 ?
W2 O82 W1 Cs11 139.3(6) . . . 1_455 ?
W6 O82 W1 Cs11 -133.4(6) . . . 1_455 ?
P1 O82 W1 Cs1 -93.7(5) . . . 4_575 ?
W2 O82 W1 Cs1 43.9(2) . . . 4_575 ?
W6 O82 W1 Cs1 131.12(18) . . . 4_575 ?
P1 O82 W1 Cs3 105.3(5) . . . 1_455 ?
W2 O82 W1 Cs3 -117.1(2) . . . 1_455 ?
W6 O82 W1 Cs3 -29.9(2) . . . 1_455 ?
Cs4 O6 W2 O8 47.9(8) 4_575 . . . ?
Cs4 O6 W2 O7 -46.3(8) 4_575 . . . ?
Cs4 O6 W2 O35 136.6(7) 4_575 . . . ?
Cs4 O6 W2 O4 -135.3(7) 4_575 . . . ?
Cs4 O6 W2 O82 -167(2) 4_575 . . . ?
Cs4 O6 W2 Cs1 -96.0(7) 4_575 . . 4_575 ?
Cs4 O6 W2 Cs6 103.0(7) 4_575 . . 1_554 ?
Cs4 O6 W2 Cs2 -168.1(7) 4_575 . . 4_575 ?
W9 O8 W2 O6 143.6(8) . . . . ?
Cs6 O8 W2 O6 63.9(4) 1_554 . . . ?
W9 O8 W2 O7 -116.0(8) . . . . ?
Cs6 O8 W2 O7 164.3(3) 1_554 . . . ?
W9 O8 W2 O35 44.8(8) . . . . ?
Cs6 O8 W2 O35 -34.9(3) 1_554 . . . ?
W9 O8 W2 O4 -29.9(13) . . . . ?
Cs6 O8 W2 O4 -109.7(7) 1_554 . . . ?
W9 O8 W2 O82 -32.2(8) . . . . ?
Cs6 O8 W2 O82 -111.9(3) 1_554 . . . ?
W9 O8 W2 Cs1 -121.7(7) . . . 4_575 ?
Cs6 O8 W2 Cs1 158.5(2) 1_554 . . 4_575 ?
W9 O8 W2 Cs6 79.8(8) . . . 1_554 ?
W9 O8 W2 Cs2 54.8(10) . . . 4_575 ?
Cs6 O8 W2 Cs2 -25.0(5) 1_554 . . 4_575 ?
W3 O7 W2 O6 139.1(11) . . . . ?
Cs1 O7 W2 O6 -70.6(4) 4_575 . . . ?
W3 O7 W2 O8 33.9(11) . . . . ?
Cs1 O7 W2 O8 -175.8(3) 4_575 . . . ?
W3 O7 W2 O35 -49.6(18) . . . . ?
Cs1 O7 W2 O35 100.7(11) 4_575 . . . ?
W3 O7 W2 O4 -117.5(11) . . . . ?
Cs1 O7 W2 O4 32.8(3) 4_575 . . . ?
W3 O7 W2 O82 -47.3(10) . . . . ?
Cs1 O7 W2 O82 103.1(3) 4_575 . . . ?
W3 O7 W2 Cs1 -150.4(12) . . . 4_575 ?
W3 O7 W2 Cs6 62.1(13) . . . 1_554 ?
Cs1 O7 W2 Cs6 -147.5(3) 4_575 . . 1_554 ?
W3 O7 W2 Cs2 -139.8(9) . . . 4_575 ?
Cs1 O7 W2 Cs2 10.5(4) 4_575 . . 4_575 ?
W6 O35 W2 O6 179.7(5) . . . . ?
Cs6 O35 W2 O6 -54.2(5) 1_554 . . . ?
Cs2 O35 W2 O6 69.0(4) 4_575 . . . ?
W6 O35 W2 O8 -75.9(5) . . . . ?
Cs6 O35 W2 O8 50.1(4) 1_554 . . . ?
Cs2 O35 W2 O8 173.4(3) 4_575 . . . ?
W6 O35 W2 O7 8.4(14) . . . . ?
Cs6 O35 W2 O7 134.5(10) 1_554 . . . ?
Cs2 O35 W2 O7 -102.3(11) 4_575 . . . ?
W6 O35 W2 O4 76.5(5) . . . . ?
Cs6 O35 W2 O4 -157.5(4) 1_554 . . . ?
Cs2 O35 W2 O4 -34.2(3) 4_575 . . . ?
W6 O35 W2 O82 6.1(4) . . . . ?
Cs6 O35 W2 O82 132.1(4) 1_554 . . . ?
Cs2 O35 W2 O82 -104.6(3) 4_575 . . . ?
W6 O35 W2 Cs1 94.1(5) . . . 4_575 ?
Cs6 O35 W2 Cs1 -139.8(2) 1_554 . . 4_575 ?
Cs2 O35 W2 Cs1 -16.6(3) 4_575 . . 4_575 ?
W6 O35 W2 Cs6 -126.0(7) . . . 1_554 ?
Cs2 O35 W2 Cs6 123.3(4) 4_575 . . 1_554 ?
W6 O35 W2 Cs2 110.7(5) . . . 4_575 ?
Cs6 O35 W2 Cs2 -123.3(4) 1_554 . . 4_575 ?
W1 O4 W2 O6 -165.6(5) . . . . ?
Cs2 O4 W2 O6 -52.3(5) 4_575 . . . ?
Cs1 O4 W2 O6 61.7(4) 4_575 . . . ?
W1 O4 W2 O8 7.9(10) . . . . ?
Cs2 O4 W2 O8 121.3(7) 4_575 . . . ?
Cs1 O4 W2 O8 -124.7(7) 4_575 . . . ?
W1 O4 W2 O7 95.2(5) . . . . ?
Cs2 O4 W2 O7 -151.5(4) 4_575 . . . ?
Cs1 O4 W2 O7 -37.5(3) 4_575 . . . ?
W1 O4 W2 O35 -66.9(5) . . . . ?
Cs2 O4 W2 O35 46.4(4) 4_575 . . . ?
Cs1 O4 W2 O35 160.4(4) 4_575 . . . ?
W1 O4 W2 O82 10.3(4) . . . . ?
Cs2 O4 W2 O82 123.6(4) 4_575 . . . ?
Cs1 O4 W2 O82 -122.3(4) 4_575 . . . ?
W1 O4 W2 Cs1 132.7(6) . . . 4_575 ?
Cs2 O4 W2 Cs1 -114.0(5) 4_575 . . 4_575 ?
W1 O4 W2 Cs6 -84.6(5) . . . 1_554 ?
Cs2 O4 W2 Cs6 28.7(4) 4_575 . . 1_554 ?
Cs1 O4 W2 Cs6 142.74(15) 4_575 . . 1_554 ?
W1 O4 W2 Cs2 -113.3(6) . . . 4_575 ?
Cs1 O4 W2 Cs2 114.0(5) 4_575 . . 4_575 ?
P1 O82 W2 O6 163(3) . . . . ?
W1 O82 W2 O6 25(3) . . . . ?
W6 O82 W2 O6 -62(3) . . . . ?
P1 O82 W2 O8 -50.4(6) . . . . ?
W1 O82 W2 O8 171.8(4) . . . . ?
W6 O82 W2 O8 84.3(3) . . . . ?
P1 O82 W2 O7 42.1(6) . . . . ?
W1 O82 W2 O7 -95.7(3) . . . . ?
W6 O82 W2 O7 176.7(3) . . . . ?
P1 O82 W2 O35 -138.7(6) . . . . ?
W1 O82 W2 O35 83.5(3) . . . . ?
W6 O82 W2 O35 -4.1(3) . . . . ?
P1 O82 W2 O4 130.8(6) . . . . ?
W1 O82 W2 O4 -7.0(3) . . . . ?
W6 O82 W2 O4 -94.6(3) . . . . ?
P1 O82 W2 Cs1 93.6(5) . . . 4_575 ?
W1 O82 W2 Cs1 -44.2(2) . . . 4_575 ?
W6 O82 W2 Cs1 -131.77(18) . . . 4_575 ?
P1 O82 W2 Cs6 -108.3(5) . . . 1_554 ?
W1 O82 W2 Cs6 113.9(2) . . . 1_554 ?
W6 O82 W2 Cs6 26.3(2) . . . 1_554 ?
P1 O82 W2 Cs2 164.7(5) . . . 4_575 ?
W1 O82 W2 Cs2 26.9(2) . . . 4_575 ?
W6 O82 W2 Cs2 -60.7(2) . . . 4_575 ?
Cs11 O9 W3 O10 -40.7(7) . . . . ?
Cs5 O9 W3 O10 15.3(4) . . . . ?
Cs6 O9 W3 O10 149.3(3) 4_575 . . . ?
Cs11 O9 W3 O7 55.3(7) . . . . ?
Cs5 O9 W3 O7 111.4(3) . . . . ?
Cs6 O9 W3 O7 -114.6(3) 4_575 . . . ?
Cs11 O9 W3 O11 -127.5(7) . . . . ?
Cs5 O9 W3 O11 -71.5(3) . . . . ?
Cs6 O9 W3 O11 62.5(3) 4_575 . . . ?
Cs11 O9 W3 O12 146.5(6) . . . . ?
Cs5 O9 W3 O12 -157.4(3) . . . . ?
Cs6 O9 W3 O12 -23.4(3) 4_575 . . . ?
Cs11 O9 W3 O16 -176.3(17) . . . . ?
Cs5 O9 W3 O16 -120(2) . . . . ?
Cs6 O9 W3 O16 14(2) 4_575 . . . ?
Cs11 O9 W3 Cs6 169.9(8) . . . 4_575 ?
Cs5 O9 W3 Cs6 -134.0(3) . . . 4_575 ?
Cs11 O9 W3 Cs5 -56.1(6) . . . . ?
Cs6 O9 W3 Cs5 134.0(3) 4_575 . . . ?
Cs5 O9 W3 Cs11 56.1(6) . . . . ?
Cs6 O9 W3 Cs11 -169.9(8) 4_575 . . . ?
Cs11 O9 W3 Cs1 103.2(6) . . . 4_575 ?
Cs5 O9 W3 Cs1 159.3(2) . . . 4_575 ?
Cs6 O9 W3 Cs1 -66.69(16) 4_575 . . 4_575 ?
W8 O10 W3 O9 -143.2(8) . . . . ?
Cs5 O10 W3 O9 -16.3(4) . . . . ?
W8 O10 W3 O7 113.7(8) . . . . ?
Cs5 O10 W3 O7 -119.3(3) . . . . ?
W8 O10 W3 O11 -48.1(8) . . . . ?
Cs5 O10 W3 O11 78.9(3) . . . . ?
W8 O10 W3 O12 20.8(14) . . . . ?
Cs5 O10 W3 O12 147.7(7) . . . . ?
W8 O10 W3 O16 29.6(8) . . . . ?
Cs5 O10 W3 O16 156.5(3) . . . . ?
W8 O10 W3 Cs6 -82.0(9) . . . 4_575 ?
Cs5 O10 W3 Cs6 44.9(6) . . . 4_575 ?
W8 O10 W3 Cs5 -126.9(9) . . . . ?
W8 O10 W3 Cs11 -163.3(8) . . . . ?
Cs5 O10 W3 Cs11 -36.4(3) . . . . ?
W8 O10 W3 Cs1 120.4(7) . . . 4_575 ?
Cs5 O10 W3 Cs1 -112.7(3) . . . 4_575 ?
W2 O7 W3 O9 -140.6(10) . . . . ?
Cs1 O7 W3 O9 69.3(4) 4_575 . . . ?
W2 O7 W3 O10 -34.8(11) . . . . ?
Cs1 O7 W3 O10 175.1(3) 4_575 . . . ?
W2 O7 W3 O11 48.5(18) . . . . ?
Cs1 O7 W3 O11 -101.7(11) 4_575 . . . ?
W2 O7 W3 O12 118.5(11) . . . . ?
Cs1 O7 W3 O12 -31.6(3) 4_575 . . . ?
W2 O7 W3 O16 47.4(10) . . . . ?
Cs1 O7 W3 O16 -102.7(3) 4_575 . . . ?
W2 O7 W3 Cs6 154.2(9) . . . 4_575 ?
Cs1 O7 W3 Cs6 4.1(3) 4_575 . . 4_575 ?
W2 O7 W3 Cs5 -83.0(11) . . . . ?
Cs1 O7 W3 Cs5 126.91(16) 4_575 . . . ?
W2 O7 W3 Cs11 -115.1(11) . . . . ?
Cs1 O7 W3 Cs11 94.8(3) 4_575 . . . ?
W2 O7 W3 Cs1 150.1(12) . . . 4_575 ?
W5 O11 W3 O9 -177.9(5) . . . . ?
W5 O11 W3 O10 77.7(5) . . . . ?
W5 O11 W3 O7 -6.8(15) . . . . ?
W5 O11 W3 O12 -77.4(5) . . . . ?
W5 O11 W3 O16 -5.7(4) . . . . ?
W5 O11 W3 Cs6 -120.3(5) . . . 4_575 ?
W5 O11 W3 Cs5 129.0(5) . . . . ?
W5 O11 W3 Cs11 155.3(4) . . . . ?
W5 O11 W3 Cs1 -93.5(5) . . . 4_575 ?
W4 O12 W3 O9 164.8(5) . . . . ?
Cs6 O12 W3 O9 30.3(4) 4_575 . . . ?
Cs1 O12 W3 O9 -67.7(4) 4_575 . . . ?
W4 O12 W3 O10 0.5(11) . . . . ?
Cs6 O12 W3 O10 -134.0(7) 4_575 . . . ?
Cs1 O12 W3 O10 128.0(7) 4_575 . . . ?
W4 O12 W3 O7 -93.3(5) . . . . ?
Cs6 O12 W3 O7 132.2(4) 4_575 . . . ?
Cs1 O12 W3 O7 34.2(4) 4_575 . . . ?
W4 O12 W3 O11 69.5(5) . . . . ?
Cs6 O12 W3 O11 -65.0(4) 4_575 . . . ?
Cs1 O12 W3 O11 -163.0(4) 4_575 . . . ?
W4 O12 W3 O16 -8.7(4) . . . . ?
Cs6 O12 W3 O16 -143.2(4) 4_575 . . . ?
Cs1 O12 W3 O16 118.8(4) 4_575 . . . ?
W4 O12 W3 Cs6 134.5(7) . . . 4_575 ?
Cs1 O12 W3 Cs6 -98.0(4) 4_575 . . 4_575 ?
W4 O12 W3 Cs5 126.9(4) . . . . ?
Cs6 O12 W3 Cs5 -7.6(7) 4_575 . . . ?
Cs1 O12 W3 Cs5 -105.6(4) 4_575 . . . ?
W4 O12 W3 Cs11 -174.4(4) . . . . ?
Cs6 O12 W3 Cs11 51.0(5) 4_575 . . . ?
Cs1 O12 W3 Cs11 -47.0(4) 4_575 . . . ?
W4 O12 W3 Cs1 -127.5(6) . . . 4_575 ?
Cs6 O12 W3 Cs1 98.0(4) 4_575 . . 4_575 ?
P1 O16 W3 O9 -172.3(19) . . . . ?
W4 O16 W3 O9 -33(2) . . . . ?
W5 O16 W3 O9 54(2) . . . . ?
P1 O16 W3 O10 50.7(6) . . . . ?
W4 O16 W3 O10 -169.8(3) . . . . ?
W5 O16 W3 O10 -83.1(3) . . . . ?
P1 O16 W3 O7 -42.7(6) . . . . ?
W4 O16 W3 O7 96.8(3) . . . . ?
W5 O16 W3 O7 -176.6(3) . . . . ?
P1 O16 W3 O11 137.6(6) . . . . ?
W4 O16 W3 O11 -82.9(3) . . . . ?
W5 O16 W3 O11 3.8(3) . . . . ?
P1 O16 W3 O12 -133.4(6) . . . . ?
W4 O16 W3 O12 6.1(3) . . . . ?
W5 O16 W3 O12 92.7(3) . . . . ?
P1 O16 W3 Cs6 -159.5(5) . . . 4_575 ?
W4 O16 W3 Cs6 -20.0(3) . . . 4_575 ?
W5 O16 W3 Cs6 66.7(2) . . . 4_575 ?
P1 O16 W3 Cs5 74.2(6) . . . . ?
W4 O16 W3 Cs5 -146.30(13) . . . . ?
W5 O16 W3 Cs5 -59.6(3) . . . . ?
P1 O16 W3 Cs11 13.0(12) . . . . ?
W4 O16 W3 Cs11 152.5(6) . . . . ?
W5 O16 W3 Cs11 -120.8(7) . . . . ?
P1 O16 W3 Cs1 -93.2(5) . . . 4_575 ?
W4 O16 W3 Cs1 46.3(2) . . . 4_575 ?
W5 O16 W3 Cs1 133.01(17) . . . 4_575 ?
O3W Cs5 W3 O9 26.0(7) . . . . ?
Cs11 Cs5 W3 O9 38.5(4) . . . . ?
O3 Cs5 W3 O9 111.8(4) 1_655 . . . ?
O27 Cs5 W3 O9 -173.6(4) . . . . ?
O15 Cs5 W3 O9 -115.6(9) 1_655 . . . ?
O26 Cs5 W3 O9 176.2(4) 1_655 . . . ?
O10 Cs5 W3 O9 160.9(5) . . . . ?
O18W Cs5 W3 O9 -122.7(5) . . . . ?
O8W Cs5 W3 O9 -29.1(4) . . . . ?
O10W Cs5 W3 O9 92.8(4) . . . . ?
O5 Cs5 W3 O9 46.8(4) 1_655 . . . ?
O3W Cs5 W3 O10 -134.9(7) . . . . ?
Cs11 Cs5 W3 O10 -122.4(4) . . . . ?
O3 Cs5 W3 O10 -49.1(4) 1_655 . . . ?
O27 Cs5 W3 O10 25.6(4) . . . . ?
O15 Cs5 W3 O10 83.5(8) 1_655 . . . ?
O26 Cs5 W3 O10 15.3(4) 1_655 . . . ?
O18W Cs5 W3 O10 76.5(4) . . . . ?
O8W Cs5 W3 O10 170.0(4) . . . . ?
O10W Cs5 W3 O10 -68.0(4) . . . . ?
O9 Cs5 W3 O10 -160.9(5) . . . . ?
O5 Cs5 W3 O10 -114.0(4) 1_655 . . . ?
O3W Cs5 W3 O7 -62.1(7) . . . . ?
Cs11 Cs5 W3 O7 -49.6(4) . . . . ?
O3 Cs5 W3 O7 23.7(4) 1_655 . . . ?
O27 Cs5 W3 O7 98.3(3) . . . . ?
O15 Cs5 W3 O7 156.3(8) 1_655 . . . ?
O26 Cs5 W3 O7 88.1(3) 1_655 . . . ?
O10 Cs5 W3 O7 72.8(4) . . . . ?
O18W Cs5 W3 O7 149.2(4) . . . . ?
O8W Cs5 W3 O7 -117.2(4) . . . . ?
O10W Cs5 W3 O7 4.7(4) . . . . ?
O9 Cs5 W3 O7 -88.1(5) . . . . ?
O5 Cs5 W3 O7 -41.3(4) 1_655 . . . ?
O3W Cs5 W3 O11 131.8(7) . . . . ?
Cs11 Cs5 W3 O11 144.3(3) . . . . ?
O3 Cs5 W3 O11 -142.4(3) 1_655 . . . ?
O27 Cs5 W3 O11 -67.8(3) . . . . ?
O15 Cs5 W3 O11 -9.8(8) 1_655 . . . ?
O26 Cs5 W3 O11 -78.0(3) 1_655 . . . ?
O10 Cs5 W3 O11 -93.4(4) . . . . ?
O18W Cs5 W3 O11 -16.9(4) . . . . ?
O8W Cs5 W3 O11 76.7(4) . . . . ?
O10W Cs5 W3 O11 -161.4(4) . . . . ?
O9 Cs5 W3 O11 105.8(5) . . . . ?
O5 Cs5 W3 O11 152.6(4) 1_655 . . . ?
O3W Cs5 W3 O12 72.8(8) . . . . ?
Cs11 Cs5 W3 O12 85.3(6) . . . . ?
O3 Cs5 W3 O12 158.6(6) 1_655 . . . ?
O27 Cs5 W3 O12 -126.8(5) . . . . ?
O15 Cs5 W3 O12 -68.8(9) 1_655 . . . ?
O26 Cs5 W3 O12 -137.0(5) 1_655 . . . ?
O10 Cs5 W3 O12 -152.4(6) . . . . ?
O18W Cs5 W3 O12 -75.9(6) . . . . ?
O8W Cs5 W3 O12 17.6(6) . . . . ?
O10W Cs5 W3 O12 139.6(6) . . . . ?
O9 Cs5 W3 O12 46.8(6) . . . . ?
O5 Cs5 W3 O12 93.6(6) 1_655 . . . ?
O3W Cs5 W3 O16 -165.4(7) . . . . ?
Cs11 Cs5 W3 O16 -152.8(3) . . . . ?
O3 Cs5 W3 O16 -79.6(3) 1_655 . . . ?
O27 Cs5 W3 O16 -4.9(3) . . . . ?
O15 Cs5 W3 O16 53.1(8) 1_655 . . . ?
O26 Cs5 W3 O16 -15.2(3) 1_655 . . . ?
O10 Cs5 W3 O16 -30.5(4) . . . . ?
O18W Cs5 W3 O16 46.0(4) . . . . ?
O8W Cs5 W3 O16 139.5(3) . . . . ?
O10W Cs5 W3 O16 -98.5(3) . . . . ?
O9 Cs5 W3 O16 168.7(4) . . . . ?
O5 Cs5 W3 O16 -144.5(4) 1_655 . . . ?
O3W Cs5 W3 Cs6 67.3(6) . . . 4_575 ?
Cs11 Cs5 W3 Cs6 79.8(2) . . . 4_575 ?
O3 Cs5 W3 Cs6 153.1(2) 1_655 . . 4_575 ?
O27 Cs5 W3 Cs6 -132.29(17) . . . 4_575 ?
O15 Cs5 W3 Cs6 -74.3(8) 1_655 . . 4_575 ?
O26 Cs5 W3 Cs6 -142.51(19) 1_655 . . 4_575 ?
O10 Cs5 W3 Cs6 -157.8(3) . . . 4_575 ?
O18W Cs5 W3 Cs6 -81.4(3) . . . 4_575 ?
O8W Cs5 W3 Cs6 12.2(2) . . . 4_575 ?
O10W Cs5 W3 Cs6 134.1(2) . . . 4_575 ?
O9 Cs5 W3 Cs6 41.3(4) . . . 4_575 ?
O5 Cs5 W3 Cs6 88.1(3) 1_655 . . 4_575 ?
O3W Cs5 W3 Cs11 -12.5(6) . . . . ?
O3 Cs5 W3 Cs11 73.3(3) 1_655 . . . ?
O27 Cs5 W3 Cs11 147.9(3) . . . . ?
O15 Cs5 W3 Cs11 -154.1(8) 1_655 . . . ?
O26 Cs5 W3 Cs11 137.7(3) 1_655 . . . ?
O10 Cs5 W3 Cs11 122.4(4) . . . . ?
O18W Cs5 W3 Cs11 -161.2(4) . . . . ?
O8W Cs5 W3 Cs11 -67.6(3) . . . . ?
O10W Cs5 W3 Cs11 54.3(3) . . . . ?
O9 Cs5 W3 Cs11 -38.5(4) . . . . ?
O5 Cs5 W3 Cs11 8.3(3) 1_655 . . . ?
O3W Cs5 W3 Cs1 -2.7(6) . . . 4_575 ?
Cs11 Cs5 W3 Cs1 9.8(2) . . . 4_575 ?
O3 Cs5 W3 Cs1 83.1(2) 1_655 . . 4_575 ?
O27 Cs5 W3 Cs1 157.75(17) . . . 4_575 ?
O15 Cs5 W3 Cs1 -144.3(8) 1_655 . . 4_575 ?
O26 Cs5 W3 Cs1 147.52(19) 1_655 . . 4_575 ?
O10 Cs5 W3 Cs1 132.2(3) . . . 4_575 ?
O18W Cs5 W3 Cs1 -151.4(3) . . . 4_575 ?
O8W Cs5 W3 Cs1 -57.8(2) . . . 4_575 ?
O10W Cs5 W3 Cs1 64.1(2) . . . 4_575 ?
O9 Cs5 W3 Cs1 -28.7(4) . . . 4_575 ?
O5 Cs5 W3 Cs1 18.2(3) 1_655 . . 4_575 ?
O3W Cs11 W3 O9 -59(2) . . . . ?
O10W Cs11 W3 O9 -178.0(8) . . . . ?
O1 Cs11 W3 O9 -152.6(10) 1_655 . . . ?
O80 Cs11 W3 O9 42.0(7) 2_645 . . . ?
O75 Cs11 W3 O9 27.4(11) 2_645 . . . ?
Cs5 Cs11 W3 O9 -98.4(7) . . . . ?
O78 Cs11 W3 O9 75.6(7) 2_645 . . . ?
O76 Cs11 W3 O9 4.1(6) 2_645 . . . ?
Cs4 Cs11 W3 O9 130.3(7) 4_575 . . . ?
W19 Cs11 W3 O9 67.7(7) 2_645 . . . ?
W18 Cs11 W3 O9 78.4(8) 2_645 . . . ?
O3W Cs11 W3 O10 81(2) . . . . ?
O10W Cs11 W3 O10 -37.7(4) . . . . ?
O1 Cs11 W3 O10 -12.4(6) 1_655 . . . ?
O9 Cs11 W3 O10 140.3(7) . . . . ?
O80 Cs11 W3 O10 -177.7(4) 2_645 . . . ?
O75 Cs11 W3 O10 167.6(12) 2_645 . . . ?
Cs5 Cs11 W3 O10 41.8(3) . . . . ?
O78 Cs11 W3 O10 -144.2(4) 2_645 . . . ?
O76 Cs11 W3 O10 144.4(4) 2_645 . . . ?
Cs4 Cs11 W3 O10 -89.4(3) 4_575 . . . ?
W19 Cs11 W3 O10 -152.1(3) 2_645 . . . ?
W18 Cs11 W3 O10 -141.4(6) 2_645 . . . ?
O3W Cs11 W3 O7 175(2) . . . . ?
O10W Cs11 W3 O7 56.1(4) . . . . ?
O1 Cs11 W3 O7 81.5(6) 1_655 . . . ?
O9 Cs11 W3 O7 -125.9(7) . . . . ?
O80 Cs11 W3 O7 -83.9(4) 2_645 . . . ?
O75 Cs11 W3 O7 -98.5(12) 2_645 . . . ?
Cs5 Cs11 W3 O7 135.7(3) . . . . ?
O78 Cs11 W3 O7 -50.3(4) 2_645 . . . ?
O76 Cs11 W3 O7 -121.8(4) 2_645 . . . ?
Cs4 Cs11 W3 O7 4.4(3) 4_575 . . . ?
W19 Cs11 W3 O7 -58.2(3) 2_645 . . . ?
W18 Cs11 W3 O7 -47.5(5) 2_645 . . . ?
O3W Cs11 W3 O11 1(2) . . . . ?
O10W Cs11 W3 O11 -118.3(5) . . . . ?
O1 Cs11 W3 O11 -92.9(6) 1_655 . . . ?
O9 Cs11 W3 O11 59.7(7) . . . . ?
O80 Cs11 W3 O11 101.7(4) 2_645 . . . ?
O75 Cs11 W3 O11 87.0(12) 2_645 . . . ?
Cs5 Cs11 W3 O11 -38.7(4) . . . . ?
O78 Cs11 W3 O11 135.2(4) 2_645 . . . ?
O76 Cs11 W3 O11 63.8(5) 2_645 . . . ?
Cs4 Cs11 W3 O11 -170.0(3) 4_575 . . . ?
W19 Cs11 W3 O11 127.3(3) 2_645 . . . ?
W18 Cs11 W3 O11 138.0(5) 2_645 . . . ?
O3W Cs11 W3 O12 -101(2) . . . . ?
O10W Cs11 W3 O12 140.0(4) . . . . ?
O1 Cs11 W3 O12 165.3(6) 1_655 . . . ?
O9 Cs11 W3 O12 -42.0(8) . . . . ?
O80 Cs11 W3 O12 0.0(5) 2_645 . . . ?
O75 Cs11 W3 O12 -14.7(13) 2_645 . . . ?
Cs5 Cs11 W3 O12 -140.5(3) . . . . ?
O78 Cs11 W3 O12 33.5(5) 2_645 . . . ?
O76 Cs11 W3 O12 -37.9(5) 2_645 . . . ?
Cs4 Cs11 W3 O12 88.3(4) 4_575 . . . ?
W19 Cs11 W3 O12 25.6(4) 2_645 . . . ?
W18 Cs11 W3 O12 36.3(7) 2_645 . . . ?
O3W Cs11 W3 O16 119(2) . . . . ?
O10W Cs11 W3 O16 0.2(9) . . . . ?
O1 Cs11 W3 O16 25.6(11) 1_655 . . . ?
O9 Cs11 W3 O16 178.2(8) . . . . ?
O80 Cs11 W3 O16 -139.8(7) 2_645 . . . ?
O75 Cs11 W3 O16 -154.5(10) 2_645 . . . ?
Cs5 Cs11 W3 O16 79.8(8) . . . . ?
O78 Cs11 W3 O16 -106.3(7) 2_645 . . . ?
O76 Cs11 W3 O16 -177.7(6) 2_645 . . . ?
Cs4 Cs11 W3 O16 -51.5(8) 4_575 . . . ?
W19 Cs11 W3 O16 -114.2(7) 2_645 . . . ?
W18 Cs11 W3 O16 -103.5(8) 2_645 . . . ?
O3W Cs11 W3 Cs6 -68(2) . . . 4_575 ?
O10W Cs11 W3 Cs6 173.1(4) . . . 4_575 ?
O1 Cs11 W3 Cs6 -161.6(6) 1_655 . . 4_575 ?
O9 Cs11 W3 Cs6 -8.9(7) . . . 4_575 ?
O80 Cs11 W3 Cs6 33.1(3) 2_645 . . 4_575 ?
O75 Cs11 W3 Cs6 18.4(12) 2_645 . . 4_575 ?
Cs5 Cs11 W3 Cs6 -107.37(16) . . . 4_575 ?
O78 Cs11 W3 Cs6 66.6(4) 2_645 . . 4_575 ?
O76 Cs11 W3 Cs6 -4.8(4) 2_645 . . 4_575 ?
Cs4 Cs11 W3 Cs6 121.35(18) 4_575 . . 4_575 ?
W19 Cs11 W3 Cs6 58.72(18) 2_645 . . 4_575 ?
W18 Cs11 W3 Cs6 69.4(5) 2_645 . . 4_575 ?
O3W Cs11 W3 Cs5 40(2) . . . . ?
O10W Cs11 W3 Cs5 -79.5(4) . . . . ?
O1 Cs11 W3 Cs5 -54.2(5) 1_655 . . . ?
O9 Cs11 W3 Cs5 98.4(7) . . . . ?
O80 Cs11 W3 Cs5 140.5(4) 2_645 . . . ?
O75 Cs11 W3 Cs5 125.8(13) 2_645 . . . ?
O78 Cs11 W3 Cs5 174.0(5) 2_645 . . . ?
O76 Cs11 W3 Cs5 102.5(4) 2_645 . . . ?
Cs4 Cs11 W3 Cs5 -131.3(3) 4_575 . . . ?
W19 Cs11 W3 Cs5 166.1(3) 2_645 . . . ?
W18 Cs11 W3 Cs5 176.8(6) 2_645 . . . ?
O3W Cs11 W3 Cs1 -133(2) . . . 4_575 ?
O10W Cs11 W3 Cs1 107.6(4) . . . 4_575 ?
O1 Cs11 W3 Cs1 133.0(6) 1_655 . . 4_575 ?
O9 Cs11 W3 Cs1 -74.4(7) . . . 4_575 ?
O80 Cs11 W3 Cs1 -32.4(3) 2_645 . . 4_575 ?
O75 Cs11 W3 Cs1 -47.1(12) 2_645 . . 4_575 ?
Cs5 Cs11 W3 Cs1 -172.85(16) . . . 4_575 ?
O78 Cs11 W3 Cs1 1.1(3) 2_645 . . 4_575 ?
O76 Cs11 W3 Cs1 -70.3(3) 2_645 . . 4_575 ?
Cs4 Cs11 W3 Cs1 55.87(19) 4_575 . . 4_575 ?
W19 Cs11 W3 Cs1 -6.75(17) 2_645 . . 4_575 ?
W18 Cs11 W3 Cs1 3.9(5) 2_645 . . 4_575 ?
Cs2 O13 W4 O15 -43.7(4) . . . . ?
Cs2 O13 W4 O5 -138.1(3) . . . . ?
Cs2 O13 W4 O14 42.8(3) . . . . ?
Cs2 O13 W4 O12 130.4(3) . . . . ?
Cs2 O13 W4 O16 86(3) . . . . ?
Cs2 O13 W4 Cs5 -80.9(2) . . . 1_455 ?
Cs2 O13 W4 Cs6 107.5(2) . . . 4_575 ?
Cs2 O13 W4 Cs1 172.1(2) . . . 4_575 ?
W7 O15 W4 O13 142.9(8) . . . . ?
Cs5 O15 W4 O13 -50.3(4) 1_455 . . . ?
Cs2 O15 W4 O13 43.5(4) . . . . ?
W7 O15 W4 O5 -114.7(8) . . . . ?
Cs5 O15 W4 O5 52.1(4) 1_455 . . . ?
Cs2 O15 W4 O5 145.8(3) . . . . ?
W7 O15 W4 O14 47.1(8) . . . . ?
Cs5 O15 W4 O14 -146.1(4) 1_455 . . . ?
Cs2 O15 W4 O14 -52.4(3) . . . . ?
W7 O15 W4 O12 -24.4(14) . . . . ?
Cs5 O15 W4 O12 142.4(7) 1_455 . . . ?
Cs2 O15 W4 O12 -123.8(7) . . . . ?
W7 O15 W4 O16 -31.0(8) . . . . ?
Cs5 O15 W4 O16 135.8(3) 1_455 . . . ?
Cs2 O15 W4 O16 -130.5(3) . . . . ?
W7 O15 W4 Cs2 99.5(8) . . . . ?
Cs5 O15 W4 Cs2 -93.7(3) 1_455 . . . ?
W7 O15 W4 Cs5 -166.8(10) . . . 1_455 ?
Cs2 O15 W4 Cs5 93.7(3) . . . 1_455 ?
W7 O15 W4 Cs6 75.2(10) . . . 4_575 ?
Cs5 O15 W4 Cs6 -118.1(4) 1_455 . . 4_575 ?
Cs2 O15 W4 Cs6 -24.3(6) . . . 4_575 ?
W7 O15 W4 Cs1 -118.6(7) . . . 4_575 ?
Cs5 O15 W4 Cs1 48.1(5) 1_455 . . 4_575 ?
Cs2 O15 W4 Cs1 141.9(3) . . . 4_575 ?
W1 O5 W4 O13 141.1(11) . . . . ?
Cs1 O5 W4 O13 -73.4(4) 4_575 . . . ?
Cs5 O5 W4 O13 62.7(4) 1_455 . . . ?
W1 O5 W4 O15 37.4(12) . . . . ?
Cs1 O5 W4 O15 -177.0(3) 4_575 . . . ?
Cs5 O5 W4 O15 -41.0(3) 1_455 . . . ?
W1 O5 W4 O14 -42(2) . . . . ?
Cs1 O5 W4 O14 103.8(12) 4_575 . . . ?
Cs5 O5 W4 O14 -120.1(11) 1_455 . . . ?
W1 O5 W4 O12 -115.5(12) . . . . ?
Cs1 O5 W4 O12 30.0(3) 4_575 . . . ?
Cs5 O5 W4 O12 166.1(3) 1_455 . . . ?
W1 O5 W4 O16 -44.3(11) . . . . ?
Cs1 O5 W4 O16 101.2(3) 4_575 . . . ?
Cs5 O5 W4 O16 -122.7(3) 1_455 . . . ?
W1 O5 W4 Cs2 83.2(12) . . . . ?
Cs1 O5 W4 Cs2 -131.3(2) 4_575 . . . ?
Cs5 O5 W4 Cs2 4.8(4) 1_455 . . . ?
W1 O5 W4 Cs5 78.4(11) . . . 1_455 ?
Cs1 O5 W4 Cs5 -136.1(3) 4_575 . . 1_455 ?
W1 O5 W4 Cs6 -147.9(10) . . . 4_575 ?
Cs1 O5 W4 Cs6 -2.3(3) 4_575 . . 4_575 ?
Cs5 O5 W4 Cs6 133.73(11) 1_455 . . 4_575 ?
W1 O5 W4 Cs1 -145.5(13) . . . 4_575 ?
Cs5 O5 W4 Cs1 136.1(3) 1_455 . . 4_575 ?
W5 O14 W4 O13 179.2(5) . . . . ?
Cs2 O14 W4 O13 -45.6(4) . . . . ?
W5 O14 W4 O15 -78.2(5) . . . . ?
Cs2 O14 W4 O15 57.0(3) . . . . ?
W5 O14 W4 O5 2.0(15) . . . . ?
Cs2 O14 W4 O5 137.1(11) . . . . ?
W5 O14 W4 O12 76.2(5) . . . . ?
Cs2 O14 W4 O12 -148.6(3) . . . . ?
W5 O14 W4 O16 4.7(5) . . . . ?
Cs2 O14 W4 O16 139.8(3) . . . . ?
W5 O14 W4 Cs2 -135.1(6) . . . . ?
W5 O14 W4 Cs5 -108.3(4) . . . 1_455 ?
Cs2 O14 W4 Cs5 26.8(4) . . . 1_455 ?
W5 O14 W4 Cs6 115.8(5) . . . 4_575 ?
Cs2 O14 W4 Cs6 -109.1(2) . . . 4_575 ?
W5 O14 W4 Cs1 91.0(5) . . . 4_575 ?
Cs2 O14 W4 Cs1 -133.89(16) . . . 4_575 ?
W3 O12 W4 O13 -165.5(5) . . . . ?
Cs6 O12 W4 O13 -32.6(5) 4_575 . . . ?
Cs1 O12 W4 O13 68.0(4) 4_575 . . . ?
W3 O12 W4 O15 1.7(11) . . . . ?
Cs6 O12 W4 O15 134.6(7) 4_575 . . . ?
Cs1 O12 W4 O15 -124.7(7) 4_575 . . . ?
W3 O12 W4 O5 92.7(5) . . . . ?
Cs6 O12 W4 O5 -134.4(4) 4_575 . . . ?
Cs1 O12 W4 O5 -33.7(4) 4_575 . . . ?
W3 O12 W4 O14 -69.5(5) . . . . ?
Cs6 O12 W4 O14 63.4(4) 4_575 . . . ?
Cs1 O12 W4 O14 164.1(4) 4_575 . . . ?
W3 O12 W4 O16 8.7(4) . . . . ?
Cs6 O12 W4 O16 141.6(4) 4_575 . . . ?
Cs1 O12 W4 O16 -117.7(4) 4_575 . . . ?
W3 O12 W4 Cs2 -104.2(5) . . . . ?
Cs6 O12 W4 Cs2 28.7(5) 4_575 . . . ?
Cs1 O12 W4 Cs2 129.4(2) 4_575 . . . ?
W3 O12 W4 Cs5 117.9(5) . . . 1_455 ?
Cs6 O12 W4 Cs5 -109.1(4) 4_575 . . 1_455 ?
Cs1 O12 W4 Cs5 -8.5(7) 4_575 . . 1_455 ?
W3 O12 W4 Cs6 -132.9(7) . . . 4_575 ?
Cs1 O12 W4 Cs6 100.6(4) 4_575 . . 4_575 ?
W3 O12 W4 Cs1 126.5(6) . . . 4_575 ?
Cs6 O12 W4 Cs1 -100.6(4) 4_575 . . 4_575 ?
P1 O16 W4 O13 179(100) . . . . ?
W3 O16 W4 O13 40(3) . . . . ?
W5 O16 W4 O13 -47(3) . . . . ?
P1 O16 W4 O15 -50.2(6) . . . . ?
W3 O16 W4 O15 170.7(4) . . . . ?
W5 O16 W4 O15 83.6(3) . . . . ?
P1 O16 W4 O5 42.3(6) . . . . ?
W3 O16 W4 O5 -96.8(4) . . . . ?
W5 O16 W4 O5 176.1(3) . . . . ?
P1 O16 W4 O14 -136.9(6) . . . . ?
W3 O16 W4 O14 84.0(3) . . . . ?
W5 O16 W4 O14 -3.1(3) . . . . ?
P1 O16 W4 O12 133.0(6) . . . . ?
W3 O16 W4 O12 -6.1(3) . . . . ?
W5 O16 W4 O12 -93.2(3) . . . . ?
P1 O16 W4 Cs2 -99.5(5) . . . . ?
W3 O16 W4 Cs2 121.47(18) . . . . ?
W5 O16 W4 Cs2 34.4(3) . . . . ?
P1 O16 W4 Cs5 -14.8(6) . . . 1_455 ?
W3 O16 W4 Cs5 -153.92(13) . . . 1_455 ?
W5 O16 W4 Cs5 118.98(16) . . . 1_455 ?
P1 O16 W4 Cs6 158.4(5) . . . 4_575 ?
W3 O16 W4 Cs6 19.3(3) . . . 4_575 ?
W5 O16 W4 Cs6 -67.8(2) . . . 4_575 ?
P1 O16 W4 Cs1 93.6(5) . . . 4_575 ?
W3 O16 W4 Cs1 -45.5(2) . . . 4_575 ?
W5 O16 W4 Cs1 -132.58(17) . . . 4_575 ?
O6W Cs2 W4 O13 141.7(4) . . . . ?
O77 Cs2 W4 O13 -125.2(5) 3_576 . . . ?
O23 Cs2 W4 O13 -144.2(4) . . . . ?
O4 Cs2 W4 O13 74.0(4) 4_576 . . . ?
O14 Cs2 W4 O13 124.8(5) . . . . ?
O2 Cs2 W4 O13 25.5(4) 4_576 . . . ?
O1 Cs2 W4 O13 18.3(5) 4_576 . . . ?
O15 Cs2 W4 O13 -129.2(5) . . . . ?
O35 Cs2 W4 O13 57.5(4) 4_576 . . . ?
W1 Cs2 W4 O13 41.3(4) 4_576 . . . ?
O6W Cs2 W4 O15 -89.1(4) . . . . ?
O77 Cs2 W4 O15 4.0(4) 3_576 . . . ?
O23 Cs2 W4 O15 -15.0(3) . . . . ?
O4 Cs2 W4 O15 -156.8(4) 4_576 . . . ?
O14 Cs2 W4 O15 -106.0(4) . . . . ?
O2 Cs2 W4 O15 154.7(3) 4_576 . . . ?
O1 Cs2 W4 O15 147.5(4) 4_576 . . . ?
O13 Cs2 W4 O15 129.2(5) . . . . ?
O35 Cs2 W4 O15 -173.3(3) 4_576 . . . ?
W1 Cs2 W4 O15 170.5(3) 4_576 . . . ?
O6W Cs2 W4 O5 -144.6(5) . . . . ?
O77 Cs2 W4 O5 -51.6(5) 3_576 . . . ?
O23 Cs2 W4 O5 -70.5(4) . . . . ?
O4 Cs2 W4 O5 147.7(5) 4_576 . . . ?
O14 Cs2 W4 O5 -161.5(5) . . . . ?
O2 Cs2 W4 O5 99.2(4) 4_576 . . . ?
O1 Cs2 W4 O5 92.0(5) 4_576 . . . ?
O13 Cs2 W4 O5 73.7(5) . . . . ?
O15 Cs2 W4 O5 -55.5(5) . . . . ?
O35 Cs2 W4 O5 131.2(4) 4_576 . . . ?
W1 Cs2 W4 O5 115.0(4) 4_576 . . . ?
O6W Cs2 W4 O14 16.9(4) . . . . ?
O77 Cs2 W4 O14 110.0(4) 3_576 . . . ?
O23 Cs2 W4 O14 91.0(4) . . . . ?
O4 Cs2 W4 O14 -50.8(4) 4_576 . . . ?
O2 Cs2 W4 O14 -99.3(4) 4_576 . . . ?
O1 Cs2 W4 O14 -106.5(4) 4_576 . . . ?
O13 Cs2 W4 O14 -124.8(5) . . . . ?
O15 Cs2 W4 O14 106.0(4) . . . . ?
O35 Cs2 W4 O14 -67.3(4) 4_576 . . . ?
W1 Cs2 W4 O14 -83.4(3) 4_576 . . . ?
O6W Cs2 W4 O12 60.7(4) . . . . ?
O77 Cs2 W4 O12 153.7(5) 3_576 . . . ?
O23 Cs2 W4 O12 134.8(4) . . . . ?
O4 Cs2 W4 O12 -7.0(4) 4_576 . . . ?
O14 Cs2 W4 O12 43.8(5) . . . . ?
O2 Cs2 W4 O12 -55.5(4) 4_576 . . . ?
O1 Cs2 W4 O12 -62.7(5) 4_576 . . . ?
O13 Cs2 W4 O12 -81.0(5) . . . . ?
O15 Cs2 W4 O12 149.8(5) . . . . ?
O35 Cs2 W4 O12 -23.5(4) 4_576 . . . ?
W1 Cs2 W4 O12 -39.7(4) 4_576 . . . ?
O6W Cs2 W4 O16 -29.4(3) . . . . ?
O77 Cs2 W4 O16 63.7(4) 3_576 . . . ?
O23 Cs2 W4 O16 44.7(3) . . . . ?
O4 Cs2 W4 O16 -97.1(3) 4_576 . . . ?
O14 Cs2 W4 O16 -46.3(4) . . . . ?
O2 Cs2 W4 O16 -145.6(3) 4_576 . . . ?
O1 Cs2 W4 O16 -152.8(4) 4_576 . . . ?
O13 Cs2 W4 O16 -171.1(4) . . . . ?
O15 Cs2 W4 O16 59.7(4) . . . . ?
O35 Cs2 W4 O16 -113.6(3) 4_576 . . . ?
W1 Cs2 W4 O16 -129.7(2) 4_576 . . . ?
O6W Cs2 W4 Cs5 -140.1(2) . . . 1_455 ?
O77 Cs2 W4 Cs5 -47.1(3) 3_576 . . 1_455 ?
O23 Cs2 W4 Cs5 -66.06(17) . . . 1_455 ?
O4 Cs2 W4 Cs5 152.17(18) 4_576 . . 1_455 ?
O14 Cs2 W4 Cs5 -157.0(3) . . . 1_455 ?
O2 Cs2 W4 Cs5 103.67(15) 4_576 . . 1_455 ?
O1 Cs2 W4 Cs5 96.5(3) 4_576 . . 1_455 ?
O13 Cs2 W4 Cs5 78.2(4) . . . 1_455 ?
O15 Cs2 W4 Cs5 -51.0(3) . . . 1_455 ?
O35 Cs2 W4 Cs5 135.65(14) 4_576 . . 1_455 ?
W1 Cs2 W4 Cs5 119.52(4) 4_576 . . 1_455 ?
O6W Cs2 W4 Cs6 79.5(2) . . . 4_575 ?
O77 Cs2 W4 Cs6 172.5(3) 3_576 . . 4_575 ?
O23 Cs2 W4 Cs6 153.50(17) . . . 4_575 ?
O4 Cs2 W4 Cs6 11.74(18) 4_576 . . 4_575 ?
O14 Cs2 W4 Cs6 62.5(3) . . . 4_575 ?
O2 Cs2 W4 Cs6 -36.77(16) 4_576 . . 4_575 ?
O1 Cs2 W4 Cs6 -44.0(3) 4_576 . . 4_575 ?
O13 Cs2 W4 Cs6 -62.3(4) . . . 4_575 ?
O15 Cs2 W4 Cs6 168.5(3) . . . 4_575 ?
O35 Cs2 W4 Cs6 -4.79(14) 4_576 . . 4_575 ?
W1 Cs2 W4 Cs6 -20.92(4) 4_576 . . 4_575 ?
O6W Cs2 W4 Cs1 128.5(2) . . . 4_575 ?
O77 Cs2 W4 Cs1 -138.5(3) 3_576 . . 4_575 ?
O23 Cs2 W4 Cs1 -157.47(17) . . . 4_575 ?
O4 Cs2 W4 Cs1 60.76(18) 4_576 . . 4_575 ?
O14 Cs2 W4 Cs1 111.5(3) . . . 4_575 ?
O2 Cs2 W4 Cs1 12.25(16) 4_576 . . 4_575 ?
O1 Cs2 W4 Cs1 5.0(3) 4_576 . . 4_575 ?
O13 Cs2 W4 Cs1 -13.2(4) . . . 4_575 ?
O15 Cs2 W4 Cs1 -142.4(3) . . . 4_575 ?
O35 Cs2 W4 Cs1 44.24(15) 4_576 . . 4_575 ?
W1 Cs2 W4 Cs1 28.11(6) 4_576 . . 4_575 ?
Cs4 O17 W5 O19 -175.7(5) . . . . ?
Cs4 O17 W5 O18 -80.9(6) . . . . ?
Cs4 O17 W5 O11 8.7(6) . . . . ?
Cs4 O17 W5 O14 94.5(6) . . . . ?
Cs4 O17 W5 O16 33(7) . . . . ?
W7 O19 W5 O17 -141.6(9) . . . . ?
W7 O19 W5 O18 114.5(10) . . . . ?
W7 O19 W5 O11 28.9(15) . . . . ?
W7 O19 W5 O14 -38.3(10) . . . . ?
W7 O19 W5 O16 36.9(9) . . . . ?
W7 O19 W5 Cs4 -144.9(7) . . . . ?
W8 O18 W5 O17 138.3(10) . . . . ?
W8 O18 W5 O19 -117.1(10) . . . . ?
W8 O18 W5 O11 36.3(10) . . . . ?
W8 O18 W5 O14 -31.9(15) . . . . ?
W8 O18 W5 O16 -38.8(9) . . . . ?
W8 O18 W5 Cs4 106.5(9) . . . . ?
W3 O11 W5 O17 -175.9(5) . . . . ?
W3 O11 W5 O19 13.6(11) . . . . ?
W3 O11 W5 O18 -73.1(5) . . . . ?
W3 O11 W5 O14 81.5(5) . . . . ?
W3 O11 W5 O16 5.5(4) . . . . ?
W3 O11 W5 Cs4 -171.0(5) . . . . ?
W4 O14 W5 O17 178.4(5) . . . . ?
Cs2 O14 W5 O17 56.7(5) . . . . ?
W4 O14 W5 O19 74.9(5) . . . . ?
Cs2 O14 W5 O19 -46.8(4) . . . . ?
W4 O14 W5 O18 -11.5(11) . . . . ?
Cs2 O14 W5 O18 -133.2(7) . . . . ?
W4 O14 W5 O11 -80.5(5) . . . . ?
Cs2 O14 W5 O11 157.8(5) . . . . ?
W4 O14 W5 O16 -4.5(4) . . . . ?
Cs2 O14 W5 O16 -126.2(5) . . . . ?
W4 O14 W5 Cs4 -148.6(4) . . . . ?
Cs2 O14 W5 Cs4 89.7(4) . . . . ?
P1 O16 W5 O17 -162(6) . . . . ?
W3 O16 W5 O17 -29(7) . . . . ?
W4 O16 W5 O17 65(7) . . . . ?
P1 O16 W5 O19 47.0(6) . . . . ?
W3 O16 W5 O19 179.8(4) . . . . ?
W4 O16 W5 O19 -86.3(3) . . . . ?
P1 O16 W5 O18 -46.8(6) . . . . ?
W3 O16 W5 O18 85.9(3) . . . . ?
W4 O16 W5 O18 179.9(4) . . . . ?
P1 O16 W5 O11 -136.7(6) . . . . ?
W3 O16 W5 O11 -3.9(3) . . . . ?
W4 O16 W5 O11 90.0(3) . . . . ?
P1 O16 W5 O14 136.4(6) . . . . ?
W3 O16 W5 O14 -90.8(3) . . . . ?
W4 O16 W5 O14 3.2(3) . . . . ?
P1 O16 W5 Cs4 -130.9(4) . . . . ?
W3 O16 W5 Cs4 1.9(5) . . . . ?
W4 O16 W5 Cs4 95.8(3) . . . . ?
O79 Cs4 W5 O17 10.8(6) 3_676 . . . ?
O6 Cs4 W5 O17 76.2(6) 4_576 . . . ?
O19W Cs4 W5 O17 162.1(7) . . . . ?
O77 Cs4 W5 O17 -90.7(6) 3_676 . . . ?
O18W Cs4 W5 O17 -118.0(7) . . . . ?
O78 Cs4 W5 O17 -28.3(6) 3_676 . . . ?
O10W Cs4 W5 O17 104.8(7) 4_576 . . . ?
O7W Cs4 W5 O17 -60.7(7) . . . . ?
Cs11 Cs4 W5 O17 41.0(7) 4_576 . . . ?
W19 Cs4 W5 O17 -5.9(6) 3_676 . . . ?
W18 Cs4 W5 O17 -61.3(6) 3_676 . . . ?
O17 Cs4 W5 O19 6.0(7) . . . . ?
O79 Cs4 W5 O19 16.8(4) 3_676 . . . ?
O6 Cs4 W5 O19 82.2(4) 4_576 . . . ?
O19W Cs4 W5 O19 168.2(6) . . . . ?
O77 Cs4 W5 O19 -84.7(5) 3_676 . . . ?
O18W Cs4 W5 O19 -112.0(5) . . . . ?
O78 Cs4 W5 O19 -22.3(4) 3_676 . . . ?
O10W Cs4 W5 O19 110.9(5) 4_576 . . . ?
O7W Cs4 W5 O19 -54.6(6) . . . . ?
Cs11 Cs4 W5 O19 47.0(6) 4_576 . . . ?
W19 Cs4 W5 O19 0.1(4) 3_676 . . . ?
W18 Cs4 W5 O19 -55.3(4) 3_676 . . . ?
O17 Cs4 W5 O18 104.7(7) . . . . ?
O79 Cs4 W5 O18 115.5(3) 3_676 . . . ?
O6 Cs4 W5 O18 -179.1(3) 4_576 . . . ?
O19W Cs4 W5 O18 -93.2(5) . . . . ?
O77 Cs4 W5 O18 14.0(3) 3_676 . . . ?
O18W Cs4 W5 O18 -13.3(4) . . . . ?
O78 Cs4 W5 O18 76.4(3) 3_676 . . . ?
O10W Cs4 W5 O18 -150.5(4) 4_576 . . . ?
O7W Cs4 W5 O18 44.0(5) . . . . ?
Cs11 Cs4 W5 O18 145.7(5) 4_576 . . . ?
W19 Cs4 W5 O18 98.8(3) 3_676 . . . ?
W18 Cs4 W5 O18 43.4(3) 3_676 . . . ?
O17 Cs4 W5 O11 -171.0(7) . . . . ?
O79 Cs4 W5 O11 -160.2(3) 3_676 . . . ?
O6 Cs4 W5 O11 -94.8(3) 4_576 . . . ?
O19W Cs4 W5 O11 -8.9(5) . . . . ?
O77 Cs4 W5 O11 98.2(4) 3_676 . . . ?
O18W Cs4 W5 O11 71.0(4) . . . . ?
O78 Cs4 W5 O11 160.7(3) 3_676 . . . ?
O10W Cs4 W5 O11 -66.2(4) 4_576 . . . ?
O7W Cs4 W5 O11 128.3(5) . . . . ?
Cs11 Cs4 W5 O11 -130.0(5) 4_576 . . . ?
W19 Cs4 W5 O11 -176.9(3) 3_676 . . . ?
W18 Cs4 W5 O11 127.7(3) 3_676 . . . ?
O17 Cs4 W5 O14 -93.6(7) . . . . ?
O79 Cs4 W5 O14 -82.8(3) 3_676 . . . ?
O6 Cs4 W5 O14 -17.4(3) 4_576 . . . ?
O19W Cs4 W5 O14 68.5(5) . . . . ?
O77 Cs4 W5 O14 175.7(3) 3_676 . . . ?
O18W Cs4 W5 O14 148.4(4) . . . . ?
O78 Cs4 W5 O14 -121.9(3) 3_676 . . . ?
O10W Cs4 W5 O14 11.2(4) 4_576 . . . ?
O7W Cs4 W5 O14 -154.2(5) . . . . ?
Cs11 Cs4 W5 O14 -52.6(5) 4_576 . . . ?
W19 Cs4 W5 O14 -99.5(3) 3_676 . . . ?
W18 Cs4 W5 O14 -154.9(3) 3_676 . . . ?
O17 Cs4 W5 O16 -176.9(7) . . . . ?
O79 Cs4 W5 O16 -166.2(4) 3_676 . . . ?
O6 Cs4 W5 O16 -100.8(4) 4_576 . . . ?
O19W Cs4 W5 O16 -14.8(5) . . . . ?
O77 Cs4 W5 O16 92.3(4) 3_676 . . . ?
O18W Cs4 W5 O16 65.1(5) . . . . ?
O78 Cs4 W5 O16 154.8(4) 3_676 . . . ?
O10W Cs4 W5 O16 -72.1(4) 4_576 . . . ?
O7W Cs4 W5 O16 122.4(5) . . . . ?
Cs11 Cs4 W5 O16 -135.9(5) 4_576 . . . ?
W19 Cs4 W5 O16 177.1(3) 3_676 . . . ?
W18 Cs4 W5 O16 121.8(3) 3_676 . . . ?
Cs6 O20 W6 O22 151.0(3) 1_554 . . . ?
Cs6 O20 W6 O21 54.2(3) 1_554 . . . ?
Cs6 O20 W6 O35 -35.2(3) 1_554 . . . ?
Cs6 O20 W6 O2 -119.6(3) 1_554 . . . ?
Cs6 O20 W6 O82 -74(5) 1_554 . . . ?
Cs6 O20 W6 Cs3 -155.9(2) 1_554 . . 1_455 ?
W10 O22 W6 O20 141.9(9) . . . . ?
W10 O22 W6 O21 -114.0(10) . . . . ?
W10 O22 W6 O35 -24.4(16) . . . . ?
W10 O22 W6 O2 39.7(10) . . . . ?
W10 O22 W6 O82 -35.3(9) . . . . ?
W10 O22 W6 Cs6 -148.2(6) . . . 1_554 ?
W10 O22 W6 Cs3 82.6(9) . . . 1_455 ?
W9 O21 W6 O20 -142.7(9) . . . . ?
Cs6 O21 W6 O20 -57.6(4) 1_554 . . . ?
Cs7 O21 W6 O20 22.2(5) 1_554 . . . ?
W9 O21 W6 O22 112.5(9) . . . . ?
Cs6 O21 W6 O22 -162.4(3) 1_554 . . . ?
Cs7 O21 W6 O22 -82.6(5) 1_554 . . . ?
W9 O21 W6 O35 -41.0(9) . . . . ?
Cs6 O21 W6 O35 44.1(3) 1_554 . . . ?
Cs7 O21 W6 O35 123.9(4) 1_554 . . . ?
W9 O21 W6 O2 23.5(15) . . . . ?
Cs6 O21 W6 O2 108.6(8) 1_554 . . . ?
Cs7 O21 W6 O2 -171.6(6) 1_554 . . . ?
W9 O21 W6 O82 34.3(8) . . . . ?
Cs6 O21 W6 O82 119.4(3) 1_554 . . . ?
Cs7 O21 W6 O82 -160.8(5) 1_554 . . . ?
W9 O21 W6 Cs6 -85.1(9) . . . 1_554 ?
Cs7 O21 W6 Cs6 79.8(4) 1_554 . . 1_554 ?
W9 O21 W6 Cs3 143.0(6) . . . 1_455 ?
Cs6 O21 W6 Cs3 -131.9(4) 1_554 . . 1_455 ?
Cs7 O21 W6 Cs3 -52.1(7) 1_554 . . 1_455 ?
W2 O35 W6 O20 176.6(5) . . . . ?
Cs6 O35 W6 O20 45.9(4) 1_554 . . . ?
Cs2 O35 W6 O20 -78.6(4) 4_575 . . . ?
W2 O35 W6 O22 -17.0(11) . . . . ?
Cs6 O35 W6 O22 -147.6(7) 1_554 . . . ?
Cs2 O35 W6 O22 87.8(8) 4_575 . . . ?
W2 O35 W6 O21 74.1(5) . . . . ?
Cs6 O35 W6 O21 -56.5(3) 1_554 . . . ?
Cs2 O35 W6 O21 179.0(3) 4_575 . . . ?
W2 O35 W6 O2 -82.0(5) . . . . ?
Cs6 O35 W6 O2 147.3(4) 1_554 . . . ?
Cs2 O35 W6 O2 22.8(3) 4_575 . . . ?
W2 O35 W6 O82 -5.9(4) . . . . ?
Cs6 O35 W6 O82 -136.6(3) 1_554 . . . ?
Cs2 O35 W6 O82 98.9(3) 4_575 . . . ?
W2 O35 W6 Cs6 130.6(6) . . . 1_554 ?
Cs2 O35 W6 Cs6 -124.5(4) 4_575 . . 1_554 ?
W2 O35 W6 Cs3 -108.2(4) . . . 1_455 ?
Cs6 O35 W6 Cs3 121.1(2) 1_554 . . 1_455 ?
Cs2 O35 W6 Cs3 -3.4(4) 4_575 . . 1_455 ?
W1 O2 W6 O20 -177.3(5) . . . . ?
Cs2 O2 W6 O20 70.6(5) 4_575 . . . ?
Cs3 O2 W6 O20 -49.2(4) 1_455 . . . ?
W1 O2 W6 O22 -74.1(5) . . . . ?
Cs2 O2 W6 O22 173.8(4) 4_575 . . . ?
Cs3 O2 W6 O22 54.0(3) 1_455 . . . ?
W1 O2 W6 O21 16.5(11) . . . . ?
Cs2 O2 W6 O21 -95.6(8) 4_575 . . . ?
Cs3 O2 W6 O21 144.6(7) 1_455 . . . ?
W1 O2 W6 O35 82.1(5) . . . . ?
Cs2 O2 W6 O35 -30.1(4) 4_575 . . . ?
Cs3 O2 W6 O35 -149.8(4) 1_455 . . . ?
W1 O2 W6 O82 5.5(4) . . . . ?
Cs2 O2 W6 O82 -106.6(4) 4_575 . . . ?
Cs3 O2 W6 O82 133.6(4) 1_455 . . . ?
W1 O2 W6 Cs6 110.4(4) . . . 1_554 ?
Cs2 O2 W6 Cs6 -1.8(5) 4_575 . . 1_554 ?
Cs3 O2 W6 Cs6 -121.6(2) 1_455 . . 1_554 ?
W1 O2 W6 Cs3 -128.1(6) . . . 1_455 ?
Cs2 O2 W6 Cs3 119.8(5) 4_575 . . 1_455 ?
P1 O82 W6 O20 177(5) . . . . ?
W1 O82 W6 O20 -50(5) . . . . ?
W2 O82 W6 O20 44(5) . . . . ?
P1 O82 W6 O22 -48.1(6) . . . . ?
W1 O82 W6 O22 85.5(3) . . . . ?
W2 O82 W6 O22 179.1(4) . . . . ?
P1 O82 W6 O21 47.5(6) . . . . ?
W1 O82 W6 O21 -179.0(3) . . . . ?
W2 O82 W6 O21 -85.3(3) . . . . ?
P1 O82 W6 O35 136.9(6) . . . . ?
W1 O82 W6 O35 -89.5(3) . . . . ?
W2 O82 W6 O35 4.1(3) . . . . ?
P1 O82 W6 O2 -137.5(6) . . . . ?
W1 O82 W6 O2 -3.9(3) . . . . ?
W2 O82 W6 O2 89.8(3) . . . . ?
P1 O82 W6 Cs6 103.7(5) . . . 1_554 ?
W1 O82 W6 Cs6 -122.71(17) . . . 1_554 ?
W2 O82 W6 Cs6 -29.0(3) . . . 1_554 ?
P1 O82 W6 Cs3 -103.1(5) . . . 1_455 ?
W1 O82 W6 Cs3 30.5(3) . . . 1_455 ?
W2 O82 W6 Cs3 124.15(17) . . . 1_455 ?
Cs2 O23 W7 O25 -154.1(4) . . . . ?
Cs9 O23 W7 O25 -16.7(4) . . . . ?
Cs2 O23 W7 O26 110.8(4) . . . . ?
Cs9 O23 W7 O26 -111.8(3) . . . . ?
Cs2 O23 W7 O19 -59.5(4) . . . . ?
Cs9 O23 W7 O19 77.9(4) . . . . ?
Cs2 O23 W7 O15 25.9(4) . . . . ?
Cs9 O23 W7 O15 163.3(3) . . . . ?
Cs2 O23 W7 O24 82(3) . . . . ?
Cs9 O23 W7 O24 -141(3) . . . . ?
Cs2 O23 W7 Cs9 -137.4(5) . . . . ?
Cs9 O23 W7 Cs2 137.4(5) . . . . ?
Cs2 O23 W7 Cs5 69.2(3) . . . 1_455 ?
Cs9 O23 W7 Cs5 -153.4(3) . . . 1_455 ?
Ru2 O25 W7 O23 -149.0(8) . . . . ?
Cs9 O25 W7 O23 17.3(4) . . . . ?
Ru2 O25 W7 O26 -47.8(8) . . . . ?
Cs9 O25 W7 O26 118.5(3) . . . . ?
Ru2 O25 W7 O19 110.0(8) . . . . ?
Cs9 O25 W7 O19 -83.7(3) . . . . ?
Ru2 O25 W7 O15 31.0(17) . . . . ?
Cs9 O25 W7 O15 -162.7(10) . . . . ?
Ru2 O25 W7 O24 25.3(8) . . . . ?
Cs9 O25 W7 O24 -168.4(3) . . . . ?
Ru2 O25 W7 Cs9 -166.3(10) . . . . ?
Ru2 O25 W7 Cs2 -178.6(5) . . . . ?
Cs9 O25 W7 Cs2 -12.3(5) . . . . ?
Ru2 O25 W7 Cs5 -58.5(9) . . . 1_455 ?
Cs9 O25 W7 Cs5 107.8(3) . . . 1_455 ?
W10 O26 W7 O23 168.6(5) . . . . ?
Cs5 O26 W7 O23 -68.0(4) 1_455 . . . ?
W10 O26 W7 O25 66.9(5) . . . . ?
Cs5 O26 W7 O25 -169.7(4) 1_455 . . . ?
W10 O26 W7 O19 -36.6(12) . . . . ?
Cs5 O26 W7 O19 86.8(10) 1_455 . . . ?
W10 O26 W7 O15 -95.8(5) . . . . ?
Cs5 O26 W7 O15 27.6(3) 1_455 . . . ?
W10 O26 W7 O24 -14.9(4) . . . . ?
Cs5 O26 W7 O24 108.6(4) 1_455 . . . ?
W10 O26 W7 Cs9 114.6(4) . . . . ?
Cs5 O26 W7 Cs9 -121.9(2) 1_455 . . . ?
W10 O26 W7 Cs2 -144.6(4) . . . . ?
Cs5 O26 W7 Cs2 -21.1(3) 1_455 . . . ?
W10 O26 W7 Cs5 -123.4(6) . . . 1_455 ?
W5 O19 W7 O23 110.5(10) . . . . ?
W5 O19 W7 O25 -147.9(10) . . . . ?
W5 O19 W7 O26 -44.3(16) . . . . ?
W5 O19 W7 O15 14.8(9) . . . . ?
W5 O19 W7 O24 -65.2(10) . . . . ?
W5 O19 W7 Cs9 161.8(10) . . . . ?
W5 O19 W7 Cs2 70.6(9) . . . . ?
W5 O19 W7 Cs5 22.0(11) . . . 1_455 ?
W4 O15 W7 O23 -120.9(8) . . . . ?
Cs5 O15 W7 O23 72.4(4) 1_455 . . . ?
Cs2 O15 W7 O23 -22.5(4) . . . . ?
W4 O15 W7 O25 59.1(16) . . . . ?
Cs5 O15 W7 O25 -107.6(11) 1_455 . . . ?
Cs2 O15 W7 O25 157.5(11) . . . . ?
W4 O15 W7 O26 139.2(8) . . . . ?
Cs5 O15 W7 O26 -27.4(3) 1_455 . . . ?
Cs2 O15 W7 O26 -122.4(3) . . . . ?
W4 O15 W7 O19 -21.1(8) . . . . ?
Cs5 O15 W7 O19 172.2(4) 1_455 . . . ?
Cs2 O15 W7 O19 77.3(3) . . . . ?
W4 O15 W7 O24 64.9(8) . . . . ?
Cs5 O15 W7 O24 -101.8(3) 1_455 . . . ?
Cs2 O15 W7 O24 163.3(3) . . . . ?
W4 O15 W7 Cs9 -96.7(8) . . . . ?
Cs5 O15 W7 Cs9 96.6(4) 1_455 . . . ?
Cs2 O15 W7 Cs9 1.7(5) . . . . ?
W4 O15 W7 Cs2 -98.4(8) . . . . ?
Cs5 O15 W7 Cs2 94.9(3) 1_455 . . . ?
W4 O15 W7 Cs5 166.7(10) . . . 1_455 ?
Cs2 O15 W7 Cs5 -94.9(3) . . . 1_455 ?
P1 O24 W7 O23 -108(3) . . . . ?
W10 O24 W7 O23 40(3) . . . . ?
P1 O24 W7 O25 126.8(7) . . . . ?
W10 O24 W7 O25 -84.6(3) . . . . ?
P1 O24 W7 O26 -138.0(7) . . . . ?
W10 O24 W7 O26 10.5(3) . . . . ?
P1 O24 W7 O19 33.6(7) . . . . ?
W10 O24 W7 O19 -177.8(4) . . . . ?
P1 O24 W7 O15 -51.4(6) . . . . ?
W10 O24 W7 O15 97.1(3) . . . . ?
P1 O24 W7 Cs9 114.7(6) . . . . ?
W10 O24 W7 Cs9 -96.7(3) . . . . ?
P1 O24 W7 Cs2 -32.7(8) . . . . ?
W10 O24 W7 Cs2 115.9(2) . . . . ?
P1 O24 W7 Cs5 -95.8(6) . . . 1_455 ?
W10 O24 W7 Cs5 52.8(2) . . . 1_455 ?
O50 Cs9 W7 O23 -57.1(5) 3_576 . . . ?
O16W Cs9 W7 O23 90.0(5) . . . . ?
O25 Cs9 W7 O23 -158.5(5) . . . . ?
O5W Cs9 W7 O23 136.2(6) . . . . ?
O12W Cs9 W7 O23 -129.8(5) 1_455 . . . ?
O40 Cs9 W7 O23 -169.6(4) . . . . ?
O67 Cs9 W7 O23 26.1(4) 3_576 . . . ?
W11 Cs9 W7 O23 -29.5(4) 3_576 . . . ?
Ru2 Cs9 W7 O23 -153.8(4) . . . . ?
Cs13 Cs9 W7 O23 -85.9(4) 1_455 . . . ?
O50 Cs9 W7 O25 101.5(4) 3_576 . . . ?
O16W Cs9 W7 O25 -111.4(5) . . . . ?
O5W Cs9 W7 O25 -65.2(6) . . . . ?
O23 Cs9 W7 O25 158.5(5) . . . . ?
O12W Cs9 W7 O25 28.7(4) 1_455 . . . ?
O40 Cs9 W7 O25 -11.1(4) . . . . ?
O67 Cs9 W7 O25 -175.3(4) 3_576 . . . ?
W11 Cs9 W7 O25 129.0(4) 3_576 . . . ?
Ru2 Cs9 W7 O25 4.8(4) . . . . ?
Cs13 Cs9 W7 O25 72.6(4) 1_455 . . . ?
O50 Cs9 W7 O26 28.2(4) 3_576 . . . ?
O16W Cs9 W7 O26 175.3(4) . . . . ?
O25 Cs9 W7 O26 -73.3(4) . . . . ?
O5W Cs9 W7 O26 -138.5(6) . . . . ?
O23 Cs9 W7 O26 85.3(5) . . . . ?
O12W Cs9 W7 O26 -44.6(4) 1_455 . . . ?
O40 Cs9 W7 O26 -84.3(3) . . . . ?
O67 Cs9 W7 O26 111.4(3) 3_576 . . . ?
W11 Cs9 W7 O26 55.8(3) 3_576 . . . ?
Ru2 Cs9 W7 O26 -68.5(3) . . . . ?
Cs13 Cs9 W7 O26 -0.7(3) 1_455 . . . ?
O50 Cs9 W7 O19 -162.6(4) 3_576 . . . ?
O16W Cs9 W7 O19 -15.5(4) . . . . ?
O25 Cs9 W7 O19 95.9(4) . . . . ?
O5W Cs9 W7 O19 30.7(6) . . . . ?
O23 Cs9 W7 O19 -105.5(5) . . . . ?
O12W Cs9 W7 O19 124.6(4) 1_455 . . . ?
O40 Cs9 W7 O19 84.9(3) . . . . ?
O67 Cs9 W7 O19 -79.4(3) 3_576 . . . ?
W11 Cs9 W7 O19 -135.0(3) 3_576 . . . ?
Ru2 Cs9 W7 O19 100.7(3) . . . . ?
Cs13 Cs9 W7 O19 168.5(3) 1_455 . . . ?
O50 Cs9 W7 O15 -87.8(5) 3_576 . . . ?
O16W Cs9 W7 O15 59.3(5) . . . . ?
O25 Cs9 W7 O15 170.8(5) . . . . ?
O5W Cs9 W7 O15 105.5(6) . . . . ?
O23 Cs9 W7 O15 -30.7(6) . . . . ?
O12W Cs9 W7 O15 -160.5(5) 1_455 . . . ?
O40 Cs9 W7 O15 159.7(4) . . . . ?
O67 Cs9 W7 O15 -4.6(4) 3_576 . . . ?
W11 Cs9 W7 O15 -60.2(4) 3_576 . . . ?
Ru2 Cs9 W7 O15 175.5(4) . . . . ?
Cs13 Cs9 W7 O15 -116.6(4) 1_455 . . . ?
O50 Cs9 W7 O24 117.1(4) 3_576 . . . ?
O16W Cs9 W7 O24 -95.8(4) . . . . ?
O25 Cs9 W7 O24 15.6(4) . . . . ?
O5W Cs9 W7 O24 -49.6(6) . . . . ?
O23 Cs9 W7 O24 174.1(5) . . . . ?
O12W Cs9 W7 O24 44.3(4) 1_455 . . . ?
O40 Cs9 W7 O24 4.5(3) . . . . ?
O67 Cs9 W7 O24 -159.7(3) 3_576 . . . ?
W11 Cs9 W7 O24 144.7(3) 3_576 . . . ?
Ru2 Cs9 W7 O24 20.4(3) . . . . ?
Cs13 Cs9 W7 O24 88.2(3) 1_455 . . . ?
O50 Cs9 W7 Cs2 -86.4(2) 3_576 . . . ?
O16W Cs9 W7 Cs2 60.7(3) . . . . ?
O25 Cs9 W7 Cs2 172.2(3) . . . . ?
O5W Cs9 W7 Cs2 106.9(5) . . . . ?
O23 Cs9 W7 Cs2 -29.3(4) . . . . ?
O12W Cs9 W7 Cs2 -159.1(3) 1_455 . . . ?
O40 Cs9 W7 Cs2 161.10(14) . . . . ?
O67 Cs9 W7 Cs2 -3.16(14) 3_576 . . . ?
W11 Cs9 W7 Cs2 -58.78(5) 3_576 . . . ?
Ru2 Cs9 W7 Cs2 176.94(3) . . . . ?
Cs13 Cs9 W7 Cs2 -115.25(15) 1_455 . . . ?
O50 Cs9 W7 Cs5 -22.3(2) 3_576 . . 1_455 ?
O16W Cs9 W7 Cs5 124.8(3) . . . 1_455 ?
O25 Cs9 W7 Cs5 -123.8(3) . . . 1_455 ?
O5W Cs9 W7 Cs5 171.0(5) . . . 1_455 ?
O23 Cs9 W7 Cs5 34.7(4) . . . 1_455 ?
O12W Cs9 W7 Cs5 -95.1(3) 1_455 . . 1_455 ?
O40 Cs9 W7 Cs5 -134.86(14) . . . 1_455 ?
O67 Cs9 W7 Cs5 60.88(15) 3_576 . . 1_455 ?
W11 Cs9 W7 Cs5 5.26(7) 3_576 . . 1_455 ?
Ru2 Cs9 W7 Cs5 -119.02(3) . . . 1_455 ?
Cs13 Cs9 W7 Cs5 -51.20(15) 1_455 . . 1_455 ?
O6W Cs2 W7 O23 -79.1(5) . . . . ?
O77 Cs2 W7 O23 2.3(5) 3_576 . . . ?
O4 Cs2 W7 O23 -105.3(5) 4_576 . . . ?
O14 Cs2 W7 O23 -157.1(5) . . . . ?
O2 Cs2 W7 O23 154.9(6) 4_576 . . . ?
O1 Cs2 W7 O23 2.8(6) 4_576 . . . ?
O13 Cs2 W7 O23 154.3(5) . . . . ?
O15 Cs2 W7 O23 148.3(5) . . . . ?
O35 Cs2 W7 O23 -161.6(5) 4_576 . . . ?
W1 Cs2 W7 O23 -84.3(5) 4_576 . . . ?
W4 Cs2 W7 O23 167.5(4) . . . . ?
O6W Cs2 W7 O25 -37.0(5) . . . . ?
O77 Cs2 W7 O25 44.4(5) 3_576 . . . ?
O23 Cs2 W7 O25 42.2(6) . . . . ?
O4 Cs2 W7 O25 -63.2(5) 4_576 . . . ?
O14 Cs2 W7 O25 -115.0(5) . . . . ?
O2 Cs2 W7 O25 -162.9(6) 4_576 . . . ?
O1 Cs2 W7 O25 44.9(6) 4_576 . . . ?
O13 Cs2 W7 O25 -163.5(5) . . . . ?
O15 Cs2 W7 O25 -169.6(5) . . . . ?
O35 Cs2 W7 O25 -119.5(5) 4_576 . . . ?
W1 Cs2 W7 O25 -42.1(5) 4_576 . . . ?
W4 Cs2 W7 O25 -150.3(4) . . . . ?
O6W Cs2 W7 O26 -162.3(4) . . . . ?
O77 Cs2 W7 O26 -80.9(3) 3_576 . . . ?
O23 Cs2 W7 O26 -83.2(5) . . . . ?
O4 Cs2 W7 O26 171.5(4) 4_576 . . . ?
O14 Cs2 W7 O26 119.7(3) . . . . ?
O2 Cs2 W7 O26 71.8(5) 4_576 . . . ?
O1 Cs2 W7 O26 -80.4(5) 4_576 . . . ?
O13 Cs2 W7 O26 71.1(3) . . . . ?
O15 Cs2 W7 O26 65.1(4) . . . . ?
O35 Cs2 W7 O26 115.2(3) 4_576 . . . ?
W1 Cs2 W7 O26 -167.5(3) 4_576 . . . ?
W4 Cs2 W7 O26 84.3(3) . . . . ?
O6W Cs2 W7 O19 40.1(4) . . . . ?
O77 Cs2 W7 O19 121.5(3) 3_576 . . . ?
O23 Cs2 W7 O19 119.3(5) . . . . ?
O4 Cs2 W7 O19 13.9(4) 4_576 . . . ?
O14 Cs2 W7 O19 -37.9(3) . . . . ?
O2 Cs2 W7 O19 -85.8(5) 4_576 . . . ?
O1 Cs2 W7 O19 122.0(5) 4_576 . . . ?
O13 Cs2 W7 O19 -86.4(3) . . . . ?
O15 Cs2 W7 O19 -92.5(4) . . . . ?
O35 Cs2 W7 O19 -42.4(3) 4_576 . . . ?
W1 Cs2 W7 O19 35.0(3) 4_576 . . . ?
W4 Cs2 W7 O19 -73.2(3) . . . . ?
O6W Cs2 W7 O15 132.6(4) . . . . ?
O77 Cs2 W7 O15 -146.0(3) 3_576 . . . ?
O23 Cs2 W7 O15 -148.3(5) . . . . ?
O4 Cs2 W7 O15 106.4(4) 4_576 . . . ?
O14 Cs2 W7 O15 54.6(3) . . . . ?
O2 Cs2 W7 O15 6.7(5) 4_576 . . . ?
O1 Cs2 W7 O15 -145.5(5) 4_576 . . . ?
O13 Cs2 W7 O15 6.0(3) . . . . ?
O35 Cs2 W7 O15 50.1(3) 4_576 . . . ?
W1 Cs2 W7 O15 127.4(3) 4_576 . . . ?
W4 Cs2 W7 O15 19.2(3) . . . . ?
O6W Cs2 W7 O24 110.0(4) . . . . ?
O77 Cs2 W7 O24 -168.6(3) 3_576 . . . ?
O23 Cs2 W7 O24 -170.8(5) . . . . ?
O4 Cs2 W7 O24 83.8(4) 4_576 . . . ?
O14 Cs2 W7 O24 32.1(3) . . . . ?
O2 Cs2 W7 O24 -15.9(5) 4_576 . . . ?
O1 Cs2 W7 O24 -168.1(5) 4_576 . . . ?
O13 Cs2 W7 O24 -16.5(3) . . . . ?
O15 Cs2 W7 O24 -22.5(4) . . . . ?
O35 Cs2 W7 O24 27.5(3) 4_576 . . . ?
W1 Cs2 W7 O24 104.9(3) 4_576 . . . ?
W4 Cs2 W7 O24 -3.3(3) . . . . ?
O6W Cs2 W7 Cs9 -46.5(2) . . . . ?
O77 Cs2 W7 Cs9 34.94(18) 3_576 . . . ?
O23 Cs2 W7 Cs9 32.7(4) . . . . ?
O4 Cs2 W7 Cs9 -72.7(3) 4_576 . . . ?
O14 Cs2 W7 Cs9 -124.44(19) . . . . ?
O2 Cs2 W7 Cs9 -172.4(4) 4_576 . . . ?
O1 Cs2 W7 Cs9 35.4(4) 4_576 . . . ?
O13 Cs2 W7 Cs9 -173.01(16) . . . . ?
O15 Cs2 W7 Cs9 -179.1(3) . . . . ?
O35 Cs2 W7 Cs9 -128.97(16) 4_576 . . . ?
W1 Cs2 W7 Cs9 -51.63(18) 4_576 . . . ?
W4 Cs2 W7 Cs9 -159.83(3) . . . . ?
O6W Cs2 W7 Cs5 -178.1(2) . . . 1_455 ?
O77 Cs2 W7 Cs5 -96.72(18) 3_576 . . 1_455 ?
O23 Cs2 W7 Cs5 -99.0(4) . . . 1_455 ?
O4 Cs2 W7 Cs5 155.7(3) 4_576 . . 1_455 ?
O14 Cs2 W7 Cs5 103.91(19) . . . 1_455 ?
O2 Cs2 W7 Cs5 56.0(4) 4_576 . . 1_455 ?
O1 Cs2 W7 Cs5 -96.2(4) 4_576 . . 1_455 ?
O13 Cs2 W7 Cs5 55.33(16) . . . 1_455 ?
O15 Cs2 W7 Cs5 49.3(3) . . . 1_455 ?
O35 Cs2 W7 Cs5 99.38(17) 4_576 . . 1_455 ?
W1 Cs2 W7 Cs5 176.72(18) 4_576 . . 1_455 ?
W4 Cs2 W7 Cs5 68.52(4) . . . 1_455 ?
Cs5 O27 W8 O29 -173.5(4) . . . . ?
Cs5 O27 W8 O28 -77.0(4) . . . . ?
Cs5 O27 W8 O18 92.1(4) . . . . ?
Cs5 O27 W8 O10 7.6(4) . . . . ?
Cs5 O27 W8 O32 -35(3) . . . . ?
Ru1 O29 W8 O27 148.2(8) . . . . ?
Cs13 O29 W8 O27 -13.9(6) . . . . ?
Ru1 O29 W8 O28 46.4(8) . . . . ?
Cs13 O29 W8 O28 -115.8(5) . . . . ?
Ru1 O29 W8 O18 -110.7(8) . . . . ?
Cs13 O29 W8 O18 87.1(5) . . . . ?
Ru1 O29 W8 O10 -35.5(17) . . . . ?
Cs13 O29 W8 O10 162.3(9) . . . . ?
Ru1 O29 W8 O32 -27.0(8) . . . . ?
Cs13 O29 W8 O32 170.8(5) . . . . ?
Ru1 O29 W8 Cs5 140.4(6) . . . . ?
Cs13 O29 W8 Cs5 -21.8(8) . . . . ?
W9 O28 W8 O27 -169.7(5) . . . . ?
Cs3 O28 W8 O27 30.5(8) . . . . ?
W9 O28 W8 O29 -65.8(5) . . . . ?
Cs3 O28 W8 O29 134.5(7) . . . . ?
W9 O28 W8 O18 38.0(12) . . . . ?
Cs3 O28 W8 O18 -121.8(9) . . . . ?
W9 O28 W8 O10 96.4(5) . . . . ?
Cs3 O28 W8 O10 -63.4(7) . . . . ?
W9 O28 W8 O32 15.1(4) . . . . ?
Cs3 O28 W8 O32 -144.6(7) . . . . ?
W9 O28 W8 Cs5 148.5(4) . . . . ?
Cs3 O28 W8 Cs5 -11.2(6) . . . . ?
W5 O18 W8 O27 -106.9(10) . . . . ?
W5 O18 W8 O29 149.6(10) . . . . ?
W5 O18 W8 O28 45.4(16) . . . . ?
W5 O18 W8 O10 -13.0(9) . . . . ?
W5 O18 W8 O32 67.5(10) . . . . ?
W5 O18 W8 Cs5 -63.2(10) . . . . ?
W3 O10 W8 O27 121.4(8) . . . . ?
Cs5 O10 W8 O27 -6.6(4) . . . . ?
W3 O10 W8 O29 -54.9(16) . . . . ?
Cs5 O10 W8 O29 177.1(10) . . . . ?
W3 O10 W8 O28 -138.4(8) . . . . ?
Cs5 O10 W8 O28 93.6(3) . . . . ?
W3 O10 W8 O18 21.5(8) . . . . ?
Cs5 O10 W8 O18 -106.5(3) . . . . ?
W3 O10 W8 O32 -63.5(8) . . . . ?
Cs5 O10 W8 O32 168.5(3) . . . . ?
W3 O10 W8 Cs5 128.0(9) . . . . ?
P1 O32 W8 O27 94(3) . . . . ?
W9 O32 W8 O27 -54(3) . . . . ?
P1 O32 W8 O29 -127.0(7) . . . . ?
W9 O32 W8 O29 85.2(3) . . . . ?
P1 O32 W8 O28 136.8(7) . . . . ?
W9 O32 W8 O28 -11.0(3) . . . . ?
P1 O32 W8 O18 -34.2(6) . . . . ?
W9 O32 W8 O18 178.0(4) . . . . ?
P1 O32 W8 O10 50.4(6) . . . . ?
W9 O32 W8 O10 -97.4(3) . . . . ?
P1 O32 W8 Cs5 62.4(7) . . . . ?
W9 O32 W8 Cs5 -85.4(3) . . . . ?
O3W Cs5 W8 O27 -171.0(8) . . . . ?
Cs11 Cs5 W8 O27 -163.4(5) . . . . ?
O3 Cs5 W8 O27 -69.6(5) 1_655 . . . ?
O15 Cs5 W8 O27 -11.6(5) 1_655 . . . ?
O26 Cs5 W8 O27 -25.0(5) 1_655 . . . ?
O10 Cs5 W8 O27 170.4(5) . . . . ?
O18W Cs5 W8 O27 46.6(5) . . . . ?
O8W Cs5 W8 O27 113.2(6) . . . . ?
O10W Cs5 W8 O27 -135.4(5) . . . . ?
O9 Cs5 W8 O27 156.9(5) . . . . ?
O5 Cs5 W8 O27 -67.2(5) 1_655 . . . ?
O3W Cs5 W8 O29 -159.8(8) . . . . ?
Cs11 Cs5 W8 O29 -152.1(5) . . . . ?
O3 Cs5 W8 O29 -58.4(5) 1_655 . . . ?
O27 Cs5 W8 O29 11.2(6) . . . . ?
O15 Cs5 W8 O29 -0.3(5) 1_655 . . . ?
O26 Cs5 W8 O29 -13.8(5) 1_655 . . . ?
O10 Cs5 W8 O29 -178.4(5) . . . . ?
O18W Cs5 W8 O29 57.8(6) . . . . ?
O8W Cs5 W8 O29 124.4(6) . . . . ?
O10W Cs5 W8 O29 -124.2(5) . . . . ?
O9 Cs5 W8 O29 168.2(5) . . . . ?
O5 Cs5 W8 O29 -56.0(5) 1_655 . . . ?
O3W Cs5 W8 O28 -64.3(8) . . . . ?
Cs11 Cs5 W8 O28 -56.7(3) . . . . ?
O3 Cs5 W8 O28 37.1(3) 1_655 . . . ?
O27 Cs5 W8 O28 106.7(5) . . . . ?
O15 Cs5 W8 O28 95.1(3) 1_655 . . . ?
O26 Cs5 W8 O28 81.7(3) 1_655 . . . ?
O10 Cs5 W8 O28 -82.9(4) . . . . ?
O18W Cs5 W8 O28 153.3(4) . . . . ?
O8W Cs5 W8 O28 -140.1(4) . . . . ?
O10W Cs5 W8 O28 -28.7(3) . . . . ?
O9 Cs5 W8 O28 -96.4(3) . . . . ?
O5 Cs5 W8 O28 39.5(3) 1_655 . . . ?
O3W Cs5 W8 O18 93.4(8) . . . . ?
Cs11 Cs5 W8 O18 101.0(3) . . . . ?
O3 Cs5 W8 O18 -165.2(3) 1_655 . . . ?
O27 Cs5 W8 O18 -95.6(5) . . . . ?
O15 Cs5 W8 O18 -107.2(3) 1_655 . . . ?
O26 Cs5 W8 O18 -120.6(3) 1_655 . . . ?
O10 Cs5 W8 O18 74.8(4) . . . . ?
O18W Cs5 W8 O18 -49.0(4) . . . . ?
O8W Cs5 W8 O18 17.6(4) . . . . ?
O10W Cs5 W8 O18 129.0(3) . . . . ?
O9 Cs5 W8 O18 61.3(3) . . . . ?
O5 Cs5 W8 O18 -162.8(3) 1_655 . . . ?
O3W Cs5 W8 O10 18.6(8) . . . . ?
Cs11 Cs5 W8 O10 26.3(3) . . . . ?
O3 Cs5 W8 O10 120.0(3) 1_655 . . . ?
O27 Cs5 W8 O10 -170.4(5) . . . . ?
O15 Cs5 W8 O10 178.1(3) 1_655 . . . ?
O26 Cs5 W8 O10 164.6(3) 1_655 . . . ?
O18W Cs5 W8 O10 -123.7(4) . . . . ?
O8W Cs5 W8 O10 -57.2(5) . . . . ?
O10W Cs5 W8 O10 54.2(4) . . . . ?
O9 Cs5 W8 O10 -13.4(3) . . . . ?
O5 Cs5 W8 O10 122.4(4) 1_655 . . . ?
O3W Cs5 W8 O32 3.6(8) . . . . ?
Cs11 Cs5 W8 O32 11.2(3) . . . . ?
O3 Cs5 W8 O32 105.0(3) 1_655 . . . ?
O27 Cs5 W8 O32 174.6(5) . . . . ?
O15 Cs5 W8 O32 163.0(3) 1_655 . . . ?
O26 Cs5 W8 O32 149.6(3) 1_655 . . . ?
O10 Cs5 W8 O32 -15.0(4) . . . . ?
O18W Cs5 W8 O32 -138.8(4) . . . . ?
O8W Cs5 W8 O32 -72.2(4) . . . . ?
O10W Cs5 W8 O32 39.2(3) . . . . ?
O9 Cs5 W8 O32 -28.5(3) . . . . ?
O5 Cs5 W8 O32 107.4(3) 1_655 . . . ?
Cs6 O30 W9 O31 -129.6(4) 1_554 . . . ?
Cs3 O30 W9 O31 123.5(4) . . . . ?
Cs7 O30 W9 O31 -33.4(4) 1_554 . . . ?
Cs6 O30 W9 O28 134.2(4) 1_554 . . . ?
Cs3 O30 W9 O28 27.3(4) . . . . ?
Cs7 O30 W9 O28 -129.7(3) 1_554 . . . ?
Cs6 O30 W9 O21 -35.3(4) 1_554 . . . ?
Cs3 O30 W9 O21 -142.2(4) . . . . ?
Cs7 O30 W9 O21 60.8(3) 1_554 . . . ?
Cs6 O30 W9 O8 49.1(4) 1_554 . . . ?
Cs3 O30 W9 O8 -57.8(4) . . . . ?
Cs7 O30 W9 O8 145.3(3) 1_554 . . . ?
Cs6 O30 W9 O32 101(3) 1_554 . . . ?
Cs3 O30 W9 O32 -6(4) . . . . ?
Cs7 O30 W9 O32 -163(3) 1_554 . . . ?
Cs6 O30 W9 Cs7 -96.1(4) 1_554 . . 1_554 ?
Cs3 O30 W9 Cs7 157.0(5) . . . 1_554 ?
Cs3 O30 W9 Cs6 -106.9(5) . . . 1_554 ?
Cs7 O30 W9 Cs6 96.1(4) 1_554 . . 1_554 ?
Cs6 O30 W9 Cs3 106.9(5) 1_554 . . . ?
Cs7 O30 W9 Cs3 -157.0(5) 1_554 . . . ?
Ru1 O31 W9 O30 -147.4(8) . . . . ?
Cs7 O31 W9 O30 38.6(4) 1_554 . . . ?
Ru1 O31 W9 O28 -45.6(8) . . . . ?
Cs7 O31 W9 O28 140.4(3) 1_554 . . . ?
Ru1 O31 W9 O21 112.4(8) . . . . ?
Cs7 O31 W9 O21 -61.6(3) 1_554 . . . ?
Ru1 O31 W9 O8 36.6(17) . . . . ?
Cs7 O31 W9 O8 -137.4(10) 1_554 . . . ?
Ru1 O31 W9 O32 27.6(8) . . . . ?
Cs7 O31 W9 O32 -146.4(3) 1_554 . . . ?
Ru1 O31 W9 Cs7 174.0(10) . . . 1_554 ?
Ru1 O31 W9 Cs6 169.7(6) . . . 1_554 ?
Cs7 O31 W9 Cs6 -4.3(4) 1_554 . . 1_554 ?
Ru1 O31 W9 Cs3 -102.7(8) . . . . ?
Cs7 O31 W9 Cs3 83.3(3) 1_554 . . . ?
W8 O28 W9 O30 168.5(5) . . . . ?
Cs3 O28 W9 O30 -22.2(4) . . . . ?
W8 O28 W9 O31 65.6(5) . . . . ?
Cs3 O28 W9 O31 -125.1(3) . . . . ?
W8 O28 W9 O21 -39.3(12) . . . . ?
Cs3 O28 W9 O21 130.0(8) . . . . ?
W8 O28 W9 O8 -95.8(5) . . . . ?
Cs3 O28 W9 O8 73.5(3) . . . . ?
W8 O28 W9 O32 -15.1(4) . . . . ?
Cs3 O28 W9 O32 154.2(3) . . . . ?
W8 O28 W9 Cs7 106.1(4) . . . 1_554 ?
Cs3 O28 W9 Cs7 -84.6(3) . . . 1_554 ?
W8 O28 W9 Cs6 -150.9(3) . . . 1_554 ?
Cs3 O28 W9 Cs6 18.4(3) . . . 1_554 ?
W8 O28 W9 Cs3 -169.3(6) . . . . ?
W6 O21 W9 O30 112.8(9) . . . . ?
Cs6 O21 W9 O30 27.6(4) 1_554 . . . ?
Cs7 O21 W9 O30 -55.4(3) 1_554 . . . ?
W6 O21 W9 O31 -144.7(9) . . . . ?
Cs6 O21 W9 O31 130.1(3) 1_554 . . . ?
Cs7 O21 W9 O31 47.1(3) 1_554 . . . ?
W6 O21 W9 O28 -39.5(15) . . . . ?
Cs6 O21 W9 O28 -124.7(8) 1_554 . . . ?
Cs7 O21 W9 O28 152.3(8) 1_554 . . . ?
W6 O21 W9 O8 17.1(9) . . . . ?
Cs6 O21 W9 O8 -68.1(3) 1_554 . . . ?
Cs7 O21 W9 O8 -151.1(3) 1_554 . . . ?
W6 O21 W9 O32 -62.7(9) . . . . ?
Cs6 O21 W9 O32 -148.0(3) 1_554 . . . ?
Cs7 O21 W9 O32 129.0(2) 1_554 . . . ?
W6 O21 W9 Cs7 168.2(9) . . . 1_554 ?
Cs6 O21 W9 Cs7 83.01(15) 1_554 . . 1_554 ?
W6 O21 W9 Cs6 85.2(9) . . . 1_554 ?
Cs7 O21 W9 Cs6 -83.01(15) 1_554 . . 1_554 ?
W6 O21 W9 Cs3 76.5(9) . . . . ?
Cs6 O21 W9 Cs3 -8.7(4) 1_554 . . . ?
Cs7 O21 W9 Cs3 -91.7(3) 1_554 . . . ?
W2 O8 W9 O30 -118.5(8) . . . . ?
Cs6 O8 W9 O30 -35.6(3) 1_554 . . . ?
W2 O8 W9 O31 57.6(15) . . . . ?
Cs6 O8 W9 O31 140.4(10) 1_554 . . . ?
W2 O8 W9 O28 141.4(8) . . . . ?
Cs6 O8 W9 O28 -135.8(3) 1_554 . . . ?
W2 O8 W9 O21 -19.7(8) . . . . ?
Cs6 O8 W9 O21 63.2(3) 1_554 . . . ?
W2 O8 W9 O32 66.6(8) . . . . ?
Cs6 O8 W9 O32 149.4(2) 1_554 . . . ?
W2 O8 W9 Cs7 -65.5(9) . . . 1_554 ?
Cs6 O8 W9 Cs7 17.3(4) 1_554 . . 1_554 ?
W2 O8 W9 Cs6 -82.8(8) . . . 1_554 ?
W2 O8 W9 Cs3 -157.8(8) . . . . ?
Cs6 O8 W9 Cs3 -74.97(11) 1_554 . . . ?
P1 O32 W9 O30 -103(3) . . . . ?
W8 O32 W9 O30 45(4) . . . . ?
P1 O32 W9 O31 126.7(7) . . . . ?
W8 O32 W9 O31 -85.3(3) . . . . ?
P1 O32 W9 O28 -137.1(7) . . . . ?
W8 O32 W9 O28 11.0(3) . . . . ?
P1 O32 W9 O21 33.8(6) . . . . ?
W8 O32 W9 O21 -178.2(3) . . . . ?
P1 O32 W9 O8 -50.4(6) . . . . ?
W8 O32 W9 O8 97.6(3) . . . . ?
P1 O32 W9 Cs7 95.2(6) . . . 1_554 ?
W8 O32 W9 Cs7 -116.7(2) . . . 1_554 ?
P1 O32 W9 Cs6 -8.4(8) . . . 1_554 ?
W8 O32 W9 Cs6 139.64(15) . . . 1_554 ?
P1 O32 W9 Cs3 -108.4(6) . . . . ?
W8 O32 W9 Cs3 39.7(4) . . . . ?
O10W Cs3 W9 O30 -152.0(5) . . . . ?
O33 Cs3 W9 O30 119.3(5) 1_655 . . . ?
O4W Cs3 W9 O30 53.0(5) 1_554 . . . ?
O81 Cs3 W9 O30 -17.8(5) 3_675 . . . ?
O19W Cs3 W9 O30 -73.5(6) 4_575 . . . ?
O8W Cs3 W9 O30 -30.5(6) 4_575 . . . ?
O2 Cs3 W9 O30 154.0(5) 1_655 . . . ?
O28 Cs3 W9 O30 148.8(5) . . . . ?
W10 Cs3 W9 O30 124.3(4) 1_655 . . . ?
W6 Cs3 W9 O30 106.4(4) 1_655 . . . ?
O10W Cs3 W9 O31 133.7(4) . . . . ?
O33 Cs3 W9 O31 45.0(4) 1_655 . . . ?
O4W Cs3 W9 O31 -21.3(4) 1_554 . . . ?
O81 Cs3 W9 O31 -92.1(4) 3_675 . . . ?
O30 Cs3 W9 O31 -74.3(5) . . . . ?
O19W Cs3 W9 O31 -147.8(5) 4_575 . . . ?
O8W Cs3 W9 O31 -104.8(5) 4_575 . . . ?
O2 Cs3 W9 O31 79.7(4) 1_655 . . . ?
O28 Cs3 W9 O31 74.5(4) . . . . ?
W10 Cs3 W9 O31 50.0(3) 1_655 . . . ?
W6 Cs3 W9 O31 32.1(3) 1_655 . . . ?
O10W Cs3 W9 O28 59.2(4) . . . . ?
O33 Cs3 W9 O28 -29.5(3) 1_655 . . . ?
O4W Cs3 W9 O28 -95.8(4) 1_554 . . . ?
O81 Cs3 W9 O28 -166.6(3) 3_675 . . . ?
O30 Cs3 W9 O28 -148.8(5) . . . . ?
O19W Cs3 W9 O28 137.8(5) 4_575 . . . ?
O8W Cs3 W9 O28 -179.3(5) 4_575 . . . ?
O2 Cs3 W9 O28 5.3(4) 1_655 . . . ?
W10 Cs3 W9 O28 -24.4(3) 1_655 . . . ?
W6 Cs3 W9 O28 -42.4(3) 1_655 . . . ?
O10W Cs3 W9 O21 -97.3(4) . . . . ?
O33 Cs3 W9 O21 174.1(4) 1_655 . . . ?
O4W Cs3 W9 O21 107.8(4) 1_554 . . . ?
O81 Cs3 W9 O21 36.9(4) 3_675 . . . ?
O30 Cs3 W9 O21 54.8(6) . . . . ?
O19W Cs3 W9 O21 -18.7(5) 4_575 . . . ?
O8W Cs3 W9 O21 24.3(5) 4_575 . . . ?
O2 Cs3 W9 O21 -151.2(5) 1_655 . . . ?
O28 Cs3 W9 O21 -156.5(4) . . . . ?
W10 Cs3 W9 O21 179.1(3) 1_655 . . . ?
W6 Cs3 W9 O21 161.2(3) 1_655 . . . ?
O10W Cs3 W9 O8 -33.7(3) . . . . ?
O33 Cs3 W9 O8 -122.3(3) 1_655 . . . ?
O4W Cs3 W9 O8 171.4(3) 1_554 . . . ?
O81 Cs3 W9 O8 100.5(3) 3_675 . . . ?
O30 Cs3 W9 O8 118.4(5) . . . . ?
O19W Cs3 W9 O8 44.9(4) 4_575 . . . ?
O8W Cs3 W9 O8 87.9(4) 4_575 . . . ?
O2 Cs3 W9 O8 -87.6(4) 1_655 . . . ?
O28 Cs3 W9 O8 -92.9(4) . . . . ?
W10 Cs3 W9 O8 -117.3(2) 1_655 . . . ?
W6 Cs3 W9 O8 -135.3(2) 1_655 . . . ?
O10W Cs3 W9 O32 27.1(4) . . . . ?
O33 Cs3 W9 O32 -61.6(3) 1_655 . . . ?
O4W Cs3 W9 O32 -127.9(3) 1_554 . . . ?
O81 Cs3 W9 O32 161.3(3) 3_675 . . . ?
O30 Cs3 W9 O32 179.1(5) . . . . ?
O19W Cs3 W9 O32 105.7(4) 4_575 . . . ?
O8W Cs3 W9 O32 148.6(4) 4_575 . . . ?
O2 Cs3 W9 O32 -26.9(4) 1_655 . . . ?
O28 Cs3 W9 O32 -32.1(4) . . . . ?
W10 Cs3 W9 O32 -56.5(3) 1_655 . . . ?
W6 Cs3 W9 O32 -74.5(3) 1_655 . . . ?
O10W Cs3 W9 Cs7 -173.0(3) . . . 1_554 ?
O33 Cs3 W9 Cs7 98.35(19) 1_655 . . 1_554 ?
O4W Cs3 W9 Cs7 32.0(2) 1_554 . . 1_554 ?
O81 Cs3 W9 Cs7 -38.80(17) 3_675 . . 1_554 ?
O30 Cs3 W9 Cs7 -21.0(4) . . . 1_554 ?
O19W Cs3 W9 Cs7 -94.4(3) 4_575 . . 1_554 ?
O8W Cs3 W9 Cs7 -51.4(4) 4_575 . . 1_554 ?
O2 Cs3 W9 Cs7 133.1(3) 1_655 . . 1_554 ?
O28 Cs3 W9 Cs7 127.8(3) . . . 1_554 ?
W10 Cs3 W9 Cs7 103.38(5) 1_655 . . 1_554 ?
W6 Cs3 W9 Cs7 85.42(7) 1_655 . . 1_554 ?
O10W Cs3 W9 Cs6 -105.5(3) . . . 1_554 ?
O33 Cs3 W9 Cs6 165.82(18) 1_655 . . 1_554 ?
O4W Cs3 W9 Cs6 99.5(2) 1_554 . . 1_554 ?
O81 Cs3 W9 Cs6 28.67(17) 3_675 . . 1_554 ?
O30 Cs3 W9 Cs6 46.5(4) . . . 1_554 ?
O19W Cs3 W9 Cs6 -26.9(3) 4_575 . . 1_554 ?
O8W Cs3 W9 Cs6 16.0(4) 4_575 . . 1_554 ?
O2 Cs3 W9 Cs6 -159.5(3) 1_655 . . 1_554 ?
O28 Cs3 W9 Cs6 -164.7(3) . . . 1_554 ?
W10 Cs3 W9 Cs6 170.85(3) 1_655 . . 1_554 ?
W6 Cs3 W9 Cs6 152.89(5) 1_655 . . 1_554 ?
Cs3 O33 W10 O34 131.9(4) 1_455 . . . ?
Cs3 O33 W10 O26 -130.9(4) 1_455 . . . ?
Cs3 O33 W10 O22 39.4(5) 1_455 . . . ?
Cs3 O33 W10 O3 -45.1(4) 1_455 . . . ?
Cs3 O33 W10 O24 -95(3) 1_455 . . . ?
Cs3 O33 W10 Cs5 -87.6(4) 1_455 . . 1_455 ?
Ru2 O34 W10 O33 145.4(8) . . . . ?
Ru2 O34 W10 O26 42.7(8) . . . . ?
Ru2 O34 W10 O22 -114.5(8) . . . . ?
Ru2 O34 W10 O3 -44.0(16) . . . . ?
Ru2 O34 W10 O24 -29.7(8) . . . . ?
Ru2 O34 W10 Cs3 -177.8(6) . . . 1_455 ?
Ru2 O34 W10 Cs5 55.7(10) . . . 1_455 ?
W7 O26 W10 O33 -169.4(5) . . . . ?
Cs5 O26 W10 O33 65.3(4) 1_455 . . . ?
W7 O26 W10 O34 -65.7(5) . . . . ?
Cs5 O26 W10 O34 169.0(3) 1_455 . . . ?
W7 O26 W10 O22 35.6(12) . . . . ?
Cs5 O26 W10 O22 -89.7(9) 1_455 . . . ?
W7 O26 W10 O3 95.7(5) . . . . ?
Cs5 O26 W10 O3 -29.6(3) 1_455 . . . ?
W7 O26 W10 O24 14.7(4) . . . . ?
Cs5 O26 W10 O24 -110.6(3) 1_455 . . . ?
W7 O26 W10 Cs3 153.9(3) . . . 1_455 ?
Cs5 O26 W10 Cs3 28.6(4) 1_455 . . 1_455 ?
W7 O26 W10 Cs5 125.3(6) . . . 1_455 ?
W6 O22 W10 O33 -111.5(10) . . . . ?
W6 O22 W10 O34 145.8(10) . . . . ?
W6 O22 W10 O26 43.8(16) . . . . ?
W6 O22 W10 O3 -16.5(10) . . . . ?
W6 O22 W10 O24 63.8(10) . . . . ?
W6 O22 W10 Cs3 -85.1(9) . . . 1_455 ?
W6 O22 W10 Cs5 -26.4(11) . . . 1_455 ?
W1 O3 W10 O33 120.9(8) . . . . ?
Cs5 O3 W10 O33 -69.8(4) 1_455 . . . ?
W1 O3 W10 O34 -49.9(16) . . . . ?
Cs5 O3 W10 O34 119.4(10) 1_455 . . . ?
W1 O3 W10 O26 -138.1(8) . . . . ?
Cs5 O3 W10 O26 31.2(3) 1_455 . . . ?
W1 O3 W10 O22 21.6(8) . . . . ?
Cs5 O3 W10 O22 -169.0(4) 1_455 . . . ?
W1 O3 W10 O24 -64.2(8) . . . . ?
Cs5 O3 W10 O24 105.1(3) 1_455 . . . ?
W1 O3 W10 Cs3 91.0(8) . . . 1_455 ?
Cs5 O3 W10 Cs3 -99.7(3) 1_455 . . 1_455 ?
W1 O3 W10 Cs5 -169.3(10) . . . 1_455 ?
P1 O24 W10 O33 101(3) . . . . ?
W7 O24 W10 O33 -48(3) . . . . ?
P1 O24 W10 O34 -124.4(7) . . . . ?
W7 O24 W10 O34 86.5(3) . . . . ?
P1 O24 W10 O26 138.4(7) . . . . ?
W7 O24 W10 O26 -10.7(3) . . . . ?
P1 O24 W10 O22 -33.4(6) . . . . ?
W7 O24 W10 O22 177.5(4) . . . . ?
P1 O24 W10 O3 51.0(6) . . . . ?
W7 O24 W10 O3 -98.1(3) . . . . ?
P1 O24 W10 Cs3 14.3(8) . . . 1_455 ?
W7 O24 W10 Cs3 -134.78(17) . . . 1_455 ?
P1 O24 W10 Cs5 94.3(6) . . . 1_455 ?
W7 O24 W10 Cs5 -54.8(2) . . . 1_455 ?
Cs9 O50 W11 O48 -128.8(4) 3_576 . . . ?
Cs12 O50 W11 O48 77.3(4) 3_676 . . . ?
Cs9 O50 W11 O52 136.7(4) 3_576 . . . ?
Cs12 O50 W11 O52 -17.1(4) 3_676 . . . ?
Cs9 O50 W11 O51 -35.5(5) 3_576 . . . ?
Cs12 O50 W11 O51 170.6(4) 3_676 . . . ?
Cs9 O50 W11 O54 50.4(5) 3_576 . . . ?
Cs12 O50 W11 O54 -103.5(4) 3_676 . . . ?
Cs9 O50 W11 O53 132(2) 3_576 . . . ?
Cs12 O50 W11 O53 -22(3) 3_676 . . . ?
Cs9 O50 W11 Cs12 153.9(6) 3_576 . . 3_676 ?
Cs12 O50 W11 Cs9 -153.9(6) 3_676 . . 3_576 ?
Ru3 O48 W11 O50 -140.1(8) . . . . ?
Ru3 O48 W11 O52 -41.6(9) . . . . ?
Ru3 O48 W11 O51 117.3(9) . . . . ?
Ru3 O48 W11 O54 42.4(17) . . . . ?
Ru3 O48 W11 O53 30.9(8) . . . . ?
Ru3 O48 W11 Cs12 -81.7(8) . . . 3_676 ?
Ru3 O48 W11 Cs9 -175.9(7) . . . 3_576 ?
W12 O52 W11 O50 167.6(5) . . . . ?
Cs12 O52 W11 O50 23.0(6) 3_676 . . . ?
W12 O52 W11 O48 65.8(5) . . . . ?
Cs12 O52 W11 O48 -78.8(5) 3_676 . . . ?
W12 O52 W11 O51 -33.4(13) . . . . ?
Cs12 O52 W11 O51 -178.0(9) 3_676 . . . ?
W12 O52 W11 O54 -95.2(5) . . . . ?
Cs12 O52 W11 O54 120.2(5) 3_676 . . . ?
W12 O52 W11 O53 -13.2(4) . . . . ?
Cs12 O52 W11 O53 -157.8(5) 3_676 . . . ?
W12 O52 W11 Cs12 144.6(8) . . . 3_676 ?
W12 O52 W11 Cs9 -160.8(3) . . . 3_576 ?
Cs12 O52 W11 Cs9 54.6(5) 3_676 . . 3_576 ?
W15 O51 W11 O50 116.3(10) . . . . ?
W15 O51 W11 O48 -141.9(10) . . . . ?
W15 O51 W11 O52 -42.3(16) . . . . ?
W15 O51 W11 O54 19.6(9) . . . . ?
W15 O51 W11 O53 -61.7(9) . . . . ?
W15 O51 W11 Cs12 141.6(8) . . . 3_676 ?
W15 O51 W11 Cs9 93.3(9) . . . 3_576 ?
W18 O54 W11 O50 -121.5(8) . . . . ?
W18 O54 W11 O48 56.0(15) . . . . ?
W18 O54 W11 O52 141.3(8) . . . . ?
W18 O54 W11 O51 -19.8(8) . . . . ?
W18 O54 W11 O53 67.5(8) . . . . ?
W18 O54 W11 Cs12 177.2(7) . . . 3_676 ?
W18 O54 W11 Cs9 -90.9(8) . . . 3_576 ?
P2 O53 W11 O50 -133(2) . . . . ?
W12 O53 W11 O50 15(3) . . . . ?
P2 O53 W11 O48 126.1(7) . . . . ?
W12 O53 W11 O48 -86.3(4) . . . . ?
P2 O53 W11 O52 -138.0(7) . . . . ?
W12 O53 W11 O52 9.6(3) . . . . ?
P2 O53 W11 O51 34.7(6) . . . . ?
W12 O53 W11 O51 -177.7(4) . . . . ?
P2 O53 W11 O54 -50.2(6) . . . . ?
W12 O53 W11 O54 97.5(3) . . . . ?
P2 O53 W11 Cs12 -153.4(6) . . . 3_676 ?
W12 O53 W11 Cs12 -5.8(4) . . . 3_676 ?
P2 O53 W11 Cs9 -10.9(9) . . . 3_576 ?
W12 O53 W11 Cs9 136.7(2) . . . 3_576 ?
Cs12 O55 W12 O49 -24.7(5) . . . . ?
Cs12 O55 W12 O49 -76.9(4) 3_676 . . . ?
Cs12 O55 W12 O56 -120.3(4) . . . . ?
Cs12 O55 W12 O56 -172.5(4) 3_676 . . . ?
Cs12 O55 W12 O52 69.3(4) . . . . ?
Cs12 O55 W12 O52 17.1(4) 3_676 . . . ?
Cs12 O55 W12 O57 154.0(4) . . . . ?
Cs12 O55 W12 O57 101.8(3) 3_676 . . . ?
Cs12 O55 W12 O53 85(2) . . . . ?
Cs12 O55 W12 O53 33(3) 3_676 . . . ?
Cs12 O55 W12 Cs12 -52.2(4) 3_676 . . . ?
Cs12 O55 W12 Cs12 52.2(4) . . . 3_676 ?
Cs12 O55 W12 Cs8 -88.2(4) . . . 3_676 ?
Cs12 O55 W12 Cs8 -140.4(3) 3_676 . . 3_676 ?
Cs12 O55 W12 Cs13 -42.8(4) . . . . ?
Cs12 O55 W12 Cs13 -95.0(3) 3_676 . . . ?
Ru3 O49 W12 O55 144.8(8) . . . . ?
Cs12 O49 W12 O55 24.5(5) . . . . ?
Cs13 O49 W12 O55 -26.9(5) . . . . ?
Ru3 O49 W12 O56 -112.4(8) . . . . ?
Cs12 O49 W12 O56 127.4(4) . . . . ?
Cs13 O49 W12 O56 75.9(5) . . . . ?
Ru3 O49 W12 O52 45.4(8) . . . . ?
Cs12 O49 W12 O52 -74.8(4) . . . . ?
Cs13 O49 W12 O52 -126.3(5) . . . . ?
Ru3 O49 W12 O57 -31.3(16) . . . . ?
Cs12 O49 W12 O57 -151.5(10) . . . . ?
Cs13 O49 W12 O57 157.1(9) . . . . ?
Ru3 O49 W12 O53 -26.8(8) . . . . ?
Cs12 O49 W12 O53 -147.1(4) . . . . ?
Cs13 O49 W12 O53 161.5(5) . . . . ?
Ru3 O49 W12 Cs12 120.2(9) . . . . ?
Cs13 O49 W12 Cs12 -51.4(5) . . . . ?
Ru3 O49 W12 Cs12 80.1(8) . . . 3_676 ?
Cs12 O49 W12 Cs12 -40.2(5) . . . 3_676 ?
Cs13 O49 W12 Cs12 -91.6(5) . . . 3_676 ?
Ru3 O49 W12 Cs8 -154.4(9) . . . 3_676 ?
Cs12 O49 W12 Cs8 85.4(3) . . . 3_676 ?
Cs13 O49 W12 Cs8 34.0(4) . . . 3_676 ?
Ru3 O49 W12 Cs13 171.7(11) . . . . ?
Cs12 O49 W12 Cs13 51.4(5) . . . . ?
W16 O56 W12 O55 -110.7(9) . . . . ?
Cs8 O56 W12 O55 42.4(4) 3_676 . . . ?
W16 O56 W12 O49 146.4(9) . . . . ?
Cs8 O56 W12 O49 -60.5(4) 3_676 . . . ?
W16 O56 W12 O52 44.2(16) . . . . ?
Cs8 O56 W12 O52 -162.7(8) 3_676 . . . ?
W16 O56 W12 O57 -14.4(9) . . . . ?
Cs8 O56 W12 O57 138.7(4) 3_676 . . . ?
W16 O56 W12 O53 65.6(9) . . . . ?
Cs8 O56 W12 O53 -141.3(3) 3_676 . . . ?
W16 O56 W12 Cs12 -164.8(8) . . . . ?
Cs8 O56 W12 Cs12 -11.7(5) 3_676 . . . ?
W16 O56 W12 Cs12 -142.8(11) . . . 3_676 ?
Cs8 O56 W12 Cs12 10.3(16) 3_676 . . 3_676 ?
W16 O56 W12 Cs8 -153.1(11) . . . 3_676 ?
W16 O56 W12 Cs13 -175.5(10) . . . . ?
Cs8 O56 W12 Cs13 -22.4(3) 3_676 . . . ?
W11 O52 W12 O55 -169.3(5) . . . . ?
Cs12 O52 W12 O55 -27.6(6) 3_676 . . . ?
W11 O52 W12 O49 -66.9(5) . . . . ?
Cs12 O52 W12 O49 74.8(6) 3_676 . . . ?
W11 O52 W12 O56 35.6(12) . . . . ?
Cs12 O52 W12 O56 177.3(8) 3_676 . . . ?
W11 O52 W12 O57 94.3(5) . . . . ?
Cs12 O52 W12 O57 -124.0(5) 3_676 . . . ?
W11 O52 W12 O53 13.2(4) . . . . ?
Cs12 O52 W12 O53 154.9(6) 3_676 . . . ?
W11 O52 W12 Cs12 -119.5(5) . . . . ?
Cs12 O52 W12 Cs12 22.2(6) 3_676 . . . ?
W11 O52 W12 Cs12 -141.7(8) . . . 3_676 ?
W11 O52 W12 Cs8 -114.5(5) . . . 3_676 ?
Cs12 O52 W12 Cs8 27.2(9) 3_676 . . 3_676 ?
W11 O52 W12 Cs13 -100.6(5) . . . . ?
Cs12 O52 W12 Cs13 41.1(6) 3_676 . . . ?
W19 O57 W12 O55 124.8(9) . . . . ?
W19 O57 W12 O49 -59.1(15) . . . . ?
W19 O57 W12 O56 23.5(8) . . . . ?
W19 O57 W12 O52 -137.2(9) . . . . ?
W19 O57 W12 O53 -63.6(8) . . . . ?
W19 O57 W12 Cs12 159.9(7) . . . . ?
W19 O57 W12 Cs12 -167.1(8) . . . 3_676 ?
W19 O57 W12 Cs8 56.6(9) . . . 3_676 ?
W19 O57 W12 Cs13 80.9(12) . . . . ?
P2 O53 W12 O55 122(2) . . . . ?
W11 O53 W12 O55 -26(3) . . . . ?
P2 O53 W12 O49 -127.3(7) . . . . ?
W11 O53 W12 O49 85.3(3) . . . . ?
P2 O53 W12 O56 -33.7(6) . . . . ?
W11 O53 W12 O56 178.9(4) . . . . ?
P2 O53 W12 O52 137.8(7) . . . . ?
W11 O53 W12 O52 -9.6(3) . . . . ?
P2 O53 W12 O57 51.2(6) . . . . ?
W11 O53 W12 O57 -96.1(3) . . . . ?
P2 O53 W12 Cs12 -159.9(5) . . . . ?
W11 O53 W12 Cs12 52.8(4) . . . . ?
P2 O53 W12 Cs12 152.7(6) . . . 3_676 ?
W11 O53 W12 Cs12 5.3(3) . . . 3_676 ?
P2 O53 W12 Cs8 -65.9(7) . . . 3_676 ?
W11 O53 W12 Cs8 146.76(14) . . . 3_676 ?
P2 O53 W12 Cs13 -114.2(6) . . . . ?
W11 O53 W12 Cs13 98.5(3) . . . . ?
O15W Cs12 W12 O55 -89.3(9) . . . . ?
O43 Cs12 W12 O55 176.0(6) . . . . ?
O52 Cs12 W12 O55 64.2(11) 3_676 . . . ?
Cs13 Cs12 W12 O55 -98.3(6) . . . . ?
O49 Cs12 W12 O55 -149.6(6) . . . . ?
Cs12 Cs12 W12 O55 92.0(6) 3_676 . . . ?
O50 Cs12 W12 O55 -19.7(5) 3_676 . . . ?
O5W Cs12 W12 O55 -15.5(4) 3_676 . . . ?
O55 Cs12 W12 O55 117.0(5) 3_676 . . . ?
O43 Cs12 W12 O55 47.1(4) 3_676 . . . ?
O15W Cs12 W12 O49 60.3(8) . . . . ?
O43 Cs12 W12 O49 -34.4(4) . . . . ?
O52 Cs12 W12 O49 -146.2(13) 3_676 . . . ?
Cs13 Cs12 W12 O49 51.3(5) . . . . ?
O55 Cs12 W12 O49 149.6(6) . . . . ?
Cs12 Cs12 W12 O49 -118.4(7) 3_676 . . . ?
O50 Cs12 W12 O49 129.9(7) 3_676 . . . ?
O5W Cs12 W12 O49 134.1(5) 3_676 . . . ?
O55 Cs12 W12 O49 -93.4(5) 3_676 . . . ?
O43 Cs12 W12 O49 -163.3(5) 3_676 . . . ?
O15W Cs12 W12 O56 -8.0(9) . . . . ?
O43 Cs12 W12 O56 -102.7(5) . . . . ?
O52 Cs12 W12 O56 145.5(11) 3_676 . . . ?
Cs13 Cs12 W12 O56 -17.0(6) . . . . ?
O55 Cs12 W12 O56 81.3(5) . . . . ?
O49 Cs12 W12 O56 -68.3(5) . . . . ?
Cs12 Cs12 W12 O56 173.3(5) 3_676 . . . ?
O50 Cs12 W12 O56 61.6(6) 3_676 . . . ?
O5W Cs12 W12 O56 65.8(4) 3_676 . . . ?
O55 Cs12 W12 O56 -161.7(4) 3_676 . . . ?
O43 Cs12 W12 O56 128.4(4) 3_676 . . . ?
O15W Cs12 W12 O52 161.1(8) . . . . ?
O43 Cs12 W12 O52 66.3(4) . . . . ?
O52 Cs12 W12 O52 -45.5(12) 3_676 . . . ?
Cs13 Cs12 W12 O52 152.1(5) . . . . ?
O55 Cs12 W12 O52 -109.7(5) . . . . ?
O49 Cs12 W12 O52 100.7(5) . . . . ?
Cs12 Cs12 W12 O52 -17.7(5) 3_676 . . . ?
O50 Cs12 W12 O52 -129.4(6) 3_676 . . . ?
O5W Cs12 W12 O52 -125.2(4) 3_676 . . . ?
O55 Cs12 W12 O52 7.3(4) 3_676 . . . ?
O43 Cs12 W12 O52 -62.6(3) 3_676 . . . ?
O15W Cs12 W12 O57 -134.5(8) . . . . ?
O43 Cs12 W12 O57 130.7(5) . . . . ?
O52 Cs12 W12 O57 18.9(14) 3_676 . . . ?
Cs13 Cs12 W12 O57 -143.5(5) . . . . ?
O55 Cs12 W12 O57 -45.3(7) . . . . ?
O49 Cs12 W12 O57 165.1(5) . . . . ?
Cs12 Cs12 W12 O57 46.7(8) 3_676 . . . ?
O50 Cs12 W12 O57 -65.0(8) 3_676 . . . ?
O5W Cs12 W12 O57 -60.8(6) 3_676 . . . ?
O55 Cs12 W12 O57 71.7(7) 3_676 . . . ?
O43 Cs12 W12 O57 1.8(6) 3_676 . . . ?
O15W Cs12 W12 O53 101.5(8) . . . . ?
O43 Cs12 W12 O53 6.8(5) . . . . ?
O52 Cs12 W12 O53 -105.0(11) 3_676 . . . ?
Cs13 Cs12 W12 O53 92.5(5) . . . . ?
O55 Cs12 W12 O53 -169.2(4) . . . . ?
O49 Cs12 W12 O53 41.2(5) . . . . ?
Cs12 Cs12 W12 O53 -77.2(6) 3_676 . . . ?
O50 Cs12 W12 O53 171.1(4) 3_676 . . . ?
O5W Cs12 W12 O53 175.2(3) 3_676 . . . ?
O55 Cs12 W12 O53 -52.2(5) 3_676 . . . ?
O43 Cs12 W12 O53 -122.1(3) 3_676 . . . ?
O15W Cs12 W12 Cs12 178.7(11) . . . 3_676 ?
O43 Cs12 W12 Cs12 84.0(6) . . . 3_676 ?
O52 Cs12 W12 Cs12 -27.8(8) 3_676 . . 3_676 ?
Cs13 Cs12 W12 Cs12 169.7(8) . . . 3_676 ?
O55 Cs12 W12 Cs12 -92.0(6) . . . 3_676 ?
O49 Cs12 W12 Cs12 118.4(7) . . . 3_676 ?
O50 Cs12 W12 Cs12 -111.7(7) 3_676 . . 3_676 ?
O5W Cs12 W12 Cs12 -107.5(6) 3_676 . . 3_676 ?
O55 Cs12 W12 Cs12 25.0(3) 3_676 . . 3_676 ?
O43 Cs12 W12 Cs12 -44.9(4) 3_676 . . 3_676 ?
O15W Cs12 W12 Cs8 -16.7(7) . . . 3_676 ?
O43 Cs12 W12 Cs8 -111.5(3) . . . 3_676 ?
O52 Cs12 W12 Cs8 136.7(12) 3_676 . . 3_676 ?
Cs13 Cs12 W12 Cs8 -25.7(3) . . . 3_676 ?
O55 Cs12 W12 Cs8 72.5(4) . . . 3_676 ?
O49 Cs12 W12 Cs8 -77.1(4) . . . 3_676 ?
Cs12 Cs12 W12 Cs8 164.5(5) 3_676 . . 3_676 ?
O50 Cs12 W12 Cs8 52.8(5) 3_676 . . 3_676 ?
O5W Cs12 W12 Cs8 57.0(3) 3_676 . . 3_676 ?
O55 Cs12 W12 Cs8 -170.5(4) 3_676 . . 3_676 ?
O43 Cs12 W12 Cs8 119.7(3) 3_676 . . 3_676 ?
O15W Cs12 W12 Cs13 9.0(7) . . . . ?
O43 Cs12 W12 Cs13 -85.8(5) . . . . ?
O52 Cs12 W12 Cs13 162.5(14) 3_676 . . . ?
O55 Cs12 W12 Cs13 98.3(6) . . . . ?
O49 Cs12 W12 Cs13 -51.3(5) . . . . ?
Cs12 Cs12 W12 Cs13 -169.7(8) 3_676 . . . ?
O50 Cs12 W12 Cs13 78.6(6) 3_676 . . . ?
O5W Cs12 W12 Cs13 82.7(5) 3_676 . . . ?
O55 Cs12 W12 Cs13 -144.7(6) 3_676 . . . ?
O43 Cs12 W12 Cs13 145.4(5) 3_676 . . . ?
O15W Cs13 W12 O55 48.0(9) . . . . ?
O13W Cs13 W12 O55 -2(2) . . . . ?
Cs12 Cs13 W12 O55 59.5(5) . . . . ?
O42 Cs13 W12 O55 164.4(5) . . . . ?
Cs8 Cs13 W12 O55 -81.3(4) 3_676 . . . ?
O36 Cs13 W12 O55 -149.2(5) . . . . ?
O49 Cs13 W12 O55 151.3(6) . . . . ?
O38 Cs13 W12 O55 -55.8(5) 1_655 . . . ?
O29 Cs13 W12 O55 165.3(6) . . . . ?
O43 Cs13 W12 O55 112.7(4) . . . . ?
Ru3 Cs13 W12 O55 148.2(4) . . . . ?
Ru1 Cs13 W12 O55 179.5(4) . . . . ?
O15W Cs13 W12 O49 -103.2(11) . . . . ?
O13W Cs13 W12 O49 -153(2) . . . . ?
Cs12 Cs13 W12 O49 -91.7(6) . . . . ?
O42 Cs13 W12 O49 13.2(5) . . . . ?
Cs8 Cs13 W12 O49 127.4(6) 3_676 . . . ?
O36 Cs13 W12 O49 59.6(5) . . . . ?
O38 Cs13 W12 O49 152.9(7) 1_655 . . . ?
O29 Cs13 W12 O49 14.1(5) . . . . ?
O43 Cs13 W12 O49 -38.6(5) . . . . ?
Ru3 Cs13 W12 O49 -3.1(4) . . . . ?
Ru1 Cs13 W12 O49 28.2(4) . . . . ?
O15W Cs13 W12 O56 154.0(10) . . . . ?
O13W Cs13 W12 O56 104(2) . . . . ?
Cs12 Cs13 W12 O56 165.5(5) . . . . ?
O42 Cs13 W12 O56 -89.6(4) . . . . ?
Cs8 Cs13 W12 O56 24.6(3) 3_676 . . . ?
O36 Cs13 W12 O56 -43.2(4) . . . . ?
O49 Cs13 W12 O56 -102.8(5) . . . . ?
O38 Cs13 W12 O56 50.1(5) 1_655 . . . ?
O29 Cs13 W12 O56 -88.7(5) . . . . ?
O43 Cs13 W12 O56 -141.4(3) . . . . ?
Ru3 Cs13 W12 O56 -105.9(3) . . . . ?
Ru1 Cs13 W12 O56 -74.6(3) . . . . ?
O15W Cs13 W12 O52 -41.6(10) . . . . ?
O13W Cs13 W12 O52 -92(2) . . . . ?
Cs12 Cs13 W12 O52 -30.1(5) . . . . ?
O42 Cs13 W12 O52 74.7(4) . . . . ?
Cs8 Cs13 W12 O52 -171.0(3) 3_676 . . . ?
O36 Cs13 W12 O52 121.2(4) . . . . ?
O49 Cs13 W12 O52 61.6(6) . . . . ?
O38 Cs13 W12 O52 -145.5(5) 1_655 . . . ?
O29 Cs13 W12 O52 75.7(5) . . . . ?
O43 Cs13 W12 O52 23.0(4) . . . . ?
Ru3 Cs13 W12 O52 58.5(3) . . . . ?
Ru1 Cs13 W12 O52 89.8(4) . . . . ?
O15W Cs13 W12 O57 96.4(12) . . . . ?
O13W Cs13 W12 O57 46(3) . . . . ?
Cs12 Cs13 W12 O57 107.9(8) . . . . ?
O42 Cs13 W12 O57 -147.2(7) . . . . ?
Cs8 Cs13 W12 O57 -33.0(9) 3_676 . . . ?
O36 Cs13 W12 O57 -100.8(8) . . . . ?
O49 Cs13 W12 O57 -160.4(8) . . . . ?
O38 Cs13 W12 O57 -7.4(10) 1_655 . . . ?
O29 Cs13 W12 O57 -146.3(7) . . . . ?
O43 Cs13 W12 O57 161.1(7) . . . . ?
Ru3 Cs13 W12 O57 -163.5(7) . . . . ?
Ru1 Cs13 W12 O57 -132.1(7) . . . . ?
O15W Cs13 W12 O53 -124.0(9) . . . . ?
O13W Cs13 W12 O53 -174(2) . . . . ?
Cs12 Cs13 W12 O53 -112.5(4) . . . . ?
O42 Cs13 W12 O53 -7.7(4) . . . . ?
Cs8 Cs13 W12 O53 106.6(3) 3_676 . . . ?
O36 Cs13 W12 O53 38.7(5) . . . . ?
O49 Cs13 W12 O53 -20.8(6) . . . . ?
O38 Cs13 W12 O53 132.1(4) 1_655 . . . ?
O29 Cs13 W12 O53 -6.8(5) . . . . ?
O43 Cs13 W12 O53 -59.4(4) . . . . ?
Ru3 Cs13 W12 O53 -23.9(3) . . . . ?
Ru1 Cs13 W12 O53 7.4(4) . . . . ?
O15W Cs13 W12 Cs12 -11.5(9) . . . . ?
O13W Cs13 W12 Cs12 -62(2) . . . . ?
O42 Cs13 W12 Cs12 104.9(5) . . . . ?
Cs8 Cs13 W12 Cs12 -140.9(5) 3_676 . . . ?
O36 Cs13 W12 Cs12 151.3(6) . . . . ?
O49 Cs13 W12 Cs12 91.7(6) . . . . ?
O38 Cs13 W12 Cs12 -115.3(6) 1_655 . . . ?
O29 Cs13 W12 Cs12 105.8(6) . . . . ?
O43 Cs13 W12 Cs12 53.1(4) . . . . ?
Ru3 Cs13 W12 Cs12 88.6(4) . . . . ?
Ru1 Cs13 W12 Cs12 120.0(5) . . . . ?
O15W Cs13 W12 Cs12 -19.0(9) . . . 3_676 ?
O13W Cs13 W12 Cs12 -69(2) . . . 3_676 ?
Cs12 Cs13 W12 Cs12 -7.5(6) . . . 3_676 ?
O42 Cs13 W12 Cs12 97.4(4) . . . 3_676 ?
Cs8 Cs13 W12 Cs12 -148.3(3) 3_676 . . 3_676 ?
O36 Cs13 W12 Cs12 143.8(4) . . . 3_676 ?
O49 Cs13 W12 Cs12 84.2(5) . . . 3_676 ?
O38 Cs13 W12 Cs12 -122.8(5) 1_655 . . 3_676 ?
O29 Cs13 W12 Cs12 98.3(5) . . . 3_676 ?
O43 Cs13 W12 Cs12 45.7(3) . . . 3_676 ?
Ru3 Cs13 W12 Cs12 81.1(2) . . . 3_676 ?
Ru1 Cs13 W12 Cs12 112.5(3) . . . 3_676 ?
O15W Cs13 W12 Cs8 129.4(10) . . . 3_676 ?
O13W Cs13 W12 Cs8 79(2) . . . 3_676 ?
Cs12 Cs13 W12 Cs8 140.9(5) . . . 3_676 ?
O42 Cs13 W12 Cs8 -114.3(4) . . . 3_676 ?
O36 Cs13 W12 Cs8 -67.8(3) . . . 3_676 ?
O49 Cs13 W12 Cs8 -127.4(6) . . . 3_676 ?
O38 Cs13 W12 Cs8 25.5(3) 1_655 . . 3_676 ?
O29 Cs13 W12 Cs8 -113.3(5) . . . 3_676 ?
O43 Cs13 W12 Cs8 -166.0(4) . . . 3_676 ?
Ru3 Cs13 W12 Cs8 -130.5(3) . . . 3_676 ?
Ru1 Cs13 W12 Cs8 -99.2(3) . . . 3_676 ?
Cs7 O58 W13 O47 -102.6(4) 3_676 . . . ?
Cs7 O58 W13 O59 162.2(4) 3_676 . . . ?
Cs7 O58 W13 O60 -7.2(5) 3_676 . . . ?
Cs7 O58 W13 O61 77.7(4) 3_676 . . . ?
Cs7 O58 W13 O62 125(2) 3_676 . . . ?
Ru4 O47 W13 O58 -146.0(8) . . . . ?
Ru4 O47 W13 O59 -45.5(8) . . . . ?
Ru4 O47 W13 O60 112.5(8) . . . . ?
Ru4 O47 W13 O61 33.2(17) . . . . ?
Ru4 O47 W13 O62 27.7(8) . . . . ?
Ru4 O47 W13 Cs7 168.1(7) . . . 3_676 ?
W14 O59 W13 O58 171.5(5) . . . . ?
W14 O59 W13 O47 68.0(5) . . . . ?
W14 O59 W13 O60 -36.6(13) . . . . ?
W14 O59 W13 O61 -93.8(5) . . . . ?
W14 O59 W13 O62 -13.9(4) . . . . ?
W14 O59 W13 Cs7 -168.55(16) . . . 3_676 ?
W16 O60 W13 O58 109.4(9) . . . . ?
Cs7 O60 W13 O58 6.0(4) 3_676 . . . ?
W16 O60 W13 O47 -147.0(9) . . . . ?
Cs7 O60 W13 O47 109.6(3) 3_676 . . . ?
W16 O60 W13 O59 -42.4(16) . . . . ?
Cs7 O60 W13 O59 -145.8(8) 3_676 . . . ?
W16 O60 W13 O61 14.8(9) . . . . ?
Cs7 O60 W13 O61 -88.6(3) 3_676 . . . ?
W16 O60 W13 O62 -64.2(9) . . . . ?
Cs7 O60 W13 O62 -167.6(3) 3_676 . . . ?
W16 O60 W13 Cs7 103.4(10) . . . 3_676 ?
W20 O61 W13 O58 -114.9(8) . . . . ?
W20 O61 W13 O47 65.9(15) . . . . ?
W20 O61 W13 O59 146.0(8) . . . . ?
W20 O61 W13 O60 -14.9(8) . . . . ?
W20 O61 W13 O62 71.5(8) . . . . ?
W20 O61 W13 Cs7 -71.5(8) . . . 3_676 ?
P2 O62 W13 O58 -99(3) . . . . ?
W14 O62 W13 O58 48(3) . . . . ?
P2 O62 W13 O47 128.0(7) . . . . ?
W14 O62 W13 O47 -85.2(3) . . . . ?
P2 O62 W13 O59 -136.9(7) . . . . ?
W14 O62 W13 O59 9.9(3) . . . . ?
P2 O62 W13 O60 34.5(6) . . . . ?
W14 O62 W13 O60 -178.7(3) . . . . ?
P2 O62 W13 O61 -50.2(6) . . . . ?
W14 O62 W13 O61 96.5(3) . . . . ?
P2 O62 W13 Cs7 18.4(8) . . . 3_676 ?
W14 O62 W13 Cs7 165.14(8) . . . 3_676 ?
Cs7 O63 W14 O46 177.7(15) 3_576 . . . ?
Cs10 O63 W14 O46 24.2(4) 1_455 . . . ?
Cs7 O63 W14 O59 -88.4(15) 3_576 . . . ?
Cs10 O63 W14 O59 118.1(3) 1_455 . . . ?
Cs7 O63 W14 O64 82.1(15) 3_576 . . . ?
Cs10 O63 W14 O64 -71.3(3) 1_455 . . . ?
Cs7 O63 W14 O65 -2.9(16) 3_576 . . . ?
Cs10 O63 W14 O65 -156.3(3) 1_455 . . . ?
Cs7 O63 W14 O62 -58(4) 3_576 . . . ?
Cs10 O63 W14 O62 148(3) 1_455 . . . ?
Cs7 O63 W14 Cs10 153.5(16) 3_576 . . 1_455 ?
Cs7 O63 W14 Cs8 112.2(16) 3_576 . . 3_576 ?
Cs10 O63 W14 Cs8 -41.22(16) 1_455 . . 3_576 ?
Ru4 O46 W14 O63 146.7(8) . . . . ?
Cs10 O46 W14 O63 -32.0(5) 1_455 . . . ?
Ru4 O46 W14 O59 45.1(9) . . . . ?
Cs10 O46 W14 O59 -133.7(4) 1_455 . . . ?
Ru4 O46 W14 O64 -111.5(9) . . . . ?
Cs10 O46 W14 O64 69.7(4) 1_455 . . . ?
Ru4 O46 W14 O65 -31.8(16) . . . . ?
Cs10 O46 W14 O65 149.4(9) 1_455 . . . ?
Ru4 O46 W14 O62 -27.1(8) . . . . ?
Cs10 O46 W14 O62 154.2(4) 1_455 . . . ?
Ru4 O46 W14 Cs10 178.7(11) . . . 1_455 ?
Ru4 O46 W14 Cs8 -149.5(9) . . . 3_576 ?
Cs10 O46 W14 Cs8 31.8(3) 1_455 . . 3_576 ?
W13 O59 W14 O63 -170.2(5) . . . . ?
W13 O59 W14 O46 -66.6(5) . . . . ?
W13 O59 W14 O64 33.4(12) . . . . ?
W13 O59 W14 O65 93.8(5) . . . . ?
W13 O59 W14 O62 13.8(4) . . . . ?
W13 O59 W14 Cs10 -102.5(5) . . . 1_455 ?
W13 O59 W14 Cs8 -106.8(7) . . . 3_576 ?
W15 O64 W14 O63 -109.1(9) . . . . ?
Cs8 O64 W14 O63 44.1(5) 3_576 . . . ?
W15 O64 W14 O46 147.0(9) . . . . ?
Cs8 O64 W14 O46 -59.8(4) 3_576 . . . ?
W15 O64 W14 O59 47.3(15) . . . . ?
Cs8 O64 W14 O59 -159.5(8) 3_576 . . . ?
W15 O64 W14 O65 -13.1(9) . . . . ?
Cs8 O64 W14 O65 140.1(4) 3_576 . . . ?
W15 O64 W14 O62 66.1(9) . . . . ?
Cs8 O64 W14 O62 -140.7(4) 3_576 . . . ?
W15 O64 W14 Cs10 -170.7(9) . . . 1_455 ?
Cs8 O64 W14 Cs10 -17.5(2) 3_576 . . 1_455 ?
W15 O64 W14 Cs8 -153.2(11) . . . 3_576 ?
W17 O65 W14 O63 120.6(9) . . . . ?
W17 O65 W14 O46 -60.9(15) . . . . ?
W17 O65 W14 O59 -139.0(9) . . . . ?
W17 O65 W14 O64 20.4(9) . . . . ?
W17 O65 W14 O62 -65.7(8) . . . . ?
W17 O65 W14 Cs10 71.3(11) . . . 1_455 ?
W17 O65 W14 Cs8 49.4(9) . . . 3_576 ?
P2 O62 W14 O63 106(3) . . . . ?
W13 O62 W14 O63 -41(3) . . . . ?
P2 O62 W14 O46 -128.8(7) . . . . ?
W13 O62 W14 O46 84.3(3) . . . . ?
P2 O62 W14 O59 137.1(7) . . . . ?
W13 O62 W14 O59 -9.8(3) . . . . ?
P2 O62 W14 O64 -35.1(6) . . . . ?
W13 O62 W14 O64 178.0(3) . . . . ?
P2 O62 W14 O65 49.6(6) . . . . ?
W13 O62 W14 O65 -97.4(3) . . . . ?
P2 O62 W14 Cs10 -107.9(6) . . . 1_455 ?
W13 O62 W14 Cs10 105.2(3) . . . 1_455 ?
P2 O62 W14 Cs8 -64.0(6) . . . 3_576 ?
W13 O62 W14 Cs8 149.11(14) . . . 3_576 ?
Cs8 O66 W15 O64 17.6(4) 3_576 . . . ?
Cs8 O66 W15 O51 -79.7(4) 3_576 . . . ?
Cs8 O66 W15 O68 108.0(4) 3_576 . . . ?
Cs8 O66 W15 O67 -167.3(3) 3_576 . . . ?
Cs8 O66 W15 O69 151(5) 3_576 . . . ?
W14 O64 W15 O66 139.6(9) . . . . ?
Cs8 O64 W15 O66 -15.9(4) 3_576 . . . ?
W14 O64 W15 O51 -115.1(9) . . . . ?
Cs8 O64 W15 O51 89.4(3) 3_576 . . . ?
W14 O64 W15 O68 37.2(9) . . . . ?
Cs8 O64 W15 O68 -118.3(3) 3_576 . . . ?
W14 O64 W15 O67 -29.7(15) . . . . ?
Cs8 O64 W15 O67 174.8(7) 3_576 . . . ?
W14 O64 W15 O69 -37.5(9) . . . . ?
Cs8 O64 W15 O69 167.0(3) 3_576 . . . ?
W14 O64 W15 Cs8 155.5(10) . . . 3_576 ?
W11 O51 W15 O66 -144.5(9) . . . . ?
W11 O51 W15 O64 110.4(10) . . . . ?
W11 O51 W15 O68 19.3(15) . . . . ?
W11 O51 W15 O67 -42.9(9) . . . . ?
W11 O51 W15 O69 32.4(9) . . . . ?
W11 O51 W15 Cs8 167.1(9) . . . 3_576 ?
W17 O68 W15 O66 -177.4(5) . . . . ?
Cs1 O68 W15 O66 51.1(5) 3_576 . . . ?
W17 O68 W15 O64 -73.9(5) . . . . ?
Cs1 O68 W15 O64 154.6(5) 3_576 . . . ?
W17 O68 W15 O51 18.7(11) . . . . ?
Cs1 O68 W15 O51 -112.7(7) 3_576 . . . ?
W17 O68 W15 O67 81.5(5) . . . . ?
Cs1 O68 W15 O67 -50.0(5) 3_576 . . . ?
W17 O68 W15 O69 5.5(4) . . . . ?
Cs1 O68 W15 O69 -126.0(5) 3_576 . . . ?
W17 O68 W15 Cs8 -126.3(4) . . . 3_576 ?
Cs1 O68 W15 Cs8 102.2(4) 3_576 . . 3_576 ?
W18 O67 W15 O66 178.3(5) . . . . ?
Cs9 O67 W15 O66 51.3(4) 3_576 . . . ?
W18 O67 W15 O64 -12.3(12) . . . . ?
Cs9 O67 W15 O64 -139.3(7) 3_576 . . . ?
W18 O67 W15 O51 75.1(5) . . . . ?
Cs9 O67 W15 O51 -51.8(3) 3_576 . . . ?
W18 O67 W15 O68 -80.4(5) . . . . ?
Cs9 O67 W15 O68 152.7(4) 3_576 . . . ?
W18 O67 W15 O69 -4.4(5) . . . . ?
Cs9 O67 W15 O69 -131.4(3) 3_576 . . . ?
W18 O67 W15 Cs8 158.94(18) . . . 3_576 ?
Cs9 O67 W15 Cs8 32.0(7) 3_576 . . 3_576 ?
P2 O69 W15 O66 179(100) . . . . ?
W17 O69 W15 O66 -48(5) . . . . ?
W18 O69 W15 O66 45(5) . . . . ?
P2 O69 W15 O64 -47.0(6) . . . . ?
W17 O69 W15 O64 86.4(3) . . . . ?
W18 O69 W15 O64 179.4(3) . . . . ?
P2 O69 W15 O51 48.9(6) . . . . ?
W17 O69 W15 O51 -177.7(4) . . . . ?
W18 O69 W15 O51 -84.7(3) . . . . ?
P2 O69 W15 O68 -137.3(6) . . . . ?
W17 O69 W15 O68 -3.9(3) . . . . ?
W18 O69 W15 O68 89.1(3) . . . . ?
P2 O69 W15 O67 136.6(6) . . . . ?
W17 O69 W15 O67 -90.0(3) . . . . ?
W18 O69 W15 O67 3.0(3) . . . . ?
P2 O69 W15 Cs8 -31.8(7) . . . 3_576 ?
W17 O69 W15 Cs8 101.6(3) . . . 3_576 ?
W18 O69 W15 Cs8 -165.43(7) . . . 3_576 ?
Cs8 O70 W16 O71 104.7(4) 3_676 . . . ?
Cs7 O70 W16 O71 -133.0(3) 3_676 . . . ?
Cs8 O70 W16 O56 13.5(4) 3_676 . . . ?
Cs7 O70 W16 O56 135.8(3) 3_676 . . . ?
Cs8 O70 W16 O60 -82.1(4) 3_676 . . . ?
Cs7 O70 W16 O60 40.2(4) 3_676 . . . ?
Cs8 O70 W16 O72 -169.6(3) 3_676 . . . ?
Cs7 O70 W16 O72 -47.4(4) 3_676 . . . ?
Cs8 O70 W16 O73 167(5) 3_676 . . . ?
Cs7 O70 W16 O73 -71(5) 3_676 . . . ?
Cs7 O70 W16 Cs8 122.3(4) 3_676 . . 3_676 ?
Cs8 O70 W16 Cs7 -122.3(4) 3_676 . . 3_676 ?
W19 O71 W16 O70 -177.5(5) . . . . ?
Cs1 O71 W16 O70 33.8(6) 3_676 . . . ?
W19 O71 W16 O56 -73.2(5) . . . . ?
Cs1 O71 W16 O56 138.1(5) 3_676 . . . ?
W19 O71 W16 O60 16.9(11) . . . . ?
Cs1 O71 W16 O60 -131.9(7) 3_676 . . . ?
W19 O71 W16 O72 82.5(5) . . . . ?
Cs1 O71 W16 O72 -66.2(5) 3_676 . . . ?
W19 O71 W16 O73 6.0(4) . . . . ?
Cs1 O71 W16 O73 -142.7(6) 3_676 . . . ?
W19 O71 W16 Cs8 -122.3(4) . . . 3_676 ?
Cs1 O71 W16 Cs8 89.0(5) 3_676 . . 3_676 ?
W19 O71 W16 Cs7 130.7(3) . . . 3_676 ?
Cs1 O71 W16 Cs7 -18.0(7) 3_676 . . 3_676 ?
W12 O56 W16 O70 140.6(9) . . . . ?
Cs8 O56 W16 O70 -13.6(4) 3_676 . . . ?
W12 O56 W16 O71 37.5(9) . . . . ?
Cs8 O56 W16 O71 -116.7(3) 3_676 . . . ?
W12 O56 W16 O60 -114.8(9) . . . . ?
Cs8 O56 W16 O60 91.1(3) 3_676 . . . ?
W12 O56 W16 O72 -32.2(15) . . . . ?
Cs8 O56 W16 O72 173.6(7) 3_676 . . . ?
W12 O56 W16 O73 -37.6(9) . . . . ?
Cs8 O56 W16 O73 168.2(3) 3_676 . . . ?
W12 O56 W16 Cs8 154.2(11) . . . 3_676 ?
W12 O56 W16 Cs7 -167.7(7) . . . 3_676 ?
Cs8 O56 W16 Cs7 38.1(4) 3_676 . . 3_676 ?
W13 O60 W16 O70 -140.9(9) . . . . ?
Cs7 O60 W16 O70 -35.3(4) 3_676 . . . ?
W13 O60 W16 O71 24.7(15) . . . . ?
Cs7 O60 W16 O71 130.3(7) 3_676 . . . ?
W13 O60 W16 O56 113.8(9) . . . . ?
Cs7 O60 W16 O56 -140.6(3) 3_676 . . . ?
W13 O60 W16 O72 -40.5(9) . . . . ?
Cs7 O60 W16 O72 65.0(3) 3_676 . . . ?
W13 O60 W16 O73 35.5(9) . . . . ?
Cs7 O60 W16 O73 141.1(3) 3_676 . . . ?
W13 O60 W16 Cs8 166.7(9) . . . 3_676 ?
Cs7 O60 W16 Cs8 -87.73(14) 3_676 . . 3_676 ?
W13 O60 W16 Cs7 -105.6(10) . . . 3_676 ?
W20 O72 W16 O70 177.9(5) . . . . ?
Cs6 O72 W16 O70 -35.8(7) 3_676 . . . ?
Cs7 O72 W16 O70 40.2(4) 3_676 . . . ?
W20 O72 W16 O71 -79.9(5) . . . . ?
Cs6 O72 W16 O71 66.5(6) 3_676 . . . ?
Cs7 O72 W16 O71 142.5(3) 3_676 . . . ?
W20 O72 W16 O56 -9.2(12) . . . . ?
Cs6 O72 W16 O56 137.1(7) 3_676 . . . ?
Cs7 O72 W16 O56 -146.9(8) 3_676 . . . ?
W20 O72 W16 O60 74.9(5) . . . . ?
Cs6 O72 W16 O60 -138.8(6) 3_676 . . . ?
Cs7 O72 W16 O60 -62.7(3) 3_676 . . . ?
W20 O72 W16 O73 -3.7(4) . . . . ?
Cs6 O72 W16 O73 142.6(7) 3_676 . . . ?
Cs7 O72 W16 O73 -141.3(3) 3_676 . . . ?
W20 O72 W16 Cs8 159.66(19) . . . 3_676 ?
Cs6 O72 W16 Cs8 -54.0(10) 3_676 . . 3_676 ?
Cs7 O72 W16 Cs8 22.0(6) 3_676 . . 3_676 ?
W20 O72 W16 Cs7 137.7(5) . . . 3_676 ?
Cs6 O72 W16 Cs7 -76.0(5) 3_676 . . 3_676 ?
P2 O73 W16 O70 160(5) . . . . ?
W19 O73 W16 O70 -67(5) . . . . ?
W20 O73 W16 O70 27(5) . . . . ?
P2 O73 W16 O71 -136.8(6) . . . . ?
W19 O73 W16 O71 -4.3(3) . . . . ?
W20 O73 W16 O71 89.4(3) . . . . ?
P2 O73 W16 O56 -46.1(6) . . . . ?
W19 O73 W16 O56 86.5(3) . . . . ?
W20 O73 W16 O56 -179.8(4) . . . . ?
P2 O73 W16 O60 48.4(6) . . . . ?
W19 O73 W16 O60 -179.1(3) . . . . ?
W20 O73 W16 O60 -85.4(3) . . . . ?
P2 O73 W16 O72 136.4(6) . . . . ?
W19 O73 W16 O72 -91.1(3) . . . . ?
W20 O73 W16 O72 2.6(3) . . . . ?
P2 O73 W16 Cs8 -33.6(7) . . . 3_676 ?
W19 O73 W16 Cs8 98.9(3) . . . 3_676 ?
W20 O73 W16 Cs8 -167.41(7) . . . 3_676 ?
P2 O73 W16 Cs7 92.0(6) . . . 3_676 ?
W19 O73 W16 Cs7 -135.49(14) . . . 3_676 ?
W20 O73 W16 Cs7 -41.8(3) . . . 3_676 ?
Cs1 O74 W17 O65 120.2(3) 3_576 . . . ?
Cs1 O74 W17 O76 -144.3(3) 3_576 . . . ?
Cs1 O74 W17 O75 -52.6(4) 3_576 . . . ?
Cs1 O74 W17 O68 33.8(4) 3_576 . . . ?
Cs1 O74 W17 O69 -16(3) 3_576 . . . ?
Cs1 O74 W17 Cs11 -94.9(3) 3_576 . . 2_655 ?
W14 O65 W17 O74 -142.0(8) . . . . ?
W14 O65 W17 O76 116.5(9) . . . . ?
W14 O65 W17 O75 22.8(14) . . . . ?
W14 O65 W17 O68 -46.1(9) . . . . ?
W14 O65 W17 O69 31.5(8) . . . . ?
W14 O65 W17 Cs1 -82.7(9) . . . 3_576 ?
W14 O65 W17 Cs11 113.6(8) . . . 2_655 ?
W20 O76 W17 O74 -144.6(11) . . . . ?
Cs11 O76 W17 O74 76.0(5) 2_655 . . . ?
W20 O76 W17 O65 -38.4(11) . . . . ?
Cs11 O76 W17 O65 -177.8(4) 2_655 . . . ?
W20 O76 W17 O75 113.8(11) . . . . ?
Cs11 O76 W17 O75 -25.6(4) 2_655 . . . ?
W20 O76 W17 O68 42(2) . . . . ?
Cs11 O76 W17 O68 -97.7(12) 2_655 . . . ?
W20 O76 W17 O69 42.6(11) . . . . ?
Cs11 O76 W17 O69 -96.8(4) 2_655 . . . ?
W20 O76 W17 Cs1 166.8(8) . . . 3_576 ?
Cs11 O76 W17 Cs1 27.4(6) 2_655 . . 3_576 ?
W20 O76 W17 Cs11 139.4(13) . . . 2_655 ?
W18 O75 W17 O74 164.0(6) . . . . ?
Cs11 O75 W17 O74 -72.0(5) 2_655 . . . ?
Cs1 O75 W17 O74 45.5(4) 3_576 . . . ?
W18 O75 W17 O65 -1.1(11) . . . . ?
Cs11 O75 W17 O65 123.0(7) 2_655 . . . ?
Cs1 O75 W17 O65 -119.5(7) 3_576 . . . ?
W18 O75 W17 O76 -95.5(6) . . . . ?
Cs11 O75 W17 O76 28.5(4) 2_655 . . . ?
Cs1 O75 W17 O76 146.0(3) 3_576 . . . ?
W18 O75 W17 O68 67.8(6) . . . . ?
Cs11 O75 W17 O68 -168.2(4) 2_655 . . . ?
Cs1 O75 W17 O68 -50.7(3) 3_576 . . . ?
W18 O75 W17 O69 -10.2(5) . . . . ?
Cs11 O75 W17 O69 113.8(4) 2_655 . . . ?
Cs1 O75 W17 O69 -128.7(3) 3_576 . . . ?
W18 O75 W17 Cs1 118.5(6) . . . 3_576 ?
Cs11 O75 W17 Cs1 -117.5(4) 2_655 . . 3_576 ?
W18 O75 W17 Cs11 -124.0(7) . . . 2_655 ?
Cs1 O75 W17 Cs11 117.5(4) 3_576 . . 2_655 ?
W15 O68 W17 O74 -178.5(5) . . . . ?
Cs1 O68 W17 O74 -35.9(4) 3_576 . . . ?
W15 O68 W17 O65 76.4(5) . . . . ?
Cs1 O68 W17 O65 -140.9(3) 3_576 . . . ?
W15 O68 W17 O76 -4.8(15) . . . . ?
Cs1 O68 W17 O76 137.8(11) 3_576 . . . ?
W15 O68 W17 O75 -77.5(5) . . . . ?
Cs1 O68 W17 O75 65.1(3) 3_576 . . . ?
W15 O68 W17 O69 -5.8(4) . . . . ?
Cs1 O68 W17 O69 136.9(3) 3_576 . . . ?
W15 O68 W17 Cs1 -142.6(6) . . . 3_576 ?
W15 O68 W17 Cs11 -88.2(6) . . . 2_655 ?
Cs1 O68 W17 Cs11 54.4(4) 3_576 . . 2_655 ?
P2 O69 W17 O74 -170(2) . . . . ?
W18 O69 W17 O74 -31(3) . . . . ?
W15 O69 W17 O74 55(3) . . . . ?
P2 O69 W17 O65 52.2(6) . . . . ?
W18 O69 W17 O65 -168.9(4) . . . . ?
W15 O69 W17 O65 -82.8(3) . . . . ?
P2 O69 W17 O76 -41.0(6) . . . . ?
W18 O69 W17 O76 97.9(3) . . . . ?
W15 O69 W17 O76 -176.0(3) . . . . ?
P2 O69 W17 O75 -132.2(7) . . . . ?
W18 O69 W17 O75 6.8(3) . . . . ?
W15 O69 W17 O75 92.9(3) . . . . ?
P2 O69 W17 O68 138.7(6) . . . . ?
W18 O69 W17 O68 -82.3(3) . . . . ?
W15 O69 W17 O68 3.7(3) . . . . ?
P2 O69 W17 Cs1 175.2(5) . . . 3_576 ?
W18 O69 W17 Cs1 -45.9(3) . . . 3_576 ?
W15 O69 W17 Cs1 40.2(3) . . . 3_576 ?
P2 O69 W17 Cs11 -91.8(6) . . . 2_655 ?
W18 O69 W17 Cs11 47.1(3) . . . 2_655 ?
W15 O69 W17 Cs11 133.2(2) . . . 2_655 ?
Cs2 O77 W18 O54 -135.1(8) 3_576 . . . ?
Cs4 O77 W18 O54 91.6(4) 3_676 . . . ?
Cs2 O77 W18 O67 -45.9(9) 3_576 . . . ?
Cs4 O77 W18 O67 -179.2(4) 3_676 . . . ?
Cs2 O77 W18 O75 43.5(9) 3_576 . . . ?
Cs4 O77 W18 O75 -89.8(4) 3_676 . . . ?
Cs2 O77 W18 O78 133.8(8) 3_576 . . . ?
Cs4 O77 W18 O78 0.5(4) 3_676 . . . ?
Cs2 O77 W18 O69 33(4) 3_576 . . . ?
Cs4 O77 W18 O69 -100(4) 3_676 . . . ?
Cs2 O77 W18 Cs11 86.1(8) 3_576 . . 2_655 ?
Cs4 O77 W18 Cs11 -47.1(3) 3_676 . . 2_655 ?
Cs2 O77 W18 Cs4 133.3(10) 3_576 . . 3_676 ?
W11 O54 W18 O77 145.1(8) . . . . ?
W11 O54 W18 O67 44.4(8) . . . . ?
W11 O54 W18 O75 -32.0(13) . . . . ?
W11 O54 W18 O78 -115.9(8) . . . . ?
W11 O54 W18 O69 -33.6(8) . . . . ?
W11 O54 W18 Cs11 -119.5(7) . . . 2_655 ?
W11 O54 W18 Cs4 -166.0(7) . . . 3_676 ?
W15 O67 W18 O77 178.3(5) . . . . ?
Cs9 O67 W18 O77 -57.0(4) 3_576 . . . ?
W15 O67 W18 O54 -77.2(5) . . . . ?
Cs9 O67 W18 O54 47.5(4) 3_576 . . . ?
W15 O67 W18 O75 75.3(5) . . . . ?
Cs9 O67 W18 O75 -160.0(4) 3_576 . . . ?
W15 O67 W18 O78 -0.8(14) . . . . ?
Cs9 O67 W18 O78 123.9(10) 3_576 . . . ?
W15 O67 W18 O69 4.5(5) . . . . ?
Cs9 O67 W18 O69 129.2(4) 3_576 . . . ?
W15 O67 W18 Cs11 88.5(6) . . . 2_655 ?
Cs9 O67 W18 Cs11 -146.8(2) 3_576 . . 2_655 ?
W15 O67 W18 Cs4 177.16(6) . . . 3_676 ?
Cs9 O67 W18 Cs4 -58.2(6) 3_576 . . 3_676 ?
W17 O75 W18 O77 -168.8(5) . . . . ?
Cs11 O75 W18 O77 65.9(5) 2_655 . . . ?
Cs1 O75 W18 O77 -67.8(5) 3_576 . . . ?
W17 O75 W18 O54 8.4(11) . . . . ?
Cs11 O75 W18 O54 -117.0(7) 2_655 . . . ?
Cs1 O75 W18 O54 109.3(7) 3_576 . . . ?
W17 O75 W18 O67 -67.8(6) . . . . ?
Cs11 O75 W18 O67 166.8(4) 2_655 . . . ?
Cs1 O75 W18 O67 33.1(4) 3_576 . . . ?
W17 O75 W18 O78 92.4(6) . . . . ?
Cs11 O75 W18 O78 -32.9(4) 2_655 . . . ?
Cs1 O75 W18 O78 -166.7(4) 3_576 . . . ?
W17 O75 W18 O69 10.1(5) . . . . ?
Cs11 O75 W18 O69 -115.3(4) 2_655 . . . ?
Cs1 O75 W18 O69 111.0(4) 3_576 . . . ?
W17 O75 W18 Cs11 125.3(7) . . . 2_655 ?
Cs1 O75 W18 Cs11 -133.8(5) 3_576 . . 2_655 ?
W17 O75 W18 Cs4 142.8(5) . . . 3_676 ?
Cs11 O75 W18 Cs4 17.4(3) 2_655 . . 3_676 ?
Cs1 O75 W18 Cs4 -116.3(3) 3_576 . . 3_676 ?
W19 O78 W18 O77 141.8(12) . . . . ?
Cs11 O78 W18 O77 -71.9(5) 2_655 . . . ?
Cs4 O78 W18 O77 -0.4(4) 3_676 . . . ?
W19 O78 W18 O54 36.9(12) . . . . ?
Cs11 O78 W18 O54 -176.9(4) 2_655 . . . ?
Cs4 O78 W18 O54 -105.4(3) 3_676 . . . ?
W19 O78 W18 O67 -39.1(19) . . . . ?
Cs11 O78 W18 O67 107.2(11) 2_655 . . . ?
Cs4 O78 W18 O67 178.6(9) 3_676 . . . ?
W19 O78 W18 O75 -115.0(12) . . . . ?
Cs11 O78 W18 O75 31.3(4) 2_655 . . . ?
Cs4 O78 W18 O75 102.8(3) 3_676 . . . ?
W19 O78 W18 O69 -44.3(11) . . . . ?
Cs11 O78 W18 O69 101.9(4) 2_655 . . . ?
Cs4 O78 W18 O69 173.4(3) 3_676 . . . ?
W19 O78 W18 Cs11 -146.2(13) . . . 2_655 ?
Cs4 O78 W18 Cs11 71.5(3) 3_676 . . 2_655 ?
W19 O78 W18 Cs4 142.3(13) . . . 3_676 ?
Cs11 O78 W18 Cs4 -71.5(3) 2_655 . . 3_676 ?
P2 O69 W18 O77 142(3) . . . . ?
W17 O69 W18 O77 4(4) . . . . ?
W15 O69 W18 O77 -83(4) . . . . ?
P2 O69 W18 O54 -49.4(6) . . . . ?
W17 O69 W18 O54 172.3(4) . . . . ?
W15 O69 W18 O54 85.2(3) . . . . ?
P2 O69 W18 O67 -137.5(6) . . . . ?
W17 O69 W18 O67 84.1(4) . . . . ?
W15 O69 W18 O67 -3.0(3) . . . . ?
P2 O69 W18 O75 131.4(7) . . . . ?
W17 O69 W18 O75 -6.9(3) . . . . ?
W15 O69 W18 O75 -94.0(3) . . . . ?
P2 O69 W18 O78 40.6(6) . . . . ?
W17 O69 W18 O78 -97.7(3) . . . . ?
W15 O69 W18 O78 175.1(3) . . . . ?
P2 O69 W18 Cs11 89.7(6) . . . 2_655 ?
W17 O69 W18 Cs11 -48.7(3) . . . 2_655 ?
W15 O69 W18 Cs11 -135.8(2) . . . 2_655 ?
P2 O69 W18 Cs4 47.7(7) . . . 3_676 ?
W17 O69 W18 Cs4 -90.7(3) . . . 3_676 ?
W15 O69 W18 Cs4 -177.80(3) . . . 3_676 ?
Cs4 O79 W19 O57 -95.5(4) 3_676 . . . ?
Cs1 O79 W19 O57 108.2(4) 3_676 . . . ?
Cs4 O79 W19 O78 0.4(4) 3_676 . . . ?
Cs1 O79 W19 O78 -155.9(3) 3_676 . . . ?
Cs4 O79 W19 O80 91.6(4) 3_676 . . . ?
Cs1 O79 W19 O80 -64.7(4) 3_676 . . . ?
Cs4 O79 W19 O71 177.7(4) 3_676 . . . ?
Cs1 O79 W19 O71 21.4(4) 3_676 . . . ?
Cs4 O79 W19 O73 122(2) 3_676 . . . ?
Cs1 O79 W19 O73 -35(3) 3_676 . . . ?
Cs4 O79 W19 Cs11 49.8(3) 3_676 . . 2_655 ?
Cs1 O79 W19 Cs11 -106.5(3) 3_676 . . 2_655 ?
Cs1 O79 W19 Cs4 -156.3(6) 3_676 . . 3_676 ?
Cs4 O79 W19 Cs1 156.3(6) 3_676 . . 3_676 ?
W12 O57 W19 O79 -145.9(8) . . . . ?
W12 O57 W19 O78 112.6(8) . . . . ?
W12 O57 W19 O80 19.1(14) . . . . ?
W12 O57 W19 O71 -49.2(8) . . . . ?
W12 O57 W19 O73 28.6(8) . . . . ?
W12 O57 W19 Cs11 117.3(8) . . . 2_655 ?
W12 O57 W19 Cs4 165.4(7) . . . 3_676 ?
W12 O57 W19 Cs1 -93.3(8) . . . 3_676 ?
W18 O78 W19 O79 -142.9(12) . . . . ?
Cs11 O78 W19 O79 70.6(4) 2_655 . . . ?
Cs4 O78 W19 O79 -0.3(4) 3_676 . . . ?
W18 O78 W19 O57 -36.7(12) . . . . ?
Cs11 O78 W19 O57 176.7(4) 2_655 . . . ?
Cs4 O78 W19 O57 105.8(3) 3_676 . . . ?
W18 O78 W19 O80 115.5(12) . . . . ?
Cs11 O78 W19 O80 -31.1(4) 2_655 . . . ?
Cs4 O78 W19 O80 -102.0(3) 3_676 . . . ?
W18 O78 W19 O71 46(2) . . . . ?
Cs11 O78 W19 O71 -101.0(12) 2_655 . . . ?
Cs4 O78 W19 O71 -172.0(10) 3_676 . . . ?
W18 O78 W19 O73 44.9(12) . . . . ?
Cs11 O78 W19 O73 -101.7(4) 2_655 . . . ?
Cs4 O78 W19 O73 -172.6(3) 3_676 . . . ?
W18 O78 W19 Cs11 146.5(13) . . . 2_655 ?
Cs4 O78 W19 Cs11 -70.9(3) 3_676 . . 2_655 ?
W18 O78 W19 Cs4 -142.5(13) . . . 3_676 ?
Cs11 O78 W19 Cs4 70.9(3) 2_655 . . 3_676 ?
W18 O78 W19 Cs1 -174.5(8) . . . 3_676 ?
Cs11 O78 W19 Cs1 39.0(5) 2_655 . . 3_676 ?
Cs4 O78 W19 Cs1 -32.0(5) 3_676 . . 3_676 ?
W20 O80 W19 O79 165.6(5) . . . . ?
Cs11 O80 W19 O79 -65.6(5) 2_655 . . . ?
W20 O80 W19 O57 0.3(11) . . . . ?
Cs11 O80 W19 O57 129.2(7) 2_655 . . . ?
W20 O80 W19 O78 -94.2(6) . . . . ?
Cs11 O80 W19 O78 34.6(4) 2_655 . . . ?
W20 O80 W19 O71 68.7(5) . . . . ?
Cs11 O80 W19 O71 -162.5(4) 2_655 . . . ?
W20 O80 W19 O73 -9.6(5) . . . . ?
Cs11 O80 W19 O73 119.2(4) 2_655 . . . ?
W20 O80 W19 Cs11 -128.8(7) . . . 2_655 ?
W20 O80 W19 Cs4 -146.7(5) . . . 3_676 ?
Cs11 O80 W19 Cs4 -17.9(4) 2_655 . . 3_676 ?
W20 O80 W19 Cs1 120.7(5) . . . 3_676 ?
Cs11 O80 W19 Cs1 -110.5(4) 2_655 . . 3_676 ?
W16 O71 W19 O79 -178.6(5) . . . . ?
Cs1 O71 W19 O79 -20.9(4) 3_676 . . . ?
W16 O71 W19 O57 76.6(5) . . . . ?
Cs1 O71 W19 O57 -125.7(3) 3_676 . . . ?
W16 O71 W19 O78 -6.9(15) . . . . ?
Cs1 O71 W19 O78 150.7(10) 3_676 . . . ?
W16 O71 W19 O80 -77.5(5) . . . . ?
Cs1 O71 W19 O80 80.1(3) 3_676 . . . ?
W16 O71 W19 O73 -6.3(4) . . . . ?
Cs1 O71 W19 O73 151.4(3) 3_676 . . . ?
W16 O71 W19 Cs11 -93.7(5) . . . 2_655 ?
Cs1 O71 W19 Cs11 64.0(4) 3_676 . . 2_655 ?
W16 O71 W19 Cs4 -175.73(11) . . . 3_676 ?
Cs1 O71 W19 Cs4 -18.1(5) 3_676 . . 3_676 ?
W16 O71 W19 Cs1 -157.7(6) . . . 3_676 ?
P2 O73 W19 O79 -163(2) . . . . ?
W20 O73 W19 O79 -25(3) . . . . ?
W16 O73 W19 O79 61(2) . . . . ?
P2 O73 W19 O57 52.9(6) . . . . ?
W20 O73 W19 O57 -168.8(4) . . . . ?
W16 O73 W19 O57 -82.4(3) . . . . ?
P2 O73 W19 O78 -40.8(6) . . . . ?
W20 O73 W19 O78 97.5(3) . . . . ?
W16 O73 W19 O78 -176.1(3) . . . . ?
P2 O73 W19 O80 -131.8(6) . . . . ?
W20 O73 W19 O80 6.5(3) . . . . ?
W16 O73 W19 O80 92.9(3) . . . . ?
P2 O73 W19 O71 139.5(6) . . . . ?
W20 O73 W19 O71 -82.3(3) . . . . ?
W16 O73 W19 O71 4.1(3) . . . . ?
P2 O73 W19 Cs11 -92.4(6) . . . 2_655 ?
W20 O73 W19 Cs11 45.9(3) . . . 2_655 ?
W16 O73 W19 Cs11 132.3(2) . . . 2_655 ?
P2 O73 W19 Cs4 -49.5(7) . . . 3_676 ?
W20 O73 W19 Cs4 88.8(3) . . . 3_676 ?
W16 O73 W19 Cs4 175.18(5) . . . 3_676 ?
P2 O73 W19 Cs1 165.8(4) . . . 3_676 ?
W20 O73 W19 Cs1 -55.9(3) . . . 3_676 ?
W16 O73 W19 Cs1 30.5(3) . . . 3_676 ?
Cs6 O81 W20 O61 -111.4(4) 3_676 . . . ?
Cs3 O81 W20 O61 20.2(7) 3_675 . . . ?
Cs6 O81 W20 O72 -21.8(5) 3_676 . . . ?
Cs3 O81 W20 O72 109.8(6) 3_675 . . . ?
Cs6 O81 W20 O76 157.1(4) 3_676 . . . ?
Cs3 O81 W20 O76 -71.3(6) 3_675 . . . ?
Cs6 O81 W20 O80 67.1(4) 3_676 . . . ?
Cs3 O81 W20 O80 -161.3(5) 3_675 . . . ?
Cs6 O81 W20 O73 46(3) 3_676 . . . ?
Cs3 O81 W20 O73 178(17) 3_675 . . . ?
Cs6 O81 W20 Cs11 105.5(4) 3_676 . . 2_655 ?
Cs3 O81 W20 Cs11 -122.9(6) 3_675 . . 2_655 ?
Cs3 O81 W20 Cs6 131.6(8) 3_675 . . 3_676 ?
W13 O61 W20 O81 140.1(8) . . . . ?
W13 O61 W20 O72 41.0(8) . . . . ?
W13 O61 W20 O76 -121.6(8) . . . . ?
W13 O61 W20 O80 -36.9(13) . . . . ?
W13 O61 W20 O73 -37.4(8) . . . . ?
W13 O61 W20 Cs11 -119.0(8) . . . 2_655 ?
W13 O61 W20 Cs6 94.4(8) . . . 3_676 ?
W16 O72 W20 O81 177.5(5) . . . . ?
Cs6 O72 W20 O81 17.4(4) 3_676 . . . ?
Cs7 O72 W20 O81 -66.7(5) 3_676 . . . ?
W16 O72 W20 O61 -77.2(5) . . . . ?
Cs6 O72 W20 O61 122.7(3) 3_676 . . . ?
Cs7 O72 W20 O61 38.6(5) 3_676 . . . ?
W16 O72 W20 O76 1.2(15) . . . . ?
Cs6 O72 W20 O76 -158.9(11) 3_676 . . . ?
Cs7 O72 W20 O76 117.0(11) 3_676 . . . ?
W16 O72 W20 O80 74.4(5) . . . . ?
Cs6 O72 W20 O80 -85.7(3) 3_676 . . . ?
Cs7 O72 W20 O80 -169.8(5) 3_676 . . . ?
W16 O72 W20 O73 3.8(4) . . . . ?
Cs6 O72 W20 O73 -156.3(3) 3_676 . . . ?
Cs7 O72 W20 O73 119.6(5) 3_676 . . . ?
W16 O72 W20 Cs11 87.6(6) . . . 2_655 ?
Cs6 O72 W20 Cs11 -72.5(4) 3_676 . . 2_655 ?
Cs7 O72 W20 Cs11 -156.7(3) 3_676 . . 2_655 ?
W16 O72 W20 Cs6 160.1(6) . . . 3_676 ?
Cs7 O72 W20 Cs6 -84.1(4) 3_676 . . 3_676 ?
W17 O76 W20 O81 143.7(11) . . . . ?
Cs11 O76 W20 O81 -76.3(4) 2_655 . . . ?
W17 O76 W20 O61 38.1(11) . . . . ?
Cs11 O76 W20 O61 178.1(4) 2_655 . . . ?
W17 O76 W20 O72 -40(2) . . . . ?
Cs11 O76 W20 O72 100.0(12) 2_655 . . . ?
W17 O76 W20 O80 -113.0(11) . . . . ?
Cs11 O76 W20 O80 27.0(4) 2_655 . . . ?
W17 O76 W20 O73 -42.5(11) . . . . ?
Cs11 O76 W20 O73 97.4(4) 2_655 . . . ?
W17 O76 W20 Cs11 -140.0(12) . . . 2_655 ?
W17 O76 W20 Cs6 167.1(8) . . . 3_676 ?
Cs11 O76 W20 Cs6 -53.0(5) 2_655 . . 3_676 ?
W19 O80 W20 O81 -167.9(5) . . . . ?
Cs11 O80 W20 O81 65.6(5) 2_655 . . . ?
W19 O80 W20 O61 9.1(11) . . . . ?
Cs11 O80 W20 O61 -117.4(7) 2_655 . . . ?
W19 O80 W20 O72 -68.9(6) . . . . ?
Cs11 O80 W20 O72 164.6(5) 2_655 . . . ?
W19 O80 W20 O76 94.1(6) . . . . ?
Cs11 O80 W20 O76 -32.5(4) 2_655 . . . ?
W19 O80 W20 O73 9.6(4) . . . . ?
Cs11 O80 W20 O73 -116.9(5) 2_655 . . . ?
W19 O80 W20 Cs11 126.5(7) . . . 2_655 ?
W19 O80 W20 Cs6 -128.1(5) . . . 3_676 ?
Cs11 O80 W20 Cs6 105.3(4) 2_655 . . 3_676 ?
P2 O73 W20 O81 153(3) . . . . ?
W19 O73 W20 O81 15(3) . . . . ?
W16 O73 W20 O81 -72(3) . . . . ?
P2 O73 W20 O61 -49.2(6) . . . . ?
W19 O73 W20 O61 173.2(4) . . . . ?
W16 O73 W20 O61 86.4(3) . . . . ?
P2 O73 W20 O72 -138.2(6) . . . . ?
W19 O73 W20 O72 84.2(3) . . . . ?
W16 O73 W20 O72 -2.6(3) . . . . ?
P2 O73 W20 O76 41.0(6) . . . . ?
W19 O73 W20 O76 -96.6(3) . . . . ?
W16 O73 W20 O76 176.6(3) . . . . ?
P2 O73 W20 O80 131.0(6) . . . . ?
W19 O73 W20 O80 -6.5(3) . . . . ?
W16 O73 W20 O80 -93.3(3) . . . . ?
P2 O73 W20 Cs11 93.7(6) . . . 2_655 ?
W19 O73 W20 Cs11 -43.8(3) . . . 2_655 ?
W16 O73 W20 Cs11 -130.6(2) . . . 2_655 ?
P2 O73 W20 Cs6 -165.6(4) . . . 3_676 ?
W19 O73 W20 Cs6 56.8(3) . . . 3_676 ?
W16 O73 W20 Cs6 -30.0(3) . . . 3_676 ?
